data_1577277
loop_
_publ_author_name
'Nord, Makenzie T.'
'Porter, Andrew P.'
'Aboa, Detcho J. N.'
'Minning, Robert S.'
'Bach, Karlie'
'Hiatt, Emily'
'Surta, Wesley T.'
'Zakharov, Lev N.'
'Rossini, Aaron J.'
'Nyman, May'

_publ_section_title
;
 Co-templating of polyoxoniobates and silicate/germanate trimer-rings in
 crystals and inorganic gels
;
_journal_name_full 'Chemical Science'
_journal_paper_doi 10.1039/D6SC02933G
_journal_year 2026
_chemical_formula_moiety 'C18 Cs24 Nb16 O113.63 Si3'
_chemical_formula_sum 'C18 H39.15 Cs24 Nb16 O113.57 Si3'
_chemical_formula_weight 6833.51
_space_group_crystal_system monoclinic
_space_group_IT_number 15
_space_group_name_Hall '-C 2yc'
_space_group_name_H-M_alt 'C 1 2/c 1'
_audit_creation_date 2025-10-09
_audit_creation_method
;
Olex2 1.5
(compiled 2025.07.13 svn.rb7424aed for OlexSys, GUI svn.r7314)
;
_audit_update_record
;
2025-10-12 deposited with the CCDC.	2026-05-13 downloaded from the CCDC.
;
_cell_angle_alpha 90
_cell_angle_beta 92.4720(10)
_cell_angle_gamma 90
_cell_formula_units_Z 8
_cell_length_a 28.8284(4)
_cell_length_b 16.3406(2)
_cell_length_c 65.4933(7)
_cell_measurement_reflns_used 42878
_cell_measurement_temperature 223(2)
_cell_measurement_theta_max 50.8610
_cell_measurement_theta_min 3.0250
_cell_volume 30823.4(7)
_computing_cell_refinement 'CrysAlisPro (Rigaku OD, 2021)'
_computing_data_collection 'CrysAlisPro (Rigaku OD, 2021)'
_computing_data_reduction 'CrysAlisPro (Rigaku OD, 2021)'
_computing_molecular_graphics 'Olex2 1.5 (Dolomanov et al., 2009)'
_computing_publication_material 'Olex2 1.5 (Dolomanov et al., 2009)'
_computing_structure_refinement 'SHELXL-2014/7 (Sheldrick, 2014)'
_computing_structure_solution 'CrysAlisPro (Rigaku OD, 2021)'
_diffrn_ambient_temperature 223(2)
_diffrn_measured_fraction_theta_full 0.990
_diffrn_measured_fraction_theta_max 0.990
_diffrn_measurement_device_type 'Synergy S'
_diffrn_measurement_method '\w and \f scans'
_diffrn_radiation_type CuK\a
_diffrn_radiation_wavelength 1.54184
_diffrn_reflns_av_R_equivalents 0.2324
_diffrn_reflns_av_unetI/netI 0.1091
_diffrn_reflns_Laue_measured_fraction_full 0.990
_diffrn_reflns_Laue_measured_fraction_max 0.990
_diffrn_reflns_limit_h_max 28
_diffrn_reflns_limit_h_min -25
_diffrn_reflns_limit_k_max 16
_diffrn_reflns_limit_k_min -16
_diffrn_reflns_limit_l_max 65
_diffrn_reflns_limit_l_min -63
_diffrn_reflns_number 100056
_diffrn_reflns_point_group_measured_fraction_full 0.990
_diffrn_reflns_point_group_measured_fraction_max 0.990
_diffrn_reflns_theta_full 51.014
_diffrn_reflns_theta_max 51.014
_diffrn_reflns_theta_min 2.701
_diffrn_source 'micro-focus sealed X-ray tube'
_exptl_absorpt_coefficient_mu 54.034
_exptl_absorpt_correction_T_max 1.00000
_exptl_absorpt_correction_T_min 0.00008
_exptl_absorpt_correction_type multi-scan
_exptl_absorpt_process_details SADABS
_exptl_crystal_colour colorless
_exptl_crystal_density_diffrn 2.945
_exptl_crystal_description hexagonal
_exptl_crystal_F_000 24590
_exptl_crystal_size_max 0.16
_exptl_crystal_size_mid 0.01
_exptl_crystal_size_min 0.005
_refine_diff_density_max 3.554
_refine_diff_density_min -3.384
_refine_diff_density_rms 0.526
_refine_ls_extinction_method none
_refine_ls_goodness_of_fit_ref 1.337
_refine_ls_hydrogen_treatment undef
_refine_ls_matrix_type full
_refine_ls_number_parameters 1740
_refine_ls_number_reflns 16398
_refine_ls_number_restraints 6615
_refine_ls_restrained_S_all 1.217
_refine_ls_R_factor_all 0.1292
_refine_ls_R_factor_gt 0.1178
_refine_ls_shift/su_max 0.008
_refine_ls_shift/su_mean 0.000
_refine_ls_structure_factor_coef Fsqd
_refine_ls_weighting_details 'w=1/[\s^2^(Fo^2^)+(0.1800P)^2^+900.0000P] where P=(Fo^2^+2Fc^2^)/3'
_refine_ls_weighting_scheme calc
_refine_ls_wR_factor_gt 0.3254
_refine_ls_wR_factor_ref 0.3366
_reflns_Friedel_coverage 0.000
_reflns_number_gt 13842
_reflns_number_total 16398
_reflns_threshold_expression 'I > 2\s(I)'
_cod_data_source_file d6sc02933g2.cif
_cod_data_source_block mak050624_twin1_hklf4_a
_cod_database_code 1577277
_shelx_shelxl_version_number 2014/7
_shelx_space_group_comment
;
The symmetry employed for this shelxl refinement is uniquely defined
by the following loop, which should always be used as a source of
symmetry information in preference to the above space-group names.
They are only intended as comments.
;
_shelx_estimated_absorpt_t_max 0.774
_shelx_estimated_absorpt_t_min 0.042
_olex2_refinement_description
;
1. Rigid body (RIGU) restrains
 All non-hydrogen atoms
 with sigma for 1-2 distances of 0.004 and sigma for 1-3 distances of 0.004
2. Others
 Sof(Cs25)=1-FVAR(1)
 Sof(Cs12)=FVAR(1)
 Sof(Cs26)=1-FVAR(2)
 Sof(Cs13)=FVAR(2)
 Sof(Cs27)=1-FVAR(3)
 Sof(Cs17)=FVAR(3)
 Sof(Cs32)=1-FVAR(4)
 Sof(Cs23)=FVAR(4)
 Sof(Cs33)=1-FVAR(5)
 Sof(Cs5)=FVAR(5)
 Sof(Cs31)=1-FVAR(6)
 Sof(Cs20)=FVAR(6)
 Fixed Sof: Cs18(0.25) Cs59(0.25) Cs28(0.25) Cs50(0.25) Cs19(0.3333)
 Cs29(0.3333) Cs30(0.3333) Cs34(0.5) Cs35(0.5) Cs36(0.25) Cs37(0.25) O1(0.5)
 O113(0.5)
;
_olex2_submission_special_instructions 'No special instructions were received'

loop_
_space_group_symop_operation_xyz
'x, y, z'
'-x, y, -z+1/2'
'x+1/2, y+1/2, z'
'-x+1/2, y+1/2, -z+1/2'
'-x, -y, -z'
'x, -y, z-1/2'
'-x+1/2, -y+1/2, -z'
'x+1/2, -y+1/2, z-1/2'

loop_
_atom_site_label
_atom_site_type_symbol
_atom_site_fract_x
_atom_site_fract_y
_atom_site_fract_z
_atom_site_U_iso_or_equiv
_atom_site_adp_type
_atom_site_occupancy
_atom_site_site_symmetry_order
_atom_site_calc_flag
_atom_site_refinement_flags_posn
_atom_site_refinement_flags_adp
_atom_site_refinement_flags_occupancy
_atom_site_disorder_assembly
_atom_site_disorder_group
Nb1 Nb 0.32507(8) 0.20496(13) 0.66723(3) 0.0227(5) Uani 1 1 d . U . . .
Nb2 Nb 0.39614(8) 0.23709(14) 0.70624(3) 0.0291(6) Uani 1 1 d . U . . .
Nb3 Nb 0.31287(8) 0.08775(14) 0.70664(3) 0.0286(6) Uani 1 1 d . U . . .
Nb4 Nb 0.28129(8) 0.28974(14) 0.70691(3) 0.0289(6) Uani 1 1 d . U . . .
Nb5 Nb 0.23218(8) 0.36058(14) 0.65711(3) 0.0319(6) Uani 1 1 d . U . . .
Nb6 Nb 0.29234(9) -0.01339(13) 0.65671(3) 0.0323(6) Uani 1 1 d . U . . .
Nb7 Nb 0.44662(8) 0.26454(17) 0.65592(3) 0.0385(7) Uani 1 1 d . U . . .
Nb8 Nb 0.35255(9) 0.31935(15) 0.74741(3) 0.0374(7) Uani 1 1 d . U . . .
Nb9 Nb 0.27872(10) -0.06503(14) 0.59773(3) 0.0407(7) Uani 1 1 d . U . . .
Nb10 Nb 0.38265(9) 0.12145(15) 0.74727(3) 0.0377(7) Uani 1 1 d . U . . .
Nb11 Nb 0.20124(9) 0.39573(15) 0.59836(3) 0.0379(7) Uani 1 1 d . U . . .
Nb12 Nb 0.19922(9) 0.38265(15) 0.53960(3) 0.0391(7) Uani 1 1 d . U . . .
Nb13 Nb 0.27057(9) 0.17426(15) 0.74784(3) 0.0375(7) Uani 1 1 d . U . . .
Nb14 Nb 0.27357(10) -0.05973(14) 0.53891(3) 0.0428(7) Uani 1 1 d . U . . .
Nb15 Nb 0.46946(9) 0.27335(19) 0.59685(3) 0.0489(8) Uani 1 1 d . U . . .
Nb16 Nb 0.45577(9) 0.2674(2) 0.53816(4) 0.0535(8) Uani 1 1 d . U . . .
Cs1 Cs 0.34375(7) 0.37368(12) 0.62135(2) 0.0430(5) Uani 1 1 d . U . . .
Cs2 Cs 0.39007(7) 0.08149(12) 0.62177(2) 0.0440(5) Uani 1 1 d . U . . .
Cs3 Cs 0.22546(7) 0.15787(11) 0.62221(2) 0.0439(5) Uani 1 1 d . U . . .
Cs4 Cs 0.28112(8) 0.34782(13) 0.48170(3) 0.0558(6) Uani 1 1 d . U . . .
Cs5 Cs 0.3669(3) 0.0935(5) 0.51689(15) 0.055(2) Uani 0.92(5) 1 d . U P . .
Cs33 Cs 0.375(3) 0.077(6) 0.5123(14) 0.067(5) Uani 0.08(5) 1 d . U P . .
Cs6 Cs 0.44237(9) 0.00467(15) 0.69345(3) 0.0661(7) Uani 1 1 d . U . . .
Cs7 Cs 0.17447(8) 0.12869(16) 0.69487(3) 0.0691(7) Uani 1 1 d . U . . .
Cs8 Cs 0.36899(9) 0.47788(14) 0.69334(4) 0.0684(7) Uani 1 1 d . U . . .
Cs9 Cs 0.27186(11) -0.16825(15) 0.70724(3) 0.0788(8) Uani 1 1 d . U . . .
Cs10 Cs 0.32747(10) -0.02630(17) 0.79226(3) 0.0787(8) Uani 1 1 d . U . . .
Cs11 Cs 0.54324(9) 0.3058(2) 0.70550(4) 0.0856(9) Uani 1 1 d . U . . .
Cs12 Cs 0.6100(2) 0.0486(4) 0.57018(6) 0.0727(18) Uani 0.688(11) 1 d . U P . .
Cs25 Cs 0.5904(5) 0.0055(9) 0.57277(14) 0.073(3) Uani 0.312(11) 1 d . U P . .
Cs13 Cs 0.58841(13) 0.3262(3) 0.57255(5) 0.0725(15) Uani 0.710(8) 1 d . U P . .
Cs26 Cs 0.5752(4) 0.3868(9) 0.57272(13) 0.075(3) Uani 0.290(8) 1 d . U P . .
Cs14 Cs 0.35257(13) 0.4717(2) 0.56021(6) 0.1114(11) Uani 1 1 d . U . . .
Cs16 Cs 0.2500 -0.2500 0.5000 0.136(2) Uani 1 2 d S U P . .
Cs17 Cs 0.2456(3) -0.2607(3) 0.64181(7) 0.085(2) Uani 0.577(10) 1 d . U P . .
Cs27 Cs 0.2830(5) -0.2692(5) 0.64145(10) 0.089(2) Uani 0.423(10) 1 d . U P . .
Cs18 Cs 0.6324(6) 0.0569(11) 0.6416(3) 0.071(4) Uani 0.25 1 d . U P . .
Cs59 Cs 0.6191(6) 0.0328(11) 0.6431(3) 0.065(4) Uani 0.25 1 d . U P . .
Cs28 Cs 0.6113(8) 0.0044(10) 0.6440(2) 0.066(4) Uani 0.25 1 d . U P . .
Cs50 Cs 0.5808(6) -0.0243(9) 0.64166(18) 0.088(3) Uani 0.25 1 d . U P . .
Cs19 Cs 0.5737(3) 0.3899(9) 0.64083(13) 0.072(3) Uani 0.3333 1 d . U P . .
Cs29 Cs 0.5778(3) 0.4402(8) 0.63800(13) 0.078(2) Uani 0.3333 1 d . U P . .
Cs30 Cs 0.5865(4) 0.3385(8) 0.64125(14) 0.088(3) Uani 0.3333 1 d . U P . .
Cs20 Cs 0.0818(3) -0.0454(6) 0.50535(11) 0.149(4) Uani 0.597(11) 1 d . U P . .
Cs31 Cs 0.0639(9) -0.1212(16) 0.4987(4) 0.301(11) Uani 0.403(11) 1 d . U P . .
Cs21 Cs 0.4862(3) -0.2162(5) 0.51849(12) 0.235(3) Uani 1 1 d . U . . .
Cs22 Cs 0.43807(10) -0.0237(2) 0.56938(4) 0.0909(9) Uani 1 1 d . U . . .
Cs23 Cs 0.2355(3) 0.7238(3) 0.57222(7) 0.076(2) Uani 0.591(10) 1 d . U P . .
Cs32 Cs 0.2702(5) 0.7146(5) 0.57095(10) 0.076(3) Uani 0.409(10) 1 d . U P . .
Cs24 Cs 0.14781(11) 0.1086(2) 0.57172(5) 0.0958(9) Uani 1 1 d . U . . .
Cs34 Cs 0.4395(6) 0.6876(8) 0.5778(3) 0.240(6) Uani 0.5 1 d . U P . .
Cs35 Cs 0.4807(8) 0.6983(12) 0.6884(3) 0.298(8) Uani 0.5 1 d . U P . .
Cs36 Cs 0.4922(8) 0.8051(14) 0.6383(4) 0.181(7) Uani 0.25 1 d . U P . .
Cs37 Cs 0.4425(7) 0.6611(10) 0.6380(3) 0.145(5) Uani 0.25 1 d . U P . .
Si1 Si 0.2708(3) 0.2780(4) 0.57283(10) 0.0277(15) Uani 1 1 d . U . . .
Si2 Si 0.3711(3) 0.2298(5) 0.57197(10) 0.0326(16) Uani 1 1 d . U . . .
Si3 Si 0.2978(3) 0.1013(4) 0.57058(10) 0.0298(15) Uani 1 1 d . U . . .
O1 O 0.486(2) 0.732(4) 0.6152(14) 0.125(10) Uani 0.5 1 d . U P . .
O2 O 0.3650(6) 0.1423(11) 0.6904(2) 0.032(3) Uani 1 1 d . U . . .
O3 O 0.3103(6) 0.1053(11) 0.6545(2) 0.033(3) Uani 1 1 d . U . . .
O4 O 0.2811(6) 0.2759(10) 0.6541(2) 0.031(3) Uani 1 1 d . U . . .
O5 O 0.2181(7) 0.3706(11) 0.6306(3) 0.040(3) Uani 1 1 d . U . . .
O6 O 0.3787(6) 0.2328(11) 0.6539(2) 0.033(3) Uani 1 1 d . U . . .
O7 O 0.2633(6) 0.1784(11) 0.5716(2) 0.032(3) Uani 1 1 d . U . . .
O8 O 0.2381(7) 0.2447(12) 0.7257(3) 0.039(3) Uani 1 1 d . U . . .
O9 O 0.3501(7) 0.1389(12) 0.5699(3) 0.039(3) Uani 1 1 d . U . . .
O10 O 0.4056(7) 0.2361(13) 0.5919(3) 0.042(3) Uani 1 1 d . U . . .
O11 O 0.3404(6) 0.2932(11) 0.6907(2) 0.031(3) Uani 1 1 d . U . . .
O12 O 0.3267(6) 0.2911(11) 0.5753(2) 0.035(3) Uani 1 1 d . U . . .
O13 O 0.2794(6) 0.1804(11) 0.6909(2) 0.033(3) Uani 1 1 d . U . . .
O14 O 0.3602(7) 0.0451(11) 0.7247(2) 0.038(3) Uani 1 1 d . U . . .
O15 O 0.2939(7) 0.0490(11) 0.5909(2) 0.037(3) Uani 1 1 d . U . . .
O16 O 0.2479(7) 0.3136(11) 0.5930(2) 0.037(3) Uani 1 1 d . U . . .
O17 O 0.2529(7) 0.3247(12) 0.5525(2) 0.039(3) Uani 1 1 d . U . . .
O18 O 0.2655(7) 0.0859(12) 0.7251(3) 0.041(3) Uani 1 1 d . U . . .
O19 O 0.2909(7) 0.4387(12) 0.6585(3) 0.042(3) Uani 1 1 d . U . . .
O20 O 0.5122(8) 0.2129(16) 0.6619(3) 0.059(3) Uani 1 1 d . U . . .
O21 O 0.3089(7) 0.3655(11) 0.7257(3) 0.040(3) Uani 1 1 d . U . . .
O22 O 0.2246(8) 0.4882(12) 0.6629(3) 0.047(4) Uani 1 1 d . U . . .
O23 O 0.4244(7) 0.1617(11) 0.7249(3) 0.039(3) Uani 1 1 d . U . . .
O24 O 0.2228(9) -0.1401(14) 0.6074(3) 0.058(4) Uani 1 1 d . U . . .
O25 O 0.2366(8) -0.0871(13) 0.6626(3) 0.053(3) Uani 1 1 d . U . . .
O26 O 0.3214(7) 0.1107(12) 0.7593(3) 0.042(3) Uani 1 1 d . U . . .
O27 O 0.5357(8) 0.2334(18) 0.6070(3) 0.070(3) Uani 1 1 d . U . . .
O28 O 0.1943(9) 0.5204(13) 0.6077(3) 0.056(4) Uani 1 1 d . U . . .
O29 O 0.1625(7) 0.3771(13) 0.6645(3) 0.044(3) Uani 1 1 d . U . . .
O30 O 0.2858(7) 0.0521(12) 0.5498(3) 0.044(3) Uani 1 1 d . U . . .
O31 O 0.3978(7) 0.3293(12) 0.7244(3) 0.041(3) Uani 1 1 d . U . . .
O32 O 0.2489(8) 0.4760(13) 0.5416(3) 0.060(4) Uani 1 1 d . U . . .
O33 O 0.2247(7) 0.0405(12) 0.6585(3) 0.043(3) Uani 1 1 d . U . . .
O34 O 0.3895(7) 0.2299(12) 0.7596(3) 0.041(3) Uani 1 1 d . U . . .
O35 O 0.3945(7) 0.2577(13) 0.5508(3) 0.047(3) Uani 1 1 d . U . . .
O36 O 0.3658(7) 0.4080(12) 0.7625(3) 0.047(4) Uani 1 1 d . U . . .
O37 O 0.4184(7) 0.0582(13) 0.7630(3) 0.051(4) Uani 1 1 d . U . . .
O38 O 0.4537(7) 0.1364(13) 0.6578(3) 0.050(3) Uani 1 1 d . U . . .
O39 O 0.2448(7) 0.3481(11) 0.6893(2) 0.035(3) Uani 1 1 d . U . . .
O40 O 0.3499(8) -0.0731(13) 0.5994(3) 0.057(3) Uani 1 1 d . U . . .
O41 O 0.3321(7) 0.2043(11) 0.7248(2) 0.036(2) Uani 1 1 d . U . . .
O42 O 0.3190(9) -0.1281(12) 0.6630(3) 0.050(3) Uani 1 1 d . U . . .
O43 O 0.2614(8) 0.4709(13) 0.6007(3) 0.052(3) Uani 1 1 d . U . . .
O44 O 0.3635(7) -0.0278(12) 0.6586(3) 0.046(3) Uani 1 1 d . U . . .
O45 O 0.3461(9) -0.0679(15) 0.5451(3) 0.067(3) Uani 1 1 d . U . . .
O46 O 0.1865(7) 0.4160(12) 0.5722(3) 0.046(3) Uani 1 1 d . U . . .
O47 O 0.2976(7) 0.2717(12) 0.7594(3) 0.042(3) Uani 1 1 d . U . . .
O48 O 0.4897(8) 0.3662(15) 0.6624(3) 0.060(3) Uani 1 1 d . U . . .
O49 O 0.4356(8) 0.3858(15) 0.5974(3) 0.063(3) Uani 1 1 d . U . . .
O50 O 0.4170(8) 0.3836(13) 0.6577(3) 0.052(3) Uani 1 1 d . U . . .
O51 O 0.2118(8) -0.0112(13) 0.6007(3) 0.052(3) Uani 1 1 d . U . . .
O52 O 0.2985(7) 0.0039(11) 0.6891(3) 0.041(3) Uani 1 1 d . U . . .
O53 O 0.1896(7) 0.2513(13) 0.6599(3) 0.045(3) Uani 1 1 d . U . . .
O54 O 0.4795(8) 0.1432(15) 0.6008(3) 0.062(3) Uani 1 1 d . U . . .
O55 O 0.1594(8) 0.2897(13) 0.6014(3) 0.054(3) Uani 1 1 d . U . . .
O56 O 0.1274(8) 0.3763(15) 0.5382(3) 0.061(4) Uani 1 1 d . U . . .
O58 O 0.2030(9) -0.0206(14) 0.5429(3) 0.062(4) Uani 1 1 d . U . . .
O59 O 0.2074(8) 0.3519(13) 0.5154(3) 0.052(4) Uani 1 1 d . U . . .
O60 O 0.2242(8) 0.1492(13) 0.7637(3) 0.051(4) Uani 1 1 d . U . . .
O61 O 0.1657(8) 0.2699(14) 0.5481(3) 0.057(4) Uani 1 1 d . U . . .
O62 O 0.3072(10) -0.1756(14) 0.5380(3) 0.067(4) Uani 1 1 d . U . . .
O63 O 0.4846(8) 0.2784(16) 0.5707(3) 0.063(3) Uani 1 1 d . U . . .
O64 O 0.4532(7) 0.2683(14) 0.6293(3) 0.052(3) Uani 1 1 d . U . . .
O65 O 0.4336(8) 0.2593(16) 0.5130(3) 0.062(4) Uani 1 1 d . U . . .
O67 O 0.1615(9) -0.0372(15) 0.6638(4) 0.067(5) Uani 1 1 d . U . . .
O68 O 0.2738(9) -0.0361(14) 0.5134(3) 0.062(4) Uani 1 1 d . U . . .
O69 O 0.5176(8) 0.1987(18) 0.5355(3) 0.074(4) Uani 1 1 d . U . . .
O70 O 0.3177(8) 0.2822(14) 0.5234(3) 0.060(4) Uani 1 1 d . U . . .
O71 O 0.4538(8) 0.1368(16) 0.5450(3) 0.065(3) Uani 1 1 d . U . . .
O72 O 0.4394(7) 0.2645(12) 0.6887(3) 0.042(3) Uani 1 1 d . U . . .
O73 O 0.2710(8) -0.0970(12) 0.5719(3) 0.050(3) Uani 1 1 d . U . . .
O74 O 0.2195(9) -0.1454(15) 0.5361(3) 0.065(4) Uani 1 1 d . U . . .
O75 O 0.1333(8) 0.4088(15) 0.6078(3) 0.059(4) Uani 1 1 d . U . . .
O76 O 0.1755(9) 0.5052(13) 0.5336(3) 0.057(4) Uani 1 1 d . U . . .
O77 O 0.2868(7) -0.0286(12) 0.6298(3) 0.044(3) Uani 1 1 d . U . . .
O78 O 0.4382(9) 0.3942(17) 0.5407(4) 0.075(4) Uani 1 1 d . U . . .
O79 O 0.1150(9) 0.2625(17) 0.6691(4) 0.077(5) Uani 1 1 d . U . . .
O80 O 0.5063(9) 0.3816(17) 0.6051(4) 0.073(3) Uani 1 1 d . U . . .
O81 O 0.2867(9) 0.5738(14) 0.6642(3) 0.068(5) Uani 1 1 d . U . . .
O82 O 0.3113(10) -0.1788(14) 0.6067(3) 0.066(4) Uani 1 1 d . U . . .
O83 O 0.4601(10) 0.4923(18) 0.6661(5) 0.091(5) Uani 1 1 d . U . . .
O84 O 0.4133(16) -0.278(2) 0.4973(6) 0.139(9) Uani 1 1 d . U . . .
O85 O 0.1500(12) -0.090(2) 0.6091(6) 0.111(10) Uani 1 1 d . U . . .
O86 O 0.5215(9) 0.0749(17) 0.6639(4) 0.077(4) Uani 1 1 d . U . . .
O87 O 0.5101(9) 0.3503(19) 0.5332(4) 0.080(4) Uani 1 1 d . U . . .
O88 O 0.3936(10) -0.1500(15) 0.6672(4) 0.075(5) Uani 1 1 d . U . . .
O89 O 0.3486(11) -0.1989(18) 0.7687(5) 0.093(7) Uani 1 1 d . U . . .
O90 O 0.0883(10) 0.2621(19) 0.5502(5) 0.092(6) Uani 1 1 d . U . . .
O91 O 0.2560(11) 0.6053(16) 0.6087(4) 0.085(5) Uani 1 1 d . U . . .
O92 O 0.2717(10) -0.0710(16) 0.7496(4) 0.077(5) Uani 1 1 d . U . . .
O94 O 0.1424(12) -0.110(2) 0.5377(5) 0.112(6) Uani 1 1 d . U . . .
O95 O 0.3721(12) -0.1262(19) 0.7313(4) 0.098(7) Uani 1 1 d . U . . .
O96 O 0.5000 0.263(2) 0.7500 0.075(7) Uani 1 2 d S TU P . .
O97 O 0.5176(10) 0.059(2) 0.5436(4) 0.095(5) Uani 1 1 d . U . . .
O98 O 0.4376(12) -0.067(2) 0.5174(5) 0.109(5) Uani 1 1 d . U . . .
O99 O 0.2277(11) 0.6108(16) 0.5363(4) 0.090(6) Uani 1 1 d . U . . .
O100 O 0.5513(10) 0.096(2) 0.6088(4) 0.092(5) Uani 1 1 d . U . . .
O101 O 0.1104(16) 0.127(3) 0.5127(7) 0.153(11) Uani 1 1 d . U . . .
O102 O 0.6549(11) 0.201(2) 0.6015(5) 0.108(6) Uani 1 1 d . U . . .
O103 O 0.4971(11) 0.485(2) 0.5333(5) 0.103(6) Uani 1 1 d . U . . .
O105 O 0.5141(9) 0.1281(18) 0.7112(4) 0.079(4) Uani 1 1 d . U . . .
O107 O 0.3845(12) -0.1821(19) 0.5451(5) 0.099(5) Uani 1 1 d . U . . .
O108 O 0.4748(12) 0.496(2) 0.6063(5) 0.105(6) Uani 1 1 d . U . . .
O109 O 0.3856(12) -0.1897(19) 0.6088(6) 0.111(9) Uani 1 1 d . U . . .
O110 O 0.0884(11) 0.292(2) 0.6098(6) 0.111(10) Uani 1 1 d . U . . .
O111 O 0.3210(15) -0.218(2) 0.4928(5) 0.127(8) Uani 1 1 d . U . . .
O112 O 0.1743(17) -0.009(3) 0.4909(7) 0.163(10) Uani 1 1 d . U . . .
O113 O 0.467(3) 0.632(5) 0.7382(16) 0.155(19) Uani 0.5 1 d . U P . .
O114 O 0.1966(10) -0.0345(18) 0.7108(4) 0.087(4) Uani 1 1 d . U . . .
O115 O 0.253(3) 0.162(4) 0.8066(8) 0.29(4) Uani 1 1 d . . . . .
O116 O 0.3617(14) 0.557(2) 0.7431(5) 0.124(8) Uani 1 1 d . U . . .
O117 O 0.4494(18) 0.055(3) 0.4836(7) 0.090(9) Uani 0.56(6) 1 d . U . . .
O118 O 0.3608(18) -0.121(3) 0.4973(6) 0.088(9) Uani 0.59(6) 1 d . U . . .
O121 O 0.4749(13) 0.436(3) 0.7287(6) 0.074(8) Uani 0.63(6) 1 d . U . . .
O122 O 0.6550(15) 0.213(3) 0.6990(7) 0.107(12) Uani 0.68(7) 1 d . U . . .
O123 O 0.530(2) -0.134(4) 0.5700(9) 0.103(7) Uani 0.53(6) 1 d . U . . .
O124 O 0.5000 0.696(4) 0.7500 0.19(2) Uani 1 2 d S TU P . .
O125 O 0.540(2) 0.778(3) 0.6988(12) 0.155(16) Uani 0.64(8) 1 d . U . . .
C1 C 0.5004(13) 0.141(3) 0.6616(5) 0.059(4) Uani 1 1 d . U . . .
C2 C 0.2650(13) 0.5000(19) 0.6619(4) 0.046(4) Uani 1 1 d . U . . .
C3 C 0.2384(15) 0.535(2) 0.6060(5) 0.060(4) Uani 1 1 d . U . . .
C4 C 0.3436(17) -0.147(3) 0.5414(5) 0.072(4) Uani 1 1 d . U . . .
C5 C 0.2045(13) -0.026(2) 0.6620(5) 0.053(4) Uani 1 1 d . U . . .
C6 C 0.1531(12) 0.304(2) 0.6644(4) 0.048(4) Uani 1 1 d . U . . .
C7 C 0.1885(17) -0.092(3) 0.5385(6) 0.080(5) Uani 1 1 d . U . . .
C8 C 0.1290(14) 0.305(2) 0.5448(5) 0.063(5) Uani 1 1 d . U . . .
C9 C 0.4565(13) 0.417(3) 0.6616(5) 0.062(4) Uani 1 1 d . U . . .
C10 C 0.2149(15) 0.532(2) 0.5371(5) 0.060(5) Uani 1 1 d . U . . .
C11 C 0.3612(14) -0.107(2) 0.6624(4) 0.050(3) Uani 1 1 d . U . . .
C12 C 0.4960(15) 0.132(3) 0.5407(6) 0.076(4) Uani 1 1 d . U . . .
C13 C 0.3496(16) -0.144(2) 0.6050(5) 0.064(4) Uani 1 1 d . U . . .
C14 C 0.1243(13) 0.337(2) 0.6066(4) 0.054(5) Uani 1 1 d . U . . .
C15 C 0.4854(15) 0.410(3) 0.5365(6) 0.077(4) Uani 1 1 d . U . . .
C16 C 0.4715(15) 0.424(3) 0.6028(6) 0.073(4) Uani 1 1 d . U . . .
C17 C 0.5245(13) 0.162(3) 0.6059(5) 0.068(4) Uani 1 1 d . U . . .
C18 C 0.1946(14) -0.081(2) 0.6061(4) 0.055(4) Uani 1 1 d . U . . .

loop_
_atom_site_aniso_label
_atom_site_aniso_U_11
_atom_site_aniso_U_22
_atom_site_aniso_U_33
_atom_site_aniso_U_23
_atom_site_aniso_U_13
_atom_site_aniso_U_12
Nb1 0.0427(14) 0.0234(13) 0.0020(10) -0.0001(8) 0.0019(8) -0.0001(10)
Nb2 0.0465(15) 0.0328(14) 0.0076(11) -0.0004(9) -0.0028(9) -0.0019(11)
Nb3 0.0550(15) 0.0281(13) 0.0029(10) 0.0000(8) 0.0044(9) -0.0028(11)
Nb4 0.0503(15) 0.0325(14) 0.0041(10) -0.0050(9) 0.0023(9) 0.0040(11)
Nb5 0.0523(15) 0.0350(14) 0.0084(11) -0.0062(9) -0.0004(9) 0.0110(11)
Nb6 0.0732(17) 0.0215(13) 0.0024(10) -0.0010(8) 0.0046(9) -0.0048(11)
Nb7 0.0441(15) 0.0627(17) 0.0084(11) 0.0062(10) -0.0017(9) -0.0103(12)
Nb8 0.0678(17) 0.0364(15) 0.0077(11) -0.0059(9) -0.0021(10) -0.0020(12)
Nb9 0.095(2) 0.0226(14) 0.0053(11) -0.0030(9) 0.0047(11) -0.0037(13)
Nb10 0.0676(17) 0.0405(15) 0.0047(11) 0.0028(9) -0.0011(10) 0.0005(12)
Nb11 0.0638(17) 0.0417(15) 0.0077(11) -0.0080(9) -0.0054(10) 0.0230(12)
Nb12 0.0620(17) 0.0447(16) 0.0099(12) -0.0056(10) -0.0073(10) 0.0194(13)
Nb13 0.0651(17) 0.0431(16) 0.0052(11) -0.0041(9) 0.0095(10) -0.0028(12)
Nb14 0.097(2) 0.0243(14) 0.0075(12) -0.0045(9) 0.0041(11) 0.0024(13)
Nb15 0.0474(16) 0.087(2) 0.0120(12) 0.0096(12) 0.0015(10) -0.0117(14)
Nb16 0.0517(17) 0.096(2) 0.0135(13) 0.0147(12) 0.0071(11) -0.0056(15)
Cs1 0.0646(13) 0.0482(12) 0.0159(9) 0.0037(7) -0.0026(8) 0.0008(10)
Cs2 0.0663(13) 0.0505(13) 0.0157(9) 0.0020(8) 0.0073(8) 0.0053(10)
Cs3 0.0759(14) 0.0390(12) 0.0169(9) -0.0041(7) 0.0031(8) -0.0003(10)
Cs4 0.0893(17) 0.0521(14) 0.0254(11) 0.0062(9) -0.0048(10) 0.0132(11)
Cs5 0.074(3) 0.068(3) 0.023(3) 0.0041(17) -0.0046(16) 0.011(2)
Cs33 0.086(8) 0.078(7) 0.038(8) -0.004(5) 0.008(6) 0.007(5)
Cs6 0.0853(17) 0.0711(16) 0.0417(13) 0.0075(10) 0.0016(11) 0.0264(13)
Cs7 0.0728(16) 0.0875(18) 0.0483(13) -0.0118(11) 0.0182(11) -0.0224(13)
Cs8 0.1057(19) 0.0439(14) 0.0541(14) -0.0022(10) -0.0136(12) -0.0102(12)
Cs9 0.147(2) 0.0598(16) 0.0313(12) 0.0089(10) 0.0240(12) -0.0249(15)
Cs10 0.112(2) 0.0888(19) 0.0349(13) 0.0274(12) -0.0042(12) -0.0394(16)
Cs11 0.0744(17) 0.128(2) 0.0518(15) 0.0183(14) -0.0226(12) -0.0194(16)
Cs12 0.075(3) 0.095(4) 0.048(2) 0.007(2) 0.006(2) 0.045(3)
Cs25 0.078(6) 0.101(6) 0.040(4) 0.007(4) -0.005(4) 0.038(4)
Cs13 0.063(2) 0.099(4) 0.057(2) 0.002(2) 0.0153(16) -0.019(2)
Cs26 0.072(5) 0.108(5) 0.044(4) 0.006(4) 0.011(3) -0.013(4)
Cs14 0.138(3) 0.074(2) 0.122(3) 0.0379(18) 0.007(2) -0.0091(18)
Cs16 0.228(6) 0.119(4) 0.061(3) -0.055(3) 0.010(3) -0.020(4)
Cs17 0.183(6) 0.034(3) 0.038(2) -0.0007(17) 0.005(3) -0.020(3)
Cs27 0.178(6) 0.048(4) 0.039(3) -0.001(2) -0.005(4) -0.031(4)
Cs18 0.087(7) 0.094(9) 0.034(6) -0.005(5) 0.010(5) 0.040(6)
Cs59 0.070(7) 0.084(8) 0.040(8) 0.002(5) 0.006(5) 0.053(6)
Cs28 0.082(7) 0.089(8) 0.027(6) 0.003(5) 0.001(5) 0.045(6)
Cs50 0.101(7) 0.110(7) 0.054(6) -0.008(5) 0.014(5) 0.028(6)
Cs19 0.062(4) 0.114(6) 0.039(4) 0.002(4) 0.008(3) -0.031(4)
Cs29 0.079(5) 0.112(6) 0.044(4) 0.007(4) -0.003(3) -0.037(4)
Cs30 0.078(5) 0.132(6) 0.054(4) 0.008(4) 0.002(3) -0.031(4)
Cs20 0.161(6) 0.192(8) 0.095(5) 0.019(4) 0.010(4) -0.034(5)
Cs31 0.34(2) 0.268(14) 0.29(2) -0.009(12) -0.067(17) -0.101(12)
Cs21 0.273(7) 0.248(7) 0.192(6) -0.020(5) 0.105(5) 0.003(5)
Cs22 0.0891(19) 0.131(2) 0.0532(15) 0.0167(15) 0.0112(13) 0.0319(17)
Cs23 0.156(6) 0.034(3) 0.037(2) -0.0041(16) 0.003(3) -0.017(3)
Cs32 0.156(6) 0.041(4) 0.030(3) -0.002(2) 0.004(4) -0.017(4)
Cs24 0.117(2) 0.103(2) 0.0669(18) -0.0019(15) 0.0013(15) -0.0214(18)
Cs34 0.289(13) 0.171(9) 0.256(12) 0.016(8) -0.028(10) -0.024(8)
Cs35 0.379(17) 0.262(12) 0.253(13) -0.016(9) 0.008(10) -0.096(12)
Cs36 0.181(16) 0.150(11) 0.216(14) -0.005(9) 0.038(11) 0.003(10)
Cs37 0.185(10) 0.105(7) 0.148(9) 0.013(6) 0.020(7) -0.019(6)
Si1 0.051(4) 0.026(3) 0.006(3) -0.002(2) -0.002(2) 0.006(3)
Si2 0.051(4) 0.039(4) 0.008(3) 0.005(2) 0.004(2) 0.001(3)
Si3 0.057(4) 0.027(3) 0.005(3) -0.001(2) 0.003(2) 0.002(3)
O1 0.09(2) 0.097(14) 0.186(14) 0.024(10) 0.031(12) 0.017(13)
O2 0.057(5) 0.032(5) 0.008(4) 0.002(3) 0.002(3) 0.000(3)
O3 0.060(5) 0.029(4) 0.010(4) -0.002(3) 0.005(4) -0.002(3)
O4 0.053(5) 0.032(5) 0.007(4) -0.001(3) 0.001(3) 0.004(4)
O5 0.063(6) 0.043(6) 0.014(4) -0.004(3) -0.004(3) 0.012(4)
O6 0.047(4) 0.042(5) 0.010(4) 0.001(4) 0.004(3) -0.002(3)
O7 0.059(6) 0.031(4) 0.008(5) -0.004(3) 0.003(4) 0.002(4)
O8 0.061(6) 0.046(6) 0.012(5) -0.006(4) 0.010(4) 0.002(4)
O9 0.059(5) 0.045(5) 0.011(5) 0.005(4) 0.001(4) 0.001(4)
O10 0.054(5) 0.060(6) 0.011(5) 0.007(4) 0.003(3) 0.000(4)
O11 0.052(5) 0.035(5) 0.007(4) -0.002(3) 0.001(3) 0.002(4)
O12 0.053(5) 0.039(6) 0.013(6) 0.004(4) 0.003(4) 0.003(4)
O13 0.057(5) 0.035(5) 0.007(4) -0.003(3) 0.005(3) 0.000(4)
O14 0.066(6) 0.038(6) 0.010(5) 0.001(4) -0.002(4) 0.000(4)
O15 0.070(6) 0.032(4) 0.009(4) -0.003(3) 0.004(4) 0.000(4)
O16 0.061(5) 0.038(5) 0.011(5) -0.005(4) -0.001(4) 0.008(4)
O17 0.067(6) 0.043(6) 0.008(5) -0.001(4) 0.000(4) 0.013(5)
O18 0.067(6) 0.046(6) 0.010(5) -0.003(4) 0.009(4) -0.001(4)
O19 0.068(5) 0.039(5) 0.018(6) -0.003(4) 0.001(4) 0.002(4)
O20 0.058(6) 0.083(6) 0.035(7) 0.003(4) 0.001(5) 0.001(4)
O21 0.067(6) 0.041(6) 0.012(5) -0.009(4) -0.002(4) 0.004(4)
O22 0.080(6) 0.041(6) 0.021(8) -0.008(5) 0.006(5) 0.011(4)
O23 0.059(5) 0.041(6) 0.015(5) 0.006(4) -0.004(4) 0.001(4)
O24 0.111(6) 0.047(7) 0.017(7) -0.006(5) 0.010(5) -0.019(5)
O25 0.090(6) 0.045(6) 0.025(6) 0.000(4) 0.006(4) -0.017(4)
O26 0.070(6) 0.048(6) 0.010(6) -0.001(4) 0.006(4) -0.004(4)
O27 0.062(6) 0.110(6) 0.038(7) 0.010(4) 0.004(5) -0.002(4)
O28 0.102(7) 0.045(6) 0.019(8) -0.004(5) -0.009(6) 0.017(5)
O29 0.057(6) 0.057(6) 0.017(8) -0.010(5) 0.001(5) 0.008(4)
O30 0.083(7) 0.040(5) 0.008(5) -0.003(4) 0.002(4) -0.001(4)
O31 0.063(6) 0.044(6) 0.016(5) -0.006(4) -0.002(4) -0.005(4)
O32 0.093(7) 0.050(6) 0.037(9) -0.001(5) -0.001(5) 0.008(5)
O33 0.070(5) 0.042(5) 0.017(5) -0.004(4) 0.005(4) -0.009(4)
O34 0.064(7) 0.043(5) 0.016(6) -0.001(4) -0.001(5) -0.002(4)
O35 0.060(5) 0.069(6) 0.011(5) 0.012(4) 0.004(4) -0.003(4)
O36 0.080(11) 0.048(7) 0.013(7) -0.007(5) -0.003(7) -0.005(6)
O37 0.076(8) 0.054(8) 0.021(7) 0.009(6) -0.009(6) 0.001(6)
O38 0.064(5) 0.062(5) 0.023(5) 0.002(4) 0.004(4) 0.004(4)
O39 0.062(6) 0.036(6) 0.006(5) -0.007(4) -0.003(4) 0.008(5)
O40 0.094(6) 0.049(5) 0.029(6) 0.000(4) 0.004(4) 0.006(4)
O41 0.060(5) 0.036(5) 0.011(4) -0.002(3) 0.002(3) -0.001(3)
O42 0.097(6) 0.035(6) 0.019(6) 0.001(4) 0.009(4) 0.001(4)
O43 0.082(6) 0.044(5) 0.028(7) -0.001(4) -0.010(5) 0.005(4)
O44 0.079(5) 0.041(5) 0.018(5) 0.001(4) 0.005(4) 0.005(4)
O45 0.107(6) 0.065(6) 0.030(7) 0.001(4) 0.004(5) 0.009(4)
O46 0.068(7) 0.050(7) 0.019(4) -0.007(4) -0.004(4) 0.021(5)
O47 0.068(6) 0.046(6) 0.012(6) -0.005(4) 0.003(4) -0.001(5)
O48 0.064(6) 0.075(6) 0.042(6) 0.006(4) -0.002(4) -0.020(4)
O49 0.070(5) 0.085(6) 0.035(6) 0.008(4) 0.008(4) -0.011(4)
O50 0.066(5) 0.062(5) 0.026(6) 0.008(4) -0.003(4) -0.009(4)
O51 0.089(6) 0.045(5) 0.024(6) -0.010(4) 0.006(4) -0.010(4)
O52 0.078(6) 0.035(5) 0.011(4) -0.004(4) 0.004(4) -0.005(4)
O53 0.064(5) 0.050(5) 0.022(5) -0.007(4) 0.002(4) 0.000(4)
O54 0.066(5) 0.088(6) 0.033(6) 0.013(4) 0.008(4) 0.005(4)
O55 0.070(6) 0.063(6) 0.027(6) -0.004(4) -0.003(4) 0.006(4)
O56 0.073(7) 0.074(7) 0.035(9) -0.007(6) -0.005(5) 0.012(5)
O58 0.103(6) 0.061(7) 0.023(8) 0.003(5) 0.005(5) -0.006(5)
O59 0.081(8) 0.055(8) 0.019(6) -0.005(5) -0.008(5) 0.014(6)
O60 0.077(8) 0.065(10) 0.013(7) -0.006(6) 0.015(6) -0.009(7)
O61 0.079(7) 0.061(6) 0.029(8) -0.010(5) -0.003(5) 0.006(5)
O62 0.121(7) 0.046(7) 0.035(9) -0.006(6) 0.007(5) 0.012(5)
O63 0.061(7) 0.100(7) 0.027(5) 0.010(4) 0.005(4) -0.009(5)
O64 0.060(5) 0.076(6) 0.021(4) 0.009(4) 0.005(3) -0.007(4)
O65 0.069(8) 0.092(8) 0.025(6) 0.015(5) 0.003(5) -0.001(6)
O67 0.082(6) 0.068(9) 0.053(10) -0.005(7) 0.007(5) -0.020(5)
O68 0.106(8) 0.065(7) 0.015(5) -0.003(5) 0.001(5) -0.004(5)
O69 0.072(7) 0.115(7) 0.036(8) 0.009(5) 0.004(5) 0.006(5)
O70 0.076(8) 0.075(9) 0.028(8) 0.009(6) -0.005(6) 0.005(6)
O71 0.075(6) 0.095(6) 0.026(7) 0.008(5) 0.002(4) 0.007(4)
O72 0.056(5) 0.055(6) 0.016(5) 0.002(4) 0.002(4) -0.009(4)
O73 0.108(7) 0.027(7) 0.016(4) -0.003(4) 0.006(4) -0.007(5)
O74 0.119(7) 0.063(7) 0.014(8) -0.006(6) 0.002(5) -0.017(5)
O75 0.073(7) 0.075(7) 0.028(9) -0.002(6) -0.002(6) 0.018(5)
O76 0.096(8) 0.052(6) 0.023(8) -0.006(5) -0.002(6) 0.021(5)
O77 0.085(6) 0.035(5) 0.013(4) -0.002(3) 0.005(3) -0.004(4)
O78 0.082(7) 0.094(7) 0.048(9) 0.017(5) 0.000(5) -0.011(5)
O79 0.075(7) 0.082(9) 0.074(12) -0.005(8) 0.010(6) -0.007(5)
O80 0.075(6) 0.101(6) 0.044(6) 0.006(5) 0.006(4) -0.022(4)
O81 0.114(9) 0.050(6) 0.040(10) -0.003(5) -0.002(7) -0.001(5)
O82 0.122(7) 0.043(6) 0.033(7) 0.004(5) 0.004(5) 0.008(5)
O83 0.097(9) 0.082(6) 0.094(10) 0.001(5) 0.008(7) -0.019(5)
O84 0.22(2) 0.117(19) 0.089(16) 0.010(13) 0.097(14) 0.026(15)
O85 0.108(8) 0.088(16) 0.14(3) -0.018(14) 0.032(9) -0.024(7)
O86 0.084(7) 0.088(7) 0.059(9) 0.006(6) 0.012(6) 0.022(5)
O87 0.078(7) 0.113(7) 0.049(7) 0.015(5) 0.009(5) -0.014(5)
O88 0.107(8) 0.059(7) 0.059(11) 0.004(6) 0.002(7) 0.018(5)
O89 0.115(17) 0.085(11) 0.078(17) 0.015(10) 0.009(13) -0.023(10)
O90 0.092(8) 0.108(11) 0.075(13) 0.011(10) -0.002(7) -0.006(7)
O91 0.149(13) 0.052(7) 0.052(10) -0.003(6) -0.011(8) -0.007(7)
O92 0.121(11) 0.069(10) 0.042(8) 0.003(7) 0.006(7) -0.027(8)
O94 0.124(8) 0.116(13) 0.099(14) -0.013(10) 0.018(7) -0.025(7)
O95 0.137(13) 0.093(16) 0.062(12) 0.013(10) -0.003(9) 0.007(11)
O96 0.070(15) 0.109(17) 0.045(9) 0.000 -0.007(8) 0.000
O97 0.097(8) 0.121(7) 0.067(9) 0.013(6) 0.004(6) 0.025(6)
O98 0.130(9) 0.124(8) 0.076(9) -0.006(6) 0.022(7) 0.009(6)
O99 0.156(14) 0.055(7) 0.058(10) -0.008(6) -0.008(9) 0.003(7)
O100 0.093(9) 0.125(8) 0.057(8) 0.013(6) 0.005(6) 0.033(7)
O101 0.18(2) 0.167(15) 0.109(18) 0.022(12) -0.032(16) -0.022(13)
O102 0.110(9) 0.137(10) 0.075(10) 0.010(8) 0.001(7) 0.006(7)
O103 0.109(13) 0.116(8) 0.085(12) 0.020(7) 0.010(9) -0.020(7)
O105 0.083(7) 0.104(9) 0.051(7) 0.005(6) 0.001(5) 0.005(6)
O107 0.128(8) 0.096(9) 0.074(12) 0.004(7) 0.008(6) 0.025(6)
O108 0.114(11) 0.105(7) 0.098(11) 0.003(6) 0.004(8) -0.020(6)
O109 0.132(9) 0.080(12) 0.12(2) 0.019(13) 0.002(9) 0.029(8)
O110 0.092(9) 0.112(14) 0.13(3) -0.002(13) 0.023(12) -0.006(9)
O111 0.208(15) 0.121(18) 0.052(13) -0.026(12) 0.017(11) 0.013(12)
O112 0.208(18) 0.18(2) 0.097(16) 0.009(14) 0.003(12) -0.036(15)
O113 0.15(5) 0.12(3) 0.188(19) -0.012(16) 0.013(18) 0.03(3)
O114 0.117(9) 0.089(8) 0.057(8) -0.001(6) 0.018(6) -0.022(6)
O115 0.58(14) 0.22(6) 0.08(4) 0.01(4) 0.05(6) -0.04(7)
O116 0.19(2) 0.084(11) 0.095(12) -0.019(9) -0.016(11) -0.005(10)
O117 0.107(16) 0.113(14) 0.051(12) -0.008(9) 0.019(11) 0.007(10)
O118 0.129(14) 0.098(14) 0.039(15) -0.003(11) 0.016(10) 0.008(10)
O121 0.059(16) 0.095(13) 0.066(13) -0.010(9) -0.014(10) -0.021(10)
O122 0.084(12) 0.18(3) 0.060(18) 0.007(16) 0.000(10) 0.006(11)
O123 0.110(11) 0.115(10) 0.085(14) 0.006(8) 0.016(9) 0.028(7)
O124 0.21(5) 0.15(4) 0.22(3) 0.000 -0.01(3) 0.000
O125 0.19(3) 0.09(3) 0.19(2) -0.030(18) 0.041(18) 0.06(2)
C1 0.063(5) 0.078(6) 0.036(8) 0.003(4) 0.003(4) 0.006(4)
C2 0.080(6) 0.043(5) 0.014(8) -0.002(5) 0.003(5) 0.008(4)
C3 0.101(8) 0.047(6) 0.030(9) -0.001(5) -0.011(6) 0.011(5)
C4 0.119(6) 0.065(6) 0.031(10) -0.001(5) 0.010(5) 0.011(4)
C5 0.084(5) 0.049(6) 0.026(8) -0.001(5) 0.007(4) -0.016(4)
C6 0.065(6) 0.060(6) 0.020(9) -0.011(5) 0.000(5) 0.003(4)
C7 0.121(6) 0.070(8) 0.049(12) -0.008(7) 0.011(6) -0.016(5)
C8 0.081(7) 0.073(7) 0.035(10) -0.008(6) -0.004(5) 0.009(5)
C9 0.070(6) 0.077(5) 0.037(8) 0.009(4) -0.002(5) -0.016(4)
C10 0.100(8) 0.051(6) 0.030(10) -0.008(5) -0.002(6) 0.015(5)
C11 0.094(6) 0.040(5) 0.016(7) 0.001(4) 0.010(4) 0.006(4)
C12 0.076(6) 0.111(6) 0.042(10) 0.010(5) 0.004(5) 0.010(4)
C13 0.115(7) 0.047(7) 0.031(9) -0.001(5) 0.004(5) 0.008(5)
C14 0.072(6) 0.075(7) 0.014(10) 0.001(6) -0.008(6) 0.014(5)
C15 0.083(8) 0.107(7) 0.041(9) 0.014(5) 0.002(6) -0.013(5)
C16 0.076(6) 0.098(6) 0.046(8) 0.010(5) 0.008(5) -0.020(4)
C17 0.061(6) 0.103(6) 0.040(9) 0.012(5) 0.008(5) 0.006(4)
C18 0.105(6) 0.048(7) 0.013(10) -0.015(6) 0.009(5) -0.019(5)

loop_
_atom_type_symbol
_atom_type_description
_atom_type_scat_dispersion_real
_atom_type_scat_dispersion_imag
_atom_type_scat_source
C C 0.0181 0.0091 'International Tables Vol C Tables 4.2.6.8 and 6.1.1.4'
Cs Cs -0.7457 7.9052 'International Tables Vol C Tables 4.2.6.8 and 6.1.1.4'
Nb Nb -0.1121 2.4826 'International Tables Vol C Tables 4.2.6.8 and 6.1.1.4'
O O 0.0492 0.0322 'International Tables Vol C Tables 4.2.6.8 and 6.1.1.4'
Si Si 0.2541 0.3302 'International Tables Vol C Tables 4.2.6.8 and 6.1.1.4'
H H 0.0000 0.0000 'International Tables Vol C Tables 4.2.6.8 and 6.1.1.4'

loop_
_geom_angle_atom_site_label_1
_geom_angle_atom_site_label_2
_geom_angle_atom_site_label_3
_geom_angle
_geom_angle_site_symmetry_1
_geom_angle_site_symmetry_3
_geom_angle_publ_flag
Nb2 Nb1 Nb4 63.60(7) . . ?
Nb2 Nb1 Cs1 111.51(7) . . ?
Nb2 Nb1 Cs2 110.91(7) . . ?
Nb2 Nb1 Cs3 174.13(8) . . ?
Nb3 Nb1 Nb2 63.64(7) . . ?
Nb3 Nb1 Nb4 63.65(6) . . ?
Nb3 Nb1 Cs1 174.00(8) . . ?
Nb3 Nb1 Cs2 110.76(7) . . ?
Nb3 Nb1 Cs3 111.39(7) . . ?
Nb4 Nb1 Cs1 111.39(7) . . ?
Nb4 Nb1 Cs2 173.23(8) . . ?
Nb4 Nb1 Cs3 111.79(7) . . ?
Cs2 Nb1 Cs1 73.93(5) . . ?
Cs3 Nb1 Cs1 73.22(5) . . ?
Cs3 Nb1 Cs2 73.40(5) . . ?
O2 Nb1 Nb2 38.1(5) . . ?
O2 Nb1 Nb3 39.0(5) . . ?
O2 Nb1 Nb4 81.5(5) . . ?
O2 Nb1 Cs1 139.2(5) . . ?
O2 Nb1 Cs2 91.7(5) . . ?
O2 Nb1 Cs3 139.8(5) . . ?
O2 Nb1 O11 73.9(7) . . ?
O3 Nb1 Nb2 128.0(5) . . ?
O3 Nb1 Nb3 79.1(5) . . ?
O3 Nb1 Nb4 129.8(5) . . ?
O3 Nb1 Cs1 106.9(5) . . ?
O3 Nb1 Cs2 49.6(5) . . ?
O3 Nb1 Cs3 51.5(5) . . ?
O3 Nb1 O2 90.3(7) . . ?
O3 Nb1 O4 101.2(8) . . ?
O3 Nb1 O11 160.5(7) . . ?
O3 Nb1 O13 91.4(7) . . ?
O4 Nb1 Nb2 130.2(5) . . ?
O4 Nb1 Nb3 128.9(5) . . ?
O4 Nb1 Nb4 80.1(5) . . ?
O4 Nb1 Cs1 50.8(5) . . ?
O4 Nb1 Cs2 106.7(5) . . ?
O4 Nb1 Cs3 49.8(5) . . ?
O4 Nb1 O2 161.6(7) . . ?
O4 Nb1 O11 91.7(7) . . ?
O4 Nb1 O13 91.3(7) . . ?
O6 Nb1 Nb2 79.8(5) . . ?
O6 Nb1 Nb3 129.6(5) . . ?
O6 Nb1 Nb4 129.0(5) . . ?
O6 Nb1 Cs1 50.2(5) . . ?
O6 Nb1 Cs2 50.8(5) . . ?
O6 Nb1 Cs3 106.1(5) . . ?
O6 Nb1 O2 91.0(7) . . ?
O6 Nb1 O3 100.4(8) . . ?
O6 Nb1 O4 100.9(8) . . ?
O6 Nb1 O11 91.3(7) . . ?
O6 Nb1 O13 160.9(7) . . ?
O11 Nb1 Nb2 38.9(5) . . ?
O11 Nb1 Nb3 81.5(5) . . ?
O11 Nb1 Nb4 38.1(5) . . ?
O11 Nb1 Cs1 92.5(5) . . ?
O11 Nb1 Cs2 139.8(5) . . ?
O11 Nb1 Cs3 139.5(5) . . ?
O13 Nb1 Nb2 81.2(5) . . ?
O13 Nb1 Nb3 38.1(5) . . ?
O13 Nb1 Nb4 38.7(5) . . ?
O13 Nb1 Cs1 139.9(5) . . ?
O13 Nb1 Cs2 139.0(5) . . ?
O13 Nb1 Cs3 93.0(5) . . ?
O13 Nb1 O2 73.8(7) . . ?
O13 Nb1 O11 73.6(7) . . ?
Nb1 Nb2 Nb8 117.25(9) . . ?
Nb1 Nb2 Nb10 116.91(9) . . ?
Nb1 Nb2 Cs6 83.67(7) . . ?
Nb1 Nb2 Cs8 83.36(7) . . ?
Nb1 Nb2 Cs11 127.56(7) . . ?
Nb8 Nb2 Nb10 60.66(7) . . ?
Nb8 Nb2 Cs6 132.63(8) . . ?
Nb8 Nb2 Cs8 72.65(7) . . ?
Nb8 Nb2 Cs11 107.82(8) . . ?
Nb10 Nb2 Cs6 71.97(7) . . ?
Nb10 Nb2 Cs8 133.31(8) . . ?
Nb10 Nb2 Cs11 107.54(8) . . ?
Cs6 Nb2 Cs11 84.98(7) . . ?
Cs8 Nb2 Cs6 154.72(7) . . ?
Cs8 Nb2 Cs11 85.87(7) . . ?
O2 Nb2 Nb1 39.8(5) . . ?
O2 Nb2 Nb8 123.1(5) . . ?
O2 Nb2 Nb10 85.2(5) . . ?
O2 Nb2 Cs6 48.7(5) . . ?
O2 Nb2 Cs8 123.1(5) . . ?
O2 Nb2 Cs11 126.2(5) . . ?
O2 Nb2 O11 76.8(7) . . ?
O2 Nb2 O41 75.5(7) . . ?
O11 Nb2 Nb1 40.4(5) . . ?
O11 Nb2 Nb8 84.6(4) . . ?
O11 Nb2 Nb10 122.1(5) . . ?
O11 Nb2 Cs6 123.9(5) . . ?
O11 Nb2 Cs8 48.5(5) . . ?
O11 Nb2 Cs11 127.5(5) . . ?
O11 Nb2 O41 75.0(7) . . ?
O23 Nb2 Nb1 129.9(6) . . ?
O23 Nb2 Nb8 84.6(6) . . ?
O23 Nb2 Nb10 33.9(6) . . ?
O23 Nb2 Cs6 53.1(6) . . ?
O23 Nb2 Cs8 146.2(6) . . ?
O23 Nb2 Cs11 77.6(6) . . ?
O23 Nb2 O2 90.2(7) . . ?
O23 Nb2 O11 154.8(8) . . ?
O23 Nb2 O31 96.4(8) . . ?
O23 Nb2 O41 80.9(7) . . ?
O31 Nb2 Nb1 127.8(6) . . ?
O31 Nb2 Nb8 34.5(6) . . ?
O31 Nb2 Nb10 86.9(6) . . ?
O31 Nb2 Cs6 148.2(6) . . ?
O31 Nb2 Cs8 51.1(6) . . ?
O31 Nb2 Cs11 78.9(6) . . ?
O31 Nb2 O2 154.9(8) . . ?
O31 Nb2 O11 87.4(7) . . ?
O31 Nb2 O41 81.7(7) . . ?
O41 Nb2 Nb1 83.4(4) . . ?
O41 Nb2 Nb8 47.7(4) . . ?
O41 Nb2 Nb10 47.2(4) . . ?
O41 Nb2 Cs6 99.5(5) . . ?
O41 Nb2 Cs8 100.4(5) . . ?
O41 Nb2 Cs11 149.1(4) . . ?
O72 Nb2 Nb1 88.3(6) . . ?
O72 Nb2 Nb8 136.1(6) . . ?
O72 Nb2 Nb10 140.4(6) . . ?
O72 Nb2 Cs6 82.0(7) . . ?
O72 Nb2 Cs8 76.1(7) . . ?
O72 Nb2 Cs11 39.4(6) . . ?
O72 Nb2 O2 99.6(8) . . ?
O72 Nb2 O11 97.0(8) . . ?
O72 Nb2 O23 106.5(9) . . ?
O72 Nb2 O31 101.6(9) . . ?
O72 Nb2 O41 171.3(7) . . ?
Nb1 Nb3 Nb10 117.27(9) . . ?
Nb1 Nb3 Nb13 116.80(9) . . ?
Nb1 Nb3 Cs6 84.09(7) . . ?
Nb1 Nb3 Cs7 83.78(7) . . ?
Nb1 Nb3 Cs9 127.86(7) . . ?
Nb10 Nb3 Nb13 60.56(7) . . ?
Nb10 Nb3 Cs6 72.38(7) . . ?
Nb10 Nb3 Cs7 132.74(8) . . ?
Nb10 Nb3 Cs9 107.98(8) . . ?
Nb13 Nb3 Cs6 132.94(8) . . ?
Nb13 Nb3 Cs7 72.19(7) . . ?
Nb13 Nb3 Cs9 107.00(7) . . ?
Cs6 Nb3 Cs9 86.20(7) . . ?
Cs7 Nb3 Cs6 154.85(7) . . ?
Cs7 Nb3 Cs9 84.00(7) . . ?
O2 Nb3 Nb1 40.0(5) . . ?
O2 Nb3 Nb10 85.0(5) . . ?
O2 Nb3 Nb13 122.1(5) . . ?
O2 Nb3 Cs6 49.4(5) . . ?
O2 Nb3 Cs7 123.6(5) . . ?
O2 Nb3 Cs9 128.3(5) . . ?
O2 Nb3 O41 75.3(7) . . ?
O13 Nb3 Nb1 39.5(5) . . ?
O13 Nb3 Nb10 122.6(5) . . ?
O13 Nb3 Nb13 85.1(5) . . ?
O13 Nb3 Cs6 123.4(5) . . ?
O13 Nb3 Cs7 49.4(5) . . ?
O13 Nb3 Cs9 126.3(5) . . ?
O13 Nb3 O2 76.1(7) . . ?
O13 Nb3 O41 75.3(6) . . ?
O14 Nb3 Nb1 127.8(6) . . ?
O14 Nb3 Nb10 33.5(6) . . ?
O14 Nb3 Nb13 86.0(5) . . ?
O14 Nb3 Cs6 51.2(6) . . ?
O14 Nb3 Cs7 147.9(6) . . ?
O14 Nb3 Cs9 80.2(6) . . ?
O14 Nb3 O2 87.8(8) . . ?
O14 Nb3 O13 153.5(8) . . ?
O14 Nb3 O41 80.3(7) . . ?
O18 Nb3 Nb1 129.3(6) . . ?
O18 Nb3 Nb10 85.3(6) . . ?
O18 Nb3 Nb13 34.4(6) . . ?
O18 Nb3 Cs6 146.2(6) . . ?
O18 Nb3 Cs7 52.3(6) . . ?
O18 Nb3 Cs9 76.8(6) . . ?
O18 Nb3 O2 154.9(8) . . ?
O18 Nb3 O13 89.9(8) . . ?
O18 Nb3 O14 96.7(8) . . ?
O18 Nb3 O41 81.1(8) . . ?
O41 Nb3 Nb1 83.7(4) . . ?
O41 Nb3 Nb10 47.4(4) . . ?
O41 Nb3 Nb13 47.0(5) . . ?
O41 Nb3 Cs6 100.5(5) . . ?
O41 Nb3 Cs7 100.0(5) . . ?
O41 Nb3 Cs9 148.4(4) . . ?
O52 Nb3 Nb1 88.3(6) . . ?
O52 Nb3 Nb10 138.2(6) . . ?
O52 Nb3 Nb13 138.5(6) . . ?
O52 Nb3 Cs6 78.7(7) . . ?
O52 Nb3 Cs7 79.1(7) . . ?
O52 Nb3 Cs9 39.6(6) . . ?
O52 Nb3 O2 98.5(8) . . ?
O52 Nb3 O13 98.4(8) . . ?
O52 Nb3 O14 104.8(8) . . ?
O52 Nb3 O18 104.1(9) . . ?
O52 Nb3 O41 172.0(7) . . ?
Nb1 Nb4 Nb8 116.94(9) . . ?
Nb1 Nb4 Nb13 117.31(9) . . ?
Nb1 Nb4 Cs7 83.51(7) . . ?
Nb1 Nb4 Cs8 83.22(7) . . ?
Nb1 Nb4 Cs10 127.63(7) . 4_556 ?
Nb8 Nb4 Cs7 132.90(8) . . ?
Nb8 Nb4 Cs8 72.42(7) . . ?
Nb8 Nb4 Cs10 108.12(7) . 4_556 ?
Nb13 Nb4 Nb8 60.74(7) . . ?
Nb13 Nb4 Cs7 72.17(7) . . ?
Nb13 Nb4 Cs8 133.15(8) . . ?
Nb13 Nb4 Cs10 106.99(8) . 4_556 ?
Cs7 Nb4 Cs10 84.85(7) . 4_556 ?
Cs8 Nb4 Cs7 154.68(7) . . ?
Cs8 Nb4 Cs10 86.33(7) . 4_556 ?
O8 Nb4 Nb1 129.1(6) . . ?
O8 Nb4 Nb8 86.5(5) . . ?
O8 Nb4 Nb13 34.9(6) . . ?
O8 Nb4 Cs7 51.7(5) . . ?
O8 Nb4 Cs8 147.4(5) . . ?
O8 Nb4 Cs10 76.8(6) . 4_556 ?
O8 Nb4 O11 156.0(8) . . ?
O8 Nb4 O13 89.5(7) . . ?
O8 Nb4 O41 81.9(7) . . ?
O11 Nb4 Nb1 40.2(5) . . ?
O11 Nb4 Nb8 84.8(5) . . ?
O11 Nb4 Nb13 123.0(5) . . ?
O11 Nb4 Cs7 123.6(5) . . ?
O11 Nb4 Cs8 48.1(5) . . ?
O11 Nb4 Cs10 127.2(5) . 4_556 ?
O11 Nb4 O13 76.4(7) . . ?
O11 Nb4 O41 75.8(7) . . ?
O13 Nb4 Nb1 39.6(5) . . ?
O13 Nb4 Nb8 122.2(5) . . ?
O13 Nb4 Nb13 85.3(5) . . ?
O13 Nb4 Cs7 49.2(5) . . ?
O13 Nb4 Cs8 122.6(5) . . ?
O13 Nb4 Cs10 126.8(5) . 4_556 ?
O13 Nb4 O41 74.8(6) . . ?
O21 Nb4 Nb1 129.1(6) . . ?
O21 Nb4 Nb8 32.7(6) . . ?
O21 Nb4 Nb13 84.1(6) . . ?
O21 Nb4 Cs7 146.5(6) . . ?
O21 Nb4 Cs8 53.6(6) . . ?
O21 Nb4 Cs10 79.8(6) . 4_556 ?
O21 Nb4 O8 95.6(8) . . ?
O21 Nb4 O11 89.0(8) . . ?
O21 Nb4 O13 153.3(8) . . ?
O21 Nb4 O41 80.0(7) . . ?
O39 Nb4 Nb1 87.1(5) . . ?
O39 Nb4 Nb8 139.4(6) . . ?
O39 Nb4 Nb13 138.6(6) . . ?
O39 Nb4 Cs7 78.7(6) . . ?
O39 Nb4 Cs8 79.2(6) . . ?
O39 Nb4 Cs10 40.6(5) . 4_556 ?
O39 Nb4 O8 103.7(8) . . ?
O39 Nb4 O11 97.4(8) . . ?
O39 Nb4 O13 97.4(7) . . ?
O39 Nb4 O21 106.7(8) . . ?
O39 Nb4 O41 170.6(7) . . ?
O41 Nb4 Nb1 83.5(4) . . ?
O41 Nb4 Nb8 47.6(4) . . ?
O41 Nb4 Nb13 47.3(5) . . ?
O41 Nb4 Cs7 99.5(5) . . ?
O41 Nb4 Cs8 100.3(5) . . ?
O41 Nb4 Cs10 148.8(4) . 4_556 ?
Cs1 Nb5 Cs10 141.98(8) . 4_556 ?
Cs3 Nb5 Cs1 74.70(5) . . ?
Cs3 Nb5 Cs10 142.59(8) . 4_556 ?
O4 Nb5 Cs1 53.0(5) . . ?
O4 Nb5 Cs3 52.3(5) . . ?
O4 Nb5 Cs10 134.1(4) . 4_556 ?
O4 Nb5 O19 81.7(8) . . ?
O4 Nb5 O22 140.9(8) . . ?
O4 Nb5 O29 143.0(8) . . ?
O4 Nb5 O39 86.6(7) . . ?
O4 Nb5 O53 81.0(8) . . ?
O4 Nb5 C2 112.5(10) . . ?
O4 Nb5 C6 114.5(10) . . ?
O5 Nb5 Cs1 65.5(6) . . ?
O5 Nb5 Cs3 61.1(6) . . ?
O5 Nb5 Cs10 130.1(6) . 4_556 ?
O5 Nb5 O4 95.7(7) . . ?
O5 Nb5 O19 97.8(8) . . ?
O5 Nb5 O22 93.7(8) . . ?
O5 Nb5 O29 91.9(8) . . ?
O5 Nb5 O39 176.6(8) . . ?
O5 Nb5 O53 93.0(8) . . ?
O5 Nb5 C2 96.2(9) . . ?
O5 Nb5 C6 92.7(9) . . ?
O19 Nb5 Cs1 48.9(5) . . ?
O19 Nb5 Cs3 122.7(5) . . ?
O19 Nb5 Cs10 93.1(5) . 4_556 ?
O19 Nb5 O22 59.4(8) . . ?
O19 Nb5 O39 85.0(7) . . ?
O19 Nb5 O53 160.4(8) . . ?
O19 Nb5 C2 30.9(9) . . ?
O19 Nb5 C6 159.7(9) . . ?
O22 Nb5 Cs1 98.2(6) . . ?
O22 Nb5 Cs3 154.6(5) . . ?
O22 Nb5 Cs10 51.9(5) . 4_556 ?
O22 Nb5 O39 86.0(7) . . ?
O22 Nb5 O53 136.3(8) . . ?
O22 Nb5 C2 28.5(9) . . ?
O22 Nb5 C6 102.8(10) . . ?
O29 Nb5 Cs1 155.9(5) . . ?
O29 Nb5 Cs3 102.3(5) . . ?
O29 Nb5 Cs10 48.5(5) . 4_556 ?
O29 Nb5 O19 132.9(8) . . ?
O29 Nb5 O22 74.1(9) . . ?
O29 Nb5 O39 84.7(7) . . ?
O29 Nb5 O53 62.5(8) . . ?
O29 Nb5 C2 102.4(10) . . ?
O29 Nb5 C6 28.8(9) . . ?
O39 Nb5 Cs1 117.9(5) . . ?
O39 Nb5 Cs3 119.0(5) . . ?
O39 Nb5 Cs10 47.5(5) . 4_556 ?
O39 Nb5 O53 84.9(7) . . ?
O39 Nb5 C2 85.2(8) . . ?
O39 Nb5 C6 84.0(8) . . ?
O53 Nb5 Cs1 123.7(5) . . ?
O53 Nb5 Cs3 50.3(5) . . ?
O53 Nb5 Cs10 92.4(5) . 4_556 ?
O53 Nb5 C2 162.7(9) . . ?
O53 Nb5 C6 33.7(9) . . ?
C2 Nb5 Cs1 73.6(8) . . ?
C2 Nb5 Cs3 146.7(7) . . ?
C2 Nb5 Cs10 70.5(7) . 4_556 ?
C2 Nb5 C6 130.8(11) . . ?
C6 Nb5 Cs1 150.7(7) . . ?
C6 Nb5 Cs3 77.6(7) . . ?
C6 Nb5 Cs10 67.0(7) . 4_556 ?
Cs2 Nb6 Cs3 75.12(5) . . ?
Cs2 Nb6 Cs9 143.33(8) . . ?
Cs3 Nb6 Cs9 140.72(8) . . ?
O3 Nb6 Cs2 53.0(5) . . ?
O3 Nb6 Cs3 53.8(5) . . ?
O3 Nb6 Cs9 132.7(5) . . ?
O3 Nb6 O25 141.5(8) . . ?
O3 Nb6 O33 81.2(7) . . ?
O3 Nb6 O42 142.7(9) . . ?
O3 Nb6 O44 81.7(8) . . ?
O3 Nb6 O52 86.2(7) . . ?
O3 Nb6 C5 110.0(9) . . ?
O3 Nb6 C11 113.1(10) . . ?
O25 Nb6 Cs2 154.8(5) . . ?
O25 Nb6 Cs3 98.8(6) . . ?
O25 Nb6 Cs9 50.7(6) . . ?
O25 Nb6 O33 60.8(8) . . ?
O25 Nb6 O42 73.6(9) . . ?
O25 Nb6 O44 134.7(9) . . ?
O25 Nb6 O52 85.7(8) . . ?
O25 Nb6 C5 31.7(9) . . ?
O25 Nb6 C11 103.5(10) . . ?
O33 Nb6 Cs2 122.3(5) . . ?
O33 Nb6 Cs3 48.2(5) . . ?
O33 Nb6 Cs9 92.5(5) . . ?
O33 Nb6 C5 29.0(9) . . ?
O33 Nb6 C11 162.1(9) . . ?
O42 Nb6 Cs2 101.6(6) . . ?
O42 Nb6 Cs3 155.2(5) . . ?
O42 Nb6 Cs9 50.4(6) . . ?
O42 Nb6 O33 133.9(9) . . ?
O42 Nb6 O44 61.5(9) . . ?
O42 Nb6 O52 84.7(7) . . ?
O42 Nb6 C5 105.1(10) . . ?
O42 Nb6 C11 30.0(9) . . ?
O44 Nb6 Cs2 50.1(5) . . ?
O44 Nb6 Cs3 124.3(5) . . ?
O44 Nb6 Cs9 93.2(5) . . ?
O44 Nb6 O33 161.1(8) . . ?
O44 Nb6 O52 85.1(7) . . ?
O44 Nb6 C5 164.2(9) . . ?
O44 Nb6 C11 31.5(9) . . ?
O52 Nb6 Cs2 118.9(5) . . ?
O52 Nb6 Cs3 118.7(5) . . ?
O52 Nb6 Cs9 46.5(5) . . ?
O52 Nb6 O33 85.8(7) . . ?
O52 Nb6 C5 85.2(9) . . ?
O52 Nb6 C11 84.4(8) . . ?
O77 Nb6 Cs2 61.7(7) . . ?
O77 Nb6 Cs3 61.4(6) . . ?
O77 Nb6 Cs9 133.0(6) . . ?
O77 Nb6 O3 94.3(8) . . ?
O77 Nb6 O25 93.7(9) . . ?
O77 Nb6 O33 93.9(8) . . ?
O77 Nb6 O42 95.1(8) . . ?
O77 Nb6 O44 95.2(9) . . ?
O77 Nb6 O52 179.4(9) . . ?
O77 Nb6 C5 94.3(10) . . ?
O77 Nb6 C11 95.6(9) . . ?
C5 Nb6 Cs2 145.5(7) . . ?
C5 Nb6 Cs3 71.4(7) . . ?
C5 Nb6 Cs9 71.1(7) . . ?
C11 Nb6 Cs2 75.6(8) . . ?
C11 Nb6 Cs3 149.1(7) . . ?
C11 Nb6 Cs9 69.9(7) . . ?
C11 Nb6 C5 134.7(11) . . ?
Cs1 Nb7 Cs11 142.76(9) . . ?
Cs2 Nb7 Cs1 75.46(5) . . ?
Cs2 Nb7 Cs11 141.13(9) . . ?
O6 Nb7 Cs1 52.8(5) . . ?
O6 Nb7 Cs2 53.6(5) . . ?
O6 Nb7 Cs11 133.9(5) . . ?
O6 Nb7 O20 140.6(9) . . ?
O6 Nb7 O38 80.8(8) . . ?
O6 Nb7 O48 140.8(9) . . ?
O6 Nb7 O50 81.3(8) . . ?
O6 Nb7 O72 86.1(7) . . ?
O6 Nb7 C1 112.5(10) . . ?
O6 Nb7 C9 111.4(10) . . ?
O20 Nb7 Cs1 155.9(6) . . ?
O20 Nb7 Cs2 98.3(7) . . ?
O20 Nb7 Cs11 50.4(6) . . ?
O20 Nb7 O38 60.3(9) . . ?
O20 Nb7 O48 76.2(10) . . ?
O20 Nb7 O50 136.0(9) . . ?
O20 Nb7 O72 86.5(8) . . ?
O20 Nb7 C1 28.3(10) . . ?
O20 Nb7 C9 105.9(11) . . ?
O38 Nb7 Cs1 122.3(6) . . ?
O38 Nb7 Cs2 48.0(5) . . ?
O38 Nb7 Cs11 93.2(6) . . ?
O38 Nb7 O48 135.9(9) . . ?
O38 Nb7 O50 160.5(8) . . ?
O38 Nb7 O72 87.5(7) . . ?
O38 Nb7 C1 32.0(10) . . ?
O38 Nb7 C9 163.5(10) . . ?
O48 Nb7 Cs1 100.1(7) . . ?
O48 Nb7 Cs2 156.5(6) . . ?
O48 Nb7 Cs11 50.0(6) . . ?
O48 Nb7 O50 60.2(9) . . ?
O48 Nb7 O72 83.1(8) . . ?
O48 Nb7 C1 104.3(11) . . ?
O48 Nb7 C9 29.9(9) . . ?
O50 Nb7 Cs1 49.1(5) . . ?
O50 Nb7 Cs2 123.6(6) . . ?
O50 Nb7 Cs11 93.7(5) . . ?
O50 Nb7 O72 83.6(8) . . ?
O50 Nb7 C1 162.4(10) . . ?
O50 Nb7 C9 30.3(10) . . ?
O64 Nb7 Cs1 62.6(7) . . ?
O64 Nb7 Cs2 62.4(7) . . ?
O64 Nb7 Cs11 131.1(7) . . ?
O64 Nb7 O6 95.0(8) . . ?
O64 Nb7 O20 93.7(9) . . ?
O64 Nb7 O38 94.5(9) . . ?
O64 Nb7 O48 94.9(9) . . ?
O64 Nb7 O50 94.8(9) . . ?
O64 Nb7 O72 177.9(10) . . ?
O64 Nb7 C1 94.7(11) . . ?
O64 Nb7 C9 95.5(11) . . ?
O72 Nb7 Cs1 117.0(5) . . ?
O72 Nb7 Cs2 119.7(5) . . ?
O72 Nb7 Cs11 47.8(5) . . ?
O72 Nb7 C1 86.5(9) . . ?
O72 Nb7 C9 82.4(9) . . ?
C1 Nb7 Cs1 148.0(8) . . ?
C1 Nb7 Cs2 73.9(8) . . ?
C1 Nb7 Cs11 69.0(8) . . ?
C9 Nb7 Cs1 74.1(8) . . ?
C9 Nb7 Cs2 148.3(8) . . ?
C9 Nb7 Cs11 70.4(8) . . ?
C9 Nb7 C1 133.7(12) . . ?
Nb2 Nb8 Nb4 62.18(6) . . ?
Nb2 Nb8 Nb10 59.86(7) . . ?
Nb2 Nb8 Nb13 90.70(8) . . ?
Nb2 Nb8 Cs8 61.87(6) . . ?
Nb2 Nb8 Cs11 106.91(8) . 2_656 ?
Nb4 Nb8 Nb10 90.49(8) . . ?
Nb4 Nb8 Nb13 59.40(7) . . ?
Nb4 Nb8 Cs8 61.98(6) . . ?
Nb4 Nb8 Cs11 166.76(9) . 2_656 ?
Nb10 Nb8 Nb13 59.95(8) . . ?
Nb10 Nb8 Cs8 121.73(8) . . ?
Nb10 Nb8 Cs11 76.99(7) . 2_656 ?
Nb13 Nb8 Cs8 121.38(7) . . ?
Nb13 Nb8 Cs11 115.95(9) . 2_656 ?
Cs11 Nb8 Cs8 121.19(8) 2_656 . ?
O21 Nb8 Nb2 79.9(5) . . ?
O21 Nb8 Nb4 30.7(5) . . ?
O21 Nb8 Nb10 121.1(5) . . ?
O21 Nb8 Nb13 81.4(6) . . ?
O21 Nb8 Cs8 45.5(6) . . ?
O21 Nb8 Cs11 160.7(6) . 2_656 ?
O21 Nb8 O31 81.3(8) . . ?
O21 Nb8 O41 74.5(7) . . ?
O31 Nb8 Nb2 32.2(5) . . ?
O31 Nb8 Nb4 79.3(5) . . ?
O31 Nb8 Nb10 84.3(6) . . ?
O31 Nb8 Nb13 122.4(5) . . ?
O31 Nb8 Cs8 43.1(5) . . ?
O31 Nb8 Cs11 95.0(5) . 2_656 ?
O31 Nb8 O41 76.0(7) . . ?
O34 Nb8 Nb2 79.0(5) . . ?
O34 Nb8 Nb4 121.5(5) . . ?
O34 Nb8 Nb10 31.1(5) . . ?
O34 Nb8 Nb13 80.7(6) . . ?
O34 Nb8 Cs8 133.4(6) . . ?
O34 Nb8 Cs11 46.0(5) . 2_656 ?
O34 Nb8 O21 152.0(7) . . ?
O34 Nb8 O31 90.4(8) . . ?
O34 Nb8 O41 77.6(7) . . ?
O34 Nb8 O47 88.5(8) . . ?
O36 Nb8 Nb2 134.6(7) . . ?
O36 Nb8 Nb4 132.2(6) . . ?
O36 Nb8 Nb10 137.3(6) . . ?
O36 Nb8 Nb13 134.7(7) . . ?
O36 Nb8 Cs8 86.7(6) . . ?
O36 Nb8 Cs11 60.6(6) . 2_656 ?
O36 Nb8 O21 101.6(8) . . ?
O36 Nb8 O31 102.5(8) . . ?
O36 Nb8 O34 106.3(8) . . ?
O36 Nb8 O41 175.9(8) . . ?
O36 Nb8 O47 104.8(8) . . ?
O41 Nb8 Nb2 44.4(4) . . ?
O41 Nb8 Nb4 44.0(4) . . ?
O41 Nb8 Nb10 46.6(4) . . ?
O41 Nb8 Nb13 46.4(4) . . ?
O41 Nb8 Cs8 89.8(4) . . ?
O41 Nb8 Cs11 123.2(4) . 2_656 ?
O47 Nb8 Nb2 120.5(5) . . ?
O47 Nb8 Nb4 77.3(5) . . ?
O47 Nb8 Nb10 80.3(6) . . ?
O47 Nb8 Nb13 29.9(5) . . ?
O47 Nb8 Cs8 132.1(6) . . ?
O47 Nb8 Cs11 104.3(5) . 2_656 ?
O47 Nb8 O21 86.6(8) . . ?
O47 Nb8 O31 151.8(7) . . ?
O47 Nb8 O41 76.2(7) . . ?
Cs23 Nb9 Cs2 148.76(15) 1_545 . ?
Cs32 Nb9 Cs2 134.3(2) 1_545 . ?
Cs32 Nb9 Cs23 14.60(13) 1_545 1_545 ?
O15 Nb9 Cs2 51.7(5) . . ?
O15 Nb9 Cs23 142.0(5) . 1_545 ?
O15 Nb9 Cs32 139.5(5) . 1_545 ?
O15 Nb9 O24 141.8(9) . . ?
O15 Nb9 O40 80.9(9) . . ?
O15 Nb9 O51 80.8(8) . . ?
O15 Nb9 O77 86.9(7) . . ?
O15 Nb9 O82 141.3(10) . . ?
O15 Nb9 C13 110.7(12) . . ?
O15 Nb9 C18 111.7(10) . . ?
O24 Nb9 Cs2 141.1(5) . . ?
O24 Nb9 Cs23 53.6(6) . 1_545 ?
O24 Nb9 Cs32 65.3(6) . 1_545 ?
O24 Nb9 O77 85.5(7) . . ?
O24 Nb9 O82 75.5(10) . . ?
O24 Nb9 C13 105.8(12) . . ?
O24 Nb9 C18 30.1(9) . . ?
O40 Nb9 Cs2 44.0(6) . . ?
O40 Nb9 Cs23 105.0(6) . 1_545 ?
O40 Nb9 Cs32 90.4(6) . 1_545 ?
O40 Nb9 O24 135.2(9) . . ?
O40 Nb9 O51 157.7(8) . . ?
O40 Nb9 O77 84.4(8) . . ?
O40 Nb9 O82 60.5(10) . . ?
O40 Nb9 C13 29.9(11) . . ?
O40 Nb9 C18 161.7(10) . . ?
O51 Nb9 Cs2 113.9(5) . . ?
O51 Nb9 Cs23 97.3(6) . 1_545 ?
O51 Nb9 Cs32 111.8(6) . 1_545 ?
O51 Nb9 O24 61.0(9) . . ?
O51 Nb9 O77 82.0(7) . . ?
O51 Nb9 O82 135.7(10) . . ?
O51 Nb9 C13 161.8(10) . . ?
O51 Nb9 C18 30.9(9) . . ?
O73 Nb9 Cs2 125.4(7) . . ?
O73 Nb9 Cs23 47.6(6) . 1_545 ?
O73 Nb9 Cs32 46.9(6) . 1_545 ?
O73 Nb9 O15 94.7(8) . . ?
O73 Nb9 O24 92.8(9) . . ?
O73 Nb9 O40 96.6(9) . . ?
O73 Nb9 O51 97.5(9) . . ?
O73 Nb9 O77 178.3(9) . . ?
O73 Nb9 O82 92.3(9) . . ?
O73 Nb9 C13 95.6(11) . . ?
O73 Nb9 C18 95.5(10) . . ?
O77 Nb9 Cs2 56.2(5) . . ?
O77 Nb9 Cs23 130.8(5) . 1_545 ?
O77 Nb9 Cs32 131.8(5) . 1_545 ?
O77 Nb9 C13 84.6(9) . . ?
O77 Nb9 C18 83.3(8) . . ?
O82 Nb9 Cs2 94.2(7) . . ?
O82 Nb9 Cs23 59.6(7) . 1_545 ?
O82 Nb9 Cs32 50.2(6) . 1_545 ?
O82 Nb9 O77 87.0(8) . . ?
O82 Nb9 C13 30.7(10) . . ?
O82 Nb9 C18 105.3(11) . . ?
C13 Nb9 Cs2 67.4(9) . . ?
C13 Nb9 Cs23 82.3(9) . 1_545 ?
C13 Nb9 Cs32 69.1(9) . 1_545 ?
C13 Nb9 C18 134.9(13) . . ?
C18 Nb9 Cs2 134.0(7) . . ?
C18 Nb9 Cs23 73.6(7) . 1_545 ?
C18 Nb9 Cs32 87.8(8) . 1_545 ?
Nb2 Nb10 Nb8 59.48(7) . . ?
Nb2 Nb10 Nb13 90.52(8) . . ?
Nb2 Nb10 Cs6 62.44(6) . . ?
Nb2 Nb10 Cs10 163.94(9) . . ?
Nb3 Nb10 Nb2 62.15(6) . . ?
Nb3 Nb10 Nb8 90.82(8) . . ?
Nb3 Nb10 Nb13 59.90(7) . . ?
Nb3 Nb10 Cs6 62.07(6) . . ?
Nb3 Nb10 Cs10 103.54(8) . . ?
Nb8 Nb10 Cs6 121.92(7) . . ?
Nb8 Nb10 Cs10 116.73(9) . . ?
Nb13 Nb10 Nb8 60.03(8) . . ?
Nb13 Nb10 Cs6 121.97(7) . . ?
Nb13 Nb10 Cs10 75.16(7) . . ?
Cs10 Nb10 Cs6 119.09(8) . . ?
O14 Nb10 Nb2 78.7(5) . . ?
O14 Nb10 Nb3 31.2(5) . . ?
O14 Nb10 Nb8 121.6(5) . . ?
O14 Nb10 Nb13 83.6(6) . . ?
O14 Nb10 Cs6 43.4(6) . . ?
O14 Nb10 Cs10 92.3(5) . . ?
O14 Nb10 O23 81.7(7) . . ?
O14 Nb10 O41 74.7(7) . . ?
O23 Nb10 Nb2 31.1(5) . . ?
O23 Nb10 Nb3 80.5(5) . . ?
O23 Nb10 Nb8 81.4(5) . . ?
O23 Nb10 Nb13 121.6(5) . . ?
O23 Nb10 Cs6 46.1(5) . . ?
O23 Nb10 Cs10 161.0(5) . . ?
O23 Nb10 O41 75.1(7) . . ?
O26 Nb10 Nb2 120.8(6) . . ?
O26 Nb10 Nb3 77.4(5) . . ?
O26 Nb10 Nb8 81.3(6) . . ?
O26 Nb10 Nb13 30.3(6) . . ?
O26 Nb10 Cs6 131.7(5) . . ?
O26 Nb10 Cs10 44.9(6) . . ?
O26 Nb10 O14 88.4(8) . . ?
O26 Nb10 O23 151.6(8) . . ?
O26 Nb10 O41 76.6(7) . . ?
O34 Nb10 Nb2 78.7(5) . . ?
O34 Nb10 Nb3 122.0(5) . . ?
O34 Nb10 Nb8 31.1(5) . . ?
O34 Nb10 Nb13 80.9(6) . . ?
O34 Nb10 Cs6 133.2(6) . . ?
O34 Nb10 Cs10 105.5(5) . . ?
O34 Nb10 O14 152.4(7) . . ?
O34 Nb10 O23 87.2(8) . . ?
O34 Nb10 O26 89.6(8) . . ?
O34 Nb10 O41 78.0(7) . . ?
O37 Nb10 Nb2 136.1(7) . . ?
O37 Nb10 Nb3 133.8(7) . . ?
O37 Nb10 Nb8 135.3(7) . . ?
O37 Nb10 Nb13 133.4(7) . . ?
O37 Nb10 Cs6 88.5(7) . . ?
O37 Nb10 Cs10 58.7(7) . . ?
O37 Nb10 O14 103.0(9) . . ?
O37 Nb10 O23 105.0(9) . . ?
O37 Nb10 O26 103.1(9) . . ?
O37 Nb10 O34 104.2(9) . . ?
O37 Nb10 O41 177.7(8) . . ?
O41 Nb10 Nb2 44.2(4) . . ?
O41 Nb10 Nb3 44.0(4) . . ?
O41 Nb10 Nb8 46.9(4) . . ?
O41 Nb10 Nb13 46.5(4) . . ?
O41 Nb10 Cs6 90.0(4) . . ?
O41 Nb10 Cs10 120.8(4) . . ?
Cs12 Nb11 Cs3 146.52(14) 3_455 . ?
Cs25 Nb11 Cs3 133.4(3) 3_455 . ?
Cs25 Nb11 Cs12 13.26(18) 3_455 3_455 ?
O5 Nb11 Cs3 56.3(5) . . ?
O5 Nb11 Cs12 132.4(5) . 3_455 ?
O5 Nb11 Cs25 129.3(5) . 3_455 ?
O5 Nb11 C3 84.6(9) . . ?
O5 Nb11 C14 83.1(8) . . ?
O16 Nb11 Cs3 47.8(5) . . ?
O16 Nb11 Cs12 142.3(5) . 3_455 ?
O16 Nb11 Cs25 141.9(5) . 3_455 ?
O16 Nb11 O5 85.3(7) . . ?
O16 Nb11 O28 141.6(9) . . ?
O16 Nb11 O43 81.0(8) . . ?
O16 Nb11 O55 81.6(8) . . ?
O16 Nb11 O75 142.1(9) . . ?
O16 Nb11 C3 111.3(11) . . ?
O16 Nb11 C14 113.6(11) . . ?
O28 Nb11 Cs3 141.7(5) . . ?
O28 Nb11 Cs12 58.1(6) . 3_455 ?
O28 Nb11 Cs25 66.9(6) . 3_455 ?
O28 Nb11 O5 85.5(7) . . ?
O28 Nb11 C3 30.6(10) . . ?
O28 Nb11 C14 102.2(11) . . ?
O43 Nb11 Cs3 112.5(5) . . ?
O43 Nb11 Cs12 100.9(6) . 3_455 ?
O43 Nb11 Cs25 114.1(6) . 3_455 ?
O43 Nb11 O5 83.9(7) . . ?
O43 Nb11 O28 61.0(9) . . ?
O43 Nb11 O55 158.3(8) . . ?
O43 Nb11 C3 30.4(10) . . ?
O43 Nb11 C14 159.5(10) . . ?
O46 Nb11 Cs3 123.7(6) . . ?
O46 Nb11 Cs12 46.9(6) . 3_455 ?
O46 Nb11 Cs25 49.8(6) . 3_455 ?
O46 Nb11 O5 179.0(9) . . ?
O46 Nb11 O16 95.4(8) . . ?
O46 Nb11 O28 94.4(8) . . ?
O46 Nb11 O43 97.0(9) . . ?
O46 Nb11 O55 97.4(9) . . ?
O46 Nb11 O75 94.4(9) . . ?
O46 Nb11 C3 95.9(10) . . ?
O46 Nb11 C14 95.9(9) . . ?
O55 Nb11 Cs3 45.8(6) . . ?
O55 Nb11 Cs12 100.8(6) . 3_455 ?
O55 Nb11 Cs25 87.6(6) . 3_455 ?
O55 Nb11 O5 81.9(7) . . ?
O55 Nb11 O28 133.5(9) . . ?
O55 Nb11 C3 160.5(10) . . ?
O55 Nb11 C14 32.0(10) . . ?
O75 Nb11 Cs3 97.3(7) . . ?
O75 Nb11 Cs12 57.9(6) . 3_455 ?
O75 Nb11 Cs25 48.0(6) . 3_455 ?
O75 Nb11 O5 84.6(8) . . ?
O75 Nb11 O28 73.6(10) . . ?
O75 Nb11 O43 133.8(9) . . ?
O75 Nb11 O55 60.8(9) . . ?
O75 Nb11 C3 103.9(12) . . ?
O75 Nb11 C14 28.8(9) . . ?
C3 Nb11 Cs3 133.2(7) . . ?
C3 Nb11 Cs12 78.2(8) . 3_455 ?
C3 Nb11 Cs25 90.1(8) . 3_455 ?
C14 Nb11 Cs3 72.5(8) . . ?
C14 Nb11 Cs12 76.7(8) . 3_455 ?
C14 Nb11 Cs25 63.9(8) . 3_455 ?
C14 Nb11 C3 132.0(13) . . ?
Cs4 Nb12 Cs5 81.06(17) 7_556 7_556 ?
Cs33 Nb12 Cs4 86.5(17) 7_556 7_556 ?
Cs33 Nb12 Cs5 6.6(16) 7_556 7_556 ?
O17 Nb12 Cs4 65.4(5) . 7_556 ?
O17 Nb12 Cs5 139.1(5) . 7_556 ?
O17 Nb12 Cs33 145.7(19) . 7_556 ?
O17 Nb12 O32 78.6(9) . . ?
O17 Nb12 O46 82.4(7) . . ?
O17 Nb12 O56 139.4(9) . . ?
O17 Nb12 O61 80.3(9) . . ?
O17 Nb12 O76 139.8(9) . . ?
O17 Nb12 C8 109.6(11) . . ?
O17 Nb12 C10 110.9(11) . . ?
O32 Nb12 Cs4 126.3(6) . 7_556 ?
O32 Nb12 Cs5 106.0(6) . 7_556 ?
O32 Nb12 Cs33 105.7(11) . 7_556 ?
O32 Nb12 O46 84.5(8) . . ?
O32 Nb12 O61 156.5(8) . . ?
O32 Nb12 O76 62.8(9) . . ?
O32 Nb12 C8 161.0(11) . . ?
O32 Nb12 C10 33.2(11) . . ?
O46 Nb12 Cs4 125.6(5) . 7_556 ?
O46 Nb12 Cs5 138.1(5) . 7_556 ?
O46 Nb12 Cs33 131.6(19) . 7_556 ?
O46 Nb12 C8 79.7(10) . . ?
O46 Nb12 C10 82.1(9) . . ?
O56 Nb12 Cs4 95.2(7) . 7_556 ?
O56 Nb12 Cs5 62.6(6) . 7_556 ?
O56 Nb12 Cs33 58.1(15) . 7_556 ?
O56 Nb12 O32 136.0(9) . . ?
O56 Nb12 O46 81.5(8) . . ?
O56 Nb12 O61 60.8(9) . . ?
O56 Nb12 O76 74.3(10) . . ?
O56 Nb12 C8 30.7(10) . . ?
O56 Nb12 C10 103.3(12) . . ?
O59 Nb12 Cs4 51.3(7) . 7_556 ?
O59 Nb12 Cs5 42.4(7) . 7_556 ?
O59 Nb12 Cs33 48.9(19) . 7_556 ?
O59 Nb12 O17 96.8(9) . . ?
O59 Nb12 O32 98.7(10) . . ?
O59 Nb12 O46 176.5(10) . . ?
O59 Nb12 O56 97.0(10) . . ?
O59 Nb12 O61 94.0(9) . . ?
O59 Nb12 O76 99.3(9) . . ?
O59 Nb12 C8 97.3(11) . . ?
O59 Nb12 C10 101.4(11) . . ?
O61 Nb12 Cs4 50.9(6) . 7_556 ?
O61 Nb12 Cs5 96.7(5) . 7_556 ?
O61 Nb12 Cs33 97.5(12) . 7_556 ?
O61 Nb12 O46 82.5(8) . . ?
O61 Nb12 C8 30.2(10) . . ?
O61 Nb12 C10 159.4(11) . . ?
O76 Nb12 Cs4 148.1(5) . 7_556 ?
O76 Nb12 Cs5 67.3(6) . 7_556 ?
O76 Nb12 Cs33 62.2(17) . 7_556 ?
O76 Nb12 O46 83.4(7) . . ?
O76 Nb12 O61 134.4(9) . . ?
O76 Nb12 C8 104.5(12) . . ?
O76 Nb12 C10 29.6(10) . . ?
C8 Nb12 Cs4 72.2(9) . 7_556 ?
C8 Nb12 Cs5 79.5(8) . 7_556 ?
C8 Nb12 Cs33 77.6(13) . 7_556 ?
C8 Nb12 C10 132.5(14) . . ?
C10 Nb12 Cs4 149.1(8) . 7_556 ?
C10 Nb12 Cs5 85.8(8) . 7_556 ?
C10 Nb12 Cs33 82.7(15) . 7_556 ?
Nb3 Nb13 Nb8 90.60(8) . . ?
Nb3 Nb13 Nb10 59.54(7) . . ?
Nb3 Nb13 Cs7 61.93(6) . . ?
Nb3 Nb13 Cs9 166.57(9) . 4_556 ?
Nb4 Nb13 Nb3 62.21(6) . . ?
Nb4 Nb13 Nb8 59.87(7) . . ?
Nb4 Nb13 Nb10 90.81(8) . . ?
Nb4 Nb13 Cs7 62.32(6) . . ?
Nb4 Nb13 Cs9 105.23(8) . 4_556 ?
Nb8 Nb13 Cs7 122.19(7) . . ?
Nb8 Nb13 Cs9 78.21(7) . 4_556 ?
Nb10 Nb13 Nb8 60.02(8) . . ?
Nb10 Nb13 Cs7 121.47(7) . . ?
Nb10 Nb13 Cs9 118.95(8) . 4_556 ?
Cs9 Nb13 Cs7 118.04(8) 4_556 . ?
O8 Nb13 Nb3 80.6(5) . . ?
O8 Nb13 Nb4 32.8(5) . . ?
O8 Nb13 Nb8 84.1(6) . . ?
O8 Nb13 Nb10 123.3(5) . . ?
O8 Nb13 Cs7 44.4(5) . . ?
O8 Nb13 Cs9 90.8(5) . 4_556 ?
O8 Nb13 O18 82.4(7) . . ?
O8 Nb13 O41 76.7(7) . . ?
O18 Nb13 Nb3 30.5(5) . . ?
O18 Nb13 Nb4 79.7(5) . . ?
O18 Nb13 Nb8 121.0(5) . . ?
O18 Nb13 Nb10 81.4(6) . . ?
O18 Nb13 Cs7 45.2(5) . . ?
O18 Nb13 Cs9 158.5(6) . 4_556 ?
O18 Nb13 O41 74.1(7) . . ?
O26 Nb13 Nb3 77.6(5) . . ?
O26 Nb13 Nb4 121.9(6) . . ?
O26 Nb13 Nb8 81.9(6) . . ?
O26 Nb13 Nb10 31.2(6) . . ?
O26 Nb13 Cs7 131.2(6) . . ?
O26 Nb13 Cs9 107.7(5) . 4_556 ?
O26 Nb13 O8 153.9(8) . . ?
O26 Nb13 O18 86.1(8) . . ?
O26 Nb13 O41 77.7(7) . . ?
O41 Nb13 Nb3 43.8(4) . . ?
O41 Nb13 Nb4 44.2(4) . . ?
O41 Nb13 Nb8 46.9(4) . . ?
O41 Nb13 Nb10 46.7(4) . . ?
O41 Nb13 Cs7 89.7(4) . . ?
O41 Nb13 Cs9 124.3(4) . 4_556 ?
O47 Nb13 Nb3 121.2(6) . . ?
O47 Nb13 Nb4 78.2(5) . . ?
O47 Nb13 Nb8 30.6(6) . . ?
O47 Nb13 Nb10 80.9(6) . . ?
O47 Nb13 Cs7 133.1(6) . . ?
O47 Nb13 Cs9 47.8(6) . 4_556 ?
O47 Nb13 O8 88.8(8) . . ?
O47 Nb13 O18 151.4(8) . . ?
O47 Nb13 O26 90.2(8) . . ?
O47 Nb13 O41 77.5(7) . . ?
O60 Nb13 Nb3 133.5(7) . . ?
O60 Nb13 Nb4 134.9(7) . . ?
O60 Nb13 Nb8 135.8(7) . . ?
O60 Nb13 Nb10 134.3(7) . . ?
O60 Nb13 Cs7 87.7(6) . . ?
O60 Nb13 Cs9 58.2(7) . 4_556 ?
O60 Nb13 O8 102.3(9) . . ?
O60 Nb13 O18 103.2(8) . . ?
O60 Nb13 O26 103.1(9) . . ?
O60 Nb13 O41 177.1(8) . . ?
O60 Nb13 O47 105.3(9) . . ?
Cs4 Nb14 Cs16 113.38(6) 7_556 . ?
Cs5 Nb14 Cs4 66.30(15) . 7_556 ?
Cs5 Nb14 Cs16 110.5(2) . . ?
O30 Nb14 Cs4 52.3(5) . 7_556 ?
O30 Nb14 Cs5 56.0(6) . . ?
O30 Nb14 Cs16 162.2(5) . . ?
O30 Nb14 O45 80.2(9) . . ?
O30 Nb14 O58 80.7(9) . . ?
O30 Nb14 O62 138.9(10) . . ?
O30 Nb14 O73 85.2(7) . . ?
O30 Nb14 O74 139.9(9) . . ?
O30 Nb14 C4 112.1(12) . . ?
O30 Nb14 C7 110.8(12) . . ?
O45 Nb14 Cs4 119.3(7) . 7_556 ?
O45 Nb14 Cs5 55.5(7) . . ?
O45 Nb14 Cs16 102.1(6) . . ?
O45 Nb14 O58 157.4(9) . . ?
O45 Nb14 O62 60.2(10) . . ?
O45 Nb14 O73 82.6(8) . . ?
O45 Nb14 C4 32.3(12) . . ?
O45 Nb14 C7 161.1(12) . . ?
O58 Nb14 Cs4 55.0(6) . 7_556 ?
O58 Nb14 Cs5 120.7(6) . . ?
O58 Nb14 Cs16 99.7(6) . . ?
O58 Nb14 O73 83.9(8) . . ?
O58 Nb14 C4 159.0(12) . . ?
O58 Nb14 C7 30.3(11) . . ?
O62 Nb14 Cs4 158.6(6) . 7_556 ?
O62 Nb14 Cs5 103.5(8) . . ?
O62 Nb14 Cs16 50.6(7) . . ?
O62 Nb14 O58 134.3(10) . . ?
O62 Nb14 O73 79.5(8) . . ?
O62 Nb14 C4 27.9(11) . . ?
O62 Nb14 C7 105.0(14) . . ?
O68 Nb14 Cs4 59.8(8) . 7_556 ?
O68 Nb14 Cs5 58.4(8) . . ?
O68 Nb14 Cs16 64.4(8) . . ?
O68 Nb14 O30 97.8(9) . . ?
O68 Nb14 O45 99.0(10) . . ?
O68 Nb14 O58 95.4(10) . . ?
O68 Nb14 O62 98.8(10) . . ?
O68 Nb14 O73 176.8(9) . . ?
O68 Nb14 O74 95.6(10) . . ?
O68 Nb14 C4 99.0(12) . . ?
O68 Nb14 C7 94.7(12) . . ?
O73 Nb14 Cs4 121.9(5) . 7_556 ?
O73 Nb14 Cs5 124.6(6) . . ?
O73 Nb14 Cs16 112.6(5) . . ?
O73 Nb14 C4 80.8(10) . . ?
O73 Nb14 C7 83.1(11) . . ?
O74 Nb14 Cs4 105.4(7) . 7_556 ?
O74 Nb14 Cs5 153.8(5) . . ?
O74 Nb14 Cs16 47.9(6) . . ?
O74 Nb14 O45 134.4(10) . . ?
O74 Nb14 O58 60.5(10) . . ?
O74 Nb14 O62 75.0(11) . . ?
O74 Nb14 O73 81.3(8) . . ?
O74 Nb14 C4 102.8(13) . . ?
O74 Nb14 C7 30.3(11) . . ?
C4 Nb14 Cs4 145.9(10) . 7_556 ?
C4 Nb14 Cs5 80.0(11) . . ?
C4 Nb14 Cs16 73.3(10) . . ?
C7 Nb14 Cs4 78.9(11) . 7_556 ?
C7 Nb14 Cs5 143.4(10) . . ?
C7 Nb14 Cs16 72.3(10) . . ?
C7 Nb14 C4 132.4(15) . . ?
Cs13 Nb15 Cs2 144.08(12) . . ?
Cs13 Nb15 Cs26 15.46(18) . . ?
Cs26 Nb15 Cs2 159.5(2) . . ?
O10 Nb15 Cs2 46.7(5) . . ?
O10 Nb15 Cs13 146.3(5) . . ?
O10 Nb15 Cs26 144.8(5) . . ?
O10 Nb15 O27 142.5(10) . . ?
O10 Nb15 O49 80.7(9) . . ?
O10 Nb15 O54 80.4(9) . . ?
O10 Nb15 O64 84.9(7) . . ?
O10 Nb15 O80 139.5(10) . . ?
O10 Nb15 C16 110.5(12) . . ?
O10 Nb15 C17 113.6(12) . . ?
O27 Nb15 Cs2 98.4(8) . . ?
O27 Nb15 Cs13 53.2(7) . . ?
O27 Nb15 Cs26 64.3(7) . . ?
O27 Nb15 O54 62.7(10) . . ?
O27 Nb15 O64 84.8(8) . . ?
O27 Nb15 O80 74.9(12) . . ?
O27 Nb15 C16 104.0(13) . . ?
O27 Nb15 C17 29.5(11) . . ?
O49 Nb15 Cs2 112.6(6) . . ?
O49 Nb15 Cs13 103.4(6) . . ?
O49 Nb15 Cs26 87.9(7) . . ?
O49 Nb15 O27 133.6(11) . . ?
O49 Nb15 O54 158.0(9) . . ?
O49 Nb15 O64 84.0(8) . . ?
O49 Nb15 O80 59.3(10) . . ?
O49 Nb15 C16 29.9(11) . . ?
O49 Nb15 C17 160.7(12) . . ?
O54 Nb15 Cs2 45.5(6) . . ?
O54 Nb15 Cs13 98.6(6) . . ?
O54 Nb15 Cs26 114.1(6) . . ?
O54 Nb15 O64 83.2(8) . . ?
O54 Nb15 C16 162.1(11) . . ?
O54 Nb15 C17 33.2(11) . . ?
O63 Nb15 Cs2 124.0(8) . . ?
O63 Nb15 Cs13 49.5(7) . . ?
O63 Nb15 Cs26 51.1(8) . . ?
O63 Nb15 O10 97.0(9) . . ?
O63 Nb15 O27 93.6(10) . . ?
O63 Nb15 O49 96.4(10) . . ?
O63 Nb15 O54 97.0(10) . . ?
O63 Nb15 O64 178.1(9) . . ?
O63 Nb15 O80 93.8(10) . . ?
O63 Nb15 C16 95.7(12) . . ?
O63 Nb15 C17 94.7(11) . . ?
O64 Nb15 Cs2 57.3(6) . . ?
O64 Nb15 Cs13 128.7(5) . . ?
O64 Nb15 Cs26 127.2(6) . . ?
O64 Nb15 C16 83.7(10) . . ?
O64 Nb15 C17 84.4(10) . . ?
O80 Nb15 Cs2 142.1(6) . . ?
O80 Nb15 Cs13 59.0(7) . . ?
O80 Nb15 Cs26 47.6(7) . . ?
O80 Nb15 O54 136.7(10) . . ?
O80 Nb15 O64 84.8(9) . . ?
O80 Nb15 C16 29.4(10) . . ?
O80 Nb15 C17 104.2(13) . . ?
C16 Nb15 Cs2 132.7(9) . . ?
C16 Nb15 Cs13 80.3(9) . . ?
C16 Nb15 Cs26 65.5(9) . . ?
C17 Nb15 Cs2 73.4(10) . . ?
C17 Nb15 Cs13 72.4(9) . . ?
C17 Nb15 Cs26 86.8(10) . . ?
C17 Nb15 C16 133.0(14) . . ?
Cs5 Nb16 Cs33 6.2(14) . . ?
Cs5 Nb16 Cs21 80.0(2) . 5_656 ?
Cs21 Nb16 Cs33 74.4(15) 5_656 . ?
O35 Nb16 Cs5 61.6(6) . . ?
O35 Nb16 Cs33 67.8(17) . . ?
O35 Nb16 Cs21 137.9(6) . 5_656 ?
O35 Nb16 O63 85.0(8) . . ?
O35 Nb16 O69 139.2(10) . . ?
O35 Nb16 O71 78.7(9) . . ?
O35 Nb16 O78 80.1(9) . . ?
O35 Nb16 O87 142.7(11) . . ?
O35 Nb16 C12 108.6(12) . . ?
O35 Nb16 C15 114.0(13) . . ?
O63 Nb16 Cs5 125.7(6) . . ?
O63 Nb16 Cs33 127.8(12) . . ?
O63 Nb16 Cs21 134.5(6) . 5_656 ?
O63 Nb16 C12 81.7(11) . . ?
O63 Nb16 C15 81.6(11) . . ?
O65 Nb16 Cs5 54.5(8) . . ?
O65 Nb16 Cs33 52.4(13) . . ?
O65 Nb16 Cs21 45.4(8) . 5_656 ?
O65 Nb16 O35 95.2(9) . . ?
O65 Nb16 O63 179.8(11) . . ?
O65 Nb16 O69 98.9(10) . . ?
O65 Nb16 O71 96.1(10) . . ?
O65 Nb16 O78 93.9(11) . . ?
O65 Nb16 O87 98.5(10) . . ?
O65 Nb16 C12 98.4(12) . . ?
O65 Nb16 C15 98.2(12) . . ?
O69 Nb16 Cs5 97.0(8) . . ?
O69 Nb16 Cs33 91.5(17) . . ?
O69 Nb16 Cs21 57.0(6) . 5_656 ?
O69 Nb16 O63 81.0(9) . . ?
O69 Nb16 O71 61.9(10) . . ?
O69 Nb16 C12 31.5(11) . . ?
O69 Nb16 C15 101.6(14) . . ?
O71 Nb16 Cs5 50.2(6) . . ?
O71 Nb16 Cs33 48.5(12) . . ?
O71 Nb16 Cs21 90.0(6) . 5_656 ?
O71 Nb16 O63 84.1(9) . . ?
O71 Nb16 C12 30.4(11) . . ?
O71 Nb16 C15 159.8(12) . . ?
O78 Nb16 Cs5 124.0(7) . . ?
O78 Nb16 Cs33 128.3(15) . . ?
O78 Nb16 Cs21 111.4(7) . 5_656 ?
O78 Nb16 O63 85.9(9) . . ?
O78 Nb16 O69 136.2(11) . . ?
O78 Nb16 O71 157.3(9) . . ?
O78 Nb16 C12 164.1(12) . . ?
O78 Nb16 C15 34.9(12) . . ?
O87 Nb16 Cs5 149.9(7) . . ?
O87 Nb16 Cs33 144.8(16) . . ?
O87 Nb16 Cs21 70.5(8) . 5_656 ?
O87 Nb16 O63 81.3(9) . . ?
O87 Nb16 O69 72.2(12) . . ?
O87 Nb16 O71 133.4(11) . . ?
O87 Nb16 O78 64.5(11) . . ?
O87 Nb16 C12 103.5(14) . . ?
O87 Nb16 C15 29.7(11) . . ?
C12 Nb16 Cs5 71.7(10) . . ?
C12 Nb16 Cs33 67.5(17) . . ?
C12 Nb16 Cs21 71.5(9) . 5_656 ?
C15 Nb16 Cs5 149.2(9) . . ?
C15 Nb16 Cs33 149.6(12) . . ?
C15 Nb16 Cs21 89.8(10) . 5_656 ?
C15 Nb16 C12 132.3(15) . . ?
O4 Cs1 Si1 92.4(3) . . ?
O4 Cs1 O5 46.8(4) . . ?
O4 Cs1 O10 110.8(4) . . ?
O4 Cs1 O12 109.3(4) . . ?
O4 Cs1 O16 76.0(4) . . ?
O4 Cs1 O64 100.1(4) . . ?
O5 Cs1 Si1 69.1(3) . . ?
O6 Cs1 Si1 112.0(3) . . ?
O6 Cs1 O4 52.7(4) . . ?
O6 Cs1 O5 99.3(4) . . ?
O6 Cs1 O10 75.9(4) . . ?
O6 Cs1 O12 109.6(4) . . ?
O6 Cs1 O16 111.9(4) . . ?
O6 Cs1 O64 47.7(4) . . ?
O10 Cs1 Si1 65.1(3) . . ?
O10 Cs1 O5 127.4(4) . . ?
O10 Cs1 O64 46.5(4) . . ?
O12 Cs1 Si1 22.9(3) . . ?
O12 Cs1 O5 92.0(4) . . ?
O12 Cs1 O10 45.3(4) . . ?
O12 Cs1 O16 45.9(4) . . ?
O12 Cs1 O64 91.8(5) . . ?
O16 Cs1 Si1 23.0(3) . . ?
O16 Cs1 O5 46.2(4) . . ?
O16 Cs1 O10 86.3(4) . . ?
O16 Cs1 O64 128.7(5) . . ?
O19 Cs1 Si1 119.4(4) . . ?
O19 Cs1 O4 49.7(5) . . ?
O19 Cs1 O5 50.3(4) . . ?
O19 Cs1 O6 83.0(5) . . ?
O19 Cs1 O10 158.2(5) . . ?
O19 Cs1 O12 142.2(5) . . ?
O19 Cs1 O16 96.4(5) . . ?
O19 Cs1 O49 145.1(6) . . ?
O19 Cs1 O64 120.2(5) . . ?
O43 Cs1 Si1 59.7(4) . . ?
O43 Cs1 O4 95.8(5) . . ?
O43 Cs1 O5 49.1(5) . . ?
O43 Cs1 O6 148.3(5) . . ?
O43 Cs1 O10 119.0(5) . . ?
O43 Cs1 O12 74.5(5) . . ?
O43 Cs1 O16 47.6(5) . . ?
O43 Cs1 O19 77.1(5) . . ?
O43 Cs1 O49 113.2(6) . . ?
O43 Cs1 O50 141.5(6) . . ?
O43 Cs1 O64 161.8(5) . . ?
O49 Cs1 Si1 93.0(4) . . ?
O49 Cs1 O4 149.0(5) . . ?
O49 Cs1 O5 159.2(5) . . ?
O49 Cs1 O6 97.3(5) . . ?
O49 Cs1 O10 46.0(6) . . ?
O49 Cs1 O12 70.6(5) . . ?
O49 Cs1 O16 115.3(5) . . ?
O49 Cs1 O64 49.6(5) . . ?
O50 Cs1 Si1 158.7(4) . . ?
O50 Cs1 O4 84.3(5) . . ?
O50 Cs1 O5 120.8(5) . . ?
O50 Cs1 O6 50.1(5) . . ?
O50 Cs1 O10 96.4(5) . . ?
O50 Cs1 O12 141.6(5) . . ?
O50 Cs1 O16 159.7(5) . . ?
O50 Cs1 O19 73.9(5) . . ?
O50 Cs1 O49 79.7(6) . . ?
O50 Cs1 O64 49.9(5) . . ?
O64 Cs1 Si1 110.5(4) . . ?
O64 Cs1 O5 145.6(4) . . ?
O3 Cs2 Nb6 29.8(3) . . ?
O3 Cs2 O6 52.4(4) . . ?
O3 Cs2 O9 112.3(4) . . ?
O3 Cs2 O15 80.1(4) . . ?
O3 Cs2 O64 100.2(5) . . ?
O3 Cs2 O77 48.3(4) . . ?
O6 Cs2 Nb6 80.4(3) . . ?
O6 Cs2 O9 111.5(4) . . ?
O6 Cs2 O15 113.5(4) . . ?
O6 Cs2 O64 47.9(5) . . ?
O6 Cs2 O77 100.4(4) . . ?
O9 Cs2 Nb6 115.2(3) . . ?
O10 Cs2 Nb6 139.8(3) . . ?
O10 Cs2 O3 115.3(5) . . ?
O10 Cs2 O6 79.6(5) . . ?
O10 Cs2 O9 44.4(5) . . ?
O10 Cs2 O15 83.8(5) . . ?
O10 Cs2 O64 48.4(5) . . ?
O10 Cs2 O77 128.7(5) . . ?
O15 Cs2 Nb6 72.8(3) . . ?
O15 Cs2 O9 43.3(4) . . ?
O15 Cs2 O64 127.7(4) . . ?
O15 Cs2 O77 48.7(4) . . ?
O38 Cs2 Nb6 94.9(4) . . ?
O38 Cs2 O3 82.7(5) . . ?
O38 Cs2 O6 49.9(5) . . ?
O38 Cs2 O9 142.6(5) . . ?
O38 Cs2 O10 98.3(5) . . ?
O38 Cs2 O15 161.8(5) . . ?
O38 Cs2 O40 143.0(6) . . ?
O38 Cs2 O44 74.4(5) . . ?
O38 Cs2 O54 76.5(6) . . ?
O38 Cs2 O64 50.1(5) . . ?
O38 Cs2 O77 121.0(5) . . ?
O40 Cs2 Nb6 72.5(4) . . ?
O40 Cs2 O3 98.5(5) . . ?
O40 Cs2 O6 150.4(5) . . ?
O40 Cs2 O9 71.1(5) . . ?
O40 Cs2 O10 113.9(5) . . ?
O40 Cs2 O15 47.0(5) . . ?
O40 Cs2 O44 78.6(5) . . ?
O40 Cs2 O54 110.5(6) . . ?
O40 Cs2 O64 158.8(5) . . ?
O40 Cs2 O77 50.2(5) . . ?
O44 Cs2 Nb6 30.4(4) . . ?
O44 Cs2 O3 49.6(5) . . ?
O44 Cs2 O6 84.3(5) . . ?
O44 Cs2 O9 141.7(5) . . ?
O44 Cs2 O10 163.3(5) . . ?
O44 Cs2 O15 98.6(5) . . ?
O44 Cs2 O54 139.1(6) . . ?
O44 Cs2 O64 121.4(5) . . ?
O44 Cs2 O77 50.0(5) . . ?
O54 Cs2 Nb6 169.3(4) . . ?
O54 Cs2 O3 150.7(6) . . ?
O54 Cs2 O6 98.4(6) . . ?
O54 Cs2 O9 75.1(5) . . ?
O54 Cs2 O10 49.3(5) . . ?
O54 Cs2 O15 117.0(5) . . ?
O54 Cs2 O64 50.5(6) . . ?
O54 Cs2 O77 160.2(5) . . ?
O64 Cs2 Nb6 128.0(3) . . ?
O64 Cs2 O9 92.7(4) . . ?
O77 Cs2 Nb6 26.3(3) . . ?
O77 Cs2 O9 92.0(4) . . ?
O77 Cs2 O64 147.1(5) . . ?
O3 Cs3 Cs24 149.0(3) . . ?
O3 Cs3 O5 101.9(4) . . ?
O3 Cs3 O7 112.1(4) . . ?
O3 Cs3 O15 79.4(4) . . ?
O3 Cs3 O77 48.0(4) . . ?
O4 Cs3 Cs24 154.6(3) . . ?
O4 Cs3 O3 53.3(4) . . ?
O4 Cs3 O5 48.7(4) . . ?
O4 Cs3 O7 112.6(4) . . ?
O4 Cs3 O15 114.7(4) . . ?
O4 Cs3 O16 78.9(4) . . ?
O4 Cs3 O77 101.1(4) . . ?
O5 Cs3 Cs24 107.0(3) . . ?
O5 Cs3 O7 94.3(4) . . ?
O5 Cs3 O77 149.1(4) . . ?
O7 Cs3 Cs24 55.2(3) . . ?
O7 Cs3 O77 92.4(4) . . ?
O15 Cs3 Cs24 73.4(3) . . ?
O15 Cs3 O5 130.4(4) . . ?
O15 Cs3 O7 43.8(4) . . ?
O15 Cs3 O77 48.6(4) . . ?
O16 Cs3 Cs24 77.9(3) . . ?
O16 Cs3 O3 114.9(4) . . ?
O16 Cs3 O5 48.5(4) . . ?
O16 Cs3 O7 45.8(4) . . ?
O16 Cs3 O15 85.4(4) . . ?
O16 Cs3 O77 130.0(5) . . ?
O33 Cs3 Cs24 119.7(4) . . ?
O33 Cs3 O3 50.5(5) . . ?
O33 Cs3 O4 83.8(5) . . ?
O33 Cs3 O5 119.7(4) . . ?
O33 Cs3 O7 143.0(5) . . ?
O33 Cs3 O15 99.5(5) . . ?
O33 Cs3 O16 162.4(5) . . ?
O33 Cs3 O51 78.0(5) . . ?
O33 Cs3 O53 71.2(5) . . ?
O33 Cs3 O55 137.9(6) . . ?
O33 Cs3 O77 51.1(5) . . ?
O51 Cs3 Cs24 52.5(4) . . ?
O51 Cs3 O3 97.8(5) . . ?
O51 Cs3 O4 150.9(5) . . ?
O51 Cs3 O5 159.4(5) . . ?
O51 Cs3 O7 72.5(5) . . ?
O51 Cs3 O15 47.9(5) . . ?
O51 Cs3 O16 116.7(5) . . ?
O51 Cs3 O55 110.4(6) . . ?
O51 Cs3 O77 49.9(5) . . ?
O53 Cs3 Cs24 124.2(4) . . ?
O53 Cs3 O3 83.2(5) . . ?
O53 Cs3 O4 50.6(5) . . ?
O53 Cs3 O5 50.9(5) . . ?
O53 Cs3 O7 145.0(5) . . ?
O53 Cs3 O15 162.3(5) . . ?
O53 Cs3 O16 99.4(5) . . ?
O53 Cs3 O51 138.8(6) . . ?
O53 Cs3 O55 78.1(5) . . ?
O53 Cs3 O77 119.3(5) . . ?
O55 Cs3 Cs24 58.1(4) . . ?
O55 Cs3 O3 151.6(5) . . ?
O55 Cs3 O4 98.4(5) . . ?
O55 Cs3 O5 49.7(5) . . ?
O55 Cs3 O7 74.7(5) . . ?
O55 Cs3 O15 116.9(5) . . ?
O55 Cs3 O16 49.0(5) . . ?
O55 Cs3 O77 159.7(5) . . ?
O77 Cs3 Cs24 101.6(3) . . ?
O7 Cs4 O17 43.0(4) 7_556 7_556 ?
O30 Cs4 O7 43.7(4) 7_556 7_556 ?
O30 Cs4 O17 82.1(4) 7_556 7_556 ?
O30 Cs4 O58 48.8(6) 7_556 7_556 ?
O30 Cs4 O59 126.8(5) 7_556 7_556 ?
O30 Cs4 O68 49.2(5) 7_556 7_556 ?
O30 Cs4 O70 77.7(5) 7_556 7_556 ?
O30 Cs4 O112 98.5(9) 7_556 7_556 ?
O58 Cs4 O7 71.8(5) 7_556 7_556 ?
O58 Cs4 O17 113.3(5) 7_556 7_556 ?
O58 Cs4 O68 50.3(5) 7_556 7_556 ?
O58 Cs4 O70 126.4(5) 7_556 7_556 ?
O58 Cs4 O112 62.4(8) 7_556 7_556 ?
O59 Cs4 O7 88.2(4) 7_556 7_556 ?
O59 Cs4 O7 116.8(5) . 7_556 ?
O59 Cs4 O17 45.8(4) 7_556 7_556 ?
O59 Cs4 O17 105.8(5) . 7_556 ?
O59 Cs4 O30 92.0(5) . 7_556 ?
O59 Cs4 O58 149.8(5) 7_556 7_556 ?
O59 Cs4 O58 116.1(6) . 7_556 ?
O59 Cs4 O59 92.9(5) . 7_556 ?
O59 Cs4 O61 143.6(6) . 7_556 ?
O59 Cs4 O68 65.9(5) . 7_556 ?
O59 Cs4 O68 156.6(6) 7_556 7_556 ?
O59 Cs4 O70 60.9(5) . 7_556 ?
O59 Cs4 O70 59.4(5) 7_556 7_556 ?
O59 Cs4 O101 127.9(9) . 7_556 ?
O59 Cs4 O112 82.2(9) . 7_556 ?
O59 Cs4 O112 134.7(9) 7_556 7_556 ?
O61 Cs4 O7 60.4(5) 7_556 7_556 ?
O61 Cs4 O17 44.9(5) 7_556 7_556 ?
O61 Cs4 O30 101.9(5) 7_556 7_556 ?
O61 Cs4 O58 97.9(6) 7_556 7_556 ?
O61 Cs4 O59 52.0(6) 7_556 7_556 ?
O61 Cs4 O68 145.5(5) 7_556 7_556 ?
O61 Cs4 O70 89.2(6) 7_556 7_556 ?
O61 Cs4 O112 127.6(10) 7_556 7_556 ?
O68 Cs4 O7 92.8(4) 7_556 7_556 ?
O68 Cs4 O17 128.2(5) 7_556 7_556 ?
O68 Cs4 O70 99.8(6) 7_556 7_556 ?
O70 Cs4 O7 66.2(4) 7_556 7_556 ?
O70 Cs4 O7 152.9(5) . 7_556 ?
O70 Cs4 O17 45.4(5) 7_556 7_556 ?
O70 Cs4 O17 110.0(5) . 7_556 ?
O70 Cs4 O30 157.1(6) . 7_556 ?
O70 Cs4 O58 133.1(6) . 7_556 ?
O70 Cs4 O59 64.7(6) . 7_556 ?
O70 Cs4 O59 66.3(6) . . ?
O70 Cs4 O61 100.3(6) . 7_556 ?
O70 Cs4 O68 111.4(5) . 7_556 ?
O70 Cs4 O70 96.8(5) . 7_556 ?
O70 Cs4 O101 69.1(9) . 7_556 ?
O70 Cs4 O112 72.3(9) . 7_556 ?
O101 Cs4 O7 115.2(9) 7_556 7_556 ?
O101 Cs4 O17 113.7(9) 7_556 7_556 ?
O101 Cs4 O30 125.0(8) 7_556 7_556 ?
O101 Cs4 O58 77.8(9) 7_556 7_556 ?
O101 Cs4 O59 91.4(9) 7_556 7_556 ?
O101 Cs4 O61 69.4(10) 7_556 7_556 ?
O101 Cs4 O68 109.1(10) 7_556 7_556 ?
O101 Cs4 O70 150.7(9) 7_556 7_556 ?
O101 Cs4 O112 59.4(13) 7_556 7_556 ?
O112 Cs4 O7 134.1(8) 7_556 7_556 ?
O112 Cs4 O17 172.0(9) 7_556 7_556 ?
O112 Cs4 O68 55.3(10) 7_556 7_556 ?
O112 Cs4 O70 142.5(9) 7_556 7_556 ?
O9 Cs5 O56 159.7(6) . 7_556 ?
O30 Cs5 O9 44.6(5) . . ?
O30 Cs5 O35 83.9(5) . . ?
O30 Cs5 O56 137.1(5) . 7_556 ?
O30 Cs5 O68 49.0(5) . . ?
O30 Cs5 O70 78.2(6) . . ?
O30 Cs5 O98 106.3(7) . . ?
O30 Cs5 O117 157.4(11) . . ?
O35 Cs5 O9 43.8(5) . . ?
O35 Cs5 O56 119.8(5) . 7_556 ?
O45 Cs5 O9 65.7(5) . . ?
O45 Cs5 O30 47.2(6) . . ?
O45 Cs5 O35 107.2(6) . . ?
O45 Cs5 O56 132.9(7) . 7_556 ?
O45 Cs5 O65 144.3(6) . . ?
O45 Cs5 O68 51.7(6) . . ?
O45 Cs5 O70 124.3(7) . . ?
O45 Cs5 O98 59.2(7) . . ?
O45 Cs5 O117 111.4(11) . . ?
O59 Cs5 O9 118.9(6) 7_556 . ?
O59 Cs5 O30 91.0(6) 7_556 . ?
O59 Cs5 O35 109.9(6) 7_556 . ?
O59 Cs5 O45 118.8(6) 7_556 . ?
O59 Cs5 O56 48.8(5) 7_556 7_556 ?
O59 Cs5 O65 95.7(6) 7_556 . ?
O59 Cs5 O68 67.2(6) 7_556 . ?
O59 Cs5 O70 63.0(5) 7_556 . ?
O59 Cs5 O71 148.8(7) 7_556 . ?
O59 Cs5 O98 130.2(8) 7_556 . ?
O59 Cs5 O117 95.7(10) 7_556 . ?
O65 Cs5 O9 90.5(5) . . ?
O65 Cs5 O30 129.7(7) . . ?
O65 Cs5 O35 47.1(5) . . ?
O65 Cs5 O56 76.4(5) . 7_556 ?
O65 Cs5 O68 162.0(6) . . ?
O65 Cs5 O70 61.5(6) . . ?
O65 Cs5 O98 106.6(8) . . ?
O65 Cs5 O117 71.1(11) . . ?
O68 Cs5 O9 93.1(5) . . ?
O68 Cs5 O35 131.7(6) . . ?
O68 Cs5 O56 95.0(5) . 7_556 ?
O68 Cs5 O70 103.8(6) . . ?
O70 Cs5 O9 67.7(5) . . ?
O70 Cs5 O35 47.6(5) . . ?
O70 Cs5 O56 92.2(5) . 7_556 ?
O71 Cs5 O9 61.6(5) . . ?
O71 Cs5 O30 103.5(6) . . ?
O71 Cs5 O35 46.2(6) . . ?
O71 Cs5 O45 90.6(6) . . ?
O71 Cs5 O56 118.8(6) . 7_556 ?
O71 Cs5 O65 53.9(6) . . ?
O71 Cs5 O68 141.9(6) . . ?
O71 Cs5 O70 92.8(6) . . ?
O71 Cs5 O98 72.3(8) . . ?
O71 Cs5 O117 81.5(10) . . ?
O98 Cs5 O9 105.1(6) . . ?
O98 Cs5 O35 118.0(7) . . ?
O98 Cs5 O56 93.6(7) . 7_556 ?
O98 Cs5 O68 89.5(8) . . ?
O98 Cs5 O70 165.0(7) . . ?
O98 Cs5 O117 53.5(11) . . ?
O117 Cs5 O9 142.5(9) . . ?
O117 Cs5 O35 113.7(10) . . ?
O117 Cs5 O56 47.2(10) . 7_556 ?
O117 Cs5 O68 114.6(11) . . ?
O117 Cs5 O70 124.0(10) . . ?
O30 Cs33 Nb12 102.9(19) . 7_556 ?
O45 Cs33 Nb12 121.9(19) . 7_556 ?
O45 Cs33 O30 44.2(12) . . ?
O45 Cs33 O56 143(3) . 7_556 ?
O45 Cs33 O65 138(3) . . ?
O45 Cs33 O68 51.1(11) . . ?
O45 Cs33 O76 100(2) . 7_556 ?
O45 Cs33 O118 58.7(16) . . ?
O56 Cs33 Nb12 31.2(7) 7_556 7_556 ?
O56 Cs33 O30 134(2) 7_556 . ?
O56 Cs33 O65 78.8(15) 7_556 . ?
O56 Cs33 O68 99.1(19) 7_556 . ?
O56 Cs33 O76 43.0(12) 7_556 7_556 ?
O59 Cs33 Nb12 23.8(7) 7_556 7_556 ?
O59 Cs33 O30 84(2) 7_556 . ?
O59 Cs33 O45 116(2) 7_556 . ?
O59 Cs33 O56 51.0(12) 7_556 7_556 ?
O59 Cs33 O65 93(2) 7_556 . ?
O59 Cs33 O68 65.9(14) 7_556 . ?
O59 Cs33 O71 140(4) 7_556 . ?
O59 Cs33 O76 51.6(12) 7_556 7_556 ?
O59 Cs33 O118 96(2) 7_556 . ?
O65 Cs33 Nb12 96.4(16) . 7_556 ?
O65 Cs33 O30 117(3) . . ?
O65 Cs33 O76 122(2) . 7_556 ?
O68 Cs33 Nb12 71.5(13) . 7_556 ?
O68 Cs33 O30 46.2(12) . . ?
O68 Cs33 O65 152(4) . . ?
O68 Cs33 O76 59.9(13) . 7_556 ?
O71 Cs33 Nb12 149(2) . 7_556 ?
O71 Cs33 O30 95(3) . . ?
O71 Cs33 O45 88.7(18) . . ?
O71 Cs33 O56 124(2) . 7_556 ?
O71 Cs33 O65 52.4(13) . . ?
O71 Cs33 O68 136(3) . . ?
O71 Cs33 O76 159(4) . 7_556 ?
O71 Cs33 O118 124(3) . . ?
O76 Cs33 Nb12 32.4(7) 7_556 7_556 ?
O76 Cs33 O30 104.6(18) 7_556 . ?
O98 Cs33 Nb12 122(3) . 7_556 ?
O98 Cs33 O30 106(2) . . ?
O98 Cs33 O45 62.2(16) . . ?
O98 Cs33 O56 106(4) . 7_556 ?
O98 Cs33 O59 143(4) . 7_556 ?
O98 Cs33 O65 113(2) . . ?
O98 Cs33 O68 95(2) . . ?
O98 Cs33 O71 76.1(18) . . ?
O98 Cs33 O76 91(3) . 7_556 ?
O98 Cs33 O117 61(3) . . ?
O98 Cs33 O118 49(2) . . ?
O117 Cs33 Nb12 82(2) . 7_556 ?
O117 Cs33 O30 166(3) . . ?
O117 Cs33 O45 123(4) . . ?
O117 Cs33 O56 52.3(19) . 7_556 ?
O117 Cs33 O59 103(3) . 7_556 ?
O117 Cs33 O65 75(2) . . ?
O117 Cs33 O68 126(4) . . ?
O117 Cs33 O71 87(2) . . ?
O117 Cs33 O76 72(3) . 7_556 ?
O117 Cs33 O118 77(3) . . ?
O118 Cs33 Nb12 82(2) . 7_556 ?
O118 Cs33 O30 90.5(18) . . ?
O118 Cs33 O56 86(3) . 7_556 ?
O118 Cs33 O65 152(4) . . ?
O118 Cs33 O68 53.6(15) . . ?
O118 Cs33 O76 49.9(16) . 7_556 ?
Nb3 Cs6 Nb2 49.22(5) . . ?
O2 Cs6 Nb2 29.1(3) . . ?
O2 Cs6 Nb3 29.9(3) . . ?
O2 Cs6 O14 50.8(4) . . ?
O2 Cs6 O23 50.8(4) . . ?
O2 Cs6 O38 64.5(5) . . ?
O2 Cs6 O44 66.1(5) . . ?
O2 Cs6 O86 102.8(6) . . ?
O2 Cs6 O88 103.0(6) . . ?
O2 Cs6 C1 82.3(7) . . ?
O2 Cs6 C11 83.3(6) . . ?
O14 Cs6 Nb2 55.7(3) . . ?
O14 Cs6 Nb3 27.0(3) . . ?
O14 Cs6 O23 47.4(5) . . ?
O14 Cs6 O88 100.1(6) . . ?
O14 Cs6 C1 128.4(7) . . ?
O14 Cs6 C11 89.1(6) . . ?
O23 Cs6 Nb2 26.9(3) . . ?
O23 Cs6 Nb3 56.6(3) . . ?
O23 Cs6 C1 88.4(7) . . ?
O23 Cs6 C11 129.3(7) . . ?
O38 Cs6 Nb2 64.7(4) . . ?
O38 Cs6 Nb3 93.1(4) . . ?
O38 Cs6 O14 114.9(5) . . ?
O38 Cs6 O23 87.6(5) . . ?
O38 Cs6 O86 40.1(6) . . ?
O38 Cs6 O88 100.8(6) . . ?
O38 Cs6 C1 22.8(7) . . ?
O38 Cs6 C11 90.7(6) . . ?
O44 Cs6 Nb2 94.1(4) . . ?
O44 Cs6 Nb3 65.1(4) . . ?
O44 Cs6 O14 88.2(5) . . ?
O44 Cs6 O23 116.3(5) . . ?
O44 Cs6 O38 71.5(5) . . ?
O44 Cs6 O86 97.5(6) . . ?
O44 Cs6 O88 40.0(6) . . ?
O44 Cs6 C1 91.4(7) . . ?
O44 Cs6 C11 21.8(6) . . ?
O86 Cs6 Nb2 92.1(5) . . ?
O86 Cs6 Nb3 132.4(5) . . ?
O86 Cs6 O14 147.7(6) . . ?
O86 Cs6 O23 103.1(6) . . ?
O86 Cs6 O88 104.5(7) . . ?
O86 Cs6 C1 20.6(7) . . ?
O86 Cs6 C11 107.6(7) . . ?
O88 Cs6 Nb2 132.1(5) . . ?
O88 Cs6 Nb3 89.6(5) . . ?
O88 Cs6 O23 145.7(6) . . ?
O88 Cs6 C1 111.9(7) . . ?
O88 Cs6 C11 19.8(6) . . ?
O105 Cs6 Nb2 62.5(5) . . ?
O105 Cs6 Nb3 107.8(5) . . ?
O105 Cs6 O2 91.1(6) . . ?
O105 Cs6 O14 97.1(6) . . ?
O105 Cs6 O23 52.0(6) . . ?
O105 Cs6 O38 75.4(6) . . ?
O105 Cs6 O44 145.5(6) . . ?
O105 Cs6 O86 61.2(7) . . ?
O105 Cs6 O88 162.3(7) . . ?
O105 Cs6 C1 58.8(8) . . ?
O105 Cs6 C11 166.1(7) . . ?
C1 Cs6 Nb2 72.9(6) . . ?
C1 Cs6 Nb3 112.1(6) . . ?
C1 Cs6 C11 107.7(8) . . ?
C11 Cs6 Nb2 112.3(6) . . ?
C11 Cs6 Nb3 72.9(6) . . ?
O8 Cs7 Nb3 57.4(3) . . ?
O8 Cs7 O18 48.8(5) . . ?
O8 Cs7 O67 151.0(6) . . ?
O8 Cs7 O89 44.5(6) . 4_556 ?
O8 Cs7 C5 131.2(7) . . ?
O8 Cs7 C6 87.6(6) . . ?
O13 Cs7 Nb3 29.5(3) . . ?
O13 Cs7 O8 52.0(4) . . ?
O13 Cs7 O18 50.7(4) . . ?
O13 Cs7 O33 65.9(5) . . ?
O13 Cs7 O67 104.1(5) . . ?
O13 Cs7 O79 105.4(6) . . ?
O13 Cs7 O89 92.8(6) . 4_556 ?
O13 Cs7 C5 82.9(7) . . ?
O13 Cs7 C6 83.1(6) . . ?
O18 Cs7 Nb3 26.6(3) . . ?
O18 Cs7 O67 104.7(6) . . ?
O18 Cs7 O89 86.3(6) . 4_556 ?
O18 Cs7 C5 90.3(7) . . ?
O18 Cs7 C6 128.8(6) . . ?
O33 Cs7 Nb3 66.1(4) . . ?
O33 Cs7 O8 117.6(5) . . ?
O33 Cs7 O18 88.7(5) . . ?
O33 Cs7 O67 40.0(5) . . ?
O33 Cs7 O79 99.5(6) . . ?
O33 Cs7 O89 155.5(6) . 4_556 ?
O33 Cs7 C5 21.3(6) . . ?
O33 Cs7 C6 91.1(6) . . ?
O53 Cs7 Nb3 94.5(4) . . ?
O53 Cs7 O8 89.3(5) . . ?
O53 Cs7 O13 66.3(5) . . ?
O53 Cs7 O18 116.7(5) . . ?
O53 Cs7 O33 69.9(5) . . ?
O53 Cs7 O67 95.2(5) . . ?
O53 Cs7 O79 42.1(6) . . ?
O53 Cs7 O89 91.0(6) . 4_556 ?
O53 Cs7 C5 88.0(6) . . ?
O53 Cs7 C6 23.2(6) . . ?
O67 Cs7 Nb3 93.6(4) . . ?
O67 Cs7 O89 163.1(7) . 4_556 ?
O67 Cs7 C5 21.2(6) . . ?
O67 Cs7 C6 107.3(6) . . ?
O79 Cs7 Nb3 134.9(5) . . ?
O79 Cs7 O8 101.6(6) . . ?
O79 Cs7 O18 148.6(6) . . ?
O79 Cs7 O67 100.8(6) . . ?
O79 Cs7 O89 73.6(7) . 4_556 ?
O79 Cs7 C5 108.3(7) . . ?
O79 Cs7 C6 22.3(7) . . ?
O89 Cs7 Nb3 101.6(5) 4_556 . ?
O114 Cs7 Nb3 65.6(6) . . ?
O114 Cs7 O8 101.6(6) . . ?
O114 Cs7 O13 94.5(7) . . ?
O114 Cs7 O18 55.7(7) . . ?
O114 Cs7 O33 75.8(6) . . ?
O114 Cs7 O53 145.2(7) . . ?
O114 Cs7 O67 60.1(7) . . ?
O114 Cs7 O79 155.7(7) . . ?
O114 Cs7 O89 119.9(7) . 4_556 ?
O114 Cs7 C5 59.9(7) . . ?
O114 Cs7 C6 166.4(7) . . ?
C5 Cs7 Nb3 74.2(6) . . ?
C5 Cs7 O89 175.6(8) . 4_556 ?
C5 Cs7 C6 106.5(7) . . ?
C6 Cs7 Nb3 112.6(6) . . ?
C6 Cs7 O89 73.7(7) . 4_556 ?
Nb2 Cs8 Nb4 49.38(5) . . ?
O11 Cs8 Nb2 29.8(3) . . ?
O11 Cs8 Nb4 29.1(3) . . ?
O11 Cs8 O19 66.0(5) . . ?
O11 Cs8 O21 50.4(4) . . ?
O11 Cs8 O31 51.2(4) . . ?
O11 Cs8 O50 67.2(5) . . ?
O11 Cs8 O81 103.9(5) . . ?
O11 Cs8 O83 104.9(6) . . ?
O11 Cs8 O116 112.3(7) . . ?
O11 Cs8 C2 81.6(6) . . ?
O11 Cs8 C9 83.5(7) . . ?
O19 Cs8 Nb2 94.4(4) . . ?
O19 Cs8 Nb4 65.4(3) . . ?
O19 Cs8 O21 88.5(5) . . ?
O19 Cs8 O31 116.7(5) . . ?
O19 Cs8 O81 39.8(5) . . ?
O19 Cs8 O83 100.6(6) . . ?
O19 Cs8 O116 131.7(8) . . ?
O19 Cs8 C2 20.7(6) . . ?
O19 Cs8 C9 91.3(7) . . ?
O21 Cs8 Nb2 56.0(3) . . ?
O21 Cs8 Nb4 27.1(3) . . ?
O21 Cs8 O81 104.1(6) . . ?
O21 Cs8 O116 64.1(7) . . ?
O21 Cs8 C2 88.6(6) . . ?
O21 Cs8 C9 129.0(7) . . ?
O31 Cs8 Nb2 27.3(3) . . ?
O31 Cs8 Nb4 56.5(3) . . ?
O31 Cs8 O21 47.1(5) . . ?
O31 Cs8 O81 149.0(6) . . ?
O31 Cs8 O83 102.0(7) . . ?
O31 Cs8 O116 73.8(7) . . ?
O31 Cs8 C2 128.3(6) . . ?
O31 Cs8 C9 89.2(7) . . ?
O50 Cs8 Nb2 66.3(4) . . ?
O50 Cs8 Nb4 95.1(4) . . ?
O50 Cs8 O19 72.2(5) . . ?
O50 Cs8 O21 117.1(5) . . ?
O50 Cs8 O31 89.4(5) . . ?
O50 Cs8 O81 97.4(5) . . ?
O50 Cs8 O83 40.5(6) . . ?
O50 Cs8 O116 155.1(7) . . ?
O50 Cs8 C2 90.4(6) . . ?
O50 Cs8 C9 21.5(7) . . ?
O81 Cs8 Nb2 133.5(4) . . ?
O81 Cs8 Nb4 92.6(4) . . ?
O81 Cs8 O116 106.5(7) . . ?
O81 Cs8 C2 22.4(6) . . ?
O81 Cs8 C9 107.8(7) . . ?
O83 Cs8 Nb2 91.8(5) . . ?
O83 Cs8 Nb4 134.0(5) . . ?
O83 Cs8 O21 147.3(6) . . ?
O83 Cs8 O81 102.8(7) . . ?
O83 Cs8 O116 124.3(9) . . ?
O83 Cs8 C2 110.7(7) . . ?
O83 Cs8 C9 21.4(7) . . ?
O116 Cs8 Nb2 100.5(6) . . ?
O116 Cs8 Nb4 90.8(6) . . ?
C2 Cs8 Nb2 111.3(5) . . ?
C2 Cs8 Nb4 72.1(5) . . ?
C2 Cs8 O116 114.4(8) . . ?
C9 Cs8 Nb2 73.1(6) . . ?
C9 Cs8 Nb4 112.5(7) . . ?
C9 Cs8 O116 137.0(9) . . ?
C9 Cs8 C2 107.2(8) . . ?
Nb6 Cs9 Nb3 50.94(5) . . ?
Nb13 Cs9 Nb3 133.98(7) 4_546 . ?
Nb13 Cs9 Nb6 170.22(10) 4_546 . ?
O25 Cs9 Nb3 71.5(4) . . ?
O25 Cs9 Nb6 28.6(4) . . ?
O25 Cs9 Nb13 141.7(4) . 4_546 ?
O25 Cs9 O42 43.5(6) . . ?
O25 Cs9 O60 144.0(5) . 4_546 ?
O25 Cs9 O95 124.3(6) . . ?
O42 Cs9 Nb3 71.3(3) . . ?
O42 Cs9 Nb6 28.6(4) . . ?
O42 Cs9 Nb13 152.8(4) . 4_546 ?
O42 Cs9 O60 129.1(5) . 4_546 ?
O42 Cs9 O95 89.6(7) . . ?
O47 Cs9 Nb3 118.8(4) 4_546 . ?
O47 Cs9 Nb6 146.6(4) 4_546 . ?
O47 Cs9 Nb13 26.5(3) 4_546 4_546 ?
O47 Cs9 O25 123.2(5) 4_546 . ?
O47 Cs9 O42 162.5(5) 4_546 . ?
O47 Cs9 O60 51.5(5) 4_546 4_546 ?
O47 Cs9 O92 62.2(6) 4_546 . ?
O47 Cs9 O95 107.5(6) 4_546 . ?
O52 Cs9 Nb3 21.6(3) . . ?
O52 Cs9 Nb6 29.3(3) . . ?
O52 Cs9 Nb13 155.0(3) . 4_546 ?
O52 Cs9 O25 52.0(5) . . ?
O52 Cs9 O42 51.7(5) . . ?
O52 Cs9 O47 134.7(5) . 4_546 ?
O52 Cs9 O60 161.8(5) . 4_546 ?
O52 Cs9 O92 83.9(5) . . ?
O52 Cs9 O95 76.9(6) . . ?
O60 Cs9 Nb3 144.5(3) 4_546 . ?
O60 Cs9 Nb6 157.4(3) 4_546 . ?
O60 Cs9 Nb13 25.3(3) 4_546 4_546 ?
O92 Cs9 Nb3 62.6(4) . . ?
O92 Cs9 Nb6 112.8(4) . . ?
O92 Cs9 Nb13 71.3(4) . 4_546 ?
O92 Cs9 O25 123.6(6) . . ?
O92 Cs9 O42 132.5(6) . . ?
O92 Cs9 O60 87.3(5) . 4_546 ?
O92 Cs9 O95 61.1(8) . . ?
O95 Cs9 Nb3 64.6(5) . . ?
O95 Cs9 Nb6 95.8(5) . . ?
O95 Cs9 Nb13 94.0(5) . 4_546 ?
O95 Cs9 O60 84.9(6) . 4_546 ?
O114 Cs9 Nb3 60.9(5) . . ?
O114 Cs9 Nb6 76.0(5) . . ?
O114 Cs9 Nb13 99.0(5) . 4_546 ?
O114 Cs9 O25 66.2(6) . . ?
O114 Cs9 O42 103.9(6) . . ?
O114 Cs9 O47 72.7(6) . 4_546 ?
O114 Cs9 O52 65.3(6) . . ?
O114 Cs9 O60 124.2(6) . 4_546 ?
O114 Cs9 O92 63.7(7) . . ?
O114 Cs9 O95 114.8(8) . . ?
O115 Cs9 Nb3 161.9(11) 4_546 . ?
O115 Cs9 Nb6 111.0(11) 4_546 . ?
O115 Cs9 Nb13 64.1(11) 4_546 4_546 ?
O115 Cs9 O25 92.5(13) 4_546 . ?
O115 Cs9 O42 91.3(12) 4_546 . ?
O115 Cs9 O47 76.7(14) 4_546 4_546 ?
O115 Cs9 O52 140.3(11) 4_546 . ?
O115 Cs9 O60 51.8(12) 4_546 4_546 ?
O115 Cs9 O92 135.4(12) 4_546 . ?
O115 Cs9 O95 122.0(18) 4_546 . ?
O115 Cs9 O114 121.0(19) 4_546 . ?
Nb4 Cs10 Cs18 110.0(2) 4_546 2_656 ?
Nb4 Cs10 Cs59 110.5(2) 4_546 2_656 ?
Nb5 Cs10 Nb4 50.91(5) 4_546 4_546 ?
Nb5 Cs10 Cs18 59.3(2) 4_546 2_656 ?
Nb5 Cs10 Cs59 59.7(2) 4_546 2_656 ?
Nb10 Cs10 Nb4 134.88(7) . 4_546 ?
Nb10 Cs10 Nb5 170.59(9) . 4_546 ?
Nb10 Cs10 Cs18 113.7(2) . 2_656 ?
Nb10 Cs10 Cs59 114.2(3) . 2_656 ?
Cs59 Cs10 Cs18 6.9(3) 2_656 2_656 ?
O22 Cs10 Nb4 71.9(4) 4_546 4_546 ?
O22 Cs10 Nb5 30.0(3) 4_546 4_546 ?
O22 Cs10 Nb10 140.6(3) 4_546 . ?
O22 Cs10 Cs18 42.9(4) 4_546 2_656 ?
O22 Cs10 Cs59 47.0(4) 4_546 2_656 ?
O22 Cs10 O37 143.4(5) 4_546 . ?
O26 Cs10 Nb4 119.2(4) . 4_546 ?
O26 Cs10 Nb5 147.9(4) . 4_546 ?
O26 Cs10 Nb10 26.6(4) . . ?
O26 Cs10 Cs18 116.2(4) . 2_656 ?
O26 Cs10 Cs59 120.0(4) . 2_656 ?
O26 Cs10 O22 122.8(5) . 4_546 ?
O26 Cs10 O29 163.1(5) . 4_546 ?
O26 Cs10 O37 51.2(5) . . ?
O26 Cs10 O39 134.9(5) . 4_546 ?
O26 Cs10 O89 107.3(6) . . ?
O26 Cs10 O92 63.5(6) . . ?
O29 Cs10 Nb4 71.9(4) 4_546 4_546 ?
O29 Cs10 Nb5 29.1(4) 4_546 4_546 ?
O29 Cs10 Nb10 151.0(4) 4_546 . ?
O29 Cs10 Cs18 47.0(4) 4_546 2_656 ?
O29 Cs10 Cs59 43.7(4) 4_546 2_656 ?
O29 Cs10 O22 45.5(5) 4_546 4_546 ?
O29 Cs10 O37 127.8(5) 4_546 . ?
O29 Cs10 O89 88.9(6) 4_546 . ?
O29 Cs10 O92 131.6(6) 4_546 . ?
O37 Cs10 Nb4 144.7(3) . 4_546 ?
O37 Cs10 Nb5 156.7(3) . 4_546 ?
O37 Cs10 Nb10 24.8(3) . . ?
O37 Cs10 Cs18 103.1(4) . 2_656 ?
O37 Cs10 Cs59 101.0(4) . 2_656 ?
O39 Cs10 Nb4 21.5(3) 4_546 4_546 ?
O39 Cs10 Nb5 29.4(3) 4_546 4_546 ?
O39 Cs10 Nb10 155.8(3) 4_546 . ?
O39 Cs10 Cs18 88.6(4) 4_546 2_656 ?
O39 Cs10 Cs59 89.1(4) 4_546 2_656 ?
O39 Cs10 O22 52.6(5) 4_546 4_546 ?
O39 Cs10 O29 52.6(5) 4_546 4_546 ?
O39 Cs10 O37 162.0(5) 4_546 . ?
O39 Cs10 O89 76.4(6) 4_546 . ?
O39 Cs10 O92 82.8(5) 4_546 . ?
O89 Cs10 Nb4 63.9(5) . 4_546 ?
O89 Cs10 Nb5 94.8(5) . 4_546 ?
O89 Cs10 Nb10 94.6(5) . . ?
O89 Cs10 Cs18 130.3(6) . 2_656 ?
O89 Cs10 Cs59 123.9(6) . 2_656 ?
O89 Cs10 O22 124.7(6) . 4_546 ?
O89 Cs10 O37 85.6(6) . . ?
O92 Cs10 Nb4 61.6(4) . 4_546 ?
O92 Cs10 Nb5 111.9(4) . 4_546 ?
O92 Cs10 Nb10 73.3(4) . . ?
O92 Cs10 Cs18 164.6(6) . 2_656 ?
O92 Cs10 Cs59 169.9(5) . 2_656 ?
O92 Cs10 O22 122.9(6) . 4_546 ?
O92 Cs10 O37 88.5(5) . . ?
O92 Cs10 O89 59.8(7) . . ?
Nb7 Cs11 Nb2 50.55(5) . . ?
Nb8 Cs11 Nb2 131.57(8) 2_656 . ?
Nb8 Cs11 Nb7 172.78(11) 2_656 . ?
O20 Cs11 Nb2 70.6(4) . . ?
O20 Cs11 Nb7 29.0(4) . . ?
O20 Cs11 Nb8 144.0(4) . 2_656 ?
O20 Cs11 O36 148.6(5) . 2_656 ?
O20 Cs11 O121 123.0(7) . . ?
O20 Cs11 O122 85.1(8) . . ?
O34 Cs11 Nb2 116.8(4) 2_656 . ?
O34 Cs11 Nb7 147.9(4) 2_656 . ?
O34 Cs11 Nb8 26.2(4) 2_656 2_656 ?
O34 Cs11 O20 124.9(5) 2_656 . ?
O34 Cs11 O36 51.1(5) 2_656 2_656 ?
O34 Cs11 O48 167.4(6) 2_656 . ?
O34 Cs11 O72 133.8(5) 2_656 . ?
O34 Cs11 O96 61.6(4) 2_656 . ?
O34 Cs11 O121 106.1(7) 2_656 . ?
O34 Cs11 O122 53.2(8) 2_656 . ?
O36 Cs11 Nb2 140.7(3) 2_656 . ?
O36 Cs11 Nb7 159.3(3) 2_656 . ?
O36 Cs11 Nb8 25.0(3) 2_656 2_656 ?
O48 Cs11 Nb2 70.7(4) . . ?
O48 Cs11 Nb7 29.2(4) . . ?
O48 Cs11 Nb8 154.1(4) . 2_656 ?
O48 Cs11 O20 46.0(6) . . ?
O48 Cs11 O36 130.1(5) . 2_656 ?
O48 Cs11 O121 86.2(8) . . ?
O48 Cs11 O122 114.3(8) . . ?
O72 Cs11 Nb2 20.7(3) . . ?
O72 Cs11 Nb7 30.0(3) . . ?
O72 Cs11 Nb8 152.1(3) . 2_656 ?
O72 Cs11 O20 53.0(5) . . ?
O72 Cs11 O36 156.7(5) . 2_656 ?
O72 Cs11 O48 51.5(5) . . ?
O72 Cs11 O96 82.8(4) . . ?
O72 Cs11 O121 74.2(7) . . ?
O72 Cs11 O122 134.1(9) . . ?
O96 Cs11 Nb2 62.19(14) . . ?
O96 Cs11 Nb7 112.5(2) . . ?
O96 Cs11 Nb8 69.44(12) . 2_656 ?
O96 Cs11 O20 124.5(7) . . ?
O96 Cs11 O36 83.1(5) . 2_656 ?
O96 Cs11 O48 129.6(4) . . ?
O96 Cs11 O121 58.4(10) . . ?
O96 Cs11 O122 113.0(8) . . ?
O105 Cs11 Nb2 58.9(5) . . ?
O105 Cs11 Nb7 76.5(5) . . ?
O105 Cs11 Nb8 98.7(5) . 2_656 ?
O105 Cs11 O20 66.7(6) . . ?
O105 Cs11 O34 72.8(6) . 2_656 ?
O105 Cs11 O36 123.7(6) . 2_656 ?
O105 Cs11 O48 105.5(6) . . ?
O105 Cs11 O72 65.5(6) . . ?
O105 Cs11 O96 64.8(8) . . ?
O105 Cs11 O121 112.6(9) . . ?
O105 Cs11 O122 82.4(10) . . ?
O121 Cs11 Nb2 64.3(6) . . ?
O121 Cs11 Nb7 94.0(6) . . ?
O121 Cs11 Nb8 92.9(6) . 2_656 ?
O121 Cs11 O36 82.6(7) . 2_656 ?
O121 Cs11 O122 151.2(10) . . ?
O122 Cs11 Nb2 139.8(9) . . ?
O122 Cs11 Nb7 113.8(7) . . ?
O122 Cs11 Nb8 59.7(7) . 2_656 ?
O122 Cs11 O36 68.8(9) . 2_656 ?
Cs25 Cs12 Nb11 80.5(7) . 3_545 ?
Cs25 Cs12 O28 100.8(8) . 3_545 ?
Cs25 Cs12 O46 84.2(9) . 3_545 ?
Cs25 Cs12 O56 66.9(9) . 3_545 ?
Cs25 Cs12 O75 57.2(8) . 3_545 ?
Cs25 Cs12 O76 110.8(9) . 3_545 ?
Cs25 Cs12 O97 68.3(9) . . ?
Cs25 Cs12 O100 72.0(10) . . ?
Cs25 Cs12 O102 131.2(9) . . ?
Cs25 Cs12 O123 10.8(12) . . ?
Cs25 Cs12 C10 123.9(10) . 3_545 ?
O28 Cs12 Nb11 32.2(3) 3_545 3_545 ?
O28 Cs12 O56 101.7(5) 3_545 3_545 ?
O28 Cs12 O102 55.3(6) 3_545 . ?
O28 Cs12 O123 108.3(10) 3_545 . ?
O28 Cs12 C10 80.9(7) 3_545 3_545 ?
O46 Cs12 Nb11 24.9(3) 3_545 3_545 ?
O46 Cs12 O28 52.4(5) 3_545 3_545 ?
O46 Cs12 O56 49.6(5) 3_545 3_545 ?
O46 Cs12 O75 51.7(5) 3_545 3_545 ?
O46 Cs12 O76 55.5(5) 3_545 3_545 ?
O46 Cs12 O97 130.7(7) 3_545 . ?
O46 Cs12 O100 122.5(6) 3_545 . ?
O46 Cs12 O102 103.4(7) 3_545 . ?
O46 Cs12 O123 83.3(10) 3_545 . ?
O46 Cs12 C10 52.5(7) 3_545 3_545 ?
O56 Cs12 Nb11 70.9(4) 3_545 3_545 ?
O56 Cs12 O123 58.4(10) 3_545 . ?
O56 Cs12 C10 58.1(7) 3_545 3_545 ?
O75 Cs12 Nb11 31.4(4) 3_545 3_545 ?
O75 Cs12 O28 43.6(6) 3_545 3_545 ?
O75 Cs12 O56 82.4(5) 3_545 3_545 ?
O75 Cs12 O102 89.8(7) 3_545 . ?
O75 Cs12 O123 64.8(10) 3_545 . ?
O75 Cs12 C10 103.1(7) 3_545 3_545 ?
O76 Cs12 Nb11 79.1(4) 3_545 3_545 ?
O76 Cs12 O28 94.9(6) 3_545 3_545 ?
O76 Cs12 O56 43.9(6) 3_545 3_545 ?
O76 Cs12 O75 106.9(5) 3_545 3_545 ?
O76 Cs12 O100 175.7(7) 3_545 . ?
O76 Cs12 O102 112.9(7) 3_545 . ?
O76 Cs12 O123 101.8(10) 3_545 . ?
O76 Cs12 C10 17.6(6) 3_545 3_545 ?
O97 Cs12 Nb11 144.7(7) . 3_545 ?
O97 Cs12 O28 166.6(7) . 3_545 ?
O97 Cs12 O56 81.6(7) . 3_545 ?
O97 Cs12 O75 125.2(8) . 3_545 ?
O97 Cs12 O76 96.4(7) . 3_545 ?
O97 Cs12 O100 87.7(7) . . ?
O97 Cs12 O102 125.5(8) . . ?
O97 Cs12 O123 62.2(11) . . ?
O97 Cs12 C10 111.5(8) . 3_545 ?
O100 Cs12 Nb11 98.4(5) . 3_545 ?
O100 Cs12 O28 81.3(6) . 3_545 ?
O100 Cs12 O56 138.6(8) . 3_545 ?
O100 Cs12 O75 71.7(6) . 3_545 ?
O100 Cs12 O102 63.3(8) . . ?
O100 Cs12 O123 81.3(11) . . ?
O100 Cs12 C10 158.2(8) . 3_545 ?
O102 Cs12 Nb11 87.4(5) . 3_545 ?
O102 Cs12 O56 149.8(7) . 3_545 ?
O102 Cs12 O123 141.9(11) . . ?
O102 Cs12 C10 96.0(8) . 3_545 ?
O123 Cs12 Nb11 84.3(9) . 3_545 ?
O123 Cs12 C10 116.4(11) . 3_545 ?
C10 Cs12 Nb11 72.3(5) 3_545 3_545 ?
Cs12 Cs25 Nb11 86.2(8) . 3_545 ?
Cs12 Cs25 O28 65.0(8) . 3_545 ?
Cs12 Cs25 O46 78.7(9) . 3_545 ?
Cs12 Cs25 O56 98.2(10) . 3_545 ?
Cs12 Cs25 O75 107.8(10) . 3_545 ?
Cs12 Cs25 O76 55.4(8) . 3_545 ?
Cs12 Cs25 O97 94.6(10) . . ?
Cs12 Cs25 O100 91.2(10) . . ?
Cs12 Cs25 O123 165.7(15) . . ?
Cs12 Cs25 C14 122.5(10) . 3_545 ?
Cs12 Cs25 C17 85.4(10) . . ?
O28 Cs25 Nb11 32.1(3) 3_545 3_545 ?
O28 Cs25 C17 90.8(7) 3_545 . ?
O46 Cs25 Nb11 25.7(3) 3_545 3_545 ?
O46 Cs25 O28 49.1(5) 3_545 3_545 ?
O46 Cs25 O56 51.9(5) 3_545 3_545 ?
O46 Cs25 O76 50.6(5) 3_545 3_545 ?
O46 Cs25 C14 55.9(7) 3_545 3_545 ?
O46 Cs25 C17 139.9(7) 3_545 . ?
O56 Cs25 Nb11 73.9(4) 3_545 3_545 ?
O56 Cs25 O28 100.9(6) 3_545 3_545 ?
O56 Cs25 O76 42.8(6) 3_545 3_545 ?
O56 Cs25 C14 81.2(7) 3_545 3_545 ?
O56 Cs25 C17 168.2(7) 3_545 . ?
O75 Cs25 Nb11 31.1(4) 3_545 3_545 ?
O75 Cs25 O28 42.9(6) 3_545 3_545 ?
O75 Cs25 O46 55.2(6) 3_545 3_545 ?
O75 Cs25 O56 93.0(6) 3_545 3_545 ?
O75 Cs25 O76 105.7(6) 3_545 3_545 ?
O75 Cs25 O100 79.5(7) 3_545 . ?
O75 Cs25 C14 17.8(6) 3_545 3_545 ?
O75 Cs25 C17 96.5(7) 3_545 . ?
O76 Cs25 Nb11 75.0(4) 3_545 3_545 ?
O76 Cs25 O28 83.3(6) 3_545 3_545 ?
O76 Cs25 C14 104.9(7) 3_545 3_545 ?
O76 Cs25 C17 139.1(9) 3_545 . ?
O97 Cs25 Nb11 163.1(7) . 3_545 ?
O97 Cs25 O28 158.1(9) . 3_545 ?
O97 Cs25 O46 138.2(8) . 3_545 ?
O97 Cs25 O56 89.3(8) . 3_545 ?
O97 Cs25 O75 156.9(10) . 3_545 ?
O97 Cs25 O76 91.5(7) . 3_545 ?
O97 Cs25 O100 94.7(8) . . ?
O97 Cs25 C14 142.6(11) . 3_545 ?
O97 Cs25 C17 79.2(8) . . ?
O100 Cs25 Nb11 102.2(6) . 3_545 ?
O100 Cs25 O28 78.8(7) . 3_545 ?
O100 Cs25 O46 126.4(7) . 3_545 ?
O100 Cs25 O56 169.5(9) . 3_545 ?
O100 Cs25 O76 146.5(9) . 3_545 ?
O100 Cs25 C14 89.7(8) . 3_545 ?
O100 Cs25 C17 17.0(7) . . ?
O123 Cs25 Nb11 98.4(12) . 3_545 ?
O123 Cs25 O28 124.5(13) . 3_545 ?
O123 Cs25 O46 99.6(13) . 3_545 ?
O123 Cs25 O56 70.4(13) . 3_545 ?
O123 Cs25 O75 82.0(13) . 3_545 ?
O123 Cs25 O76 112.5(13) . 3_545 ?
O123 Cs25 O97 77.2(14) . . ?
O123 Cs25 O100 100.9(14) . . ?
O123 Cs25 C14 65.5(14) . 3_545 ?
O123 Cs25 C17 104.1(14) . . ?
C14 Cs25 Nb11 38.0(6) 3_545 3_545 ?
C14 Cs25 O28 59.0(7) 3_545 3_545 ?
C14 Cs25 C17 106.3(8) 3_545 . ?
C17 Cs25 Nb11 117.6(6) . 3_545 ?
Nb15 Cs13 Nb16 54.13(6) . . ?
Nb15 Cs13 Cs30 63.76(14) . . ?
Nb16 Cs13 Cs30 117.83(15) . . ?
Cs26 Cs13 Nb15 83.2(6) . . ?
Cs26 Cs13 Nb16 84.6(6) . . ?
Cs26 Cs13 Cs30 85.8(6) . . ?
Cs26 Cs13 O27 104.8(8) . . ?
Cs26 Cs13 O63 83.7(8) . . ?
Cs26 Cs13 O69 110.0(7) . . ?
Cs26 Cs13 O80 58.8(7) . . ?
Cs26 Cs13 O85 77.3(9) . 3 ?
Cs26 Cs13 O87 70.8(8) . . ?
Cs26 Cs13 O94 83.2(9) . 3 ?
Cs26 Cs13 O102 139.7(8) . . ?
O27 Cs13 Nb15 32.1(4) . . ?
O27 Cs13 Nb16 80.2(4) . . ?
O27 Cs13 Cs30 44.1(5) . . ?
O27 Cs13 O69 86.1(6) . . ?
O27 Cs13 O80 46.1(7) . . ?
O27 Cs13 O85 86.6(8) . 3 ?
O27 Cs13 O87 106.0(6) . . ?
O27 Cs13 O102 65.3(7) . . ?
O63 Cs13 Nb15 26.1(4) . . ?
O63 Cs13 Nb16 28.0(4) . . ?
O63 Cs13 Cs30 89.9(4) . . ?
O63 Cs13 O27 54.1(6) . . ?
O63 Cs13 O69 48.2(6) . . ?
O63 Cs13 O80 52.3(6) . . ?
O63 Cs13 O85 129.6(7) . 3 ?
O63 Cs13 O87 52.0(6) . . ?
O63 Cs13 O102 113.5(7) . . ?
O69 Cs13 Nb15 71.3(4) . . ?
O69 Cs13 Nb16 28.3(4) . . ?
O69 Cs13 Cs30 130.1(4) . . ?
O80 Cs13 Nb15 32.6(4) . . ?
O80 Cs13 Nb16 76.6(4) . . ?
O80 Cs13 Cs30 47.0(5) . . ?
O80 Cs13 O69 100.5(6) . . ?
O80 Cs13 O87 89.3(7) . . ?
O85 Cs13 Nb15 104.7(6) 3 . ?
O85 Cs13 Nb16 154.0(6) 3 . ?
O85 Cs13 Cs30 43.1(6) 3 . ?
O85 Cs13 O69 170.8(8) 3 . ?
O85 Cs13 O80 78.2(7) 3 . ?
O85 Cs13 O87 147.7(9) 3 . ?
O85 Cs13 O102 63.6(9) 3 . ?
O87 Cs13 Nb15 76.6(4) . . ?
O87 Cs13 Nb16 26.9(4) . . ?
O87 Cs13 Cs30 136.1(5) . . ?
O87 Cs13 O69 40.6(7) . . ?
O94 Cs13 Nb15 150.6(7) 3 . ?
O94 Cs13 Nb16 98.7(7) 3 . ?
O94 Cs13 Cs30 140.5(7) 3 . ?
O94 Cs13 O27 171.7(9) 3 . ?
O94 Cs13 O63 126.1(8) 3 . ?
O94 Cs13 O69 89.2(8) 3 . ?
O94 Cs13 O80 141.8(9) 3 . ?
O94 Cs13 O85 97.4(9) 3 3 ?
O94 Cs13 O87 74.4(8) 3 . ?
O94 Cs13 O102 110.0(9) 3 . ?
O102 Cs13 Nb15 97.1(6) . . ?
O102 Cs13 Nb16 127.9(6) . . ?
O102 Cs13 Cs30 59.4(6) . . ?
O102 Cs13 O69 108.2(7) . . ?
O102 Cs13 O80 101.9(7) . . ?
O102 Cs13 O87 148.7(8) . . ?
Nb15 Cs26 Cs24 143.7(4) . 3 ?
Cs13 Cs26 Nb15 81.3(6) . . ?
Cs13 Cs26 Cs24 128.9(7) . 3 ?
Cs13 Cs26 O27 58.5(7) . . ?
Cs13 Cs26 O63 76.8(8) . . ?
Cs13 Cs26 O80 103.4(9) . . ?
Cs13 Cs26 O85 83.6(9) . 3 ?
Cs13 Cs26 O87 90.9(9) . . ?
Cs13 Cs26 O94 76.7(9) . 3 ?
Cs13 Cs26 O103 127.1(9) . . ?
Cs13 Cs26 C15 110.7(11) . . ?
Cs13 Cs26 C16 117.3(10) . . ?
O27 Cs26 Nb15 31.8(4) . . ?
O27 Cs26 Cs24 142.0(5) . 3 ?
O27 Cs26 O103 122.6(7) . . ?
O27 Cs26 C16 59.8(8) . . ?
O63 Cs26 Nb15 26.2(4) . . ?
O63 Cs26 Cs24 154.0(6) . 3 ?
O63 Cs26 O27 49.4(6) . . ?
O63 Cs26 O85 129.5(8) . 3 ?
O63 Cs26 O87 53.3(6) . . ?
O63 Cs26 O103 74.8(7) . . ?
O63 Cs26 C15 55.8(8) . . ?
O63 Cs26 C16 55.2(8) . . ?
O80 Cs26 Nb15 31.8(5) . . ?
O80 Cs26 Cs24 112.7(6) . 3 ?
O80 Cs26 O27 44.9(7) . . ?
O80 Cs26 O63 55.7(7) . . ?
O80 Cs26 O85 85.4(8) . 3 ?
O80 Cs26 O87 100.7(7) . . ?
O80 Cs26 O94 177.1(9) . 3 ?
O80 Cs26 O103 96.0(8) . . ?
O80 Cs26 C15 89.4(9) . . ?
O80 Cs26 C16 17.1(8) . . ?
O85 Cs26 Nb15 105.5(7) 3 . ?
O85 Cs26 Cs24 65.3(6) 3 3 ?
O85 Cs26 O27 80.7(7) 3 . ?
O85 Cs26 O87 172.6(9) 3 . ?
O85 Cs26 O103 147.4(9) 3 . ?
O85 Cs26 C15 165.6(12) 3 . ?
O85 Cs26 C16 96.8(9) 3 . ?
O87 Cs26 Nb15 78.4(5) . . ?
O87 Cs26 Cs24 115.2(6) . 3 ?
O87 Cs26 O27 100.7(7) . . ?
O87 Cs26 O103 36.8(8) . . ?
O87 Cs26 C15 20.9(8) . . ?
O87 Cs26 C16 90.1(8) . . ?
O94 Cs26 Nb15 146.1(7) 3 . ?
O94 Cs26 Cs24 68.9(7) 3 3 ?
O94 Cs26 O27 135.2(9) 3 . ?
O94 Cs26 O63 121.8(8) 3 . ?
O94 Cs26 O85 97.5(10) 3 3 ?
O94 Cs26 O87 76.4(8) 3 . ?
O94 Cs26 O103 81.7(9) 3 . ?
O94 Cs26 C15 87.8(10) 3 . ?
O94 Cs26 C16 161.1(10) 3 . ?
O103 Cs26 Nb15 91.5(5) . . ?
O103 Cs26 Cs24 84.4(6) . 3 ?
O103 Cs26 C16 79.5(8) . . ?
C15 Cs26 Nb15 76.0(7) . . ?
C15 Cs26 Cs24 104.7(8) . 3 ?
C15 Cs26 O27 105.0(8) . . ?
C15 Cs26 O103 20.4(8) . . ?
C15 Cs26 C16 75.5(10) . . ?
C16 Cs26 Nb15 37.9(8) . . ?
C16 Cs26 Cs24 106.3(8) . 3 ?
Cs1 Cs14 Cs32 97.12(12) . . ?
Cs1 Cs14 Cs34 96.3(2) . . ?
Cs34 Cs14 Cs32 64.8(3) . . ?
Si1 Cs14 Cs1 57.63(10) . . ?
Si1 Cs14 Cs32 109.13(19) . . ?
Si1 Cs14 Cs34 153.2(3) . . ?
Si1 Cs14 Si2 43.40(16) . . ?
Si2 Cs14 Cs1 58.45(10) . . ?
Si2 Cs14 Cs32 149.16(18) . . ?
Si2 Cs14 Cs34 130.9(2) . . ?
O12 Cs14 Cs1 49.6(3) . . ?
O12 Cs14 Cs32 127.3(4) . . ?
O12 Cs14 Cs34 141.7(4) . . ?
O12 Cs14 Si1 22.2(3) . . ?
O12 Cs14 Si2 22.6(3) . . ?
O12 Cs14 O17 43.0(4) . . ?
O12 Cs14 O35 43.7(4) . . ?
O12 Cs14 O49 65.9(5) . . ?
O12 Cs14 O112 114.5(9) . 7_556 ?
O17 Cs14 Cs1 79.2(3) . . ?
O17 Cs14 Cs32 99.9(3) . . ?
O17 Cs14 Cs34 163.6(4) . . ?
O17 Cs14 Si1 23.3(3) . . ?
O17 Cs14 Si2 59.8(3) . . ?
O32 Cs14 Cs1 105.8(4) . . ?
O32 Cs14 Cs32 64.3(4) . . ?
O32 Cs14 Cs34 126.2(5) . . ?
O32 Cs14 Si1 63.3(4) . . ?
O32 Cs14 Si2 102.0(4) . . ?
O32 Cs14 O12 84.9(5) . . ?
O32 Cs14 O17 42.5(5) . . ?
O32 Cs14 O35 105.1(5) . . ?
O32 Cs14 O49 148.1(6) . . ?
O32 Cs14 O112 57.1(9) . 7_556 ?
O35 Cs14 Cs1 80.8(3) . . ?
O35 Cs14 Cs32 168.4(3) . . ?
O35 Cs14 Cs34 126.8(4) . . ?
O35 Cs14 Si1 60.1(3) . . ?
O35 Cs14 Si2 23.7(3) . . ?
O35 Cs14 O17 68.5(4) . . ?
O49 Cs14 Cs1 45.4(4) . . ?
O49 Cs14 Cs32 123.4(4) . . ?
O49 Cs14 Cs34 77.6(5) . . ?
O49 Cs14 Si1 86.2(4) . . ?
O49 Cs14 Si2 54.4(4) . . ?
O49 Cs14 O17 108.7(5) . . ?
O49 Cs14 O35 62.8(5) . . ?
O78 Cs14 Cs1 108.1(4) . . ?
O78 Cs14 Cs32 145.5(5) . . ?
O78 Cs14 Cs34 88.9(6) . . ?
O78 Cs14 Si1 104.2(5) . . ?
O78 Cs14 Si2 65.1(5) . . ?
O78 Cs14 O12 87.2(6) . . ?
O78 Cs14 O17 107.5(6) . . ?
O78 Cs14 O32 127.1(6) . . ?
O78 Cs14 O35 44.3(6) . . ?
O78 Cs14 O49 66.7(6) . . ?
O78 Cs14 O112 79.8(10) . 7_556 ?
O112 Cs14 Cs1 160.2(8) 7_556 . ?
O112 Cs14 Cs32 84.4(9) 7_556 . ?
O112 Cs14 Cs34 102.2(8) 7_556 . ?
O112 Cs14 Si1 103.1(8) 7_556 . ?
O112 Cs14 Si2 112.2(8) 7_556 . ?
O112 Cs14 O17 81.0(8) 7_556 . ?
O112 Cs14 O35 93.7(9) 7_556 . ?
O112 Cs14 O49 146.5(10) 7_556 . ?
Nb14 Cs16 Nb14 180.00(4) 7_546 . ?
O62 Cs16 Nb14 148.7(4) . 7_546 ?
O62 Cs16 Nb14 31.3(4) 7_546 7_546 ?
O62 Cs16 Nb14 31.3(4) . . ?
O62 Cs16 Nb14 148.7(4) 7_546 . ?
O62 Cs16 O62 180.0 . 7_546 ?
O62 Cs16 O68 50.2(5) 7_546 7_546 ?
O62 Cs16 O68 129.8(5) . 7_546 ?
O62 Cs16 O68 129.8(5) 7_546 . ?
O62 Cs16 O68 50.2(5) . . ?
O62 Cs16 O99 100.8(6) . 7_556 ?
O62 Cs16 O99 79.2(6) 7_546 7_556 ?
O62 Cs16 O99 100.8(6) 7_546 1_545 ?
O62 Cs16 O99 79.2(6) . 1_545 ?
O68 Cs16 Nb14 25.0(3) 7_546 7_546 ?
O68 Cs16 Nb14 155.0(3) 7_546 . ?
O68 Cs16 Nb14 25.0(3) . . ?
O68 Cs16 Nb14 155.0(3) . 7_546 ?
O68 Cs16 O68 180.0 7_546 . ?
O74 Cs16 Nb14 30.4(5) . . ?
O74 Cs16 Nb14 30.4(5) 7_546 7_546 ?
O74 Cs16 Nb14 149.6(5) 7_546 . ?
O74 Cs16 Nb14 149.6(5) . 7_546 ?
O74 Cs16 O62 48.6(7) . . ?
O74 Cs16 O62 131.4(7) 7_546 . ?
O74 Cs16 O62 48.6(7) 7_546 7_546 ?
O74 Cs16 O62 131.4(7) . 7_546 ?
O74 Cs16 O68 48.9(5) . . ?
O74 Cs16 O68 48.9(5) 7_546 7_546 ?
O74 Cs16 O68 131.1(5) . 7_546 ?
O74 Cs16 O68 131.1(5) 7_546 . ?
O74 Cs16 O74 180.0 . 7_546 ?
O74 Cs16 O99 76.4(6) . 1_545 ?
O74 Cs16 O99 103.6(6) . 7_556 ?
O74 Cs16 O99 76.4(6) 7_546 7_556 ?
O74 Cs16 O99 103.6(6) 7_546 1_545 ?
O99 Cs16 Nb14 96.1(4) 1_545 . ?
O99 Cs16 Nb14 83.9(4) 7_556 . ?
O99 Cs16 Nb14 83.9(4) 1_545 7_546 ?
O99 Cs16 Nb14 96.1(4) 7_556 7_546 ?
O99 Cs16 O68 121.0(5) 1_545 . ?
O99 Cs16 O68 59.0(5) 1_545 7_546 ?
O99 Cs16 O68 59.0(5) 7_556 . ?
O99 Cs16 O68 121.0(5) 7_556 7_546 ?
O99 Cs16 O99 180.0 7_556 1_545 ?
O111 Cs16 Nb14 79.4(8) 7_546 7_546 ?
O111 Cs16 Nb14 100.6(8) . 7_546 ?
O111 Cs16 Nb14 79.4(8) . . ?
O111 Cs16 Nb14 100.6(8) 7_546 . ?
O111 Cs16 O62 67.5(9) 7_546 7_546 ?
O111 Cs16 O62 112.5(9) 7_546 . ?
O111 Cs16 O62 112.5(9) . 7_546 ?
O111 Cs16 O62 67.5(9) . . ?
O111 Cs16 O68 69.7(9) . . ?
O111 Cs16 O68 69.7(9) 7_546 7_546 ?
O111 Cs16 O68 110.3(9) . 7_546 ?
O111 Cs16 O68 110.3(9) 7_546 . ?
O111 Cs16 O74 70.6(9) . 7_546 ?
O111 Cs16 O74 109.4(9) 7_546 7_546 ?
O111 Cs16 O74 109.4(9) . . ?
O111 Cs16 O74 70.6(9) 7_546 . ?
O111 Cs16 O99 58.4(11) 7_546 1_545 ?
O111 Cs16 O99 121.6(11) . 1_545 ?
O111 Cs16 O99 121.6(11) 7_546 7_556 ?
O111 Cs16 O99 58.4(11) . 7_556 ?
O111 Cs16 O111 180.0(17) . 7_546 ?
Nb6 Cs17 Nb9 53.46(7) . . ?
Nb6 Cs17 Cs23 106.32(12) . 1_545 ?
Nb9 Cs17 Cs23 52.87(9) . 1_545 ?
Cs27 Cs17 Nb6 80.0(5) . . ?
Cs27 Cs17 Nb9 80.6(5) . . ?
Cs27 Cs17 Cs23 89.5(5) . 1_545 ?
Cs27 Cs17 O24 104.5(7) . . ?
Cs27 Cs17 O25 102.9(7) . . ?
Cs27 Cs17 O42 58.3(7) . . ?
Cs27 Cs17 O81 64.2(7) . 1_545 ?
Cs27 Cs17 O82 56.1(7) . . ?
Cs27 Cs17 O91 76.7(8) . 1_545 ?
Cs27 Cs17 O102 129.5(7) . 3_445 ?
Cs27 Cs17 O115 90.4(16) . 4_546 ?
O24 Cs17 Nb6 67.7(4) . . ?
O24 Cs17 Nb9 25.6(5) . . ?
O24 Cs17 Cs23 45.1(4) . 1_545 ?
O24 Cs17 O25 73.6(5) . . ?
O24 Cs17 O42 90.0(5) . . ?
O24 Cs17 O81 158.3(6) . 1_545 ?
O24 Cs17 O82 48.6(6) . . ?
O24 Cs17 O91 88.0(6) . 1_545 ?
O24 Cs17 O102 57.1(7) . 3_445 ?
O24 Cs17 O115 156.0(12) . 4_546 ?
O25 Cs17 Nb6 26.1(4) . . ?
O25 Cs17 Nb9 70.0(4) . . ?
O25 Cs17 Cs23 118.5(4) . 1_545 ?
O25 Cs17 O42 44.9(6) . . ?
O25 Cs17 O81 125.7(6) . 1_545 ?
O25 Cs17 O82 89.8(6) . . ?
O25 Cs17 O102 113.0(7) . 3_445 ?
O25 Cs17 O115 84.9(11) . 4_546 ?
O42 Cs17 Nb6 26.9(4) . . ?
O42 Cs17 Nb9 69.4(3) . . ?
O42 Cs17 Cs23 118.0(4) . 1_545 ?
O42 Cs17 O82 69.7(6) . . ?
O42 Cs17 O102 146.8(7) . 3_445 ?
O42 Cs17 O115 81.8(14) . 4_546 ?
O81 Cs17 Nb6 124.3(5) 1_545 . ?
O81 Cs17 Nb9 143.4(5) 1_545 . ?
O81 Cs17 Cs23 114.1(4) 1_545 1_545 ?
O81 Cs17 O42 98.1(6) 1_545 . ?
O81 Cs17 O82 115.9(7) 1_545 . ?
O81 Cs17 O102 114.3(7) 1_545 3_445 ?
O81 Cs17 O115 45.7(12) 1_545 4_546 ?
O82 Cs17 Nb6 66.6(4) . . ?
O82 Cs17 Nb9 27.7(4) . . ?
O82 Cs17 Cs23 49.0(4) . 1_545 ?
O82 Cs17 O102 88.9(7) . 3_445 ?
O82 Cs17 O115 143.9(17) . 4_546 ?
O91 Cs17 Nb6 140.6(6) 1_545 . ?
O91 Cs17 Nb9 91.4(5) 1_545 . ?
O91 Cs17 Cs23 42.9(5) 1_545 1_545 ?
O91 Cs17 O25 161.0(6) 1_545 . ?
O91 Cs17 O42 132.8(8) 1_545 . ?
O91 Cs17 O81 71.7(6) 1_545 1_545 ?
O91 Cs17 O82 74.1(7) 1_545 . ?
O91 Cs17 O102 57.9(8) 1_545 3_445 ?
O91 Cs17 O115 114.1(11) 1_545 4_546 ?
O102 Cs17 Nb6 121.4(6) 3_445 . ?
O102 Cs17 Nb9 79.8(5) 3_445 . ?
O102 Cs17 Cs23 42.6(5) 3_445 1_545 ?
O115 Cs17 Nb6 97.2(11) 4_546 . ?
O115 Cs17 Nb9 150.3(12) 4_546 . ?
O115 Cs17 Cs23 156.1(11) 4_546 1_545 ?
O115 Cs17 O102 126.0(16) 4_546 3_445 ?
Nb6 Cs27 Nb9 54.10(9) . . ?
Nb6 Cs27 Cs32 106.79(17) . 1_545 ?
Nb9 Cs27 Cs32 52.70(12) . 1_545 ?
Cs17 Cs27 Nb6 85.6(6) . . ?
Cs17 Cs27 Nb9 85.2(5) . . ?
Cs17 Cs27 Cs32 89.6(5) . 1_545 ?
Cs17 Cs27 O24 57.9(6) . . ?
Cs17 Cs27 O25 59.8(6) . . ?
Cs17 Cs27 O42 102.9(8) . . ?
Cs17 Cs27 O81 96.5(8) . 1_545 ?
Cs17 Cs27 O82 105.5(8) . . ?
Cs17 Cs27 O91 83.0(8) . 1_545 ?
Cs17 Cs27 C11 119.2(8) . . ?
Cs17 Cs27 C13 118.7(9) . . ?
O24 Cs27 Nb6 65.4(4) . . ?
O24 Cs27 Nb9 28.7(4) . . ?
O24 Cs27 Cs32 51.6(4) . 1_545 ?
O24 Cs27 O25 63.7(5) . . ?
O24 Cs27 C11 94.7(6) . . ?
O24 Cs27 C13 61.0(7) . . ?
O25 Cs27 Nb6 28.4(3) . . ?
O25 Cs27 Nb9 67.6(3) . . ?
O25 Cs27 Cs32 114.8(4) . 1_545 ?
O25 Cs27 C11 59.4(7) . . ?
O25 Cs27 C13 90.2(7) . . ?
O42 Cs27 Nb6 24.4(4) . . ?
O42 Cs27 Nb9 73.2(4) . . ?
O42 Cs27 Cs32 123.2(4) . 1_545 ?
O42 Cs27 O24 89.3(6) . . ?
O42 Cs27 O25 43.4(6) . . ?
O42 Cs27 O81 116.3(6) . 1_545 ?
O42 Cs27 O91 164.3(7) . 1_545 ?
O42 Cs27 C11 16.9(6) . . ?
O42 Cs27 C13 72.0(7) . . ?
O81 Cs27 Nb6 136.3(5) 1_545 . ?
O81 Cs27 Nb9 169.5(5) 1_545 . ?
O81 Cs27 Cs32 116.8(5) 1_545 1_545 ?
O81 Cs27 O24 148.5(7) 1_545 . ?
O81 Cs27 O25 122.2(6) 1_545 . ?
O81 Cs27 O91 76.9(7) 1_545 1_545 ?
O81 Cs27 C11 115.2(7) 1_545 . ?
O81 Cs27 C13 141.8(9) 1_545 . ?
O82 Cs27 Nb6 70.5(5) . . ?
O82 Cs27 Nb9 24.6(5) . . ?
O82 Cs27 Cs32 41.2(5) . 1_545 ?
O82 Cs27 O24 47.8(7) . . ?
O82 Cs27 O25 90.1(6) . . ?
O82 Cs27 O42 82.4(6) . . ?
O82 Cs27 O81 147.2(8) . 1_545 ?
O82 Cs27 O91 81.9(7) . 1_545 ?
O82 Cs27 C11 74.7(7) . . ?
O82 Cs27 C13 15.7(7) . . ?
O91 Cs27 Nb6 146.0(5) 1_545 . ?
O91 Cs27 Nb9 93.1(5) 1_545 . ?
O91 Cs27 Cs32 41.5(5) 1_545 1_545 ?
O91 Cs27 O24 81.5(6) 1_545 . ?
O91 Cs27 O25 138.3(8) 1_545 . ?
O91 Cs27 C11 151.2(9) 1_545 . ?
O91 Cs27 C13 92.3(8) 1_545 . ?
C11 Cs27 Nb6 35.7(6) . . ?
C11 Cs27 Nb9 72.4(5) . . ?
C11 Cs27 Cs32 115.6(5) . 1_545 ?
C11 Cs27 C13 61.7(7) . . ?
C13 Cs27 Nb6 65.8(6) . . ?
C13 Cs27 Nb9 33.8(6) . . ?
C13 Cs27 Cs32 54.1(6) . 1_545 ?
Nb5 Cs18 Nb11 53.4(2) 3_545 3_545 ?
Cs59 Cs18 Nb5 84(3) . 3_545 ?
Cs59 Cs18 Nb11 91(4) . 3_545 ?
Cs59 Cs18 Cs28 9(3) . . ?
Cs59 Cs18 Cs50 10(3) . . ?
Cs59 Cs18 O22 104(4) . 3_545 ?
Cs59 Cs18 O28 115(4) . 3_545 ?
Cs59 Cs18 O29 59(3) . 3_545 ?
Cs59 Cs18 O75 68(3) . 3_545 ?
Cs59 Cs18 O86 50(3) . . ?
Cs59 Cs18 O100 77(3) . . ?
Cs59 Cs18 O102 137(4) . . ?
Cs28 Cs18 Nb5 75.6(14) . 3_545 ?
Cs28 Cs18 Nb11 83.6(13) . 3_545 ?
Cs28 Cs18 Cs50 15.1(12) . . ?
Cs28 Cs18 O22 97.1(15) . 3_545 ?
Cs28 Cs18 O28 108.2(15) . 3_545 ?
Cs28 Cs18 O29 51.4(13) . 3_545 ?
Cs28 Cs18 O75 61.8(13) . 3_545 ?
Cs28 Cs18 O86 58.9(13) . . ?
Cs28 Cs18 O100 81.6(15) . . ?
Cs28 Cs18 O102 138.9(16) . . ?
Cs50 Cs18 Nb5 89.7(8) . 3_545 ?
Cs50 Cs18 Nb11 87.7(7) . 3_545 ?
Cs50 Cs18 O22 112.2(9) . 3_545 ?
Cs50 Cs18 O28 109.9(10) . 3_545 ?
Cs50 Cs18 O29 66.4(8) . 3_545 ?
Cs50 Cs18 O75 62.5(8) . 3_545 ?
Cs50 Cs18 O86 51.3(7) . . ?
Cs50 Cs18 O100 66.9(9) . . ?
Cs50 Cs18 O102 126.4(10) . . ?
O22 Cs18 Nb5 26.9(4) 3_545 3_545 ?
O22 Cs18 Nb11 71.2(5) 3_545 3_545 ?
O22 Cs18 O29 45.7(6) 3_545 3_545 ?
O22 Cs18 O86 126.7(7) 3_545 . ?
O22 Cs18 O102 112.3(8) 3_545 . ?
O28 Cs18 Nb5 67.5(5) 3_545 3_545 ?
O28 Cs18 Nb11 25.4(5) 3_545 3_545 ?
O28 Cs18 O22 74.8(7) 3_545 3_545 ?
O28 Cs18 O29 90.4(7) 3_545 3_545 ?
O28 Cs18 O75 47.5(7) 3_545 3_545 ?
O28 Cs18 O86 153.8(9) 3_545 . ?
O28 Cs18 O100 89.0(8) 3_545 . ?
O28 Cs18 O102 56.9(7) 3_545 . ?
O29 Cs18 Nb5 27.7(4) 3_545 3_545 ?
O29 Cs18 Nb11 69.7(4) 3_545 3_545 ?
O29 Cs18 O86 96.1(7) 3_545 . ?
O29 Cs18 O102 146.8(8) 3_545 . ?
O75 Cs18 Nb5 66.0(5) 3_545 3_545 ?
O75 Cs18 Nb11 26.8(4) 3_545 3_545 ?
O75 Cs18 O22 90.3(7) 3_545 3_545 ?
O75 Cs18 O29 69.6(6) 3_545 3_545 ?
O75 Cs18 O86 111.7(8) 3_545 . ?
O75 Cs18 O102 89.1(8) 3_545 . ?
O86 Cs18 Nb5 123.5(6) . 3_545 ?
O86 Cs18 Nb11 138.3(7) . 3_545 ?
O86 Cs18 O102 115.8(8) . . ?
O100 Cs18 Nb5 139.4(8) . 3_545 ?
O100 Cs18 Nb11 91.4(7) . 3_545 ?
O100 Cs18 O22 162.6(9) . 3_545 ?
O100 Cs18 O29 129.9(9) . 3_545 ?
O100 Cs18 O75 73.6(8) . 3_545 ?
O100 Cs18 O86 67.4(7) . . ?
O100 Cs18 O102 61.7(8) . . ?
O102 Cs18 Nb5 120.5(7) . 3_545 ?
O102 Cs18 Nb11 79.8(6) . 3_545 ?
Nb5 Cs59 Nb11 53.2(2) 3_545 3_545 ?
Cs18 Cs59 Nb5 89(4) . 3_545 ?
Cs18 Cs59 Nb11 82(3) . 3_545 ?
Cs18 Cs59 Cs28 162(7) . . ?
Cs18 Cs59 Cs50 166(4) . . ?
Cs18 Cs59 O22 67(3) . 3_545 ?
Cs18 Cs59 O28 56(3) . 3_545 ?
Cs18 Cs59 O29 113(4) . 3_545 ?
Cs18 Cs59 O75 103(4) . 3_545 ?
Cs18 Cs59 O86 122(4) . . ?
Cs18 Cs59 O100 93(3) . . ?
Cs18 Cs59 C14 115(4) . 3_545 ?
Cs28 Cs59 Nb5 74(4) . 3_545 ?
Cs28 Cs59 Nb11 83(4) . 3_545 ?
Cs28 Cs59 Cs50 26(4) . . ?
Cs28 Cs59 O22 99(4) . 3_545 ?
Cs28 Cs59 O28 109(4) . 3_545 ?
Cs28 Cs59 O29 53(4) . 3_545 ?
Cs28 Cs59 O75 65(3) . 3_545 ?
Cs28 Cs59 O86 76(4) . . ?
Cs28 Cs59 O100 97(4) . . ?
Cs28 Cs59 C14 52(3) . 3_545 ?
Cs50 Cs59 Nb5 99.2(9) . 3_545 ?
Cs50 Cs59 Nb11 93.5(8) . 3_545 ?
Cs50 Cs59 O22 124.4(11) . 3_545 ?
Cs50 Cs59 O28 116.5(10) . 3_545 ?
Cs50 Cs59 O29 78.1(9) . 3_545 ?
Cs50 Cs59 O75 70.0(9) . 3_545 ?
Cs50 Cs59 O86 59.4(9) . . ?
Cs50 Cs59 O100 73.3(11) . . ?
Cs50 Cs59 C14 59.6(9) . 3_545 ?
O22 Cs59 Nb5 28.2(4) 3_545 3_545 ?
O22 Cs59 Nb11 69.2(5) 3_545 3_545 ?
O22 Cs59 C14 90.1(7) 3_545 3_545 ?
O28 Cs59 Nb5 66.1(5) 3_545 3_545 ?
O28 Cs59 Nb11 26.9(4) 3_545 3_545 ?
O28 Cs59 O22 68.9(6) 3_545 3_545 ?
O28 Cs59 C14 58.7(7) 3_545 3_545 ?
O29 Cs59 Nb5 26.6(4) 3_545 3_545 ?
O29 Cs59 Nb11 71.0(5) 3_545 3_545 ?
O29 Cs59 O22 46.3(6) 3_545 3_545 ?
O29 Cs59 O28 90.2(7) 3_545 3_545 ?
O29 Cs59 O75 75.1(7) 3_545 3_545 ?
O29 Cs59 O86 108.5(8) 3_545 . ?
O29 Cs59 O100 145.4(10) 3_545 . ?
O29 Cs59 C14 66.0(6) 3_545 3_545 ?
O75 Cs59 Nb5 67.5(5) 3_545 3_545 ?
O75 Cs59 Nb11 25.0(5) 3_545 3_545 ?
O75 Cs59 O22 90.1(7) 3_545 3_545 ?
O75 Cs59 O28 46.9(7) 3_545 3_545 ?
O75 Cs59 O86 126.4(9) 3_545 . ?
O75 Cs59 O100 77.2(8) 3_545 . ?
O75 Cs59 C14 13.3(6) 3_545 3_545 ?
O86 Cs59 Nb5 134.2(7) . 3_545 ?
O86 Cs59 Nb11 151.3(7) . 3_545 ?
O86 Cs59 O22 132.2(8) . 3_545 ?
O86 Cs59 O28 158.3(9) . 3_545 ?
O86 Cs59 C14 118.4(9) . 3_545 ?
O100 Cs59 Nb5 144.1(8) . 3_545 ?
O100 Cs59 Nb11 91.6(7) . 3_545 ?
O100 Cs59 O22 153.4(9) . 3_545 ?
O100 Cs59 O28 85.6(8) . 3_545 ?
O100 Cs59 O86 72.7(8) . . ?
O100 Cs59 C14 82.7(9) . 3_545 ?
C14 Cs59 Nb5 64.1(5) 3_545 3_545 ?
C14 Cs59 Nb11 33.9(6) 3_545 3_545 ?
Cs18 Cs28 Cs25 84.3(12) . . ?
Cs18 Cs28 Cs36 163.2(15) . 1_545 ?
Cs18 Cs28 O29 111.7(17) . 3_545 ?
Cs18 Cs28 O75 99.6(14) . 3_545 ?
Cs18 Cs28 O86 104.4(15) . . ?
Cs18 Cs28 O100 79.1(14) . . ?
Cs18 Cs28 O110 132.0(14) . 3_545 ?
Cs18 Cs28 C1 93.5(15) . . ?
Cs18 Cs28 C6 125.6(17) . 3_545 ?
Cs18 Cs28 C14 115.1(15) . 3_545 ?
Cs59 Cs28 Cs25 85(4) . . ?
Cs59 Cs28 Cs18 10(4) . . ?
Cs59 Cs28 Cs36 157(4) . 1_545 ?
Cs59 Cs28 O29 119(4) . 3_545 ?
Cs59 Cs28 O75 106(4) . 3_545 ?
Cs59 Cs28 O86 95(4) . . ?
Cs59 Cs28 O100 74(4) . . ?
Cs59 Cs28 O110 138(4) . 3_545 ?
Cs59 Cs28 C1 84(4) . . ?
Cs59 Cs28 C6 134(4) . 3_545 ?
Cs59 Cs28 C14 122(4) . 3_545 ?
Cs36 Cs28 Cs25 82.1(5) 1_545 . ?
O29 Cs28 Cs25 121.0(6) 3_545 . ?
O29 Cs28 Cs36 83.9(7) 3_545 1_545 ?
O29 Cs28 O110 73.4(7) 3_545 3_545 ?
O29 Cs28 C1 131.0(8) 3_545 . ?
O29 Cs28 C6 15.3(6) 3_545 3_545 ?
O29 Cs28 C14 73.0(7) 3_545 3_545 ?
O75 Cs28 Cs25 38.6(5) 3_545 . ?
O75 Cs28 Cs36 75.6(7) 3_545 1_545 ?
O75 Cs28 O29 82.4(7) 3_545 3_545 ?
O75 Cs28 O100 78.2(8) 3_545 . ?
O75 Cs28 O110 32.4(7) 3_545 3_545 ?
O75 Cs28 C1 135.6(9) 3_545 . ?
O75 Cs28 C6 75.2(7) 3_545 3_545 ?
O75 Cs28 C14 16.2(7) 3_545 3_545 ?
O86 Cs28 Cs25 109.7(7) . . ?
O86 Cs28 Cs36 71.3(7) . 1_545 ?
O86 Cs28 O29 119.0(8) . 3_545 ?
O86 Cs28 O75 137.4(10) . 3_545 ?
O86 Cs28 O100 72.6(8) . . ?
O86 Cs28 O110 114.2(9) . 3_545 ?
O86 Cs28 C1 13.0(7) . . ?
O86 Cs28 C6 115.5(8) . 3_545 ?
O86 Cs28 C14 130.5(11) . 3_545 ?
O100 Cs28 Cs25 40.2(6) . . ?
O100 Cs28 Cs36 84.1(8) . 1_545 ?
O100 Cs28 O29 159.2(10) . 3_545 ?
O100 Cs28 O110 86.2(9) . 3_545 ?
O100 Cs28 C1 62.9(8) . . ?
O100 Cs28 C6 146.1(10) . 3_545 ?
O100 Cs28 C14 86.4(8) . 3_545 ?
O110 Cs28 Cs25 57.0(6) 3_545 . ?
O110 Cs28 Cs36 44.6(6) 3_545 1_545 ?
O110 Cs28 C1 119.7(9) 3_545 . ?
C1 Cs28 Cs25 102.1(6) . . ?
C1 Cs28 Cs36 79.8(7) . 1_545 ?
C6 Cs28 Cs25 112.8(6) 3_545 . ?
C6 Cs28 Cs36 69.3(7) 3_545 1_545 ?
C6 Cs28 O110 60.2(7) 3_545 3_545 ?
C6 Cs28 C1 128.4(9) 3_545 . ?
C14 Cs28 Cs25 49.9(6) 3_545 . ?
C14 Cs28 Cs36 62.2(7) 3_545 1_545 ?
C14 Cs28 O110 17.6(7) 3_545 3_545 ?
C14 Cs28 C1 133.6(10) 3_545 . ?
C14 Cs28 C6 63.0(7) 3_545 3_545 ?
Cs18 Cs50 Cs25 81.4(7) . . ?
Cs18 Cs50 Cs36 173.2(9) . 1_545 ?
Cs18 Cs50 O29 78.5(8) . 3_545 ?
Cs18 Cs50 O75 80.7(9) . 3_545 ?
Cs18 Cs50 O86 95.1(10) . . ?
Cs18 Cs50 O100 75.6(9) . . ?
Cs18 Cs50 O110 118.7(9) . 3_545 ?
Cs18 Cs50 C1 89.7(10) . . ?
Cs18 Cs50 C6 95.4(9) . 3_545 ?
Cs18 Cs50 C14 98.2(10) . 3_545 ?
Cs59 Cs50 Cs25 85.1(8) . . ?
Cs59 Cs50 Cs18 4.0(11) . . ?
Cs59 Cs50 Cs36 172.7(10) . 1_545 ?
Cs59 Cs50 O29 75.4(11) . 3_545 ?
Cs59 Cs50 O75 82.6(10) . 3_545 ?
Cs59 Cs50 O86 94.3(10) . . ?
Cs59 Cs50 O100 79.4(10) . . ?
Cs59 Cs50 O110 119.9(10) . 3_545 ?
Cs59 Cs50 C1 89.8(10) . . ?
Cs59 Cs50 C6 92.6(11) . 3_545 ?
Cs59 Cs50 C14 99.5(11) . 3_545 ?
Cs36 Cs50 Cs25 95.2(6) 1_545 . ?
Cs36 Cs50 C1 97.0(8) 1_545 . ?
Cs36 Cs50 C6 80.5(7) 1_545 3_545 ?
O29 Cs50 Cs25 116.5(5) 3_545 . ?
O29 Cs50 Cs36 98.0(7) 3_545 1_545 ?
O29 Cs50 O110 78.0(7) 3_545 3_545 ?
O29 Cs50 C1 130.2(7) 3_545 . ?
O29 Cs50 C6 17.8(6) 3_545 3_545 ?
O29 Cs50 C14 72.6(6) 3_545 3_545 ?
O75 Cs50 Cs25 40.5(5) 3_545 . ?
O75 Cs50 Cs36 92.9(7) 3_545 1_545 ?
O75 Cs50 O29 76.9(6) 3_545 3_545 ?
O75 Cs50 O100 80.9(8) 3_545 . ?
O75 Cs50 O110 39.0(7) 3_545 3_545 ?
O75 Cs50 C1 149.0(8) 3_545 . ?
O75 Cs50 C6 74.2(7) 3_545 3_545 ?
O75 Cs50 C14 19.3(7) 3_545 3_545 ?
O86 Cs50 Cs25 121.1(7) . . ?
O86 Cs50 Cs36 91.8(8) . 1_545 ?
O86 Cs50 O29 120.2(7) . 3_545 ?
O86 Cs50 O75 161.5(9) . 3_545 ?
O86 Cs50 O100 80.5(8) . . ?
O86 Cs50 O110 145.1(10) . 3_545 ?
O86 Cs50 C1 12.6(7) . . ?
O86 Cs50 C6 124.3(8) . 3_545 ?
O86 Cs50 C14 163.4(10) . 3_545 ?
O100 Cs50 Cs25 41.4(6) . . ?
O100 Cs50 Cs36 105.7(9) . 1_545 ?
O100 Cs50 O29 148.1(9) . 3_545 ?
O100 Cs50 O110 98.5(9) . 3_545 ?
O100 Cs50 C1 68.1(8) . . ?
O100 Cs50 C6 154.7(8) . 3_545 ?
O100 Cs50 C14 93.1(8) . 3_545 ?
O110 Cs50 Cs25 61.0(6) 3_545 . ?
O110 Cs50 Cs36 54.6(7) 3_545 1_545 ?
O110 Cs50 C1 145.4(9) 3_545 . ?
O110 Cs50 C6 64.6(8) 3_545 3_545 ?
C1 Cs50 Cs25 109.1(6) . . ?
C6 Cs50 Cs25 114.5(5) 3_545 . ?
C6 Cs50 C1 136.4(7) 3_545 . ?
C14 Cs50 Cs25 51.8(6) 3_545 . ?
C14 Cs50 Cs36 75.2(8) 3_545 1_545 ?
C14 Cs50 O110 20.5(7) 3_545 3_545 ?
C14 Cs50 C1 157.2(8) 3_545 . ?
C14 Cs50 C6 64.4(7) 3_545 3_545 ?
Nb7 Cs19 Cs26 105.4(2) . . ?
Cs29 Cs19 Nb7 128.9(13) . . ?
Cs29 Cs19 Cs26 77.6(9) . . ?
Cs29 Cs19 Cs30 146.4(18) . . ?
Cs29 Cs19 O20 155.5(13) . . ?
Cs29 Cs19 O27 127.2(11) . . ?
Cs29 Cs19 O48 111.2(14) . . ?
Cs29 Cs19 O67 67.8(11) . 3 ?
Cs29 Cs19 O80 87.9(11) . . ?
Cs29 Cs19 O85 69.1(12) . 3 ?
Cs29 Cs19 C9 95.7(14) . . ?
Cs29 Cs19 C16 79.9(13) . . ?
Cs30 Cs19 Nb7 84.4(11) . . ?
Cs30 Cs19 Cs26 89.9(9) . . ?
Cs30 Cs19 O20 58.0(11) . . ?
Cs30 Cs19 O27 57.9(10) . . ?
Cs30 Cs19 O48 101.9(13) . . ?
Cs30 Cs19 O67 91.1(11) . 3 ?
Cs30 Cs19 O80 103.2(12) . . ?
Cs30 Cs19 O85 79.9(12) . 3 ?
Cs30 Cs19 C9 117.8(13) . . ?
Cs30 Cs19 C16 116.9(13) . . ?
O20 Cs19 Nb7 28.7(4) . . ?
O20 Cs19 Cs26 113.0(5) . . ?
O20 Cs19 C9 59.8(7) . . ?
O20 Cs19 C16 89.4(7) . . ?
O27 Cs19 Nb7 63.8(4) . . ?
O27 Cs19 Cs26 51.7(4) . . ?
O27 Cs19 O20 61.6(6) . . ?
O27 Cs19 C9 93.0(7) . . ?
O27 Cs19 C16 59.1(9) . . ?
O48 Cs19 Nb7 24.7(5) . . ?
O48 Cs19 Cs26 122.2(5) . . ?
O48 Cs19 O20 44.3(6) . . ?
O48 Cs19 O27 88.0(7) . . ?
O48 Cs19 O67 119.7(7) . 3 ?
O48 Cs19 O80 81.1(7) . . ?
O48 Cs19 O85 167.4(9) . 3 ?
O48 Cs19 C9 16.5(7) . . ?
O48 Cs19 C16 72.4(7) . . ?
O67 Cs19 Nb7 138.0(5) 3 . ?
O67 Cs19 Cs26 116.3(5) 3 . ?
O67 Cs19 O20 120.7(6) 3 . ?
O67 Cs19 O27 143.4(7) 3 . ?
O67 Cs19 O85 72.5(8) 3 3 ?
O67 Cs19 C9 120.5(8) 3 . ?
O67 Cs19 C16 147.7(10) 3 . ?
O80 Cs19 Nb7 68.2(5) . . ?
O80 Cs19 Cs26 41.3(5) . . ?
O80 Cs19 O20 87.1(6) . . ?
O80 Cs19 O27 45.5(7) . . ?
O80 Cs19 O67 152.0(8) . 3 ?
O80 Cs19 O85 86.4(9) . 3 ?
O80 Cs19 C9 73.8(7) . . ?
O80 Cs19 C16 15.2(8) . . ?
O85 Cs19 Nb7 146.1(7) 3 . ?
O85 Cs19 Cs26 45.2(7) 3 . ?
O85 Cs19 O20 134.4(8) 3 . ?
O85 Cs19 O27 82.5(7) 3 . ?
O85 Cs19 C9 155.7(10) 3 . ?
O85 Cs19 C16 95.5(9) 3 . ?
C9 Cs19 Nb7 35.4(6) . . ?
C9 Cs19 Cs26 114.5(6) . . ?
C9 Cs19 C16 62.2(8) . . ?
C16 Cs19 Nb7 65.4(6) . . ?
C16 Cs19 Cs26 52.4(6) . . ?
Cs11 Cs29 Cs37 97.0(3) . . ?
Cs13 Cs29 Cs11 130.3(3) . . ?
Cs13 Cs29 Cs37 110.3(3) . . ?
Cs26 Cs29 Cs11 140.5(3) . . ?
Cs26 Cs29 Cs13 12.78(17) . . ?
Cs26 Cs29 Cs37 98.9(3) . . ?
Cs19 Cs29 Cs11 50.1(9) . . ?
Cs19 Cs29 Cs13 80.2(9) . . ?
Cs19 Cs29 Cs26 91.4(10) . . ?
Cs19 Cs29 Cs30 17.4(10) . . ?
Cs19 Cs29 Cs37 123.3(12) . . ?
Cs19 Cs29 O48 54.9(11) . . ?
Cs19 Cs29 O67 96.5(12) . 3 ?
Cs19 Cs29 O80 76.0(11) . . ?
Cs19 Cs29 O85 95.0(13) . 3 ?
Cs19 Cs29 O108 104.5(12) . . ?
Cs19 Cs29 C16 87.3(13) . . ?
Cs30 Cs29 Cs11 59.9(5) . . ?
Cs30 Cs29 Cs13 73.1(4) . . ?
Cs30 Cs29 Cs26 85.6(5) . . ?
Cs30 Cs29 Cs37 140.5(6) . . ?
Cs30 Cs29 O48 72.1(7) . . ?
Cs30 Cs29 O67 86.3(7) . 3 ?
Cs30 Cs29 O80 82.7(7) . . ?
Cs30 Cs29 O85 79.1(8) . 3 ?
Cs30 Cs29 O108 115.4(8) . . ?
Cs30 Cs29 C16 97.0(9) . . ?
O48 Cs29 Cs11 39.9(4) . . ?
O48 Cs29 Cs13 112.4(5) . . ?
O48 Cs29 Cs26 115.0(5) . . ?
O48 Cs29 Cs37 70.6(5) . . ?
O48 Cs29 O108 75.2(7) . . ?
O48 Cs29 C16 69.4(7) . . ?
O67 Cs29 Cs11 74.8(5) 3 . ?
O67 Cs29 Cs13 119.7(6) 3 . ?
O67 Cs29 Cs26 125.0(6) 3 . ?
O67 Cs29 Cs37 120.3(6) 3 . ?
O67 Cs29 O48 113.7(7) 3 . ?
O67 Cs29 O80 164.2(8) 3 . ?
O67 Cs29 O85 78.4(9) 3 3 ?
O67 Cs29 O108 158.2(9) 3 . ?
O67 Cs29 C16 176.1(9) 3 . ?
O80 Cs29 Cs11 109.0(5) . . ?
O80 Cs29 Cs13 45.9(5) . . ?
O80 Cs29 Cs26 42.9(5) . . ?
O80 Cs29 Cs37 75.0(6) . . ?
O80 Cs29 O48 73.6(6) . . ?
O80 Cs29 O108 34.7(8) . . ?
O80 Cs29 C16 17.1(8) . . ?
O85 Cs29 Cs11 131.7(8) 3 . ?
O85 Cs29 Cs13 42.7(7) 3 . ?
O85 Cs29 Cs26 46.6(8) 3 . ?
O85 Cs29 Cs37 131.2(8) 3 . ?
O85 Cs29 O48 147.4(9) 3 . ?
O85 Cs29 O80 88.3(9) 3 . ?
O85 Cs29 O108 105.0(10) 3 . ?
O85 Cs29 C16 100.2(10) 3 . ?
O108 Cs29 Cs11 114.7(6) . . ?
O108 Cs29 Cs13 70.5(6) . . ?
O108 Cs29 Cs26 61.1(6) . . ?
O108 Cs29 Cs37 41.7(6) . . ?
O108 Cs29 C16 18.6(8) . . ?
C16 Cs29 Cs11 108.6(6) . . ?
C16 Cs29 Cs13 59.8(7) . . ?
C16 Cs29 Cs26 53.6(6) . . ?
C16 Cs29 Cs37 57.9(8) . . ?
Nb7 Cs30 Nb15 53.11(12) . . ?
Nb7 Cs30 Cs11 57.39(13) . . ?
Nb7 Cs30 Cs13 105.0(2) . . ?
Nb15 Cs30 Cs13 51.94(12) . . ?
Cs11 Cs30 Nb15 110.4(2) . . ?
Cs11 Cs30 Cs13 161.8(3) . . ?
Cs19 Cs30 Nb7 83.5(11) . . ?
Cs19 Cs30 Nb15 84.8(10) . . ?
Cs19 Cs30 Cs11 90.6(10) . . ?
Cs19 Cs30 Cs13 91.9(9) . . ?
Cs19 Cs30 Cs29 16.2(9) . . ?
Cs19 Cs30 O20 108.4(12) . . ?
Cs19 Cs30 O27 107.8(11) . . ?
Cs19 Cs30 O48 61.8(11) . . ?
Cs19 Cs30 O67 72.7(11) . 3 ?
Cs19 Cs30 O80 61.1(10) . . ?
Cs19 Cs30 O85 83.1(12) . 3 ?
Cs29 Cs30 Nb7 99.6(6) . . ?
Cs29 Cs30 Nb15 92.7(5) . . ?
Cs29 Cs30 Cs11 100.9(6) . . ?
Cs29 Cs30 Cs13 85.8(5) . . ?
Cs29 Cs30 O20 124.5(8) . . ?
Cs29 Cs30 O27 112.7(7) . . ?
Cs29 Cs30 O48 77.8(7) . . ?
Cs29 Cs30 O67 62.6(6) . 3 ?
Cs29 Cs30 O80 66.8(7) . . ?
Cs29 Cs30 O85 68.2(8) . 3 ?
O20 Cs30 Nb7 27.6(4) . . ?
O20 Cs30 Nb15 68.6(4) . . ?
O20 Cs30 Cs11 47.7(4) . . ?
O20 Cs30 Cs13 114.7(5) . . ?
O20 Cs30 O80 88.8(6) . . ?
O27 Cs30 Nb7 66.2(5) . . ?
O27 Cs30 Nb15 24.7(5) . . ?
O27 Cs30 Cs11 117.8(5) . . ?
O27 Cs30 Cs13 44.6(5) . . ?
O27 Cs30 O20 70.1(6) . . ?
O27 Cs30 O48 89.9(6) . . ?
O27 Cs30 O67 160.4(7) . 3 ?
O27 Cs30 O80 46.8(7) . . ?
O48 Cs30 Nb7 27.3(4) . . ?
O48 Cs30 Nb15 70.7(4) . . ?
O48 Cs30 Cs11 47.6(4) . . ?
O48 Cs30 Cs13 119.2(5) . . ?
O48 Cs30 O20 46.9(6) . . ?
O48 Cs30 O67 106.8(7) . 3 ?
O48 Cs30 O80 71.6(6) . . ?
O67 Cs30 Nb7 132.3(5) 3 . ?
O67 Cs30 Nb15 154.7(6) 3 . ?
O67 Cs30 Cs11 81.6(5) 3 . ?
O67 Cs30 Cs13 116.3(5) 3 . ?
O67 Cs30 O20 129.0(6) 3 . ?
O67 Cs30 O80 128.2(8) 3 . ?
O80 Cs30 Nb7 65.9(4) . . ?
O80 Cs30 Nb15 26.5(5) . . ?
O80 Cs30 Cs11 118.9(5) . . ?
O80 Cs30 Cs13 48.3(5) . . ?
O85 Cs30 Nb7 147.1(8) 3 . ?
O85 Cs30 Nb15 95.8(7) 3 . ?
O85 Cs30 Cs11 152.4(7) 3 . ?
O85 Cs30 Cs13 45.7(7) 3 . ?
O85 Cs30 O20 158.9(8) 3 . ?
O85 Cs30 O27 89.7(8) 3 . ?
O85 Cs30 O48 142.8(9) 3 . ?
O85 Cs30 O67 70.8(8) 3 3 ?
O85 Cs30 O80 81.3(9) 3 . ?
Cs26 Cs20 Cs21 95.0(2) 3_445 7_546 ?
Cs31 Cs20 Cs26 93.1(12) . 3_445 ?
Cs31 Cs20 Cs21 4.2(12) . 7_546 ?
Cs31 Cs20 O84 28.4(15) . 7_546 ?
Cs31 Cs20 O87 58.8(14) . 3_445 ?
Cs31 Cs20 O94 96.2(13) . . ?
Cs31 Cs20 O101 169.6(14) . . ?
Cs31 Cs20 O103 92.0(15) . 3_445 ?
Cs31 Cs20 O103 78.7(13) . 7_556 ?
Cs31 Cs20 O112 114.0(17) . . ?
Cs31 Cs20 C7 106.3(14) . . ?
Cs31 Cs20 C15 73.3(15) . 3_445 ?
O84 Cs20 Cs26 79.6(7) 7_546 3_445 ?
O84 Cs20 Cs21 32.6(10) 7_546 7_546 ?
O84 Cs20 O87 63.3(9) 7_546 3_445 ?
O84 Cs20 O94 69.6(12) 7_546 . ?
O84 Cs20 O101 160.4(13) 7_546 . ?
O84 Cs20 O103 105.7(11) 7_546 7_556 ?
O84 Cs20 O103 103.5(9) 7_546 3_445 ?
O84 Cs20 O112 97.8(13) 7_546 . ?
O84 Cs20 C7 78.0(12) 7_546 . ?
O84 Cs20 C15 82.7(11) 7_546 3_445 ?
O87 Cs20 Cs26 44.3(5) 3_445 3_445 ?
O87 Cs20 Cs21 58.8(5) 3_445 7_546 ?
O87 Cs20 O103 98.3(7) 3_445 7_556 ?
O87 Cs20 C7 95.3(8) 3_445 . ?
O87 Cs20 C15 20.0(8) 3_445 3_445 ?
O94 Cs20 Cs26 41.4(7) . 3_445 ?
O94 Cs20 Cs21 100.1(7) . 7_546 ?
O94 Cs20 O87 77.2(8) . 3_445 ?
O94 Cs20 O101 94.2(10) . . ?
O94 Cs20 O103 174.5(9) . 7_556 ?
O94 Cs20 O103 95.2(9) . 3_445 ?
O94 Cs20 O112 77.3(12) . . ?
O94 Cs20 C7 18.1(9) . . ?
O94 Cs20 C15 88.2(10) . 3_445 ?
O101 Cs20 Cs26 95.5(9) . 3_445 ?
O101 Cs20 Cs21 165.7(8) . 7_546 ?
O101 Cs20 O87 125.3(11) . 3_445 ?
O101 Cs20 O103 88.3(12) . 3_445 ?
O101 Cs20 O103 91.0(10) . 7_556 ?
O101 Cs20 C7 83.3(10) . . ?
O101 Cs20 C15 108.4(13) . 3_445 ?
O103 Cs20 Cs26 53.9(6) 3_445 3_445 ?
O103 Cs20 Cs26 136.2(6) 7_556 3_445 ?
O103 Cs20 Cs21 74.7(6) 7_556 7_546 ?
O103 Cs20 Cs21 90.1(7) 3_445 7_546 ?
O103 Cs20 O87 40.5(8) 3_445 3_445 ?
O103 Cs20 O103 83.1(8) 3_445 7_556 ?
O103 Cs20 C7 166.1(9) 7_556 . ?
O103 Cs20 C7 109.3(9) 3_445 . ?
O103 Cs20 C15 20.8(9) 3_445 3_445 ?
O103 Cs20 C15 88.5(9) 7_556 3_445 ?
O112 Cs20 Cs26 116.0(9) . 3_445 ?
O112 Cs20 Cs21 116.3(10) . 7_546 ?
O112 Cs20 O87 152.4(11) . 3_445 ?
O112 Cs20 O101 67.0(14) . . ?
O112 Cs20 O103 106.5(11) . 7_556 ?
O112 Cs20 O103 153.3(12) . 3_445 ?
O112 Cs20 C7 59.6(11) . . ?
O112 Cs20 C15 164.2(11) . 3_445 ?
C7 Cs20 Cs26 57.3(7) . 3_445 ?
C7 Cs20 Cs21 110.5(7) . 7_546 ?
C15 Cs20 Cs26 48.4(6) 3_445 3_445 ?
C15 Cs20 Cs21 72.1(8) 3_445 7_546 ?
C15 Cs20 C7 105.3(9) 3_445 . ?
Nb16 Cs31 Cs13 56.1(3) 3_445 3_445 ?
Nb16 Cs31 Cs26 57.1(4) 3_445 3_445 ?
Cs26 Cs31 Cs13 12.43(16) 3_445 3_445 ?
Cs20 Cs31 Nb16 115.7(15) . 3_445 ?
Cs20 Cs31 Cs13 79.4(11) . 3_445 ?
Cs20 Cs31 Cs26 70.1(11) . 3_445 ?
Cs20 Cs31 Cs21 173.9(17) . 7_546 ?
Cs20 Cs31 O84 130(2) . 7_546 ?
Cs20 Cs31 O87 96.1(16) . 3_445 ?
Cs20 Cs31 O94 59.2(11) . . ?
Cs20 Cs31 O103 78.0(13) . 7_556 ?
Cs20 Cs31 O103 64.3(13) . 3_445 ?
Cs20 Cs31 O112 45.9(13) . . ?
Cs20 Cs31 C15 83.8(16) . 3_445 ?
Cs21 Cs31 Nb16 63.6(5) 7_546 3_445 ?
Cs21 Cs31 Cs13 104.1(7) 7_546 3_445 ?
Cs21 Cs31 Cs26 112.6(7) 7_546 3_445 ?
Cs21 Cs31 O94 126.5(11) 7_546 . ?
Cs21 Cs31 O103 96.3(8) 7_546 7_556 ?
Cs21 Cs31 O103 112.8(10) 7_546 3_445 ?
Cs21 Cs31 O112 137.2(13) 7_546 . ?
Cs21 Cs31 C15 94.3(10) 7_546 3_445 ?
O84 Cs31 Nb16 78.7(14) 7_546 3_445 ?
O84 Cs31 Cs13 70.2(14) 7_546 3_445 ?
O84 Cs31 Cs26 82.6(15) 7_546 3_445 ?
O84 Cs31 Cs21 56.3(17) 7_546 7_546 ?
O84 Cs31 O87 86.8(15) 7_546 3_445 ?
O84 Cs31 O94 73.0(18) 7_546 . ?
O84 Cs31 O103 125.0(16) 7_546 3_445 ?
O84 Cs31 O103 148.0(19) 7_546 7_556 ?
O84 Cs31 O112 99(2) 7_546 . ?
O84 Cs31 C15 106.3(17) 7_546 3_445 ?
O87 Cs31 Nb16 20.4(6) 3_445 3_445 ?
O87 Cs31 Cs13 41.4(6) 3_445 3_445 ?
O87 Cs31 Cs26 39.0(6) 3_445 3_445 ?
O87 Cs31 Cs21 83.7(9) 3_445 7_546 ?
O87 Cs31 O94 77.1(10) 3_445 . ?
O87 Cs31 O103 39.7(9) 3_445 3_445 ?
O87 Cs31 O103 107.9(12) 3_445 7_556 ?
O87 Cs31 O112 133.7(12) 3_445 . ?
O87 Cs31 C15 19.5(9) 3_445 3_445 ?
O94 Cs31 Nb16 92.7(9) . 3_445 ?
O94 Cs31 Cs13 36.6(7) . 3_445 ?
O94 Cs31 Cs26 38.8(7) . 3_445 ?
O94 Cs31 O103 81.4(10) . 3_445 ?
O94 Cs31 O103 137.1(11) . 7_556 ?
O94 Cs31 O112 61.5(10) . . ?
O94 Cs31 C15 83.6(11) . 3_445 ?
O103 Cs31 Nb16 105.0(9) 7_556 3_445 ?
O103 Cs31 Nb16 54.4(7) 3_445 3_445 ?
O103 Cs31 Cs13 60.8(7) 3_445 3_445 ?
O103 Cs31 Cs13 138.6(10) 7_556 3_445 ?
O103 Cs31 Cs26 49.8(7) 3_445 3_445 ?
O103 Cs31 Cs26 126.6(10) 7_556 3_445 ?
O103 Cs31 O103 78.2(10) 7_556 3_445 ?
O103 Cs31 O112 110.0(11) 3_445 . ?
O103 Cs31 O112 90.9(11) 7_556 . ?
O112 Cs31 Nb16 153.1(10) . 3_445 ?
O112 Cs31 Cs13 97.7(8) . 3_445 ?
O112 Cs31 Cs26 95.9(8) . 3_445 ?
C15 Cs31 Nb16 33.1(9) 3_445 3_445 ?
C15 Cs31 Cs13 52.9(8) 3_445 3_445 ?
C15 Cs31 Cs26 45.5(8) 3_445 3_445 ?
C15 Cs31 O103 21.4(9) 3_445 3_445 ?
C15 Cs31 O103 90.5(12) 3_445 7_556 ?
C15 Cs31 O112 127.9(13) 3_445 . ?
Nb16 Cs21 Cs20 73.31(16) 5_656 7_546 ?
Nb16 Cs21 Cs22 150.8(2) 5_656 . ?
Nb16 Cs21 Cs34 147.5(3) 5_656 1_545 ?
Cs20 Cs21 Cs22 130.86(19) 7_546 . ?
Cs31 Cs21 Nb16 73.5(6) 7_546 5_656 ?
Cs31 Cs21 Cs20 1.9(5) 7_546 7_546 ?
Cs31 Cs21 Cs22 130.1(6) 7_546 . ?
Cs31 Cs21 Cs34 82.3(6) 7_546 1_545 ?
Cs31 Cs21 O65 85.3(7) 7_546 5_656 ?
Cs31 Cs21 O69 73.8(7) 7_546 5_656 ?
Cs31 Cs21 O90 118.2(8) 7_546 3_545 ?
Cs31 Cs21 O107 86.2(8) 7_546 . ?
Cs34 Cs21 Cs20 81.7(2) 1_545 7_546 ?
Cs34 Cs21 Cs22 61.4(2) 1_545 . ?
O65 Cs21 Nb16 22.6(4) 5_656 5_656 ?
O65 Cs21 Cs20 84.5(5) 5_656 7_546 ?
O65 Cs21 Cs22 144.6(5) 5_656 . ?
O65 Cs21 Cs34 136.8(5) 5_656 1_545 ?
O65 Cs21 O69 51.3(5) 5_656 5_656 ?
O65 Cs21 O90 75.8(6) 5_656 3_545 ?
O65 Cs21 O107 169.0(7) 5_656 . ?
O69 Cs21 Nb16 30.2(4) 5_656 5_656 ?
O69 Cs21 Cs20 74.6(5) 5_656 7_546 ?
O69 Cs21 Cs22 129.7(5) 5_656 . ?
O69 Cs21 Cs34 154.3(5) 5_656 1_545 ?
O69 Cs21 O90 125.6(7) 5_656 3_545 ?
O84 Cs21 Nb16 78.5(6) . 5_656 ?
O84 Cs21 Cs20 35.8(8) . 7_546 ?
O84 Cs21 Cs31 34.0(9) . 7_546 ?
O84 Cs21 Cs22 111.2(7) . . ?
O84 Cs21 Cs34 93.4(7) . 1_545 ?
O84 Cs21 O65 98.9(8) . 5_656 ?
O84 Cs21 O69 61.4(8) . 5_656 ?
O84 Cs21 O90 152.0(10) . 3_545 ?
O84 Cs21 O98 86.2(11) . . ?
O84 Cs21 O107 70.3(8) . . ?
O84 Cs21 O117 136.7(12) . 5_656 ?
O90 Cs21 Nb16 98.3(5) 3_545 5_656 ?
O90 Cs21 Cs20 116.4(6) 3_545 7_546 ?
O90 Cs21 Cs22 85.2(5) 3_545 . ?
O90 Cs21 Cs34 74.3(6) 3_545 1_545 ?
O98 Cs21 Nb16 111.5(7) . 5_656 ?
O98 Cs21 Cs20 121.4(8) . 7_546 ?
O98 Cs21 Cs31 119.6(10) . 7_546 ?
O98 Cs21 Cs22 45.1(7) . . ?
O98 Cs21 Cs34 99.1(7) . 1_545 ?
O98 Cs21 O65 122.8(8) . 5_656 ?
O98 Cs21 O69 84.9(8) . 5_656 ?
O98 Cs21 O90 120.1(9) . 3_545 ?
O98 Cs21 O107 56.6(9) . . ?
O98 Cs21 O117 65.0(12) . 5_656 ?
O107 Cs21 Nb16 146.8(6) . 5_656 ?
O107 Cs21 Cs20 87.1(6) . 7_546 ?
O107 Cs21 Cs22 44.3(6) . . ?
O107 Cs21 Cs34 48.2(5) . 1_545 ?
O107 Cs21 O69 119.4(7) . 5_656 ?
O107 Cs21 O90 114.4(7) . 3_545 ?
O117 Cs21 Nb16 82.8(8) 5_656 5_656 ?
O117 Cs21 Cs20 156.0(8) 5_656 7_546 ?
O117 Cs21 Cs31 155.9(10) 5_656 7_546 ?
O117 Cs21 Cs22 71.3(8) 5_656 . ?
O117 Cs21 Cs34 121.4(9) 5_656 1_545 ?
O117 Cs21 O65 74.0(10) 5_656 5_656 ?
O117 Cs21 O69 83.4(10) 5_656 5_656 ?
O117 Cs21 O90 69.1(11) 5_656 3_545 ?
O117 Cs21 O107 112.6(10) 5_656 . ?
O9 Cs22 Cs2 55.6(3) . . ?
O9 Cs22 C4 84.7(7) . . ?
O40 Cs22 Cs2 47.8(4) . . ?
O40 Cs22 O9 68.3(5) . . ?
O40 Cs22 O54 95.1(5) . . ?
O40 Cs22 O98 123.4(7) . . ?
O40 Cs22 O107 75.5(7) . . ?
O40 Cs22 C4 67.1(7) . . ?
O40 Cs22 C12 147.9(8) . . ?
O45 Cs22 Cs2 102.2(4) . . ?
O45 Cs22 O9 66.4(5) . . ?
O45 Cs22 O40 66.2(6) . . ?
O45 Cs22 O54 136.3(6) . . ?
O45 Cs22 O97 116.2(7) . . ?
O45 Cs22 O98 59.1(7) . . ?
O45 Cs22 O107 38.8(7) . . ?
O45 Cs22 O123 124.1(13) . . ?
O45 Cs22 C4 18.9(7) . . ?
O45 Cs22 C12 107.5(8) . . ?
O54 Cs22 Cs2 47.4(4) . . ?
O54 Cs22 O9 70.0(5) . . ?
O54 Cs22 C4 153.4(7) . . ?
O54 Cs22 C12 67.2(7) . . ?
O71 Cs22 Cs2 97.9(4) . . ?
O71 Cs22 O9 60.8(5) . . ?
O71 Cs22 O40 129.0(6) . . ?
O71 Cs22 O45 94.2(6) . . ?
O71 Cs22 O54 66.6(5) . . ?
O71 Cs22 O97 41.5(7) . . ?
O71 Cs22 O98 70.4(7) . . ?
O71 Cs22 O107 118.5(7) . . ?
O71 Cs22 O123 110.1(12) . . ?
O71 Cs22 C4 108.5(7) . . ?
O71 Cs22 C12 19.9(7) . . ?
O97 Cs22 Cs2 122.3(6) . . ?
O97 Cs22 O9 102.1(6) . . ?
O97 Cs22 O40 168.8(7) . . ?
O97 Cs22 O54 75.7(7) . . ?
O97 Cs22 O98 62.8(8) . . ?
O97 Cs22 O107 113.5(8) . . ?
O97 Cs22 C4 119.0(8) . . ?
O97 Cs22 C12 21.8(8) . . ?
O98 Cs22 Cs2 155.7(6) . . ?
O98 Cs22 O9 100.6(6) . . ?
O98 Cs22 O54 134.7(7) . . ?
O98 Cs22 C4 56.4(8) . . ?
O98 Cs22 C12 67.5(9) . . ?
O107 Cs22 Cs2 123.2(6) . . ?
O107 Cs22 O9 104.9(6) . . ?
O107 Cs22 O54 170.5(7) . . ?
O107 Cs22 O98 53.2(8) . . ?
O107 Cs22 C4 20.2(7) . . ?
O107 Cs22 C12 120.5(8) . . ?
O123 Cs22 Cs2 122.0(11) . . ?
O123 Cs22 O9 168.0(13) . . ?
O123 Cs22 O40 120.0(12) . . ?
O123 Cs22 O54 99.6(13) . . ?
O123 Cs22 O97 68.6(13) . . ?
O123 Cs22 O98 82.3(12) . . ?
O123 Cs22 O107 86.2(13) . . ?
O123 Cs22 C4 106.3(14) . . ?
O123 Cs22 C12 90.2(13) . . ?
C4 Cs22 Cs2 111.3(6) . . ?
C12 Cs22 Cs2 108.5(7) . . ?
C12 Cs22 O9 80.3(7) . . ?
C12 Cs22 C4 117.5(8) . . ?
Cs32 Cs23 O24 107.6(8) . 1_565 ?
Cs32 Cs23 O62 54.0(7) . 1_565 ?
Cs32 Cs23 O73 79.3(7) . 1_565 ?
Cs32 Cs23 O74 98.6(8) . 1_565 ?
Cs32 Cs23 O82 61.8(7) . 1_565 ?
Cs32 Cs23 O91 79.4(8) . . ?
Cs32 Cs23 O99 83.4(8) . . ?
Cs32 Cs23 O102 142.9(8) . 3_455 ?
Cs32 Cs23 C3 86.0(9) . . ?
Cs32 Cs23 C7 112.5(9) . 1_565 ?
Cs32 Cs23 C10 87.6(8) . . ?
O24 Cs23 O62 102.7(5) 1_565 1_565 ?
O24 Cs23 O82 46.1(6) 1_565 1_565 ?
O24 Cs23 C3 98.2(6) 1_565 . ?
O24 Cs23 C7 80.0(7) 1_565 1_565 ?
O24 Cs23 C10 161.6(8) 1_565 . ?
O62 Cs23 C3 138.8(8) 1_565 . ?
O62 Cs23 C7 58.9(8) 1_565 1_565 ?
O62 Cs23 C10 94.5(7) 1_565 . ?
O73 Cs23 O24 53.4(5) 1_565 1_565 ?
O73 Cs23 O62 49.6(5) 1_565 1_565 ?
O73 Cs23 O74 53.3(5) 1_565 1_565 ?
O73 Cs23 O82 51.1(5) 1_565 1_565 ?
O73 Cs23 O91 122.8(6) 1_565 . ?
O73 Cs23 O102 112.0(8) 1_565 3_455 ?
O73 Cs23 C3 140.6(7) 1_565 . ?
O73 Cs23 C7 51.7(7) 1_565 1_565 ?
O73 Cs23 C10 142.5(7) 1_565 . ?
O74 Cs23 O24 92.9(6) 1_565 1_565 ?
O74 Cs23 O62 44.7(7) 1_565 1_565 ?
O74 Cs23 O82 104.0(6) 1_565 1_565 ?
O74 Cs23 C3 166.1(7) 1_565 . ?
O74 Cs23 C7 16.7(7) 1_565 1_565 ?
O74 Cs23 C10 95.0(6) 1_565 . ?
O82 Cs23 O62 80.2(6) 1_565 1_565 ?
O82 Cs23 C3 89.8(7) 1_565 . ?
O82 Cs23 C7 101.9(7) 1_565 1_565 ?
O82 Cs23 C10 145.7(7) 1_565 . ?
O91 Cs23 O24 84.5(6) . 1_565 ?
O91 Cs23 O62 133.0(8) . 1_565 ?
O91 Cs23 O74 176.0(7) . 1_565 ?
O91 Cs23 O82 72.0(6) . 1_565 ?
O91 Cs23 O102 64.7(8) . 3_455 ?
O91 Cs23 C3 17.8(7) . . ?
O91 Cs23 C7 162.7(8) . 1_565 ?
O91 Cs23 C10 88.4(7) . . ?
O99 Cs23 O24 167.8(8) . 1_565 ?
O99 Cs23 O62 79.3(7) . 1_565 ?
O99 Cs23 O73 126.2(7) . 1_565 ?
O99 Cs23 O74 80.0(7) . 1_565 ?
O99 Cs23 O82 145.2(8) . 1_565 ?
O99 Cs23 O91 103.0(7) . . ?
O99 Cs23 O102 112.3(9) . 3_455 ?
O99 Cs23 C3 87.5(7) . . ?
O99 Cs23 C7 91.1(8) . 1_565 ?
O99 Cs23 C10 16.4(7) . . ?
O102 Cs23 O24 62.0(8) 3_455 1_565 ?
O102 Cs23 O62 157.9(8) 3_455 1_565 ?
O102 Cs23 O74 116.7(8) 3_455 1_565 ?
O102 Cs23 O82 96.9(7) 3_455 1_565 ?
O102 Cs23 C3 62.5(9) 3_455 . ?
O102 Cs23 C7 100.9(9) 3_455 1_565 ?
O102 Cs23 C10 99.7(9) 3_455 . ?
C3 Cs23 C7 161.1(10) . 1_565 ?
C3 Cs23 C10 72.0(7) . . ?
C7 Cs23 C10 104.1(8) 1_565 . ?
Cs23 Cs32 Nb9 82.7(6) . 1_565 ?
Cs23 Cs32 O24 57.1(7) . 1_565 ?
Cs23 Cs32 O62 110.3(8) . 1_565 ?
Cs23 Cs32 O73 81.8(8) . 1_565 ?
Cs23 Cs32 O74 64.7(7) . 1_565 ?
Cs23 Cs32 O82 101.5(8) . 1_565 ?
Cs23 Cs32 O91 81.7(8) . . ?
Cs23 Cs32 O99 77.2(9) . . ?
Cs23 Cs32 C3 78.7(9) . . ?
Cs23 Cs32 C4 122.6(10) . 1_565 ?
Cs23 Cs32 C13 114.9(9) . 1_565 ?
O24 Cs32 Nb9 32.0(4) 1_565 1_565 ?
O24 Cs32 C3 89.9(6) 1_565 . ?
O24 Cs32 C4 100.6(7) 1_565 1_565 ?
O24 Cs32 C13 58.0(7) 1_565 1_565 ?
O62 Cs32 Nb9 76.3(4) 1_565 1_565 ?
O62 Cs32 O24 103.4(6) 1_565 1_565 ?
O62 Cs32 O73 54.6(6) 1_565 1_565 ?
O62 Cs32 O74 45.6(7) 1_565 1_565 ?
O62 Cs32 O82 94.0(7) 1_565 1_565 ?
O62 Cs32 O91 166.6(9) 1_565 . ?
O62 Cs32 O99 86.7(7) 1_565 . ?
O62 Cs32 C3 166.5(8) 1_565 . ?
O62 Cs32 C4 16.3(7) 1_565 1_565 ?
O62 Cs32 C13 80.8(8) 1_565 1_565 ?
O73 Cs32 Nb9 24.9(3) 1_565 1_565 ?
O73 Cs32 O24 49.0(5) 1_565 1_565 ?
O73 Cs32 O74 50.4(5) 1_565 1_565 ?
O73 Cs32 O82 54.8(5) 1_565 1_565 ?
O73 Cs32 O91 124.2(6) 1_565 . ?
O73 Cs32 C3 138.5(7) 1_565 . ?
O73 Cs32 C4 52.8(7) 1_565 1_565 ?
O73 Cs32 C13 52.5(7) 1_565 1_565 ?
O74 Cs32 Nb9 73.4(4) 1_565 1_565 ?
O74 Cs32 O24 81.1(6) 1_565 1_565 ?
O74 Cs32 C3 141.2(8) 1_565 . ?
O74 Cs32 C4 59.5(8) 1_565 1_565 ?
O74 Cs32 C13 101.8(7) 1_565 1_565 ?
O82 Cs32 Nb9 32.2(4) 1_565 1_565 ?
O82 Cs32 O24 44.7(6) 1_565 1_565 ?
O82 Cs32 O74 105.0(6) 1_565 1_565 ?
O82 Cs32 C3 94.0(7) 1_565 . ?
O82 Cs32 C4 81.0(8) 1_565 1_565 ?
O82 Cs32 C13 16.3(7) 1_565 1_565 ?
O91 Cs32 Nb9 100.2(5) . 1_565 ?
O91 Cs32 O24 77.7(6) . 1_565 ?
O91 Cs32 O74 146.3(8) . 1_565 ?
O91 Cs32 O82 77.3(7) . 1_565 ?
O91 Cs32 C3 16.7(6) . . ?
O91 Cs32 C4 150.4(10) . 1_565 ?
O91 Cs32 C13 88.8(7) . 1_565 ?
O99 Cs32 Nb9 147.2(6) . 1_565 ?
O99 Cs32 O24 134.0(8) . 1_565 ?
O99 Cs32 O73 125.0(7) . 1_565 ?
O99 Cs32 O74 74.6(6) . 1_565 ?
O99 Cs32 O82 178.7(9) . 1_565 ?
O99 Cs32 O91 102.2(8) . . ?
O99 Cs32 C3 85.6(7) . . ?
O99 Cs32 C4 99.8(9) . 1_565 ?
O99 Cs32 C13 164.9(9) . 1_565 ?
C3 Cs32 Nb9 115.7(5) . 1_565 ?
C3 Cs32 C13 105.0(8) . 1_565 ?
C4 Cs32 Nb9 69.8(6) 1_565 1_565 ?
C4 Cs32 C3 158.7(10) 1_565 . ?
C4 Cs32 C13 66.5(9) 1_565 1_565 ?
C13 Cs32 Nb9 36.1(6) 1_565 1_565 ?
Cs3 Cs24 Cs4 112.34(8) . 7_556 ?
Cs3 Cs24 Cs13 111.26(9) . 3_445 ?
Cs3 Cs24 Cs26 115.10(15) . 3_445 ?
Cs3 Cs24 Cs20 160.48(14) . . ?
Cs4 Cs24 Cs13 110.57(8) 7_556 3_445 ?
Cs4 Cs24 Cs20 64.39(10) 7_556 . ?
Cs13 Cs24 Cs20 56.74(10) 3_445 . ?
Cs26 Cs24 Cs4 115.02(15) 3_445 7_556 ?
Cs26 Cs24 Cs13 9.66(16) 3_445 3_445 ?
Cs26 Cs24 Cs20 55.96(15) 3_445 . ?
O7 Cs24 Cs3 56.0(3) . . ?
O7 Cs24 Cs4 56.3(3) . 7_556 ?
O7 Cs24 Cs13 129.3(3) . 3_445 ?
O7 Cs24 Cs26 139.0(3) . 3_445 ?
O7 Cs24 Cs20 117.2(3) . . ?
O7 Cs24 O55 70.4(5) . . ?
O7 Cs24 C8 80.5(7) . . ?
O51 Cs24 Cs3 49.7(3) . . ?
O51 Cs24 Cs4 107.7(4) . 7_556 ?
O51 Cs24 Cs13 67.5(4) . 3_445 ?
O51 Cs24 Cs26 75.0(4) . 3_445 ?
O51 Cs24 Cs20 111.6(4) . . ?
O51 Cs24 O7 71.5(5) . . ?
O51 Cs24 O55 98.4(5) . . ?
O51 Cs24 O58 70.8(5) . . ?
O51 Cs24 O90 167.0(7) . . ?
O51 Cs24 C8 150.6(7) . . ?
O55 Cs24 Cs3 48.9(3) . . ?
O55 Cs24 Cs4 106.1(4) . 7_556 ?
O55 Cs24 Cs13 143.1(4) . 3_445 ?
O55 Cs24 Cs26 138.5(4) . 3_445 ?
O55 Cs24 Cs20 150.0(4) . . ?
O55 Cs24 C8 62.9(6) . . ?
O58 Cs24 Cs3 109.7(4) . . ?
O58 Cs24 Cs4 50.5(4) . 7_556 ?
O58 Cs24 Cs13 65.3(4) . 3_445 ?
O58 Cs24 Cs26 73.0(5) . 3_445 ?
O58 Cs24 Cs20 52.4(4) . . ?
O58 Cs24 O7 74.1(5) . . ?
O58 Cs24 O55 144.5(6) . . ?
O58 Cs24 C8 110.4(7) . . ?
O61 Cs24 Cs3 98.1(4) . . ?
O61 Cs24 Cs4 48.9(4) . 7_556 ?
O61 Cs24 Cs13 149.9(4) . 3_445 ?
O61 Cs24 Cs26 146.6(4) . 3_445 ?
O61 Cs24 Cs20 93.2(4) . . ?
O61 Cs24 O7 63.0(5) . . ?
O61 Cs24 O51 134.3(6) . . ?
O61 Cs24 O55 63.4(5) . . ?
O61 Cs24 O58 99.4(6) . . ?
O61 Cs24 O90 40.7(7) . . ?
O61 Cs24 C8 18.1(7) . . ?
O90 Cs24 Cs3 117.4(5) . . ?
O90 Cs24 Cs4 77.2(5) . 7_556 ?
O90 Cs24 Cs13 122.7(5) . 3_445 ?
O90 Cs24 Cs26 114.3(6) . 3_445 ?
O90 Cs24 Cs20 81.4(5) . . ?
O90 Cs24 O7 103.0(6) . . ?
O90 Cs24 O55 68.7(6) . . ?
O90 Cs24 O58 119.7(7) . . ?
O90 Cs24 C8 22.7(7) . . ?
C8 Cs24 Cs3 106.6(6) . . ?
C8 Cs24 Cs4 61.3(6) . 7_556 ?
C8 Cs24 Cs13 141.0(6) . 3_445 ?
C8 Cs24 Cs26 134.2(6) . 3_445 ?
C8 Cs24 Cs20 89.0(5) . . ?
Cs14 Cs34 Cs31 66.0(4) . 7_556 ?
Cs14 Cs34 Cs22 139.1(4) . 1_565 ?
Cs14 Cs34 Cs32 60.0(2) . . ?
Cs14 Cs34 Cs36 135.6(5) . . ?
Cs21 Cs34 Cs14 104.0(4) 1_565 . ?
Cs21 Cs34 Cs31 38.3(3) 1_565 7_556 ?
Cs21 Cs34 Cs22 63.2(2) 1_565 1_565 ?
Cs21 Cs34 Cs32 103.1(3) 1_565 . ?
Cs21 Cs34 Cs36 120.2(5) 1_565 . ?
Cs22 Cs34 Cs31 95.6(4) 1_565 7_556 ?
Cs22 Cs34 Cs32 84.1(3) 1_565 . ?
Cs32 Cs34 Cs31 87.3(4) . 7_556 ?
Cs36 Cs34 Cs31 157.2(6) . 7_556 ?
Cs36 Cs34 Cs22 71.7(4) . 1_565 ?
Cs36 Cs34 Cs32 109.4(5) . . ?
Cs37 Cs34 Cs14 99.1(4) . . ?
Cs37 Cs34 Cs31 161.5(5) . 7_556 ?
Cs37 Cs34 Cs21 155.7(5) . 1_565 ?
Cs37 Cs34 Cs22 102.9(4) . 1_565 ?
Cs37 Cs34 Cs32 94.6(5) . . ?
Cs37 Cs34 Cs36 36.5(4) . . ?
O1 Cs34 Cs14 131.8(15) . . ?
O1 Cs34 Cs31 152.3(15) . 7_556 ?
O1 Cs34 Cs21 120.8(15) . 1_565 ?
O1 Cs34 Cs22 81.3(14) . 1_565 ?
O1 Cs34 Cs32 119.4(15) . . ?
O1 Cs34 Cs36 12.5(14) . . ?
O1 Cs34 Cs37 35.0(15) . . ?
O1 Cs34 O107 125.5(15) . 1_565 ?
O1 Cs34 O108 71.0(15) . . ?
O1 Cs34 O109 62.2(15) . 1_565 ?
O107 Cs34 Cs14 95.3(7) 1_565 . ?
O107 Cs34 Cs31 61.6(7) 1_565 7_556 ?
O107 Cs34 Cs21 51.3(6) 1_565 1_565 ?
O107 Cs34 Cs22 45.3(6) 1_565 1_565 ?
O107 Cs34 Cs32 56.3(6) 1_565 . ?
O107 Cs34 Cs36 114.4(7) 1_565 . ?
O107 Cs34 Cs37 133.7(8) 1_565 . ?
O107 Cs34 O108 162.1(9) 1_565 . ?
O108 Cs34 Cs14 66.9(6) . . ?
O108 Cs34 Cs31 107.7(7) . 7_556 ?
O108 Cs34 Cs21 129.9(7) . 1_565 ?
O108 Cs34 Cs22 152.1(7) . 1_565 ?
O108 Cs34 Cs32 111.6(6) . . ?
O108 Cs34 Cs36 81.1(7) . . ?
O108 Cs34 Cs37 54.6(6) . . ?
O109 Cs34 Cs14 111.5(8) 1_565 . ?
O109 Cs34 Cs31 138.0(8) 1_565 7_556 ?
O109 Cs34 Cs21 119.4(7) 1_565 1_565 ?
O109 Cs34 Cs22 57.6(6) 1_565 1_565 ?
O109 Cs34 Cs32 60.4(7) 1_565 . ?
O109 Cs34 Cs36 50.3(7) 1_565 . ?
O109 Cs34 Cs37 56.2(7) 1_565 . ?
O109 Cs34 O107 77.6(8) 1_565 1_565 ?
O109 Cs34 O108 109.0(9) 1_565 . ?
Cs6 Cs35 Cs7 113.7(3) 1_565 3 ?
Cs8 Cs35 Cs6 125.0(5) . 1_565 ?
Cs8 Cs35 Cs7 119.9(4) . 3 ?
Cs36 Cs35 Cs6 68.3(5) . 1_565 ?
Cs36 Cs35 Cs7 92.0(5) . 3 ?
Cs36 Cs35 Cs8 119.3(6) . . ?
Cs37 Cs35 Cs6 99.9(6) . 1_565 ?
Cs37 Cs35 Cs7 107.7(6) . 3 ?
Cs37 Cs35 Cs8 75.5(4) . . ?
Cs37 Cs35 Cs36 44.6(5) . . ?
Cs37 Cs35 O83 55.2(6) . . ?
Cs37 Cs35 O88 65.6(6) . 1_565 ?
O83 Cs35 Cs6 151.5(8) . 1_565 ?
O83 Cs35 Cs7 89.3(6) . 3 ?
O83 Cs35 Cs8 42.0(5) . . ?
O83 Cs35 Cs36 95.6(8) . . ?
O83 Cs35 O88 111.2(8) . 1_565 ?
O88 Cs35 Cs6 40.4(5) 1_565 1_565 ?
O88 Cs35 Cs7 142.9(6) 1_565 3 ?
O88 Cs35 Cs8 94.6(6) 1_565 . ?
O88 Cs35 Cs36 56.7(6) 1_565 . ?
O113 Cs35 Cs6 102.2(14) . 1_565 ?
O113 Cs35 Cs7 91.0(15) . 3 ?
O113 Cs35 Cs8 66.5(16) . . ?
O113 Cs35 Cs36 170.4(16) . . ?
O113 Cs35 Cs37 142.1(17) . . ?
O113 Cs35 O83 93.6(16) . . ?
O113 Cs35 O88 116.9(15) . 1_565 ?
O125 Cs35 Cs6 64.8(15) . 1_565 ?
O125 Cs35 Cs7 50.2(14) . 3 ?
O125 Cs35 Cs8 156(2) . . ?
O125 Cs35 Cs36 84(2) . . ?
O125 Cs35 Cs37 127(2) . . ?
O125 Cs35 O83 139.4(17) . . ?
O125 Cs35 O88 102.6(17) . 1_565 ?
O125 Cs35 O113 91(3) . . ?
Cs6 Cs36 Cs2 56.6(2) 1_565 1_565 ?
Cs59 Cs36 Cs2 78.1(4) 1_565 1_565 ?
Cs59 Cs36 Cs6 73.8(4) 1_565 1_565 ?
Cs28 Cs36 Cs2 80.2(4) 1_565 1_565 ?
Cs28 Cs36 Cs6 74.4(4) 1_565 1_565 ?
Cs28 Cs36 Cs59 2.2(4) 1_565 1_565 ?
Cs28 Cs36 Cs34 124.5(6) 1_565 . ?
Cs50 Cs36 Cs2 76.1(4) 1_565 1_565 ?
Cs50 Cs36 Cs6 72.4(4) 1_565 1_565 ?
Cs50 Cs36 Cs59 2.0(3) 1_565 1_565 ?
Cs50 Cs36 Cs28 4.2(3) 1_565 1_565 ?
Cs50 Cs36 Cs34 123.7(7) 1_565 . ?
Cs50 Cs36 Cs35 112.2(8) 1_565 . ?
Cs34 Cs36 Cs2 91.1(5) . 1_565 ?
Cs34 Cs36 Cs6 141.4(6) . 1_565 ?
Cs34 Cs36 Cs59 123.6(6) . 1_565 ?
Cs35 Cs36 Cs2 119.4(6) . 1_565 ?
Cs35 Cs36 Cs6 68.9(5) . 1_565 ?
Cs35 Cs36 Cs59 111.6(7) . 1_565 ?
Cs35 Cs36 Cs28 110.0(7) . 1_565 ?
Cs35 Cs36 Cs34 121.5(7) . . ?
Cs37 Cs36 Cs2 115.4(8) . 1_565 ?
Cs37 Cs36 Cs6 112.8(8) . 1_565 ?
Cs37 Cs36 Cs59 166.5(9) . 1_565 ?
Cs37 Cs36 Cs28 164.4(9) . 1_565 ?
Cs37 Cs36 Cs50 168.5(10) . 1_565 ?
Cs37 Cs36 Cs34 59.1(7) . . ?
Cs37 Cs36 Cs35 62.7(7) . . ?
Cs37 Cs36 O88 75.7(8) . 1_565 ?
Cs37 Cs36 O109 65.2(8) . 1_565 ?
Cs37 Cs36 O110 112.2(10) . 3 ?
O1 Cs36 Cs2 109(2) . 1_565 ?
O1 Cs36 Cs6 159(2) . 1_565 ?
O1 Cs36 Cs59 122(2) . 1_565 ?
O1 Cs36 Cs28 122(2) . 1_565 ?
O1 Cs36 Cs50 122(2) . 1_565 ?
O1 Cs36 Cs34 19(2) . . ?
O1 Cs36 Cs35 113(2) . . ?
O1 Cs36 Cs37 56(2) . . ?
O1 Cs36 O88 120(2) . 1_565 ?
O1 Cs36 O109 63(2) . 1_565 ?
O1 Cs36 O110 65(2) . 3 ?
O88 Cs36 Cs2 60.0(5) 1_565 1_565 ?
O88 Cs36 Cs6 40.4(5) 1_565 1_565 ?
O88 Cs36 Cs59 113.3(7) 1_565 1_565 ?
O88 Cs36 Cs28 114.2(7) 1_565 1_565 ?
O88 Cs36 Cs50 111.7(8) 1_565 1_565 ?
O88 Cs36 Cs34 107.6(8) 1_565 . ?
O88 Cs36 Cs35 61.8(7) 1_565 . ?
O88 Cs36 O109 66.0(8) 1_565 1_565 ?
O109 Cs36 Cs2 55.2(6) 1_565 1_565 ?
O109 Cs36 Cs6 96.1(7) 1_565 1_565 ?
O109 Cs36 Cs59 127.0(8) 1_565 1_565 ?
O109 Cs36 Cs28 129.2(8) 1_565 1_565 ?
O109 Cs36 Cs50 125.4(9) 1_565 1_565 ?
O109 Cs36 Cs34 45.3(7) 1_565 . ?
O109 Cs36 Cs35 112.4(9) 1_565 . ?
O110 Cs36 Cs2 112.6(8) 3 1_565 ?
O110 Cs36 Cs6 133.1(9) 3 1_565 ?
O110 Cs36 Cs59 59.5(7) 3 1_565 ?
O110 Cs36 Cs28 58.8(7) 3 1_565 ?
O110 Cs36 Cs50 61.0(7) 3 1_565 ?
O110 Cs36 Cs34 75.5(8) 3 . ?
O110 Cs36 Cs35 123.7(10) 3 . ?
O110 Cs36 O88 171.6(10) 3 1_565 ?
O110 Cs36 O109 113.9(12) 3 1_565 ?
Cs1 Cs37 Cs17 72.7(2) . 1_565 ?
Cs8 Cs37 Cs1 55.49(17) . . ?
Cs8 Cs37 Cs17 70.8(2) . 1_565 ?
Cs8 Cs37 Cs29 86.0(3) . . ?
Cs27 Cs37 Cs1 74.0(3) 1_565 . ?
Cs27 Cs37 Cs8 71.5(3) 1_565 . ?
Cs27 Cs37 Cs17 1.25(12) 1_565 1_565 ?
Cs27 Cs37 Cs29 151.0(4) 1_565 . ?
Cs29 Cs37 Cs1 78.2(3) . . ?
Cs29 Cs37 Cs17 149.8(4) . 1_565 ?
Cs34 Cs37 Cs1 84.7(4) . . ?
Cs34 Cs37 Cs8 139.5(5) . . ?
Cs34 Cs37 Cs17 92.2(4) . 1_565 ?
Cs34 Cs37 Cs27 92.3(5) . 1_565 ?
Cs34 Cs37 Cs29 93.4(4) . . ?
Cs35 Cs37 Cs1 118.1(5) . . ?
Cs35 Cs37 Cs8 64.2(4) . . ?
Cs35 Cs37 Cs17 101.0(6) . 1_565 ?
Cs35 Cs37 Cs27 100.4(6) . 1_565 ?
Cs35 Cs37 Cs29 85.2(6) . . ?
Cs35 Cs37 Cs34 156.2(7) . . ?
Cs35 Cs37 O108 127.3(9) . . ?
Cs36 Cs37 Cs1 169.1(8) . . ?
Cs36 Cs37 Cs8 135.4(8) . . ?
Cs36 Cs37 Cs17 108.6(7) . 1_565 ?
Cs36 Cs37 Cs27 107.4(7) . 1_565 ?
Cs36 Cs37 Cs29 101.5(7) . . ?
Cs36 Cs37 Cs34 84.4(7) . . ?
Cs36 Cs37 Cs35 72.7(8) . . ?
Cs36 Cs37 O83 129.5(10) . . ?
Cs36 Cs37 O108 120.2(10) . . ?
Cs36 Cs37 O109 68.7(9) . 1_565 ?
O1 Cs37 Cs1 126(2) . . ?
O1 Cs37 Cs8 170.6(18) . . ?
O1 Cs37 Cs17 118.6(18) . 1_565 ?
O1 Cs37 Cs27 118.0(18) . 1_565 ?
O1 Cs37 Cs29 85.3(17) . . ?
O1 Cs37 Cs34 45(2) . . ?
O1 Cs37 Cs35 111(2) . . ?
O1 Cs37 Cs36 44(2) . . ?
O1 Cs37 O83 134.0(19) . . ?
O1 Cs37 O108 81(2) . . ?
O1 Cs37 O109 63.3(18) . 1_565 ?
O83 Cs37 Cs1 58.4(6) . . ?
O83 Cs37 Cs8 37.0(6) . . ?
O83 Cs37 Cs17 106.4(7) . 1_565 ?
O83 Cs37 Cs27 107.2(7) . 1_565 ?
O83 Cs37 Cs29 49.1(6) . . ?
O83 Cs37 Cs34 129.3(8) . . ?
O83 Cs37 Cs35 65.8(7) . . ?
O83 Cs37 O108 70.0(8) . . ?
O83 Cs37 O109 160.2(10) . 1_565 ?
O108 Cs37 Cs1 52.5(6) . . ?
O108 Cs37 Cs8 95.5(6) . . ?
O108 Cs37 Cs17 118.1(7) . 1_565 ?
O108 Cs37 Cs27 119.2(7) . 1_565 ?
O108 Cs37 Cs29 43.4(6) . . ?
O108 Cs37 Cs34 59.8(7) . . ?
O109 Cs37 Cs1 105.0(7) 1_565 . ?
O109 Cs37 Cs8 126.2(8) 1_565 . ?
O109 Cs37 Cs17 55.4(7) 1_565 1_565 ?
O109 Cs37 Cs27 54.7(7) 1_565 1_565 ?
O109 Cs37 Cs29 143.8(8) 1_565 . ?
O109 Cs37 Cs34 52.0(7) 1_565 . ?
O109 Cs37 Cs35 121.5(9) 1_565 . ?
O109 Cs37 O108 109.9(10) 1_565 . ?
Cs1 Si1 Cs3 74.63(11) . . ?
Cs1 Si1 Cs14 64.63(13) . . ?
Cs3 Si1 Cs14 138.80(18) . . ?
O7 Si1 Cs1 119.0(6) . . ?
O7 Si1 Cs3 60.9(6) . . ?
O7 Si1 Cs14 147.1(7) . . ?
O12 Si1 Cs1 52.5(6) . . ?
O12 Si1 Cs3 109.7(6) . . ?
O12 Si1 Cs14 48.3(6) . . ?
O12 Si1 O7 105.3(10) . . ?
O16 Si1 Cs1 55.6(7) . . ?
O16 Si1 Cs3 50.4(7) . . ?
O16 Si1 Cs14 98.5(7) . . ?
O16 Si1 O7 110.0(10) . . ?
O16 Si1 O12 108.0(10) . . ?
O17 Si1 Cs1 127.4(8) . . ?
O17 Si1 Cs3 142.4(8) . . ?
O17 Si1 Cs14 68.1(8) . . ?
O17 Si1 O7 113.1(10) . . ?
O17 Si1 O12 107.6(10) . . ?
O17 Si1 O16 112.4(10) . . ?
Cs1 Si2 Cs5 166.7(2) . . ?
Cs2 Si2 Cs1 74.57(12) . . ?
Cs2 Si2 Cs5 111.51(19) . . ?
Cs14 Si2 Cs1 64.09(13) . . ?
Cs14 Si2 Cs2 137.9(2) . . ?
Cs14 Si2 Cs5 110.58(17) . . ?
O9 Si2 Cs1 120.7(7) . . ?
O9 Si2 Cs2 63.6(6) . . ?
O9 Si2 Cs5 56.4(6) . . ?
O9 Si2 Cs14 146.9(7) . . ?
O9 Si2 O10 110.1(10) . . ?
O9 Si2 O12 106.3(10) . . ?
O9 Si2 O35 110.8(11) . . ?
O10 Si2 Cs1 57.1(7) . . ?
O10 Si2 Cs2 48.2(7) . . ?
O10 Si2 Cs5 135.9(8) . . ?
O10 Si2 Cs14 99.4(8) . . ?
O10 Si2 O12 108.0(10) . . ?
O10 Si2 O35 114.1(11) . . ?
O12 Si2 Cs1 50.9(6) . . ?
O12 Si2 Cs2 109.4(6) . . ?
O12 Si2 Cs5 116.0(7) . . ?
O12 Si2 Cs14 48.4(7) . . ?
O35 Si2 Cs1 127.6(8) . . ?
O35 Si2 Cs2 143.0(8) . . ?
O35 Si2 Cs5 54.6(8) . . ?
O35 Si2 Cs14 67.8(8) . . ?
O35 Si2 O12 107.1(10) . . ?
Cs3 Si3 Cs2 71.95(11) . . ?
Cs4 Si3 Cs2 171.2(2) 7_556 . ?
Cs4 Si3 Cs3 110.71(18) 7_556 . ?
Cs4 Si3 Cs5 64.26(12) 7_556 . ?
Cs5 Si3 Cs2 111.50(19) . . ?
Cs5 Si3 Cs3 168.7(2) . . ?
O7 Si3 Cs2 113.6(6) . . ?
O7 Si3 Cs3 57.3(6) . . ?
O7 Si3 Cs4 63.5(6) . 7_556 ?
O7 Si3 Cs5 112.4(6) . . ?
O7 Si3 O9 106.3(10) . . ?
O9 Si3 Cs2 59.7(6) . . ?
O9 Si3 Cs3 115.7(7) . . ?
O9 Si3 Cs4 112.4(6) . 7_556 ?
O9 Si3 Cs5 60.5(6) . . ?
O15 Si3 Cs2 49.9(7) . . ?
O15 Si3 Cs3 51.8(7) . . ?
O15 Si3 Cs4 138.4(8) . 7_556 ?
O15 Si3 Cs5 138.9(8) . . ?
O15 Si3 O7 108.7(10) . . ?
O15 Si3 O9 108.9(10) . . ?
O15 Si3 O30 114.8(10) . . ?
O30 Si3 Cs2 138.0(8) . . ?
O30 Si3 Cs3 134.7(8) . . ?
O30 Si3 Cs4 45.9(7) . 7_556 ?
O30 Si3 Cs5 49.9(8) . . ?
O30 Si3 O7 108.4(10) . . ?
O30 Si3 O9 109.5(10) . . ?
Cs36 O1 Cs34 149(3) . . ?
Cs36 O1 Cs37 80(3) . . ?
Cs37 O1 Cs34 100(3) . . ?
Nb1 O2 Cs6 138.2(7) . . ?
Nb2 O2 Nb1 102.1(7) . . ?
Nb2 O2 Nb3 112.0(7) . . ?
Nb2 O2 Cs6 102.2(7) . . ?
Nb3 O2 Nb1 101.0(8) . . ?
Nb3 O2 Cs6 100.7(6) . . ?
Nb1 O3 Nb6 149.3(9) . . ?
Nb1 O3 Cs2 104.2(7) . . ?
Nb1 O3 Cs3 102.0(7) . . ?
Nb6 O3 Cs2 97.2(6) . . ?
Nb6 O3 Cs3 96.4(6) . . ?
Cs2 O3 Cs3 97.8(4) . . ?
Nb1 O4 Nb5 147.3(9) . . ?
Nb1 O4 Cs1 102.6(7) . . ?
Nb1 O4 Cs3 103.5(7) . . ?
Nb5 O4 Cs1 98.0(6) . . ?
Nb5 O4 Cs3 98.4(6) . . ?
Cs3 O4 Cs1 98.1(4) . . ?
Nb5 O5 Nb11 174.4(11) . . ?
Nb5 O5 Cs1 88.6(7) . . ?
Nb5 O5 Cs3 92.8(7) . . ?
Nb11 O5 Cs1 91.0(6) . . ?
Nb11 O5 Cs3 92.7(6) . . ?
Cs3 O5 Cs1 85.5(4) . . ?
Nb1 O6 Nb7 148.2(9) . . ?
Nb1 O6 Cs1 103.8(7) . . ?
Nb1 O6 Cs2 103.0(7) . . ?
Nb7 O6 Cs1 97.7(6) . . ?
Nb7 O6 Cs2 96.5(6) . . ?
Cs2 O6 Cs1 98.7(4) . . ?
Cs3 O7 Cs4 139.8(5) . 7_556 ?
Cs24 O7 Cs3 68.8(3) . . ?
Cs24 O7 Cs4 71.1(3) . 7_556 ?
Si1 O7 Cs3 95.2(7) . . ?
Si1 O7 Cs4 101.7(7) . 7_556 ?
Si1 O7 Cs24 116.4(8) . . ?
Si3 O7 Cs3 100.3(7) . . ?
Si3 O7 Cs4 93.5(7) . 7_556 ?
Si3 O7 Cs24 109.4(8) . . ?
Si3 O7 Si1 134.2(12) . . ?
Nb4 O8 Nb13 112.2(9) . . ?
Nb4 O8 Cs7 100.7(6) . . ?
Nb13 O8 Cs7 109.8(7) . . ?
Cs2 O9 Cs22 68.5(3) . . ?
Cs5 O9 Cs2 142.3(6) . . ?
Cs5 O9 Cs22 73.7(4) . . ?
Si2 O9 Cs2 93.3(7) . . ?
Si2 O9 Cs5 101.8(8) . . ?
Si2 O9 Cs22 114.2(9) . . ?
Si2 O9 Si3 133.8(13) . . ?
Si3 O9 Cs2 97.7(7) . . ?
Si3 O9 Cs5 96.3(7) . . ?
Si3 O9 Cs22 111.5(9) . . ?
Nb15 O10 Cs1 101.9(7) . . ?
Nb15 O10 Cs2 107.2(7) . . ?
Cs2 O10 Cs1 94.6(4) . . ?
Si2 O10 Nb15 134.5(11) . . ?
Si2 O10 Cs1 100.2(9) . . ?
Si2 O10 Cs2 110.1(9) . . ?
Nb1 O11 Cs8 137.2(7) . . ?
Nb2 O11 Nb1 100.7(7) . . ?
Nb2 O11 Cs8 101.7(6) . . ?
Nb4 O11 Nb1 101.7(8) . . ?
Nb4 O11 Nb2 112.2(7) . . ?
Nb4 O11 Cs8 102.8(6) . . ?
Cs14 O12 Cs1 83.1(4) . . ?
Si1 O12 Cs1 104.6(8) . . ?
Si1 O12 Cs14 109.4(8) . . ?
Si1 O12 Si2 132.7(12) . . ?
Si2 O12 Cs1 106.4(8) . . ?
Si2 O12 Cs14 109.0(8) . . ?
Nb1 O13 Cs7 137.7(7) . . ?
Nb3 O13 Nb1 102.4(8) . . ?
Nb3 O13 Nb4 112.3(7) . . ?
Nb3 O13 Cs7 101.1(6) . . ?
Nb4 O13 Nb1 101.8(8) . . ?
Nb4 O13 Cs7 101.1(6) . . ?
Nb3 O14 Nb10 115.3(9) . . ?
Nb3 O14 Cs6 101.8(6) . . ?
Nb10 O14 Cs6 111.5(8) . . ?
Nb9 O15 Cs2 101.3(7) . . ?
Nb9 O15 Cs3 102.6(7) . . ?
Cs3 O15 Cs2 92.2(4) . . ?
Si3 O15 Nb9 136.3(10) . . ?
Si3 O15 Cs2 109.1(9) . . ?
Si3 O15 Cs3 106.7(9) . . ?
Nb11 O16 Cs1 104.8(7) . . ?
Nb11 O16 Cs3 106.1(7) . . ?
Cs3 O16 Cs1 94.7(4) . . ?
Si1 O16 Nb11 135.2(10) . . ?
Si1 O16 Cs1 101.5(8) . . ?
Si1 O16 Cs3 107.3(8) . . ?
Nb12 O17 Cs4 85.7(6) . 7_556 ?
Nb12 O17 Cs14 109.4(7) . . ?
Cs4 O17 Cs14 138.4(5) 7_556 . ?
Si1 O17 Nb12 143.4(12) . . ?
Si1 O17 Cs4 102.0(8) . 7_556 ?
Si1 O17 Cs14 88.6(8) . . ?
Nb3 O18 Nb13 115.0(10) . . ?
Nb3 O18 Cs7 101.1(7) . . ?
Nb13 O18 Cs7 108.3(7) . . ?
Nb5 O19 Cs1 100.2(6) . . ?
Nb5 O19 Cs8 133.5(8) . . ?
Cs1 O19 Cs8 105.8(6) . . ?
C2 O19 Nb5 90(2) . . ?
C2 O19 Cs1 135.4(16) . . ?
C2 O19 Cs8 96.9(17) . . ?
Nb7 O20 Cs11 100.6(8) . . ?
Nb7 O20 Cs19 93.4(8) . . ?
Nb7 O20 Cs30 105.6(9) . . ?
Cs11 O20 Cs19 81.2(5) . . ?
Cs30 O20 Cs11 85.0(6) . . ?
Cs30 O20 Cs19 13.6(2) . . ?
C1 O20 Nb7 98(2) . . ?
C1 O20 Cs11 121(2) . . ?
C1 O20 Cs19 152(2) . . ?
C1 O20 Cs30 141(2) . . ?
Nb4 O21 Nb8 116.5(9) . . ?
Nb4 O21 Cs8 99.3(6) . . ?
Nb8 O21 Cs8 109.2(8) . . ?
Nb5 O22 Cs10 98.1(7) . 4_556 ?
Nb5 O22 Cs18 111.1(9) . 3_455 ?
Nb5 O22 Cs59 104.0(8) . 3_455 ?
Cs18 O22 Cs10 90.7(6) 3_455 4_556 ?
Cs18 O22 Cs59 9.4(4) 3_455 3_455 ?
Cs59 O22 Cs10 85.6(6) 3_455 4_556 ?
C2 O22 Nb5 92.2(19) . . ?
C2 O22 Cs10 122.8(17) . 4_556 ?
C2 O22 Cs18 137(2) . 3_455 ?
C2 O22 Cs59 145.3(19) . 3_455 ?
Nb2 O23 Nb10 115.0(10) . . ?
Nb2 O23 Cs6 100.0(6) . . ?
Nb10 O23 Cs6 107.8(7) . . ?
Nb9 O24 Cs17 116.6(10) . . ?
Nb9 O24 Cs27 100.1(9) . . ?
Nb9 O24 Cs23 94.1(7) . 1_545 ?
Nb9 O24 Cs32 82.6(7) . 1_545 ?
Cs17 O24 Cs27 17.6(2) . . ?
Cs17 O24 Cs23 93.1(6) . 1_545 ?
Cs17 O24 Cs32 89.3(6) . 1_545 ?
Cs27 O24 Cs32 80.5(6) . 1_545 ?
Cs23 O24 Cs27 88.3(6) 1_545 . ?
Cs23 O24 Cs32 15.32(19) 1_545 1_545 ?
C18 O24 Nb9 92(2) . . ?
C18 O24 Cs17 131.7(18) . . ?
C18 O24 Cs27 144.1(17) . . ?
C18 O24 Cs23 124.7(17) . 1_545 ?
C18 O24 Cs32 134.9(17) . 1_545 ?
Nb6 O25 Cs9 100.7(8) . . ?
Nb6 O25 Cs17 111.5(9) . . ?
Nb6 O25 Cs27 96.2(8) . . ?
Cs9 O25 Cs27 84.4(5) . . ?
Cs17 O25 Cs9 89.6(5) . . ?
Cs17 O25 Cs27 17.30(19) . . ?
C5 O25 Nb6 95.7(18) . . ?
C5 O25 Cs9 119.8(16) . . ?
C5 O25 Cs17 135.8(18) . . ?
C5 O25 Cs27 150.3(17) . . ?
Nb10 O26 Cs10 108.5(8) . . ?
Nb13 O26 Nb10 118.5(9) . . ?
Nb13 O26 Cs10 132.7(9) . . ?
Nb15 O27 Cs13 94.7(8) . . ?
Nb15 O27 Cs26 83.8(8) . . ?
Nb15 O27 Cs19 103.2(10) . . ?
Nb15 O27 Cs30 116.6(11) . . ?
Cs13 O27 Cs26 16.6(2) . . ?
Cs13 O27 Cs19 87.4(7) . . ?
Cs19 O27 Cs26 77.7(6) . . ?
Cs30 O27 Cs13 91.4(7) . . ?
Cs30 O27 Cs26 85.0(7) . . ?
Cs30 O27 Cs19 14.3(3) . . ?
C17 O27 Nb15 93(2) . . ?
C17 O27 Cs13 123(2) . . ?
C17 O27 Cs26 136(2) . . ?
C17 O27 Cs19 144(2) . . ?
C17 O27 Cs30 133(2) . . ?
Nb11 O28 Cs12 89.7(7) . 3_455 ?
Nb11 O28 Cs25 81.0(7) . 3_455 ?
Nb11 O28 Cs18 118.2(10) . 3_455 ?
Nb11 O28 Cs59 109.7(9) . 3_455 ?
Cs12 O28 Cs25 14.2(2) 3_455 3_455 ?
Cs18 O28 Cs12 94.6(7) 3_455 3_455 ?
Cs18 O28 Cs25 88.8(7) 3_455 3_455 ?
Cs18 O28 Cs59 9.0(5) 3_455 3_455 ?
Cs59 O28 Cs12 91.7(7) 3_455 3_455 ?
Cs59 O28 Cs25 84.1(7) 3_455 3_455 ?
C3 O28 Nb11 93(2) . . ?
C3 O28 Cs12 125.3(18) . 3_455 ?
C3 O28 Cs25 136.5(17) . 3_455 ?
C3 O28 Cs18 130.3(19) . 3_455 ?
C3 O28 Cs59 137.2(18) . 3_455 ?
Nb5 O29 Cs10 102.3(7) . 4_556 ?
Nb5 O29 Cs18 103.8(8) . 3_455 ?
Nb5 O29 Cs59 111.5(9) . 3_455 ?
Nb5 O29 Cs28 117.6(9) . 3_455 ?
Nb5 O29 Cs50 130.7(8) . 3_455 ?
Cs10 O29 Cs18 88.7(6) 4_556 3_455 ?
Cs59 O29 Cs10 90.9(6) 3_455 4_556 ?
Cs59 O29 Cs18 8.8(5) 3_455 3_455 ?
Cs59 O29 Cs28 8.3(6) 3_455 3_455 ?
Cs59 O29 Cs50 26.5(5) 3_455 3_455 ?
Cs28 O29 Cs10 94.7(7) 3_455 4_556 ?
Cs28 O29 Cs18 17.0(5) 3_455 3_455 ?
Cs28 O29 Cs50 18.2(4) 3_455 3_455 ?
Cs50 O29 Cs10 101.6(6) 3_455 4_556 ?
Cs50 O29 Cs18 35.1(4) 3_455 3_455 ?
C6 O29 Nb5 94.9(19) . . ?
C6 O29 Cs10 119.5(17) . 4_556 ?
C6 O29 Cs18 142.0(19) . 3_455 ?
C6 O29 Cs59 134.7(19) . 3_455 ?
C6 O29 Cs28 127(2) . 3_455 ?
C6 O29 Cs50 109.4(19) . 3_455 ?
Nb14 O30 Cs4 98.3(7) . 7_556 ?
Nb14 O30 Cs5 94.2(7) . . ?
Nb14 O30 Cs33 88.8(17) . . ?
Cs4 O30 Cs5 84.2(4) 7_556 . ?
Cs4 O30 Cs33 86.2(12) 7_556 . ?
Cs5 O30 Cs33 5.5(15) . . ?
Si3 O30 Nb14 142.5(11) . . ?
Si3 O30 Cs4 113.0(9) . 7_556 ?
Si3 O30 Cs5 108.5(10) . . ?
Si3 O30 Cs33 112.4(17) . . ?
Nb2 O31 Nb8 113.3(9) . . ?
Nb2 O31 Cs8 101.5(6) . . ?
Nb8 O31 Cs8 111.5(8) . . ?
Nb12 O32 Cs14 129.5(9) . . ?
C10 O32 Nb12 89(2) . . ?
C10 O32 Cs14 139(2) . . ?
Nb6 O33 Cs3 100.2(7) . . ?
Nb6 O33 Cs7 132.1(7) . . ?
Cs3 O33 Cs7 108.5(6) . . ?
C5 O33 Nb6 95(2) . . ?
C5 O33 Cs3 134.6(18) . . ?
C5 O33 Cs7 91.5(18) . . ?
Nb8 O34 Cs11 107.7(7) . 2_656 ?
Nb10 O34 Nb8 117.8(9) . . ?
Nb10 O34 Cs11 134.2(8) . 2_656 ?
Nb16 O35 Cs5 88.9(7) . . ?
Nb16 O35 Cs14 106.9(8) . . ?
Cs5 O35 Cs14 137.8(6) . . ?
Si2 O35 Nb16 141.4(12) . . ?
Si2 O35 Cs5 103.3(9) . . ?
Si2 O35 Cs14 88.4(9) . . ?
Nb8 O36 Cs11 94.4(8) . 2_656 ?
Nb10 O37 Cs10 96.6(8) . . ?
Nb7 O38 Cs2 101.2(7) . . ?
Nb7 O38 Cs6 134.2(8) . . ?
Cs2 O38 Cs6 106.8(6) . . ?
C1 O38 Nb7 93(2) . . ?
C1 O38 Cs2 135.4(18) . . ?
C1 O38 Cs6 91.7(18) . . ?
Nb4 O39 Nb5 139.0(10) . . ?
Nb4 O39 Cs10 117.9(7) . 4_556 ?
Nb5 O39 Cs10 103.1(6) . 4_556 ?
Nb9 O40 Cs2 108.8(8) . . ?
Nb9 O40 Cs22 136.8(9) . . ?
Cs2 O40 Cs22 78.8(5) . . ?
C13 O40 Nb9 93(3) . . ?
C13 O40 Cs2 130(2) . . ?
C13 O40 Cs22 115(2) . . ?
Nb2 O41 Nb8 87.9(6) . . ?
Nb2 O41 Nb10 88.6(6) . . ?
Nb2 O41 Nb13 173.1(8) . . ?
Nb3 O41 Nb2 95.8(6) . . ?
Nb3 O41 Nb8 173.8(8) . . ?
Nb3 O41 Nb10 88.6(6) . . ?
Nb3 O41 Nb13 89.3(6) . . ?
Nb4 O41 Nb2 95.6(6) . . ?
Nb4 O41 Nb3 96.1(6) . . ?
Nb4 O41 Nb8 88.5(6) . . ?
Nb4 O41 Nb10 173.3(8) . . ?
Nb4 O41 Nb13 88.5(6) . . ?
Nb10 O41 Nb8 86.4(5) . . ?
Nb13 O41 Nb8 86.7(5) . . ?
Nb13 O41 Nb10 86.8(5) . . ?
Nb6 O42 Cs9 101.1(7) . . ?
Nb6 O42 Cs17 106.7(9) . . ?
Nb6 O42 Cs27 120.5(9) . . ?
Cs17 O42 Cs9 87.6(5) . . ?
Cs27 O42 Cs9 96.8(6) . . ?
Cs27 O42 Cs17 18.8(3) . . ?
C11 O42 Nb6 95.5(19) . . ?
C11 O42 Cs9 120.8(16) . . ?
C11 O42 Cs17 140.0(18) . . ?
C11 O42 Cs27 121.9(19) . . ?
Nb11 O43 Cs1 109.9(8) . . ?
C3 O43 Nb11 94(2) . . ?
C3 O43 Cs1 133.2(18) . . ?
Nb6 O44 Cs2 99.4(7) . . ?
Nb6 O44 Cs6 134.4(8) . . ?
Cs2 O44 Cs6 105.4(6) . . ?
C11 O44 Nb6 94(2) . . ?
C11 O44 Cs2 136.1(16) . . ?
C11 O44 Cs6 94.0(18) . . ?
Nb14 O45 Cs5 92.5(8) . . ?
Nb14 O45 Cs33 96.0(16) . . ?
Nb14 O45 Cs22 153.5(10) . . ?
Cs5 O45 Cs33 8(2) . . ?
Cs22 O45 Cs5 86.0(6) . . ?
Cs22 O45 Cs33 86.1(13) . . ?
C4 O45 Nb14 89(3) . . ?
C4 O45 Cs5 134(2) . . ?
C4 O45 Cs33 126(3) . . ?
C4 O45 Cs22 111(3) . . ?
Nb11 O46 Nb12 145.8(10) . . ?
Nb11 O46 Cs12 108.2(8) . 3_455 ?
Nb11 O46 Cs25 104.5(8) . 3_455 ?
Nb12 O46 Cs12 106.0(6) . 3_455 ?
Nb12 O46 Cs25 107.8(7) . 3_455 ?
Cs12 O46 Cs25 17.1(2) 3_455 3_455 ?
Nb8 O47 Cs9 134.2(8) . 4_556 ?
Nb13 O47 Nb8 119.5(9) . . ?
Nb13 O47 Cs9 105.7(8) . 4_556 ?
Nb7 O48 Cs11 100.8(8) . . ?
Nb7 O48 Cs19 120.4(10) . . ?
Nb7 O48 Cs29 130.7(10) . . ?
Nb7 O48 Cs30 108.5(10) . . ?
Cs19 O48 Cs11 95.0(7) . . ?
Cs19 O48 Cs29 14.0(3) . . ?
Cs19 O48 Cs30 16.3(3) . . ?
Cs29 O48 Cs11 100.5(6) . . ?
Cs30 O48 Cs11 86.8(6) . . ?
Cs30 O48 Cs29 30.2(4) . . ?
C9 O48 Nb7 94(2) . . ?
C9 O48 Cs11 124(2) . . ?
C9 O48 Cs19 123(2) . . ?
C9 O48 Cs29 110(2) . . ?
C9 O48 Cs30 138(2) . . ?
Nb15 O49 Cs1 111.1(9) . . ?
Nb15 O49 Cs14 128.8(9) . . ?
Cs1 O49 Cs14 79.3(5) . . ?
C16 O49 Nb15 94(3) . . ?
C16 O49 Cs1 127(2) . . ?
C16 O49 Cs14 121(2) . . ?
Nb7 O50 Cs1 99.8(7) . . ?
Nb7 O50 Cs8 132.4(8) . . ?
Cs1 O50 Cs8 106.6(6) . . ?
C9 O50 Nb7 92(2) . . ?
C9 O50 Cs1 138.1(19) . . ?
C9 O50 Cs8 93(2) . . ?
Nb9 O51 Cs3 108.0(8) . . ?
Nb9 O51 Cs24 133.5(8) . . ?
Cs3 O51 Cs24 77.7(5) . . ?
C18 O51 Nb9 91(2) . . ?
C18 O51 Cs3 134.1(17) . . ?
C18 O51 Cs24 118(2) . . ?
Nb3 O52 Nb6 137.0(10) . . ?
Nb3 O52 Cs9 118.8(7) . . ?
Nb6 O52 Cs9 104.2(6) . . ?
Nb5 O53 Cs3 97.3(7) . . ?
Nb5 O53 Cs7 133.9(8) . . ?
Cs7 O53 Cs3 109.4(6) . . ?
C6 O53 Nb5 86.7(18) . . ?
C6 O53 Cs3 138.1(15) . . ?
C6 O53 Cs7 96.7(16) . . ?
Nb15 O54 Cs2 105.1(8) . . ?
Nb15 O54 Cs22 129.8(8) . . ?
Cs2 O54 Cs22 75.4(5) . . ?
C17 O54 Nb15 86(2) . . ?
C17 O54 Cs2 139.2(18) . . ?
C17 O54 Cs22 127(2) . . ?
Nb11 O55 Cs3 105.2(8) . . ?
Nb11 O55 Cs24 132.0(8) . . ?
Cs3 O55 Cs24 73.0(5) . . ?
C14 O55 Nb11 90(2) . . ?
C14 O55 Cs3 137.6(17) . . ?
C14 O55 Cs24 125(2) . . ?
Nb12 O56 Cs5 87.2(7) . 7_556 ?
Nb12 O56 Cs33 90.7(16) . 7_556 ?
Nb12 O56 Cs12 95.7(8) . 3_455 ?
Nb12 O56 Cs25 106.7(8) . 3_455 ?
Cs33 O56 Cs5 6.5(18) 7_556 7_556 ?
Cs33 O56 Cs12 113(2) 7_556 3_455 ?
Cs12 O56 Cs5 119.2(7) 3_455 7_556 ?
Cs25 O56 Cs5 128.3(8) 3_455 7_556 ?
Cs25 O56 Cs33 122(2) 3_455 7_556 ?
Cs25 O56 Cs12 14.9(2) 3_455 3_455 ?
C8 O56 Nb12 91(2) . . ?
C8 O56 Cs5 118(2) . 7_556 ?
C8 O56 Cs33 124(3) . 7_556 ?
C8 O56 Cs12 123(2) . 3_455 ?
C8 O56 Cs25 111(2) . 3_455 ?
Nb14 O58 Cs4 92.5(8) . 7_556 ?
Nb14 O58 Cs24 137.8(9) . . ?
Cs24 O58 Cs4 79.1(5) . 7_556 ?
C7 O58 Nb14 90(3) . . ?
C7 O58 Cs4 137(2) . 7_556 ?
C7 O58 Cs24 124(3) . . ?
Nb12 O59 Cs4 105.0(9) . 7_556 ?
Nb12 O59 Cs4 142.6(11) . . ?
Nb12 O59 Cs5 115.9(10) . 7_556 ?
Nb12 O59 Cs33 107(2) . 7_556 ?
Cs4 O59 Cs4 87.1(5) . 7_556 ?
Cs4 O59 Cs33 97(2) . 7_556 ?
Cs5 O59 Cs4 113.2(6) 7_556 7_556 ?
Cs5 O59 Cs4 89.7(5) 7_556 . ?
Cs5 O59 Cs33 9(2) 7_556 7_556 ?
Cs33 O59 Cs4 118.2(18) 7_556 7_556 ?
Nb13 O60 Cs9 96.5(8) . 4_556 ?
Nb12 O61 Cs4 97.2(8) . 7_556 ?
Nb12 O61 Cs24 159.2(10) . . ?
Cs24 O61 Cs4 83.5(6) . 7_556 ?
C8 O61 Nb12 87(2) . . ?
C8 O61 Cs4 128.1(19) . 7_556 ?
C8 O61 Cs24 109(2) . . ?
Nb14 O62 Cs16 98.1(9) . . ?
Nb14 O62 Cs23 96.8(9) . 1_545 ?
Nb14 O62 Cs32 109.4(10) . 1_545 ?
Cs16 O62 Cs23 91.2(7) . 1_545 ?
Cs32 O62 Cs16 98.4(8) 1_545 . ?
Cs32 O62 Cs23 15.8(2) 1_545 1_545 ?
C4 O62 Nb14 93(3) . . ?
C4 O62 Cs16 138(2) . . ?
C4 O62 Cs23 128(2) . 1_545 ?
C4 O62 Cs32 116(2) . 1_545 ?
Nb15 O63 Nb16 143.5(12) . . ?
Nb15 O63 Cs13 104.4(9) . . ?
Nb15 O63 Cs26 102.8(9) . . ?
Nb16 O63 Cs13 112.0(8) . . ?
Nb16 O63 Cs26 110.8(8) . . ?
Cs13 O63 Cs26 19.5(3) . . ?
Nb7 O64 Nb15 173.8(12) . . ?
Nb7 O64 Cs1 91.7(8) . . ?
Nb7 O64 Cs2 91.8(8) . . ?
Nb15 O64 Cs1 93.7(6) . . ?
Nb15 O64 Cs2 91.5(7) . . ?
Cs2 O64 Cs1 87.2(5) . . ?
Nb16 O65 Cs5 100.3(9) . . ?
Nb16 O65 Cs33 103.8(16) . . ?
Nb16 O65 Cs21 112.0(10) . 5_656 ?
Cs5 O65 Cs33 8.0(18) . . ?
Cs21 O65 Cs5 107.5(8) 5_656 . ?
Cs21 O65 Cs33 100(2) 5_656 . ?
Cs19 O67 Cs7 131.1(9) 3_445 . ?
Cs19 O67 Cs30 16.3(3) 3_445 3_445 ?
Cs29 O67 Cs7 121.0(9) 3_445 . ?
Cs29 O67 Cs19 15.7(3) 3_445 3_445 ?
Cs29 O67 Cs30 31.1(4) 3_445 3_445 ?
Cs30 O67 Cs7 144.9(9) 3_445 . ?
C5 O67 Cs7 81.7(18) . . ?
C5 O67 Cs19 142(2) . 3_445 ?
C5 O67 Cs29 139(2) . 3_445 ?
C5 O67 Cs30 133(2) . 3_445 ?
Nb14 O68 Cs4 95.0(9) . 7_556 ?
Nb14 O68 Cs5 96.3(9) . . ?
Nb14 O68 Cs33 100.3(16) . . ?
Nb14 O68 Cs16 90.6(9) . . ?
Cs4 O68 Cs16 141.7(7) 7_556 . ?
Cs5 O68 Cs4 78.7(5) . 7_556 ?
Cs5 O68 Cs33 7.9(19) . . ?
Cs5 O68 Cs16 138.3(8) . . ?
Cs33 O68 Cs4 85(2) . 7_556 ?
Cs33 O68 Cs16 131(2) . . ?
Nb16 O69 Cs13 95.0(9) . . ?
Nb16 O69 Cs21 92.9(8) . 5_656 ?
Cs21 O69 Cs13 126.6(8) 5_656 . ?
C12 O69 Nb16 90(2) . . ?
C12 O69 Cs13 123(2) . . ?
C12 O69 Cs21 110(2) . 5_656 ?
Cs4 O70 Cs4 83.2(5) . 7_556 ?
Cs4 O70 Cs5 109.2(7) . . ?
Cs5 O70 Cs4 77.6(5) . 7_556 ?
Nb16 O71 Cs5 97.4(8) . . ?
Nb16 O71 Cs33 100.9(16) . . ?
Nb16 O71 Cs22 159.1(10) . . ?
Cs5 O71 Cs33 9(2) . . ?
Cs22 O71 Cs5 88.9(7) . . ?
Cs22 O71 Cs33 88.3(14) . . ?
C12 O71 Nb16 89(3) . . ?
C12 O71 Cs5 128(2) . . ?
C12 O71 Cs33 120(3) . . ?
C12 O71 Cs22 103(2) . . ?
Nb2 O72 Nb7 137.3(10) . . ?
Nb2 O72 Cs11 120.0(8) . . ?
Nb7 O72 Cs11 102.2(7) . . ?
Nb9 O73 Nb14 145.9(11) . . ?
Nb9 O73 Cs23 107.3(8) . 1_545 ?
Nb9 O73 Cs32 108.2(8) . 1_545 ?
Nb14 O73 Cs23 106.7(7) . 1_545 ?
Nb14 O73 Cs32 104.6(7) . 1_545 ?
Cs32 O73 Cs23 19.0(2) 1_545 1_545 ?
Nb14 O74 Cs16 101.7(9) . . ?
Nb14 O74 Cs23 107.3(9) . 1_545 ?
Nb14 O74 Cs32 95.2(8) . 1_545 ?
Cs16 O74 Cs23 99.2(7) . 1_545 ?
Cs16 O74 Cs32 90.7(7) . 1_545 ?
Cs23 O74 Cs32 16.68(19) 1_545 1_545 ?
C7 O74 Nb14 93(2) . . ?
C7 O74 Cs16 135(2) . . ?
C7 O74 Cs23 117(2) . 1_545 ?
C7 O74 Cs32 130(2) . 1_545 ?
Nb11 O75 Cs12 90.7(8) . 3_455 ?
Nb11 O75 Cs25 100.9(8) . 3_455 ?
Nb11 O75 Cs18 108.0(10) . 3_455 ?
Nb11 O75 Cs59 116.1(10) . 3_455 ?
Nb11 O75 Cs28 122.1(11) . 3_455 ?
Nb11 O75 Cs50 141.1(10) . 3_455 ?
Cs25 O75 Cs12 15.0(3) 3_455 3_455 ?
Cs25 O75 Cs18 96.5(8) 3_455 3_455 ?
Cs25 O75 Cs59 99.3(8) 3_455 3_455 ?
Cs18 O75 Cs12 89.2(7) 3_455 3_455 ?
Cs59 O75 Cs12 94.1(7) 3_455 3_455 ?
Cs59 O75 Cs18 9.6(4) 3_455 3_455 ?
Cs28 O75 Cs12 100.6(7) 3_455 3_455 ?
Cs28 O75 Cs25 103.9(8) 3_455 3_455 ?
Cs28 O75 Cs18 18.7(4) 3_455 3_455 ?
Cs28 O75 Cs59 9.2(5) 3_455 3_455 ?
Cs28 O75 Cs50 19.7(4) 3_455 3_455 ?
Cs50 O75 Cs12 101.8(7) 3_455 3_455 ?
Cs50 O75 Cs25 99.9(7) 3_455 3_455 ?
Cs50 O75 Cs18 36.8(5) 3_455 3_455 ?
Cs50 O75 Cs59 27.4(5) 3_455 3_455 ?
C14 O75 Nb11 95(2) . . ?
C14 O75 Cs12 125.0(18) . 3_455 ?
C14 O75 Cs25 112.6(19) . 3_455 ?
C14 O75 Cs18 139(2) . 3_455 ?
C14 O75 Cs59 130(2) . 3_455 ?
C14 O75 Cs28 121(2) . 3_455 ?
C14 O75 Cs50 107(2) . 3_455 ?
Nb12 O76 Cs33 85.4(17) . 7_556 ?
Nb12 O76 Cs12 105.2(8) . 3_455 ?
Nb12 O76 Cs25 95.2(8) . 3_455 ?
Cs33 O76 Cs25 109.5(17) 7_556 3_455 ?
Cs12 O76 Cs33 119.0(19) 3_455 7_556 ?
Cs12 O76 Cs25 13.8(2) 3_455 3_455 ?
C10 O76 Nb12 91(2) . . ?
C10 O76 Cs33 130(2) . 7_556 ?
C10 O76 Cs12 110.5(19) . 3_455 ?
C10 O76 Cs25 120.9(19) . 3_455 ?
Nb6 O77 Nb9 172.2(11) . . ?
Nb6 O77 Cs2 92.1(7) . . ?
Nb6 O77 Cs3 92.4(7) . . ?
Nb9 O77 Cs2 92.9(6) . . ?
Nb9 O77 Cs3 93.8(6) . . ?
Cs2 O77 Cs3 87.7(4) . . ?
Nb16 O78 Cs14 128.5(10) . . ?
C15 O78 Nb16 86(2) . . ?
C15 O78 Cs14 142(3) . . ?
C6 O79 Cs7 92.6(19) . . ?
Nb15 O80 Cs13 88.4(9) . . ?
Nb15 O80 Cs26 100.6(10) . . ?
Nb15 O80 Cs19 122.8(12) . . ?
Nb15 O80 Cs29 138.9(12) . . ?
Nb15 O80 Cs30 109.4(11) . . ?
Cs26 O80 Cs13 17.8(3) . . ?
Cs26 O80 Cs19 97.2(8) . . ?
Cs26 O80 Cs29 92.4(7) . . ?
Cs26 O80 Cs30 92.8(8) . . ?
Cs19 O80 Cs13 93.2(8) . . ?
Cs19 O80 Cs29 16.1(3) . . ?
Cs19 O80 Cs30 15.6(3) . . ?
Cs29 O80 Cs13 93.4(7) . . ?
Cs29 O80 Cs30 30.5(4) . . ?
Cs30 O80 Cs13 84.7(7) . . ?
C16 O80 Nb15 93(3) . . ?
C16 O80 Cs13 132(2) . . ?
C16 O80 Cs26 118(2) . . ?
C16 O80 Cs19 125(3) . . ?
C16 O80 Cs29 116(3) . . ?
C16 O80 Cs30 139(2) . . ?
Cs17 O81 Cs8 150.6(8) 1_565 . ?
Cs27 O81 Cs8 134.1(9) 1_565 . ?
Cs27 O81 Cs17 19.3(2) 1_565 1_565 ?
C2 O81 Cs8 87.7(17) . . ?
C2 O81 Cs17 121.7(19) . 1_565 ?
C2 O81 Cs27 134.7(18) . 1_565 ?
Nb9 O82 Cs17 106.4(10) . . ?
Nb9 O82 Cs27 121.8(11) . . ?
Nb9 O82 Cs23 88.0(8) . 1_545 ?
Nb9 O82 Cs32 97.6(8) . 1_545 ?
Cs17 O82 Cs23 84.5(7) . 1_545 ?
Cs27 O82 Cs17 18.4(3) . . ?
Cs27 O82 Cs23 95.1(8) . 1_545 ?
Cs27 O82 Cs32 101.4(8) . 1_545 ?
Cs32 O82 Cs17 94.9(7) 1_545 . ?
Cs32 O82 Cs23 16.8(2) 1_545 1_545 ?
C13 O82 Nb9 88(2) . . ?
C13 O82 Cs17 141(2) . . ?
C13 O82 Cs27 126(2) . . ?
C13 O82 Cs23 133(2) . 1_545 ?
C13 O82 Cs32 120(2) . 1_545 ?
Cs8 O83 Cs35 88.2(8) . . ?
Cs8 O83 Cs37 104.8(9) . . ?
Cs37 O83 Cs35 59.0(7) . . ?
C9 O83 Cs8 90(2) . . ?
C9 O83 Cs35 169(2) . . ?
C9 O83 Cs37 132(2) . . ?
Cs31 O84 Cs20 21.8(10) 7_546 7_546 ?
Cs31 O84 Cs21 90(2) 7_546 . ?
Cs21 O84 Cs20 111.6(15) . 7_546 ?
Cs26 O85 Cs13 19.1(3) 3_445 3_445 ?
Cs19 O85 Cs13 93.9(9) 3_445 3_445 ?
Cs19 O85 Cs26 90.7(9) 3_445 3_445 ?
Cs29 O85 Cs13 99.6(10) 3_445 3_445 ?
Cs29 O85 Cs26 91.5(9) 3_445 3_445 ?
Cs29 O85 Cs19 15.9(3) 3_445 3_445 ?
Cs29 O85 Cs30 32.7(5) 3_445 3_445 ?
Cs30 O85 Cs13 91.2(8) 3_445 3_445 ?
Cs30 O85 Cs26 93.6(9) 3_445 3_445 ?
Cs30 O85 Cs19 17.0(3) 3_445 3_445 ?
C18 O85 Cs13 116(2) . 3_445 ?
C18 O85 Cs26 122(2) . 3_445 ?
C18 O85 Cs19 147(3) . 3_445 ?
C18 O85 Cs29 144(2) . 3_445 ?
C18 O85 Cs30 139(3) . 3_445 ?
Cs6 O86 Cs18 150.7(9) . . ?
Cs6 O86 Cs59 144.5(10) . . ?
Cs59 O86 Cs18 7.6(5) . . ?
Cs28 O86 Cs6 136.2(10) . . ?
Cs28 O86 Cs18 16.7(4) . . ?
Cs28 O86 Cs59 9.1(4) . . ?
Cs50 O86 Cs6 124.2(10) . . ?
Cs50 O86 Cs18 33.6(5) . . ?
Cs50 O86 Cs59 26.3(5) . . ?
Cs50 O86 Cs28 18.1(4) . . ?
C1 O86 Cs6 91(2) . . ?
C1 O86 Cs18 118(2) . . ?
C1 O86 Cs59 124(2) . . ?
C1 O86 Cs28 132(2) . . ?
C1 O86 Cs50 138(2) . . ?
Nb16 O87 Cs13 106.5(9) . . ?
Nb16 O87 Cs26 114.2(9) . . ?
Nb16 O87 Cs20 155.2(12) . 3 ?
Nb16 O87 Cs31 131.7(13) . 3 ?
Cs26 O87 Cs13 18.3(3) . . ?
Cs26 O87 Cs20 89.5(7) . 3 ?
Cs20 O87 Cs13 93.9(7) 3 . ?
Cs31 O87 Cs13 104.9(9) 3 . ?
Cs31 O87 Cs26 107.1(9) 3 . ?
Cs31 O87 Cs20 25.1(5) 3 3 ?
C15 O87 Nb16 92(3) . . ?
C15 O87 Cs13 109(2) . . ?
C15 O87 Cs26 92(2) . . ?
C15 O87 Cs20 94(2) . 3 ?
C15 O87 Cs31 110(3) . 3 ?
Cs6 O88 Cs35 92.8(7) . 1_545 ?
Cs6 O88 Cs36 95.9(8) . 1_545 ?
Cs36 O88 Cs35 61.5(7) 1_545 1_545 ?
C11 O88 Cs6 90(2) . . ?
C11 O88 Cs35 170(2) . 1_545 ?
C11 O88 Cs36 128(2) . 1_545 ?
Cs10 O89 Cs7 107.6(8) . 4_546 ?
Cs24 O90 Cs21 136.4(10) . 3_455 ?
C8 O90 Cs21 118(2) . 3_455 ?
C8 O90 Cs24 94(2) . . ?
Cs27 O91 Cs17 20.4(2) 1_565 1_565 ?
Cs27 O91 Cs23 99.0(7) 1_565 . ?
Cs27 O91 Cs32 97.8(8) 1_565 . ?
Cs23 O91 Cs17 94.4(7) . 1_565 ?
Cs32 O91 Cs17 99.9(7) . 1_565 ?
Cs32 O91 Cs23 18.9(2) . . ?
C3 O91 Cs17 133(2) . 1_565 ?
C3 O91 Cs27 143(2) . 1_565 ?
C3 O91 Cs23 113(2) . . ?
C3 O91 Cs32 118(2) . . ?
Cs9 O92 Cs10 147.1(10) . . ?
Cs13 O94 Cs26 20.1(3) 3_445 3_445 ?
Cs13 O94 Cs31 101.8(11) 3_445 . ?
Cs26 O94 Cs31 98.1(11) 3_445 . ?
Cs20 O94 Cs13 111.6(12) . 3_445 ?
Cs20 O94 Cs26 100.0(11) . 3_445 ?
Cs20 O94 Cs31 24.7(5) . . ?
C7 O94 Cs13 126(3) . 3_445 ?
C7 O94 Cs26 128(2) . 3_445 ?
C7 O94 Cs20 121(3) . . ?
C7 O94 Cs31 132(3) . . ?
Cs11 O96 Cs11 155.6(14) 2_656 . ?
Cs12 O97 Cs22 107.2(8) . . ?
Cs25 O97 Cs12 17.2(3) . . ?
Cs25 O97 Cs22 92.2(9) . . ?
C12 O97 Cs12 120(3) . . ?
C12 O97 Cs25 132(3) . . ?
C12 O97 Cs22 96(2) . . ?
Cs5 O98 Cs22 79.9(7) . . ?
Cs33 O98 Cs5 5.9(18) . . ?
Cs33 O98 Cs22 86(2) . . ?
Cs21 O98 Cs5 172.0(13) . . ?
Cs21 O98 Cs33 171(2) . . ?
Cs21 O98 Cs22 99.9(10) . . ?
Cs23 O99 Cs16 97.4(7) . 1_565 ?
Cs23 O99 Cs32 19.4(2) . . ?
Cs32 O99 Cs16 93.9(7) . 1_565 ?
C10 O99 Cs16 138(2) . 1_565 ?
C10 O99 Cs23 125(2) . . ?
C10 O99 Cs32 127(2) . . ?
Cs25 O100 Cs12 16.8(3) . . ?
Cs25 O100 Cs18 98.1(9) . . ?
Cs25 O100 Cs59 99.0(9) . . ?
Cs18 O100 Cs12 95.0(8) . . ?
Cs59 O100 Cs12 98.8(8) . . ?
Cs59 O100 Cs18 10.1(4) . . ?
Cs28 O100 Cs12 99.7(8) . . ?
Cs28 O100 Cs25 97.1(9) . . ?
Cs28 O100 Cs18 19.2(4) . . ?
Cs28 O100 Cs59 9.3(5) . . ?
Cs28 O100 Cs50 18.3(4) . . ?
Cs50 O100 Cs12 105.3(9) . . ?
Cs50 O100 Cs25 97.7(9) . . ?
Cs50 O100 Cs18 37.5(5) . . ?
Cs50 O100 Cs59 27.4(5) . . ?
C17 O100 Cs12 114(2) . . ?
C17 O100 Cs25 121(2) . . ?
C17 O100 Cs18 132(3) . . ?
C17 O100 Cs59 136(2) . . ?
C17 O100 Cs28 141(2) . . ?
C17 O100 Cs50 141(2) . . ?
Cs20 O101 Cs4 114.0(15) . 7_556 ?
Cs12 O102 Cs17 141.8(10) . 3 ?
Cs12 O102 Cs18 83.5(8) . . ?
Cs13 O102 Cs12 85.0(7) . . ?
Cs13 O102 Cs17 132.5(11) . 3 ?
Cs13 O102 Cs18 134.2(10) . . ?
Cs17 O102 Cs18 74.6(7) 3 . ?
Cs23 O102 Cs12 89.4(8) 3_545 . ?
Cs23 O102 Cs13 90.1(8) 3_545 . ?
Cs23 O102 Cs17 83.9(8) 3_545 3 ?
Cs23 O102 Cs18 133.8(11) 3_545 . ?
Cs20 O103 Cs26 170.8(11) 7_556 . ?
Cs20 O103 Cs26 82.8(8) 3 . ?
Cs20 O103 Cs20 96.9(8) 3 7_556 ?
Cs20 O103 Cs31 97.7(10) 3 7_556 ?
Cs20 O103 Cs31 23.6(4) 3 3 ?
Cs31 O103 Cs26 165.9(12) 7_556 . ?
Cs31 O103 Cs26 84.3(9) 3 . ?
Cs31 O103 Cs20 91.7(9) 3 7_556 ?
Cs31 O103 Cs20 23.3(4) 7_556 7_556 ?
Cs31 O103 Cs31 101.8(10) 7_556 3 ?
C15 O103 Cs26 68(2) . . ?
C15 O103 Cs20 103(2) . 7_556 ?
C15 O103 Cs20 99(3) . 3 ?
C15 O103 Cs31 78(3) . 3 ?
C15 O103 Cs31 125(3) . 7_556 ?
Cs11 O105 Cs6 139.5(9) . . ?
Cs22 O107 Cs21 88.9(8) . . ?
Cs34 O107 Cs21 80.5(8) 1_545 . ?
Cs34 O107 Cs22 89.6(8) 1_545 . ?
C4 O107 Cs21 137(2) . . ?
C4 O107 Cs22 98(3) . . ?
C4 O107 Cs34 141(3) . 1_545 ?
Cs29 O108 Cs34 133.2(10) . . ?
Cs37 O108 Cs29 94.9(9) . . ?
Cs37 O108 Cs34 65.7(8) . . ?
C16 O108 Cs29 86(3) . . ?
C16 O108 Cs34 134(3) . . ?
C16 O108 Cs37 147(3) . . ?
Cs34 O109 Cs36 84.3(9) 1_545 1_545 ?
Cs34 O109 Cs37 71.8(7) 1_545 1_545 ?
Cs37 O109 Cs36 46.1(6) 1_545 1_545 ?
C13 O109 Cs34 129(3) . 1_545 ?
C13 O109 Cs36 142(3) . 1_545 ?
C13 O109 Cs37 150(3) . 1_545 ?
Cs50 O110 Cs28 12.8(3) 3_455 3_455 ?
Cs36 O110 Cs28 76.6(8) 3_445 3_455 ?
Cs36 O110 Cs50 64.4(8) 3_445 3_455 ?
C14 O110 Cs28 61(2) . 3_455 ?
C14 O110 Cs50 73(2) . 3_455 ?
C14 O110 Cs36 137(3) . 3_445 ?
Cs4 O112 Cs14 115.9(13) 7_556 7_556 ?
Cs4 O112 Cs31 127.7(15) 7_556 . ?
Cs14 O112 Cs31 93.6(11) 7_556 . ?
Cs20 O112 Cs4 108.3(15) . 7_556 ?
Cs20 O112 Cs14 100.3(13) . 7_556 ?
Cs20 O112 Cs31 20.1(6) . . ?
O124 O113 Cs35 99(4) . . ?
Cs7 O114 Cs9 139.5(10) . . ?
Cs9 O115 Cs17 87.1(16) 4_556 4_556 ?
Cs33 O117 Cs5 4.0(17) . . ?
Cs33 O117 Cs21 111(2) . 5_656 ?
Cs21 O117 Cs5 107.3(15) 5_656 . ?
Cs33 O118 Cs5 5.4(16) . . ?
Cs25 O123 Cs12 3.5(4) . . ?
Cs25 O123 Cs22 93.1(17) . . ?
Cs22 O123 Cs12 93.5(15) . . ?
O113 O124 O113 97(8) . 2_656 ?
Nb7 C1 Cs6 106.5(11) . . ?
Nb7 C1 Cs28 149.3(13) . . ?
Nb7 C1 Cs50 151.4(12) . . ?
Cs6 C1 Cs28 102.8(10) . . ?
Cs6 C1 Cs50 94.0(10) . . ?
Cs50 C1 Cs28 14.0(3) . . ?
O20 C1 Nb7 53.8(18) . . ?
O20 C1 Cs6 137(2) . . ?
O20 C1 Cs28 108(2) . . ?
O20 C1 Cs50 121(2) . . ?
O20 C1 O38 109(3) . . ?
O38 C1 Nb7 55.0(16) . . ?
O38 C1 Cs6 65.6(17) . . ?
O38 C1 Cs28 134(2) . . ?
O38 C1 Cs50 121(2) . . ?
O86 C1 Nb7 172(3) . . ?
O86 C1 Cs6 68(2) . . ?
O86 C1 Cs28 35.0(18) . . ?
O86 C1 Cs50 29.6(17) . . ?
O86 C1 O20 134(4) . . ?
O86 C1 O38 117(4) . . ?
Nb5 C2 Cs8 106.5(10) . . ?
O19 C2 Nb5 58.6(16) . . ?
O19 C2 Cs8 62.4(16) . . ?
O19 C2 O81 116(3) . . ?
O22 C2 Nb5 59.3(17) . . ?
O22 C2 Cs8 138.5(19) . . ?
O22 C2 O19 118(3) . . ?
O22 C2 O81 126(3) . . ?
O81 C2 Nb5 175(3) . . ?
O81 C2 Cs8 69.9(17) . . ?
Nb11 C3 Cs23 127.8(11) . . ?
Nb11 C3 Cs32 132.0(11) . . ?
Cs23 C3 Cs32 15.28(19) . . ?
O28 C3 Nb11 56.5(17) . . ?
O28 C3 Cs23 102.0(19) . . ?
O28 C3 Cs32 117(2) . . ?
O43 C3 Nb11 55.9(17) . . ?
O43 C3 Cs23 120(2) . . ?
O43 C3 Cs32 109(2) . . ?
O43 C3 O28 112(3) . . ?
O91 C3 Nb11 177(2) . . ?
O91 C3 Cs23 49.1(16) . . ?
O91 C3 Cs32 44.9(16) . . ?
O91 C3 O28 123(3) . . ?
O91 C3 O43 124(4) . . ?
Nb14 C4 Cs22 106.9(13) . . ?
Nb14 C4 Cs32 84.5(13) . 1_545 ?
Cs32 C4 Cs22 119.1(9) 1_545 . ?
O45 C4 Nb14 59(2) . . ?
O45 C4 Cs22 50(2) . . ?
O45 C4 Cs32 122(2) . 1_545 ?
O62 C4 Nb14 59(2) . . ?
O62 C4 Cs22 158(3) . . ?
O62 C4 Cs32 47(2) . 1_545 ?
O62 C4 O45 118(4) . . ?
O62 C4 O107 131(4) . . ?
O107 C4 Nb14 168(3) . . ?
O107 C4 Cs22 62(2) . . ?
O107 C4 Cs32 100(2) . 1_545 ?
O107 C4 O45 110(4) . . ?
Nb6 C5 Cs7 107.5(10) . . ?
O25 C5 Nb6 52.6(15) . . ?
O25 C5 Cs7 135.2(19) . . ?
O33 C5 Nb6 56.1(17) . . ?
O33 C5 Cs7 67.2(16) . . ?
O33 C5 O25 109(3) . . ?
O33 C5 O67 127(3) . . ?
O67 C5 Nb6 175(3) . . ?
O67 C5 Cs7 77.0(19) . . ?
O67 C5 O25 124(3) . . ?
Nb5 C6 Cs7 105.4(10) . . ?
Nb5 C6 Cs28 83.9(10) . 3_455 ?
Nb5 C6 Cs50 98.3(11) . 3_455 ?
Cs7 C6 Cs28 164.6(10) . 3_455 ?
Cs7 C6 Cs50 155.3(11) . 3_455 ?
Cs50 C6 Cs28 15.4(3) 3_455 3_455 ?
O29 C6 Nb5 56.3(17) . . ?
O29 C6 Cs7 139(2) . . ?
O29 C6 Cs28 38.0(15) . 3_455 ?
O29 C6 Cs50 52.8(16) . 3_455 ?
O29 C6 O53 116(3) . . ?
O29 C6 O79 133(3) . . ?
O53 C6 Nb5 59.6(15) . . ?
O53 C6 Cs7 60.1(14) . . ?
O53 C6 Cs28 134.7(19) . 3_455 ?
O53 C6 Cs50 141.8(18) . 3_455 ?
O79 C6 Nb5 170(3) . . ?
O79 C6 Cs7 65.2(18) . . ?
O79 C6 Cs28 106(2) . 3_455 ?
O79 C6 Cs50 91.5(19) . 3_455 ?
O79 C6 O53 111(3) . . ?
Nb14 C7 Cs20 137.5(15) . . ?
Nb14 C7 Cs23 80.9(12) . 1_545 ?
Cs20 C7 Cs23 136.9(12) . 1_545 ?
O58 C7 Nb14 59(2) . . ?
O58 C7 Cs20 101(3) . . ?
O58 C7 Cs23 118(3) . 1_545 ?
O58 C7 O94 121(4) . . ?
O74 C7 Nb14 57(2) . . ?
O74 C7 Cs20 129(2) . . ?
O74 C7 Cs23 46.8(18) . 1_545 ?
O74 C7 O58 116(4) . . ?
O74 C7 O94 123(4) . . ?
O94 C7 Nb14 178(3) . . ?
O94 C7 Cs20 41(2) . . ?
O94 C7 Cs23 100(3) . 1_545 ?
Nb12 C8 Cs24 114.5(13) . . ?
O56 C8 Nb12 59(2) . . ?
O56 C8 Cs24 170(2) . . ?
O56 C8 O90 122(4) . . ?
O61 C8 Nb12 63(2) . . ?
O61 C8 Cs24 53(2) . . ?
O61 C8 O56 122(4) . . ?
O61 C8 O90 116(4) . . ?
O90 C8 Nb12 174(2) . . ?
O90 C8 Cs24 63.6(19) . . ?
Nb7 C9 Cs8 106.9(11) . . ?
Nb7 C9 Cs19 85.9(11) . . ?
Cs8 C9 Cs19 160.8(11) . . ?
O48 C9 Nb7 56.2(19) . . ?
O48 C9 Cs8 137(2) . . ?
O48 C9 Cs19 40.6(16) . . ?
O50 C9 Nb7 57.4(19) . . ?
O50 C9 Cs8 65.1(19) . . ?
O50 C9 Cs19 134(2) . . ?
O50 C9 O48 114(3) . . ?
O83 C9 Nb7 175(3) . . ?
O83 C9 Cs8 69(2) . . ?
O83 C9 Cs19 97(2) . . ?
O83 C9 O48 125(3) . . ?
O83 C9 O50 121(4) . . ?
Nb12 C10 Cs12 83.3(11) . 3_455 ?
Nb12 C10 Cs23 140.4(12) . . ?
Cs12 C10 Cs23 73.3(6) 3_455 . ?
O32 C10 Nb12 57.3(17) . . ?
O32 C10 Cs12 121(2) . 3_455 ?
O32 C10 Cs23 109(2) . . ?
O76 C10 Nb12 59.8(18) . . ?
O76 C10 Cs12 51.9(17) . 3_455 ?
O76 C10 Cs23 121(2) . . ?
O76 C10 O32 117(3) . . ?
O76 C10 O99 126(3) . . ?
O99 C10 Nb12 174(3) . . ?
O99 C10 Cs12 100(2) . 3_455 ?
O99 C10 Cs23 38.8(15) . . ?
O99 C10 O32 117(4) . . ?
Nb6 C11 Cs6 105.6(10) . . ?
Nb6 C11 Cs27 85.3(10) . . ?
Cs6 C11 Cs27 163.4(10) . . ?
O42 C11 Nb6 54.5(16) . . ?
O42 C11 Cs6 137.2(19) . . ?
O42 C11 Cs27 41.2(14) . . ?
O42 C11 O44 109(3) . . ?
O44 C11 Nb6 54.7(16) . . ?
O44 C11 Cs6 64.2(16) . . ?
O44 C11 Cs27 132(2) . . ?
O88 C11 Nb6 173(2) . . ?
O88 C11 Cs6 70(2) . . ?
O88 C11 Cs27 98(2) . . ?
O88 C11 O42 125(3) . . ?
O88 C11 O44 125(4) . . ?
Nb16 C12 Cs22 115.7(14) . . ?
O69 C12 Nb16 58(2) . . ?
O69 C12 Cs22 164(3) . . ?
O71 C12 Nb16 61(2) . . ?
O71 C12 Cs22 57(2) . . ?
O71 C12 O69 119(4) . . ?
O71 C12 O97 118(4) . . ?
O97 C12 Nb16 176(3) . . ?
O97 C12 Cs22 62(2) . . ?
O97 C12 O69 123(4) . . ?
Nb9 C13 Cs27 88.0(12) . . ?
Nb9 C13 Cs32 74.8(10) . 1_545 ?
Cs27 C13 Cs32 74.7(8) . 1_545 ?
O40 C13 Nb9 57(2) . . ?
O40 C13 Cs27 136(3) . . ?
O40 C13 Cs32 114(2) . 1_545 ?
O40 C13 O82 118(4) . . ?
O40 C13 O109 126(4) . . ?
O82 C13 Nb9 61(2) . . ?
O82 C13 Cs27 38.3(16) . . ?
O82 C13 Cs32 44.1(16) . 1_545 ?
O82 C13 O109 116(4) . . ?
O109 C13 Nb9 177(3) . . ?
O109 C13 Cs27 90(2) . . ?
O109 C13 Cs32 103(2) . 1_545 ?
Nb11 C14 Cs25 78.1(10) . 3_455 ?
Nb11 C14 Cs59 82.9(10) . 3_455 ?
Nb11 C14 Cs28 88.5(11) . 3_455 ?
Nb11 C14 Cs50 103.8(12) . 3_455 ?
Cs25 C14 Cs59 75.0(8) 3_455 3_455 ?
Cs28 C14 Cs25 79.0(8) 3_455 3_455 ?
Cs28 C14 Cs59 6.3(4) 3_455 3_455 ?
Cs50 C14 Cs25 79.2(8) 3_455 3_455 ?
Cs50 C14 Cs59 20.9(4) 3_455 3_455 ?
Cs50 C14 Cs28 15.7(3) 3_455 3_455 ?
O55 C14 Nb11 58.3(17) . . ?
O55 C14 Cs25 118.0(19) . 3_455 ?
O55 C14 Cs59 132(2) . 3_455 ?
O55 C14 Cs28 134(2) . 3_455 ?
O55 C14 Cs50 148(2) . 3_455 ?
O75 C14 Nb11 56.5(19) . . ?
O75 C14 Cs25 49.5(15) . 3_455 ?
O75 C14 Cs59 36.3(16) . 3_455 ?
O75 C14 Cs28 42.6(16) . 3_455 ?
O75 C14 Cs50 53.6(17) . 3_455 ?
O75 C14 O55 115(3) . . ?
O75 C14 O110 135(4) . . ?
O110 C14 Nb11 168(3) . . ?
O110 C14 Cs25 109(2) . 3_455 ?
O110 C14 Cs59 108(2) . 3_455 ?
O110 C14 Cs28 102(2) . 3_455 ?
O110 C14 Cs50 87(2) . 3_455 ?
O110 C14 O55 110(3) . . ?
Nb16 C15 Cs26 96.6(13) . . ?
Nb16 C15 Cs20 119.4(17) . 3 ?
Nb16 C15 Cs31 97.5(16) . 3 ?
Cs26 C15 Cs20 80.6(9) . 3 ?
Cs31 C15 Cs26 88.9(11) 3 . ?
Cs31 C15 Cs20 22.9(5) 3 3 ?
O78 C15 Nb16 59(2) . . ?
O78 C15 Cs26 123(2) . . ?
O78 C15 Cs20 156(2) . 3 ?
O78 C15 Cs31 141(3) . 3 ?
O87 C15 Nb16 58(2) . . ?
O87 C15 Cs26 67(2) . . ?
O87 C15 Cs20 66(2) . 3 ?
O87 C15 Cs31 50(2) . 3 ?
O87 C15 O78 117(4) . . ?
O87 C15 O103 125(4) . . ?
O103 C15 Nb16 172(3) . . ?
O103 C15 Cs26 91(2) . . ?
O103 C15 Cs20 60(2) . 3 ?
O103 C15 Cs31 81(2) . 3 ?
O103 C15 O78 117(4) . . ?
Nb15 C16 Cs26 76.6(12) . . ?
Nb15 C16 Cs19 88.2(13) . . ?
Nb15 C16 Cs29 100.2(14) . . ?
Cs26 C16 Cs19 72.8(8) . . ?
Cs26 C16 Cs29 71.5(8) . . ?
Cs29 C16 Cs19 12.9(2) . . ?
O49 C16 Nb15 56(2) . . ?
O49 C16 Cs26 116(3) . . ?
O49 C16 Cs19 136(3) . . ?
O49 C16 Cs29 148(3) . . ?
O80 C16 Nb15 58(2) . . ?
O80 C16 Cs26 45.3(18) . . ?
O80 C16 Cs19 39.7(19) . . ?
O80 C16 Cs29 47(2) . . ?
O80 C16 O49 114(4) . . ?
O80 C16 O108 118(4) . . ?
O108 C16 Nb15 176(4) . . ?
O108 C16 Cs26 102(3) . . ?
O108 C16 Cs19 88(3) . . ?
O108 C16 Cs29 76(3) . . ?
O108 C16 O49 127(5) . . ?
Nb15 C17 Cs25 132.3(12) . . ?
O27 C17 Nb15 58(2) . . ?
O27 C17 Cs25 122(2) . . ?
O27 C17 O54 118(4) . . ?
O27 C17 O100 128(4) . . ?
O54 C17 Nb15 60.6(18) . . ?
O54 C17 Cs25 102(2) . . ?
O100 C17 Nb15 173(3) . . ?
O100 C17 Cs25 42.1(17) . . ?
O100 C17 O54 114(4) . . ?
O24 C18 Nb9 58.2(18) . . ?
O51 C18 Nb9 57.8(18) . . ?
O51 C18 O24 116(3) . . ?
O51 C18 O85 122(4) . . ?
O85 C18 Nb9 176(2) . . ?
O85 C18 O24 122(3) . . ?

loop_
_geom_bond_atom_site_label_1
_geom_bond_atom_site_label_2
_geom_bond_distance
_geom_bond_site_symmetry_2
_geom_bond_publ_flag
Nb1 Nb2 3.248(3) . ?
Nb1 Nb3 3.245(3) . ?
Nb1 Nb4 3.248(3) . ?
Nb1 Cs1 4.130(3) . ?
Nb1 Cs2 4.114(3) . ?
Nb1 Cs3 4.099(3) . ?
Nb1 O2 2.125(17) . ?
Nb1 O3 1.871(17) . ?
Nb1 O4 1.898(17) . ?
Nb1 O6 1.867(18) . ?
Nb1 O11 2.141(16) . ?
Nb1 O13 2.113(17) . ?
Nb2 Nb8 3.309(3) . ?
Nb2 Nb10 3.322(3) . ?
Nb2 Cs6 4.123(3) . ?
Nb2 Cs8 4.093(3) . ?
Nb2 Cs11 4.389(3) . ?
Nb2 O2 2.051(17) . ?
Nb2 O11 2.076(17) . ?
Nb2 O23 1.895(17) . ?
Nb2 O31 1.918(18) . ?
Nb2 O41 2.315(19) . ?
Nb2 O72 1.787(19) . ?
Nb3 Nb10 3.312(3) . ?
Nb3 Nb13 3.324(3) . ?
Nb3 Cs6 4.099(3) . ?
Nb3 Cs7 4.086(3) . ?
Nb3 Cs9 4.348(3) . ?
Nb3 O2 2.080(18) . ?
Nb3 O13 2.050(17) . ?
Nb3 O14 1.900(18) . ?
Nb3 O18 1.864(18) . ?
Nb3 O41 2.299(18) . ?
Nb3 O52 1.826(18) . ?
Nb4 Nb8 3.320(3) . ?
Nb4 Nb13 3.304(3) . ?
Nb4 Cs7 4.101(3) . ?
Nb4 Cs8 4.102(3) . ?
Nb4 Cs10 4.345(3) 4_556 ?
Nb4 O8 1.934(18) . ?
Nb4 O11 2.047(18) . ?
Nb4 O13 2.073(17) . ?
Nb4 O21 1.896(17) . ?
Nb4 O39 1.802(17) . ?
Nb4 O41 2.305(18) . ?
Nb5 Cs1 4.065(3) . ?
Nb5 Cs3 4.024(3) . ?
Nb5 Cs10 4.226(3) 4_556 ?
Nb5 O4 1.991(17) . ?
Nb5 O5 1.774(17) . ?
Nb5 O19 2.12(2) . ?
Nb5 O22 2.134(19) . ?
Nb5 O29 2.10(2) . ?
Nb5 O39 2.131(16) . ?
Nb5 O53 2.18(2) . ?
Nb5 C2 2.48(3) . ?
Nb5 C6 2.52(3) . ?
Nb6 Cs2 4.017(3) . ?
Nb6 Cs3 4.035(3) . ?
Nb6 Cs9 4.228(3) . ?
Nb6 O3 2.014(18) . ?
Nb6 O25 2.06(2) . ?
Nb6 O33 2.15(2) . ?
Nb6 O42 2.06(2) . ?
Nb6 O44 2.06(2) . ?
Nb6 O52 2.137(17) . ?
Nb6 O77 1.778(17) . ?
Nb6 C5 2.58(4) . ?
Nb6 C11 2.52(4) . ?
Nb7 Cs1 4.065(3) . ?
Nb7 Cs2 4.036(3) . ?
Nb7 Cs11 4.240(3) . ?
Nb7 O6 2.023(18) . ?
Nb7 O20 2.09(2) . ?
Nb7 O38 2.11(2) . ?
Nb7 O48 2.11(2) . ?
Nb7 O50 2.13(2) . ?
Nb7 O64 1.761(19) . ?
Nb7 O72 2.169(17) . ?
Nb7 C1 2.57(4) . ?
Nb7 C9 2.53(4) . ?
Nb8 Nb10 3.348(4) . ?
Nb8 Nb13 3.349(4) . ?
Nb8 Cs8 4.430(3) . ?
Nb8 Cs11 4.217(3) 2_656 ?
Nb8 O21 2.006(18) . ?
Nb8 O31 2.042(19) . ?
Nb8 O34 1.958(19) . ?
Nb8 O36 1.788(19) . ?
Nb8 O41 2.451(17) . ?
Nb8 O47 1.96(2) . ?
Nb9 Cs2 4.252(3) . ?
Nb9 Cs23 4.008(5) 1_545 ?
Nb9 Cs32 4.008(8) 1_545 ?
Nb9 O15 1.970(18) . ?
Nb9 O24 2.14(2) . ?
Nb9 O40 2.05(2) . ?
Nb9 O51 2.14(2) . ?
Nb9 O73 1.776(18) . ?
Nb9 O77 2.188(17) . ?
Nb9 O82 2.15(2) . ?
Nb9 C13 2.45(4) . ?
Nb9 C18 2.52(4) . ?
Nb10 Nb13 3.346(4) . ?
Nb10 Cs6 4.422(3) . ?
Nb10 Cs10 4.177(3) . ?
Nb10 O14 2.019(17) . ?
Nb10 O23 2.043(19) . ?
Nb10 O26 1.97(2) . ?
Nb10 O34 1.953(19) . ?
Nb10 O37 1.761(19) . ?
Nb10 O41 2.438(18) . ?
Nb11 Cs3 4.236(3) . ?
Nb11 Cs12 4.018(5) 3_455 ?
Nb11 Cs25 3.973(10) 3_455 ?
Nb11 O5 2.184(17) . ?
Nb11 O16 1.941(18) . ?
Nb11 O28 2.14(2) . ?
Nb11 O43 2.12(2) . ?
Nb11 O46 1.779(18) . ?
Nb11 O55 2.13(2) . ?
Nb11 O75 2.09(2) . ?
Nb11 C3 2.56(4) . ?
Nb11 C14 2.50(4) . ?
Nb12 Cs4 4.065(3) 7_556 ?
Nb12 Cs5 4.106(6) 7_556 ?
Nb12 Cs33 4.00(7) 7_556 ?
Nb12 O17 1.973(18) . ?
Nb12 O32 2.09(2) . ?
Nb12 O46 2.249(18) . ?
Nb12 O56 2.07(2) . ?
Nb12 O59 1.690(19) . ?
Nb12 O61 2.16(2) . ?
Nb12 O76 2.15(2) . ?
Nb12 C8 2.42(4) . ?
Nb12 C10 2.49(4) . ?
Nb13 Cs7 4.409(3) . ?
Nb13 Cs9 4.133(3) 4_556 ?
Nb13 O8 2.045(19) . ?
Nb13 O18 2.074(18) . ?
Nb13 O26 1.92(2) . ?
Nb13 O41 2.430(18) . ?
Nb13 O47 1.916(19) . ?
Nb13 O60 1.78(2) . ?
Nb14 Cs4 4.014(3) 7_556 ?
Nb14 Cs5 3.990(6) . ?
Nb14 Cs16 4.059(2) . ?
Nb14 O30 1.988(19) . ?
Nb14 O45 2.12(3) . ?
Nb14 O58 2.16(3) . ?
Nb14 O62 2.13(2) . ?
Nb14 O68 1.72(2) . ?
Nb14 O73 2.248(18) . ?
Nb14 O74 2.10(2) . ?
Nb14 C4 2.47(5) . ?
Nb14 C7 2.51(5) . ?
Nb15 Cs2 4.249(3) . ?
Nb15 Cs13 3.938(4) . ?
Nb15 Cs26 3.955(10) . ?
Nb15 O10 1.95(2) . ?
Nb15 O27 2.10(2) . ?
Nb15 O49 2.08(3) . ?
Nb15 O54 2.16(2) . ?
Nb15 O63 1.79(2) . ?
Nb15 O64 2.200(19) . ?
Nb15 O80 2.12(3) . ?
Nb15 C16 2.50(5) . ?
Nb15 C17 2.47(4) . ?
Nb16 Cs5 4.035(6) . ?
Nb16 Cs33 4.20(8) . ?
Nb16 Cs21 4.218(7) 5_656 ?
Nb16 O35 1.99(2) . ?
Nb16 O63 2.26(2) . ?
Nb16 O65 1.75(2) . ?
Nb16 O69 2.12(3) . ?
Nb16 O71 2.18(3) . ?
Nb16 O78 2.14(3) . ?
Nb16 O87 2.11(3) . ?
Nb16 C12 2.50(5) . ?
Nb16 C15 2.49(5) . ?
Cs1 Si1 4.048(7) . ?
Cs1 O4 3.278(17) . ?
Cs1 O5 3.70(2) . ?
Cs1 O6 3.265(17) . ?
Cs1 O10 3.501(19) . ?
Cs1 O12 3.320(17) . ?
Cs1 O16 3.406(18) . ?
Cs1 O19 3.114(19) . ?
Cs1 O43 3.12(2) . ?
Cs1 O49 3.14(2) . ?
Cs1 O50 3.12(2) . ?
Cs1 O64 3.61(2) . ?
Cs2 O3 3.233(17) . ?
Cs2 O6 3.270(18) . ?
Cs2 O9 3.660(16) . ?
Cs2 O10 3.239(19) . ?
Cs2 O15 3.403(18) . ?
Cs2 O38 3.06(2) . ?
Cs2 O40 3.12(2) . ?
Cs2 O44 3.125(19) . ?
Cs2 O54 3.14(2) . ?
Cs2 O64 3.58(2) . ?
Cs2 O77 3.54(2) . ?
Cs3 Cs24 3.994(3) . ?
Cs3 O3 3.278(18) . ?
Cs3 O4 3.218(17) . ?
Cs3 O5 3.527(19) . ?
Cs3 O7 3.553(16) . ?
Cs3 O15 3.407(18) . ?
Cs3 O16 3.265(19) . ?
Cs3 O33 3.056(18) . ?
Cs3 O51 3.12(2) . ?
Cs3 O53 3.119(19) . ?
Cs3 O55 3.15(2) . ?
Cs3 O77 3.55(2) . ?
Cs4 O7 3.688(16) 7_556 ?
Cs4 O17 3.706(18) 7_556 ?
Cs4 O30 3.212(19) 7_556 ?
Cs4 O58 3.29(2) 7_556 ?
Cs4 O59 3.28(2) 7_556 ?
Cs4 O59 3.13(2) . ?
Cs4 O61 3.18(2) 7_556 ?
Cs4 O68 3.48(2) 7_556 ?
Cs4 O70 3.08(2) . ?
Cs4 O70 3.56(2) 7_556 ?
Cs4 O101 3.16(4) 7_556 ?
Cs4 O112 3.41(5) 7_556 ?
Cs5 O9 3.61(2) . ?
Cs5 O30 3.32(2) . ?
Cs5 O35 3.55(2) . ?
Cs5 O45 3.29(2) . ?
Cs5 O56 3.65(2) 7_556 ?
Cs5 O59 3.08(2) 7_556 ?
Cs5 O65 3.34(2) . ?
Cs5 O68 3.42(2) . ?
Cs5 O70 3.43(3) . ?
Cs5 O71 3.12(2) . ?
Cs5 O98 3.32(4) . ?
Cs5 O117 3.36(5) . ?
Cs33 Nb12 4.00(7) 7_556 ?
Cs33 O30 3.66(10) . ?
Cs33 O45 3.32(7) . ?
Cs33 O56 3.39(8) 7_556 ?
Cs33 O59 3.15(7) 7_556 ?
Cs33 O65 3.43(8) . ?
Cs33 O68 3.46(7) . ?
Cs33 O71 3.20(8) . ?
Cs33 O76 3.55(9) 7_556 ?
Cs33 O98 2.97(11) . ?
Cs33 O117 2.93(12) . ?
Cs33 O118 3.40(11) . ?
Cs6 O2 3.168(18) . ?
Cs6 O14 3.264(19) . ?
Cs6 O23 3.347(19) . ?
Cs6 O38 3.20(2) . ?
Cs6 O44 3.20(2) . ?
Cs6 O86 3.26(3) . ?
Cs6 O88 3.33(3) . ?
Cs6 O105 3.08(3) . ?
Cs6 C1 3.52(4) . ?
Cs6 C11 3.54(4) . ?
Cs7 O8 3.275(19) . ?
Cs7 O13 3.163(18) . ?
Cs7 O18 3.294(19) . ?
Cs7 O33 3.184(18) . ?
Cs7 O53 3.09(2) . ?
Cs7 O67 3.40(2) . ?
Cs7 O79 3.21(3) . ?
Cs7 O89 3.77(3) 4_556 ?
Cs7 O114 2.92(3) . ?
Cs7 C5 3.45(3) . ?
Cs7 C6 3.54(3) . ?
Cs8 O11 3.131(18) . ?
Cs8 O19 3.200(19) . ?
Cs8 O21 3.344(19) . ?
Cs8 O31 3.252(19) . ?
Cs8 O50 3.16(2) . ?
Cs8 O81 3.37(2) . ?
Cs8 O83 3.25(3) . ?
Cs8 O116 3.52(3) . ?
Cs8 C2 3.58(3) . ?
Cs8 C9 3.48(4) . ?
Cs9 Nb13 4.133(3) 4_546 ?
Cs9 O25 3.33(2) . ?
Cs9 O42 3.32(2) . ?
Cs9 O47 3.180(19) 4_546 ?
Cs9 O52 3.161(19) . ?
Cs9 O60 3.54(2) 4_546 ?
Cs9 O92 3.20(2) . ?
Cs9 O95 3.31(3) . ?
Cs9 O114 3.10(3) . ?
Cs9 O115 3.00(7) 4_546 ?
Cs10 Nb4 4.346(3) 4_546 ?
Cs10 Nb5 4.226(3) 4_546 ?
Cs10 Cs18 4.638(17) 2_656 ?
Cs10 Cs59 4.55(2) 2_656 ?
Cs10 O22 3.36(2) 4_546 ?
Cs10 O26 3.110(19) . ?
Cs10 O29 3.242(18) 4_546 ?
Cs10 O37 3.59(2) . ?
Cs10 O39 3.199(18) 4_546 ?
Cs10 O89 3.28(3) . ?
Cs10 O92 3.24(2) . ?
Cs11 Nb8 4.217(3) 2_656 ?
Cs11 O20 3.32(2) . ?
Cs11 O34 3.186(18) 2_656 ?
Cs11 O36 3.68(2) 2_656 ?
Cs11 O48 3.31(2) . ?
Cs11 O72 3.214(19) . ?
Cs11 O96 3.293(9) . ?
Cs11 O105 3.05(3) . ?
Cs11 O121 3.32(4) . ?
Cs11 O122 3.60(5) . ?
Cs12 Nb11 4.018(5) 3_545 ?
Cs12 Cs25 0.924(12) . ?
Cs12 O28 3.41(2) 3_545 ?
Cs12 O46 3.089(19) 3_545 ?
Cs12 O56 3.56(2) 3_545 ?
Cs12 O75 3.40(2) 3_545 ?
Cs12 O76 3.20(2) 3_545 ?
Cs12 O97 3.12(3) . ?
Cs12 O100 3.20(3) . ?
Cs12 O102 3.44(4) . ?
Cs12 O123 3.78(7) . ?
Cs12 C10 3.80(4) 3_545 ?
Cs25 Nb11 3.972(10) 3_545 ?
Cs25 O28 3.70(2) 3_545 ?
Cs25 O46 3.13(2) 3_545 ?
Cs25 O56 3.31(2) 3_545 ?
Cs25 O75 3.01(2) 3_545 ?
Cs25 O76 3.63(3) 3_545 ?
Cs25 O97 2.91(3) . ?
Cs25 O100 3.04(3) . ?
Cs25 O123 2.87(7) . ?
Cs25 C14 3.65(4) 3_545 ?
Cs25 C17 3.89(4) . ?
Cs13 Cs26 1.062(12) . ?
Cs13 Cs30 4.507(10) . ?
Cs13 O27 3.16(2) . ?
Cs13 O63 3.09(2) . ?
Cs13 O69 3.74(3) . ?
Cs13 O80 3.38(3) . ?
Cs13 O85 3.23(4) 3 ?
Cs13 O87 3.38(3) . ?
Cs13 O94 3.00(3) 3 ?
Cs13 O102 3.34(3) . ?
Cs26 Cs24 4.186(13) 3 ?
Cs26 O27 3.59(3) . ?
Cs26 O63 3.15(3) . ?
Cs26 O80 2.97(3) . ?
Cs26 O85 3.17(4) 3 ?
Cs26 O87 3.19(3) . ?
Cs26 O94 3.06(4) 3 ?
Cs26 O103 3.72(3) . ?
Cs26 C15 3.46(4) . ?
Cs26 C16 3.70(4) . ?
Cs14 Cs32 4.693(11) . ?
Cs14 Cs34 4.450(15) . ?
Cs14 Si1 4.053(8) . ?
Cs14 Si2 4.059(8) . ?
Cs14 O12 3.211(18) . ?
Cs14 O17 3.76(2) . ?
Cs14 O32 3.18(2) . ?
Cs14 O35 3.76(2) . ?
Cs14 O49 3.62(2) . ?
Cs14 O78 3.10(3) . ?
Cs14 O112 3.46(4) 7_556 ?
Cs16 Nb14 4.059(2) 7_546 ?
Cs16 O62 3.17(3) . ?
Cs16 O62 3.17(3) 7_546 ?
Cs16 O68 3.66(2) . ?
Cs16 O68 3.66(2) 7_546 ?
Cs16 O74 3.08(2) . ?
Cs16 O74 3.08(2) 7_546 ?
Cs16 O99 3.37(3) 1_545 ?
Cs16 O99 3.37(3) 7_556 ?
Cs16 O111 2.19(4) . ?
Cs16 O111 2.19(4) 7_546 ?
Cs17 Cs27 1.088(10) . ?
Cs17 Cs23 4.561(7) 1_545 ?
Cs17 O24 3.04(2) . ?
Cs17 O25 3.16(2) . ?
Cs17 O42 3.29(2) . ?
Cs17 O81 3.27(2) 1_545 ?
Cs17 O82 3.32(3) . ?
Cs17 O91 3.10(3) 1_545 ?
Cs17 O102 3.69(3) 3_445 ?
Cs17 O115 3.61(6) 4_546 ?
Cs27 Cs32 4.623(10) 1_545 ?
Cs27 O24 3.48(3) . ?
Cs27 O25 3.57(2) . ?
Cs27 O42 2.87(2) . ?
Cs27 O81 2.96(2) 1_545 ?
Cs27 O82 2.86(2) . ?
Cs27 O91 3.04(3) 1_545 ?
Cs27 C11 3.70(4) . ?
Cs27 C13 3.74(4) . ?
Cs18 Nb5 4.399(19) 3_545 ?
Cs18 Nb11 4.402(19) 3_545 ?
Cs18 Cs59 0.56(2) . ?
Cs18 Cs28 1.06(2) . ?
Cs18 Cs50 1.99(2) . ?
Cs18 O22 3.16(3) 3_545 ?
Cs18 O28 2.97(3) 3_545 ?
Cs18 O29 3.39(3) 3_545 ?
Cs18 O75 3.28(3) 3_545 ?
Cs18 O86 3.58(3) . ?
Cs18 O100 3.17(3) . ?
Cs18 O102 3.61(4) . ?
Cs59 Nb5 4.37(2) 3_545 ?
Cs59 Nb11 4.449(19) 3_545 ?
Cs59 Cs28 0.52(2) . ?
Cs59 Cs50 1.45(2) . ?
Cs59 O22 3.34(3) 3_545 ?
Cs59 O28 3.24(3) 3_545 ?
Cs59 O29 3.14(3) 3_545 ?
Cs59 O75 3.11(3) 3_545 ?
Cs59 O86 3.26(3) . ?
Cs59 O100 3.09(3) . ?
Cs59 C14 4.00(4) 3_545 ?
Cs28 Cs36 4.74(3) 1_545 ?
Cs28 O29 2.85(3) 3_545 ?
Cs28 O75 2.93(3) 3_545 ?
Cs28 O86 3.17(3) . ?
Cs28 O100 3.20(3) . ?
Cs28 O110 4.16(4) 3_545 ?
Cs28 C1 4.10(4) . ?
Cs28 C6 3.71(4) 3_545 ?
Cs28 C14 3.70(4) 3_545 ?
Cs50 Cs36 3.78(3) 1_545 ?
Cs50 O29 3.18(2) 3_545 ?
Cs50 O75 2.95(2) 3_545 ?
Cs50 O86 2.81(3) . ?
Cs50 O100 3.01(3) . ?
Cs50 O110 3.66(4) 3_545 ?
Cs50 C1 3.82(4) . ?
Cs50 C6 3.76(4) 3_545 ?
Cs50 C14 3.50(4) 3_545 ?
Cs19 Cs29 0.852(12) . ?
Cs19 Cs30 0.916(13) . ?
Cs19 O20 3.69(3) . ?
Cs19 O27 3.53(3) . ?
Cs19 O48 2.88(2) . ?
Cs19 O67 3.12(3) 3 ?
Cs19 O80 2.98(3) . ?
Cs19 O85 3.11(4) 3 ?
Cs19 C9 3.72(4) . ?
Cs19 C16 3.82(4) . ?
Cs29 Cs30 1.693(17) . ?
Cs29 Cs37 5.31(2) . ?
Cs29 O48 3.29(2) . ?
Cs29 O67 2.91(3) 3 ?
Cs29 O80 3.07(3) . ?
Cs29 O85 2.91(4) 3 ?
Cs29 O108 3.66(3) . ?
Cs29 C16 3.76(4) . ?
Cs30 O20 3.30(3) . ?
Cs30 O27 3.14(3) . ?
Cs30 O48 3.20(3) . ?
Cs30 O67 3.27(3) 3 ?
Cs30 O80 3.31(3) . ?
Cs30 O85 3.08(4) 3 ?
Cs20 Cs26 4.561(11) 3_445 ?
Cs20 Cs31 1.40(2) . ?
Cs20 Cs21 4.603(12) 7_546 ?
Cs20 O84 2.90(4) 7_546 ?
Cs20 O87 3.29(3) 3_445 ?
Cs20 O94 2.89(4) . ?
Cs20 O101 2.97(5) . ?
Cs20 O103 3.47(3) 7_556 ?
Cs20 O103 3.15(3) 3_445 ?
Cs20 O112 2.93(5) . ?
Cs20 C7 3.77(5) . ?
Cs20 C15 3.59(4) 3_445 ?
Cs31 Nb16 4.51(3) 3_445 ?
Cs31 Cs13 4.93(3) 3_445 ?
Cs31 Cs26 4.84(3) 3_445 ?
Cs31 Cs21 3.21(2) 7_546 ?
Cs31 O84 1.79(4) 7_546 ?
Cs31 O87 2.83(4) 3_445 ?
Cs31 O94 3.34(4) . ?
Cs31 O103 3.48(4) 7_556 ?
Cs31 O103 3.50(5) 3_445 ?
Cs31 O112 3.73(5) . ?
Cs31 C15 3.46(5) 3_445 ?
Cs21 Nb16 4.218(7) 5_656 ?
Cs21 Cs20 4.604(12) 7_546 ?
Cs21 Cs31 3.21(2) 7_546 ?
Cs21 Cs22 4.830(8) . ?
Cs21 Cs34 4.452(19) 1_545 ?
Cs21 O65 3.24(2) 5_656 ?
Cs21 O69 3.54(2) 5_656 ?
Cs21 O84 2.67(5) . ?
Cs21 O90 3.55(3) 3_545 ?
Cs21 O98 2.81(4) . ?
Cs21 O107 3.52(3) . ?
Cs21 O117 3.23(6) 5_656 ?
Cs22 O9 3.675(19) . ?
Cs22 O40 3.38(2) . ?
Cs22 O45 3.11(3) . ?
Cs22 O54 3.59(3) . ?
Cs22 O71 3.12(2) . ?
Cs22 O97 3.21(3) . ?
Cs22 O98 3.48(3) . ?
Cs22 O107 3.38(3) . ?
Cs22 O123 3.19(6) . ?
Cs22 C4 3.80(5) . ?
Cs22 C12 3.61(5) . ?
Cs23 Cs32 1.018(9) . ?
Cs23 O24 3.23(2) 1_565 ?
Cs23 O62 3.52(3) 1_565 ?
Cs23 O73 3.10(2) 1_565 ?
Cs23 O74 3.21(2) 1_565 ?
Cs23 O82 3.46(3) 1_565 ?
Cs23 O91 3.11(3) . ?
Cs23 O99 2.99(3) . ?
Cs23 O102 3.10(3) 3_455 ?
Cs23 C3 3.79(3) . ?
Cs23 C7 3.94(5) 1_565 ?
Cs23 C10 3.92(3) . ?
Cs32 Nb9 4.008(8) 1_565 ?
Cs32 O24 3.67(2) 1_565 ?
Cs32 O62 3.03(3) 1_565 ?
Cs32 O73 3.08(2) 1_565 ?
Cs32 O74 3.51(3) 1_565 ?
Cs32 O82 3.11(2) 1_565 ?
Cs32 O91 3.09(3) . ?
Cs32 O99 3.05(3) . ?
Cs32 C3 3.85(4) . ?
Cs32 C4 3.70(5) 1_565 ?
Cs32 C13 3.88(4) 1_565 ?
Cs24 Cs4 4.192(4) 7_556 ?
Cs24 Cs13 4.923(6) 3_445 ?
Cs24 Cs26 4.187(13) 3_445 ?
Cs24 O7 3.520(19) . ?
Cs24 O51 3.24(2) . ?
Cs24 O55 3.55(2) . ?
Cs24 O58 3.29(2) . ?
Cs24 O61 3.11(2) . ?
Cs24 O90 3.32(3) . ?
Cs24 C8 3.70(4) . ?
Cs34 Cs31 5.12(3) 7_556 ?
Cs34 Cs21 4.452(19) 1_565 ?
Cs34 Cs22 4.750(14) 1_565 ?
Cs34 Cs36 4.60(3) . ?
Cs34 Cs37 3.97(3) . ?
Cs34 O1 2.84(9) . ?
Cs34 O107 3.37(3) 1_565 ?
Cs34 O108 3.76(4) . ?
Cs34 O109 3.29(4) 1_565 ?
Cs35 Cs6 5.14(2) 1_565 ?
Cs35 Cs7 5.70(2) 3 ?
Cs35 Cs36 3.74(3) . ?
Cs35 Cs37 3.48(3) . ?
Cs35 O83 3.71(4) . ?
Cs35 O88 3.75(3) 1_565 ?
Cs35 O113 3.48(11) . ?
Cs35 O125 2.24(8) . ?
Cs36 Cs2 5.47(2) 1_565 ?
Cs36 Cs6 5.12(2) 1_565 ?
Cs36 Cs59 5.22(3) 1_565 ?
Cs36 Cs28 4.74(3) 1_565 ?
Cs36 Cs50 3.78(3) 1_565 ?
Cs36 Cs37 2.75(3) . ?
Cs36 O1 1.93(9) . ?
Cs36 O88 3.56(4) 1_565 ?
Cs36 O109 3.56(4) 1_565 ?
Cs36 O110 3.42(4) 3 ?
Cs37 Cs17 5.83(2) 1_565 ?
Cs37 Cs27 4.75(2) 1_565 ?
Cs37 O1 2.31(8) . ?
Cs37 O83 3.34(4) . ?
Cs37 O108 3.55(4) . ?
Cs37 O109 3.47(4) 1_565 ?
Si1 O7 1.64(2) . ?
Si1 O12 1.63(2) . ?
Si1 O16 1.613(19) . ?
Si1 O17 1.602(18) . ?
Si2 O9 1.61(2) . ?
Si2 O10 1.61(2) . ?
Si2 O12 1.65(2) . ?
Si2 O35 1.635(19) . ?
Si3 Cs4 4.113(7) 7_556 ?
Si3 O7 1.61(2) . ?
Si3 O9 1.63(2) . ?
Si3 O15 1.590(19) . ?
Si3 O30 1.604(19) . ?
O7 Cs4 3.689(16) 7_556 ?
O17 Cs4 3.706(18) 7_556 ?
O19 C2 1.27(4) . ?
O20 C1 1.23(4) . ?
O22 Cs10 3.36(2) 4_556 ?
O22 Cs18 3.16(3) 3_455 ?
O22 Cs59 3.34(3) 3_455 ?
O22 C2 1.19(4) . ?
O24 Cs23 3.23(2) 1_545 ?
O24 Cs32 3.67(2) 1_545 ?
O24 C18 1.27(4) . ?
O25 C5 1.36(4) . ?
O27 C17 1.22(5) . ?
O28 Cs12 3.41(2) 3_455 ?
O28 Cs25 3.70(2) 3_455 ?
O28 Cs18 2.97(3) 3_455 ?
O28 Cs59 3.24(3) 3_455 ?
O28 C3 1.31(4) . ?
O29 Cs10 3.242(18) 4_556 ?
O29 Cs18 3.39(3) 3_455 ?
O29 Cs59 3.14(3) 3_455 ?
O29 Cs28 2.85(3) 3_455 ?
O29 Cs50 3.18(2) 3_455 ?
O29 C6 1.22(4) . ?
O30 Cs4 3.212(19) 7_556 ?
O32 C10 1.36(4) . ?
O33 C5 1.26(4) . ?
O34 Cs11 3.186(18) 2_656 ?
O36 Cs11 3.68(2) 2_656 ?
O38 C1 1.36(4) . ?
O39 Cs10 3.199(18) 4_556 ?
O40 C13 1.22(4) . ?
O42 C11 1.27(4) . ?
O43 C3 1.30(4) . ?
O44 C11 1.32(4) . ?
O45 C4 1.32(4) . ?
O46 Cs12 3.089(19) 3_455 ?
O46 Cs25 3.13(2) 3_455 ?
O47 Cs9 3.180(19) 4_556 ?
O48 C9 1.26(4) . ?
O49 C16 1.25(4) . ?
O50 C9 1.28(4) . ?
O51 C18 1.30(4) . ?
O53 C6 1.40(4) . ?
O54 C17 1.36(4) . ?
O55 C14 1.33(4) . ?
O56 Cs5 3.65(2) 7_556 ?
O56 Cs33 3.39(8) 7_556 ?
O56 Cs12 3.56(2) 3_455 ?
O56 Cs25 3.31(2) 3_455 ?
O56 C8 1.24(4) . ?
O58 Cs4 3.29(2) 7_556 ?
O58 C7 1.27(4) . ?
O59 Cs4 3.28(2) 7_556 ?
O59 Cs5 3.08(2) 7_556 ?
O59 Cs33 3.15(7) 7_556 ?
O60 Cs9 3.54(2) 4_556 ?
O61 Cs4 3.18(2) 7_556 ?
O61 C8 1.22(4) . ?
O62 Cs23 3.52(3) 1_545 ?
O62 Cs32 3.03(3) 1_545 ?
O62 C4 1.16(5) . ?
O65 Cs21 3.24(2) 5_656 ?
O67 Cs19 3.12(3) 3_445 ?
O67 Cs29 2.91(3) 3_445 ?
O67 Cs30 3.27(3) 3_445 ?
O67 C5 1.26(4) . ?
O68 Cs4 3.48(2) 7_556 ?
O69 Cs21 3.54(2) 5_656 ?
O69 C12 1.31(5) . ?
O70 Cs4 3.56(2) 7_556 ?
O71 C12 1.26(4) . ?
O73 Cs23 3.10(2) 1_545 ?
O73 Cs32 3.08(2) 1_545 ?
O74 Cs23 3.21(2) 1_545 ?
O74 Cs32 3.51(3) 1_545 ?
O74 C7 1.26(5) . ?
O75 Cs12 3.40(2) 3_455 ?
O75 Cs25 3.01(2) 3_455 ?
O75 Cs18 3.28(3) 3_455 ?
O75 Cs59 3.11(3) 3_455 ?
O75 Cs28 2.93(3) 3_455 ?
O75 Cs50 2.95(2) 3_455 ?
O75 C14 1.21(4) . ?
O76 Cs33 3.55(9) 7_556 ?
O76 Cs12 3.20(2) 3_455 ?
O76 Cs25 3.63(3) 3_455 ?
O76 C10 1.23(4) . ?
O78 C15 1.42(5) . ?
O79 C6 1.34(4) . ?
O80 C16 1.23(5) . ?
O81 Cs17 3.27(2) 1_565 ?
O81 Cs27 2.96(2) 1_565 ?
O81 C2 1.36(4) . ?
O82 Cs23 3.46(3) 1_545 ?
O82 Cs32 3.11(2) 1_545 ?
O82 C13 1.25(4) . ?
O83 C9 1.27(4) . ?
O84 Cs20 2.90(4) 7_546 ?
O84 Cs31 1.79(4) 7_546 ?
O85 Cs13 3.23(4) 3_445 ?
O85 Cs26 3.17(4) 3_445 ?
O85 Cs19 3.11(4) 3_445 ?
O85 Cs29 2.91(4) 3_445 ?
O85 Cs30 3.08(4) 3_445 ?
O85 C18 1.32(4) . ?
O86 C1 1.24(4) . ?
O87 Cs20 3.29(3) 3 ?
O87 Cs31 2.83(4) 3 ?
O87 C15 1.23(5) . ?
O88 Cs35 3.75(3) 1_545 ?
O88 Cs36 3.56(4) 1_545 ?
O88 C11 1.20(4) . ?
O89 Cs7 3.77(3) 4_546 ?
O90 Cs21 3.55(3) 3_455 ?
O90 C8 1.43(5) . ?
O91 Cs17 3.10(3) 1_565 ?
O91 Cs27 3.04(3) 1_565 ?
O91 C3 1.26(4) . ?
O94 Cs13 3.00(3) 3_445 ?
O94 Cs26 3.07(4) 3_445 ?
O94 C7 1.36(5) . ?
O96 Cs11 3.293(9) 2_656 ?
O97 C12 1.35(5) . ?
O99 Cs16 3.37(3) 1_565 ?
O99 C10 1.34(4) . ?
O100 C17 1.33(5) . ?
O101 Cs4 3.16(4) 7_556 ?
O102 Cs17 3.69(3) 3 ?
O102 Cs23 3.10(3) 3_545 ?
O103 Cs20 3.15(3) 3 ?
O103 Cs20 3.47(3) 7_556 ?
O103 Cs31 3.50(5) 3 ?
O103 Cs31 3.48(4) 7_556 ?
O103 C15 1.29(5) . ?
O107 Cs34 3.37(3) 1_545 ?
O107 C4 1.32(5) . ?
O108 C16 1.20(5) . ?
O109 Cs34 3.29(4) 1_545 ?
O109 Cs36 3.56(4) 1_545 ?
O109 Cs37 3.47(4) 1_545 ?
O109 C13 1.29(5) . ?
O110 Cs28 4.16(4) 3_455 ?
O110 Cs50 3.66(4) 3_455 ?
O110 Cs36 3.42(4) 3_445 ?
O110 C14 1.29(4) . ?
O112 Cs4 3.41(5) 7_556 ?
O112 Cs14 3.46(4) 7_556 ?
O113 O124 1.60(10) . ?
O115 Cs9 3.00(7) 4_556 ?
O115 Cs17 3.61(6) 4_556 ?
O117 Cs21 3.23(6) 5_656 ?
O124 O113 1.60(10) 2_656 ?
C4 Cs32 3.70(4) 1_545 ?
C6 Cs28 3.71(4) 3_455 ?
C6 Cs50 3.76(4) 3_455 ?
C7 Cs23 3.94(5) 1_545 ?
C10 Cs12 3.80(4) 3_455 ?
C13 Cs32 3.88(4) 1_545 ?
C14 Cs25 3.65(4) 3_455 ?
C14 Cs59 4.00(4) 3_455 ?
C14 Cs28 3.70(4) 3_455 ?
C14 Cs50 3.50(4) 3_455 ?
C15 Cs20 3.59(4) 3 ?
C15 Cs31 3.46(5) 3 ?

loop_
_geom_torsion_atom_site_label_1
_geom_torsion_atom_site_label_2
_geom_torsion_atom_site_label_3
_geom_torsion_atom_site_label_4
_geom_torsion
_geom_torsion_site_symmetry_1
_geom_torsion_site_symmetry_2
_geom_torsion_site_symmetry_3
_geom_torsion_site_symmetry_4
_geom_torsion_publ_flag
Nb1 Nb2 O23 Nb10 -79.2(10) . . . . ?
Nb1 Nb2 O23 Cs6 36.0(9) . . . . ?
Nb1 Nb2 O72 Nb7 -6.2(15) . . . . ?
Nb1 Nb2 O72 Cs11 -175.7(8) . . . . ?
Nb1 Nb3 O18 Nb13 -80.5(10) . . . . ?
Nb1 Nb3 O18 Cs7 35.8(9) . . . . ?
Nb1 Nb3 O52 Nb6 0.5(15) . . . . ?
Nb1 Nb3 O52 Cs9 -177.8(8) . . . . ?
Nb1 Nb4 O21 Nb8 -79.3(11) . . . . ?
Nb1 Nb4 O21 Cs8 37.8(8) . . . . ?
Nb1 Nb4 O39 Nb5 0.7(15) . . . . ?
Nb1 Nb4 O39 Cs10 179.3(7) . . . 4_556 ?
Nb2 Nb1 O3 Nb6 47(2) . . . . ?
Nb2 Nb1 O3 Cs2 -86.0(6) . . . . ?
Nb2 Nb1 O3 Cs3 172.56(12) . . . . ?
Nb2 Nb1 O4 Nb5 -42(2) . . . . ?
Nb2 Nb1 O4 Cs1 86.0(6) . . . . ?
Nb2 Nb1 O4 Cs3 -172.31(12) . . . . ?
Nb2 Nb1 O6 Nb7 1.6(18) . . . . ?
Nb2 Nb1 O6 Cs1 -129.5(5) . . . . ?
Nb2 Nb1 O6 Cs2 128.0(5) . . . . ?
Nb2 Nb8 O36 Cs11 -85.0(7) . . . 2_656 ?
Nb2 Nb10 O37 Cs10 -171.8(3) . . . . ?
Nb3 Nb1 O3 Nb6 3.2(19) . . . . ?
Nb3 Nb1 O3 Cs2 -129.6(5) . . . . ?
Nb3 Nb1 O3 Cs3 128.9(5) . . . . ?
Nb3 Nb1 O4 Nb5 45(2) . . . . ?
Nb3 Nb1 O4 Cs1 172.27(11) . . . . ?
Nb3 Nb1 O4 Cs3 -86.0(6) . . . . ?
Nb3 Nb1 O6 Nb7 -41(2) . . . . ?
Nb3 Nb1 O6 Cs1 -172.20(12) . . . . ?
Nb3 Nb1 O6 Cs2 85.3(6) . . . . ?
Nb3 Nb10 O37 Cs10 -78.3(9) . . . . ?
Nb3 Nb13 O60 Cs9 -171.8(3) . . . 4_556 ?
Nb4 Nb1 O3 Nb6 -38(2) . . . . ?
Nb4 Nb1 O3 Cs2 -171.18(12) . . . . ?
Nb4 Nb1 O3 Cs3 87.4(6) . . . . ?
Nb4 Nb1 O4 Nb5 0.7(17) . . . . ?
Nb4 Nb1 O4 Cs1 128.4(5) . . . . ?
Nb4 Nb1 O4 Cs3 -129.9(5) . . . . ?
Nb4 Nb1 O6 Nb7 45(2) . . . . ?
Nb4 Nb1 O6 Cs1 -86.3(6) . . . . ?
Nb4 Nb1 O6 Cs2 171.27(12) . . . . ?
Nb4 Nb8 O36 Cs11 -175.5(3) . . . 2_656 ?
Nb4 Nb13 O60 Cs9 -79.6(8) . . . 4_556 ?
Nb5 Cs18 Cs59 Nb11 -53.0(4) 3_545 . . 3_545 ?
Nb5 Cs18 Cs59 Cs28 -21(21) 3_545 . . . ?
Nb5 Cs18 Cs59 Cs50 -124(17) 3_545 . . . ?
Nb5 Cs18 Cs59 O22 17.9(14) 3_545 . . 3_545 ?
Nb5 Cs18 Cs59 O28 -62(2) 3_545 . . 3_545 ?
Nb5 Cs18 Cs59 O29 12.3(17) 3_545 . . 3_545 ?
Nb5 Cs18 Cs59 O75 -66.6(12) 3_545 . . 3_545 ?
Nb5 Cs18 Cs59 O86 144(3) 3_545 . . . ?
Nb5 Cs18 Cs59 O100 -144.2(9) 3_545 . . . ?
Nb5 Cs18 Cs59 C14 -60.7(19) 3_545 . . 3_545 ?
Nb5 Cs18 Cs28 Cs25 -105.9(3) 3_545 . . . ?
Nb5 Cs18 Cs28 Cs59 159(21) 3_545 . . . ?
Nb5 Cs18 Cs28 Cs36 -142(5) 3_545 . . 1_545 ?
Nb5 Cs18 Cs28 O29 15.3(7) 3_545 . . 3_545 ?
Nb5 Cs18 Cs28 O75 -70.3(7) 3_545 . . 3_545 ?
Nb5 Cs18 Cs28 O86 145.2(9) 3_545 . . . ?
Nb5 Cs18 Cs28 O100 -146.2(7) 3_545 . . . ?
Nb5 Cs18 Cs28 O110 -71.5(16) 3_545 . . 3_545 ?
Nb5 Cs18 Cs28 C1 152.3(7) 3_545 . . . ?
Nb5 Cs18 Cs28 C6 8.3(11) 3_545 . . 3_545 ?
Nb5 Cs18 Cs28 C14 -65.4(10) 3_545 . . 3_545 ?
Nb5 Cs59 Cs28 Cs25 -105.3(8) 3_545 . . . ?
Nb5 Cs59 Cs28 Cs18 -22(21) 3_545 . . . ?
Nb5 Cs59 Cs28 Cs36 -162(10) 3_545 . . 1_545 ?
Nb5 Cs59 Cs28 O29 17.8(17) 3_545 . . 3_545 ?
Nb5 Cs59 Cs28 O75 -72.2(16) 3_545 . . 3_545 ?
Nb5 Cs59 Cs28 O86 145.3(14) 3_545 . . . ?
Nb5 Cs59 Cs28 O100 -144.5(8) 3_545 . . . ?
Nb5 Cs59 Cs28 O110 -79(5) 3_545 . . 3_545 ?
Nb5 Cs59 Cs28 C1 152.0(8) 3_545 . . . ?
Nb5 Cs59 Cs28 C6 12(3) 3_545 . . 3_545 ?
Nb5 Cs59 Cs28 C14 -69(3) 3_545 . . 3_545 ?
Nb5 Cs59 Cs50 Cs25 -102.6(4) 3_545 . . . ?
Nb5 Cs59 Cs50 Cs18 -123(17) 3_545 . . . ?
Nb5 Cs59 Cs50 O29 16.4(4) 3_545 . . 3_545 ?
Nb5 Cs59 Cs50 O75 -61.9(6) 3_545 . . 3_545 ?
Nb5 Cs59 Cs50 O86 136.5(7) 3_545 . . . ?
Nb5 Cs59 Cs50 O100 -144.0(8) 3_545 . . . ?
Nb5 Cs59 Cs50 O110 -50.2(11) 3_545 . . 3_545 ?
Nb5 Cs59 Cs50 C1 148.3(6) 3_545 . . . ?
Nb5 Cs59 Cs50 C6 11.8(6) 3_545 . . 3_545 ?
Nb5 Cs59 Cs50 C14 -52.6(8) 3_545 . . 3_545 ?
Nb5 O19 C2 Cs8 134.0(9) . . . . ?
Nb5 O19 C2 O22 1(2) . . . . ?
Nb5 O19 C2 O81 -180(100) . . . . ?
Nb5 O22 C2 Cs8 -80(3) . . . . ?
Nb5 O22 C2 O19 -1(2) . . . . ?
Nb5 O22 C2 O81 180(100) . . . . ?
Nb5 O29 C6 Cs7 74(3) . . . . ?
Nb5 O29 C6 Cs28 -130.2(19) . . . 3_455 ?
Nb5 O29 C6 Cs50 -136.4(13) . . . 3_455 ?
Nb5 O29 C6 O53 0(2) . . . . ?
Nb5 O29 C6 O79 175(3) . . . . ?
Nb5 O53 C6 Cs7 -133.8(8) . . . . ?
Nb5 O53 C6 Cs28 41(2) . . . 3_455 ?
Nb5 O53 C6 Cs50 62(3) . . . 3_455 ?
Nb5 O53 C6 O29 0(2) . . . . ?
Nb5 O53 C6 O79 -176(2) . . . . ?
Nb6 Cs17 Cs27 Nb9 -54.29(7) . . . . ?
Nb6 Cs17 Cs27 Cs32 -106.88(15) . . . 1_545 ?
Nb6 Cs17 Cs27 O24 -63.7(5) . . . . ?
Nb6 Cs17 Cs27 O25 12.5(4) . . . . ?
Nb6 Cs17 Cs27 O42 17.2(4) . . . . ?
Nb6 Cs17 Cs27 O81 136.2(5) . . . 1_545 ?
Nb6 Cs17 Cs27 O82 -68.4(5) . . . . ?
Nb6 Cs17 Cs27 O91 -148.0(5) . . . 1_545 ?
Nb6 Cs17 Cs27 C11 12.5(6) . . . . ?
Nb6 Cs17 Cs27 C13 -59.2(7) . . . . ?
Nb6 O25 C5 Cs7 -77(3) . . . . ?
Nb6 O25 C5 O33 0(2) . . . . ?
Nb6 O25 C5 O67 177(3) . . . . ?
Nb6 O33 C5 Cs7 132.4(8) . . . . ?
Nb6 O33 C5 O25 0(2) . . . . ?
Nb6 O33 C5 O67 -176(3) . . . . ?
Nb6 O42 C11 Cs6 73(3) . . . . ?
Nb6 O42 C11 Cs27 -131.5(17) . . . . ?
Nb6 O42 C11 O44 1(2) . . . . ?
Nb6 O42 C11 O88 172(3) . . . . ?
Nb6 O44 C11 Cs6 -135.0(9) . . . . ?
Nb6 O44 C11 Cs27 40(2) . . . . ?
Nb6 O44 C11 O42 -1(2) . . . . ?
Nb6 O44 C11 O88 -172(3) . . . . ?
Nb7 Cs19 Cs29 Cs11 70.6(10) . . . . ?
Nb7 Cs19 Cs29 Cs13 -106.3(9) . . . . ?
Nb7 Cs19 Cs29 Cs26 -100.0(8) . . . . ?
Nb7 Cs19 Cs29 Cs30 -171(3) . . . . ?
Nb7 Cs19 Cs29 Cs37 1.6(15) . . . . ?
Nb7 Cs19 Cs29 O48 20.0(6) . . . . ?
Nb7 Cs19 Cs29 O67 134.6(9) . . . 3 ?
Nb7 Cs19 Cs29 O80 -59.6(9) . . . . ?
Nb7 Cs19 Cs29 O85 -146.5(10) . . . 3 ?
Nb7 Cs19 Cs29 O108 -39.6(13) . . . . ?
Nb7 Cs19 Cs29 C16 -46.5(11) . . . . ?
Nb7 Cs19 Cs30 Nb15 53.40(8) . . . . ?
Nb7 Cs19 Cs30 Cs11 -57.07(14) . . . . ?
Nb7 Cs19 Cs30 Cs13 104.90(18) . . . . ?
Nb7 Cs19 Cs30 Cs29 173(3) . . . . ?
Nb7 Cs19 Cs30 O20 -11.9(6) . . . . ?
Nb7 Cs19 Cs30 O27 62.5(7) . . . . ?
Nb7 Cs19 Cs30 O48 -17.5(5) . . . . ?
Nb7 Cs19 Cs30 O67 -138.1(5) . . . 3 ?
Nb7 Cs19 Cs30 O80 66.1(6) . . . . ?
Nb7 Cs19 Cs30 O85 149.9(7) . . . 3 ?
Nb7 O20 C1 Cs6 -74(3) . . . . ?
Nb7 O20 C1 Cs28 152.1(10) . . . . ?
Nb7 O20 C1 Cs50 146.1(15) . . . . ?
Nb7 O20 C1 O38 0(3) . . . . ?
Nb7 O20 C1 O86 180(100) . . . . ?
Nb7 O38 C1 Cs6 134.4(9) . . . . ?
Nb7 O38 C1 Cs28 -142(2) . . . . ?
Nb7 O38 C1 Cs50 -146.1(15) . . . . ?
Nb7 O38 C1 O20 0(3) . . . . ?
Nb7 O38 C1 O86 -180(100) . . . . ?
Nb7 O48 C9 Cs8 78(3) . . . . ?
Nb7 O48 C9 Cs19 -130(2) . . . . ?
Nb7 O48 C9 O50 0(3) . . . . ?
Nb7 O48 C9 O83 174(3) . . . . ?
Nb7 O50 C9 Cs8 -132.8(9) . . . . ?
Nb7 O50 C9 Cs19 43(3) . . . . ?
Nb7 O50 C9 O48 0(3) . . . . ?
Nb7 O50 C9 O83 -174(3) . . . . ?
Nb8 Nb2 O23 Nb10 42.2(8) . . . . ?
Nb8 Nb2 O23 Cs6 157.3(5) . . . . ?
Nb8 Nb2 O72 Nb7 -135.3(11) . . . . ?
Nb8 Nb2 O72 Cs11 55.2(13) . . . . ?
Nb8 Nb4 O21 Cs8 117.0(12) . . . . ?
Nb8 Nb4 O39 Nb5 130.3(11) . . . . ?
Nb8 Nb4 O39 Cs10 -51.1(13) . . . 4_556 ?
Nb8 Nb10 O37 Cs10 97.7(8) . . . . ?
Nb8 Nb13 O60 Cs9 10.9(12) . . . 4_556 ?
Nb9 Cs17 Cs27 Nb6 54.29(7) . . . . ?
Nb9 Cs17 Cs27 Cs32 -52.59(12) . . . 1_545 ?
Nb9 Cs17 Cs27 O24 -9.4(5) . . . . ?
Nb9 Cs17 Cs27 O25 66.8(4) . . . . ?
Nb9 Cs17 Cs27 O42 71.5(5) . . . . ?
Nb9 Cs17 Cs27 O81 -169.6(5) . . . 1_545 ?
Nb9 Cs17 Cs27 O82 -14.1(5) . . . . ?
Nb9 Cs17 Cs27 O91 -93.7(5) . . . 1_545 ?
Nb9 Cs17 Cs27 C11 66.8(6) . . . . ?
Nb9 Cs17 Cs27 C13 -4.9(7) . . . . ?
Nb9 O24 C18 O51 -2(2) . . . . ?
Nb9 O24 C18 O85 176(3) . . . . ?
Nb9 O40 C13 Cs27 -42(3) . . . . ?
Nb9 O40 C13 Cs32 50.7(19) . . . 1_545 ?
Nb9 O40 C13 O82 1(3) . . . . ?
Nb9 O40 C13 O109 179(100) . . . . ?
Nb9 O51 C18 O24 2(2) . . . . ?
Nb9 O51 C18 O85 -176(3) . . . . ?
Nb9 O82 C13 Cs27 129(2) . . . . ?
Nb9 O82 C13 Cs32 -97.5(16) . . . 1_545 ?
Nb9 O82 C13 O40 -1(3) . . . . ?
Nb9 O82 C13 O109 -179(100) . . . . ?
Nb10 Nb2 O23 Cs6 115.1(11) . . . . ?
Nb10 Nb2 O72 Nb7 126.2(12) . . . . ?
Nb10 Nb2 O72 Cs11 -43.3(15) . . . . ?
Nb10 Nb3 O18 Nb13 41.2(8) . . . . ?
Nb10 Nb3 O18 Cs7 157.6(5) . . . . ?
Nb10 Nb3 O52 Nb6 -130.4(12) . . . . ?
Nb10 Nb3 O52 Cs9 51.3(14) . . . . ?
Nb10 Nb8 O36 Cs11 6.6(11) . . . 2_656 ?
Nb10 Nb13 O60 Cs9 101.0(8) . . . 4_556 ?
Nb11 Cs12 Cs25 O28 25.1(5) 3_545 . . 3_545 ?
Nb11 Cs12 Cs25 O46 -24.8(3) 3_545 . . 3_545 ?
Nb11 Cs12 Cs25 O56 -73.1(5) 3_545 . . 3_545 ?
Nb11 Cs12 Cs25 O75 22.7(6) 3_545 . . 3_545 ?
Nb11 Cs12 Cs25 O76 -74.4(6) 3_545 . . 3_545 ?
Nb11 Cs12 Cs25 O97 -163.1(7) 3_545 . . . ?
Nb11 Cs12 Cs25 O100 102.1(5) 3_545 . . . ?
Nb11 Cs12 Cs25 O123 -109(6) 3_545 . . . ?
Nb11 Cs12 Cs25 C14 11.6(8) 3_545 . . 3_545 ?
Nb11 Cs12 Cs25 C17 118.1(5) 3_545 . . . ?
Nb11 Cs18 Cs59 Nb5 53.0(4) 3_545 . . 3_545 ?
Nb11 Cs18 Cs59 Cs28 32(21) 3_545 . . . ?
Nb11 Cs18 Cs59 Cs50 -71(17) 3_545 . . . ?
Nb11 Cs18 Cs59 O22 70.9(12) 3_545 . . 3_545 ?
Nb11 Cs18 Cs59 O28 -8.7(17) 3_545 . . 3_545 ?
Nb11 Cs18 Cs59 O29 65(2) 3_545 . . 3_545 ?
Nb11 Cs18 Cs59 O75 -13.6(14) 3_545 . . 3_545 ?
Nb11 Cs18 Cs59 O86 -163(2) 3_545 . . . ?
Nb11 Cs18 Cs59 O100 -91.2(8) 3_545 . . . ?
Nb11 Cs18 Cs59 C14 -8(2) 3_545 . . 3_545 ?
Nb11 Cs18 Cs28 Cs25 -52.07(19) 3_545 . . . ?
Nb11 Cs18 Cs28 Cs59 -148(21) 3_545 . . . ?
Nb11 Cs18 Cs28 Cs36 -88(5) 3_545 . . 1_545 ?
Nb11 Cs18 Cs28 O29 69.1(9) 3_545 . . 3_545 ?
Nb11 Cs18 Cs28 O75 -16.5(7) 3_545 . . 3_545 ?
Nb11 Cs18 Cs28 O86 -161.0(8) 3_545 . . . ?
Nb11 Cs18 Cs28 O100 -92.4(6) 3_545 . . . ?
Nb11 Cs18 Cs28 O110 -17.7(16) 3_545 . . 3_545 ?
Nb11 Cs18 Cs28 C1 -153.9(6) 3_545 . . . ?
Nb11 Cs18 Cs28 C6 62.1(12) 3_545 . . 3_545 ?
Nb11 Cs18 Cs28 C14 -11.6(10) 3_545 . . 3_545 ?
Nb11 Cs59 Cs28 Cs25 -51.5(4) 3_545 . . . ?
Nb11 Cs59 Cs28 Cs18 32(21) 3_545 . . . ?
Nb11 Cs59 Cs28 Cs36 -109(9) 3_545 . . 1_545 ?
Nb11 Cs59 Cs28 O29 72(2) 3_545 . . 3_545 ?
Nb11 Cs59 Cs28 O75 -18.4(14) 3_545 . . 3_545 ?
Nb11 Cs59 Cs28 O86 -160.9(10) 3_545 . . . ?
Nb11 Cs59 Cs28 O100 -90.8(10) 3_545 . . . ?
Nb11 Cs59 Cs28 O110 -26(5) 3_545 . . 3_545 ?
Nb11 Cs59 Cs28 C1 -154.3(5) 3_545 . . . ?
Nb11 Cs59 Cs28 C6 66(4) 3_545 . . 3_545 ?
Nb11 Cs59 Cs28 C14 -16(3) 3_545 . . 3_545 ?
Nb11 Cs59 Cs50 Cs25 -49.2(3) 3_545 . . . ?
Nb11 Cs59 Cs50 Cs18 -70(17) 3_545 . . . ?
Nb11 Cs59 Cs50 O29 69.7(5) 3_545 . . 3_545 ?
Nb11 Cs59 Cs50 O75 -8.6(5) 3_545 . . 3_545 ?
Nb11 Cs59 Cs50 O86 -170.2(6) 3_545 . . . ?
Nb11 Cs59 Cs50 O100 -90.6(7) 3_545 . . . ?
Nb11 Cs59 Cs50 O110 3.1(11) 3_545 . . 3_545 ?
Nb11 Cs59 Cs50 C1 -158.4(6) 3_545 . . . ?
Nb11 Cs59 Cs50 C6 65.2(6) 3_545 . . 3_545 ?
Nb11 Cs59 Cs50 C14 0.7(7) 3_545 . . 3_545 ?
Nb11 O28 C3 Cs23 127.6(9) . . . . ?
Nb11 O28 C3 Cs32 124.3(14) . . . . ?
Nb11 O28 C3 O43 -2(2) . . . . ?
Nb11 O28 C3 O91 176(3) . . . . ?
Nb11 O43 C3 Cs23 -117.5(18) . . . . ?
Nb11 O43 C3 Cs32 -128.6(12) . . . . ?
Nb11 O43 C3 O28 2(2) . . . . ?
Nb11 O43 C3 O91 -176(3) . . . . ?
Nb11 O55 C14 Cs25 53.0(18) . . . 3_455 ?
Nb11 O55 C14 Cs59 -42(2) . . . 3_455 ?
Nb11 O55 C14 Cs28 -50(3) . . . 3_455 ?
Nb11 O55 C14 Cs50 -63(4) . . . 3_455 ?
Nb11 O55 C14 O75 -3(2) . . . . ?
Nb11 O55 C14 O110 179(2) . . . . ?
Nb11 O75 C14 Cs25 -103.8(15) . . . 3_455 ?
Nb11 O75 C14 Cs59 130(2) . . . 3_455 ?
Nb11 O75 C14 Cs28 132(2) . . . 3_455 ?
Nb11 O75 C14 Cs50 147.3(15) . . . 3_455 ?
Nb11 O75 C14 O55 3(2) . . . . ?
Nb11 O75 C14 O110 -179(100) . . . . ?
Nb12 O32 C10 Cs12 57.2(19) . . . 3_455 ?
Nb12 O32 C10 Cs23 138.5(13) . . . . ?
Nb12 O32 C10 O76 -3(3) . . . . ?
Nb12 O32 C10 O99 180(100) . . . . ?
Nb12 O56 C8 Cs24 50(16) . . . . ?
Nb12 O56 C8 O61 -3(3) . . . . ?
Nb12 O56 C8 O90 172(3) . . . . ?
Nb12 O61 C8 Cs24 -166.4(13) . . . . ?
Nb12 O61 C8 O56 3(3) . . . . ?
Nb12 O61 C8 O90 -173(3) . . . . ?
Nb12 O76 C10 Cs12 -106.5(13) . . . 3_455 ?
Nb12 O76 C10 Cs23 -133.7(16) . . . . ?
Nb12 O76 C10 O32 3(3) . . . . ?
Nb12 O76 C10 O99 180(100) . . . . ?
Nb13 Nb3 O18 Cs7 116.4(11) . . . . ?
Nb13 Nb3 O52 Nb6 130.9(11) . . . . ?
Nb13 Nb3 O52 Cs9 -47.4(14) . . . . ?
Nb13 Nb4 O21 Nb8 41.5(9) . . . . ?
Nb13 Nb4 O21 Cs8 158.5(5) . . . . ?
Nb13 Nb4 O39 Nb5 -128.9(12) . . . . ?
Nb13 Nb4 O39 Cs10 49.7(12) . . . 4_556 ?
Nb13 Nb8 O36 Cs11 98.5(7) . . . 2_656 ?
Nb13 Nb10 O37 Cs10 8.9(11) . . . . ?
Nb14 O45 C4 Cs22 -162.2(15) . . . . ?
Nb14 O45 C4 Cs32 -59(2) . . . 1_545 ?
Nb14 O45 C4 O62 -4(3) . . . . ?
Nb14 O45 C4 O107 -175(3) . . . . ?
Nb14 O58 C7 Cs20 -139.0(11) . . . . ?
Nb14 O58 C7 Cs23 58(2) . . . 1_545 ?
Nb14 O58 C7 O74 5(3) . . . . ?
Nb14 O58 C7 O94 -178(3) . . . . ?
Nb14 O62 C4 Cs22 55(8) . . . . ?
Nb14 O62 C4 Cs32 113.3(18) . . . 1_545 ?
Nb14 O62 C4 O45 4(3) . . . . ?
Nb14 O62 C4 O107 173(4) . . . . ?
Nb14 O74 C7 Cs20 127(3) . . . . ?
Nb14 O74 C7 Cs23 -111.1(17) . . . 1_545 ?
Nb14 O74 C7 O58 -5(3) . . . . ?
Nb14 O74 C7 O94 178(3) . . . . ?
Nb15 Cs13 Cs26 Cs24 157.7(6) . . . 3 ?
Nb15 Cs13 Cs26 O27 23.9(5) . . . . ?
Nb15 Cs13 Cs26 O63 -26.3(4) . . . . ?
Nb15 Cs13 Cs26 O80 23.1(6) . . . . ?
Nb15 Cs13 Cs26 O85 106.8(6) . . . 3 ?
Nb15 Cs13 Cs26 O87 -78.2(5) . . . . ?
Nb15 Cs13 Cs26 O94 -153.9(7) . . . 3 ?
Nb15 Cs13 Cs26 O103 -85.3(8) . . . . ?
Nb15 Cs13 Cs26 C15 -71.4(8) . . . . ?
Nb15 Cs13 Cs26 C16 12.4(8) . . . . ?
Nb15 O27 C17 Cs25 123.0(18) . . . . ?
Nb15 O27 C17 O54 -5(3) . . . . ?
Nb15 O27 C17 O100 175(3) . . . . ?
Nb15 O49 C16 Cs26 50(2) . . . . ?
Nb15 O49 C16 Cs19 -42(4) . . . . ?
Nb15 O49 C16 Cs29 -48(5) . . . . ?
Nb15 O49 C16 O80 -1(3) . . . . ?
Nb15 O49 C16 O108 -178(4) . . . . ?
Nb15 O54 C17 Cs25 -132.3(11) . . . . ?
Nb15 O54 C17 O27 4(3) . . . . ?
Nb15 O54 C17 O100 -175(3) . . . . ?
Nb15 O80 C16 Cs26 -103(2) . . . . ?
Nb15 O80 C16 Cs19 134(2) . . . . ?
Nb15 O80 C16 Cs29 149.0(19) . . . . ?
Nb15 O80 C16 O49 1(3) . . . . ?
Nb15 O80 C16 O108 178(3) . . . . ?
Nb16 Cs13 Cs26 Nb15 54.44(7) . . . . ?
Nb16 Cs13 Cs26 Cs24 -147.8(6) . . . 3 ?
Nb16 Cs13 Cs26 O27 78.3(5) . . . . ?
Nb16 Cs13 Cs26 O63 28.2(4) . . . . ?
Nb16 Cs13 Cs26 O80 77.5(6) . . . . ?
Nb16 Cs13 Cs26 O85 161.3(6) . . . 3 ?
Nb16 Cs13 Cs26 O87 -23.7(5) . . . . ?
Nb16 Cs13 Cs26 O94 -99.5(7) . . . 3 ?
Nb16 Cs13 Cs26 O103 -30.8(8) . . . . ?
Nb16 Cs13 Cs26 C15 -17.0(8) . . . . ?
Nb16 Cs13 Cs26 C16 66.9(8) . . . . ?
Nb16 O69 C12 Cs22 -72(10) . . . . ?
Nb16 O69 C12 O71 -1(3) . . . . ?
Nb16 O69 C12 O97 -175(3) . . . . ?
Nb16 O71 C12 Cs22 162.6(13) . . . . ?
Nb16 O71 C12 O69 1(3) . . . . ?
Nb16 O71 C12 O97 176(3) . . . . ?
Nb16 O78 C15 Cs26 -77(3) . . . . ?
Nb16 O78 C15 Cs20 94(7) . . . 3 ?
Nb16 O78 C15 Cs31 61(4) . . . 3 ?
Nb16 O78 C15 O87 2(3) . . . . ?
Nb16 O78 C15 O103 172(3) . . . . ?
Nb16 O87 C15 Cs26 114.4(10) . . . . ?
Nb16 O87 C15 Cs20 -156.0(13) . . . 3 ?
Nb16 O87 C15 Cs31 -136.6(19) . . . 3 ?
Nb16 O87 C15 O78 -2(3) . . . . ?
Nb16 O87 C15 O103 -171(4) . . . . ?
Cs1 Nb1 O3 Nb6 -176.8(18) . . . . ?
Cs1 Nb1 O3 Cs2 50.3(6) . . . . ?
Cs1 Nb1 O3 Cs3 -51.1(6) . . . . ?
Cs1 Nb1 O4 Nb5 -128(2) . . . . ?
Cs1 Nb1 O4 Cs3 101.7(6) . . . . ?
Cs1 Nb1 O6 Nb7 131(2) . . . . ?
Cs1 Nb1 O6 Cs2 -102.5(6) . . . . ?
Cs1 Nb5 O5 Cs3 85.4(4) . . . . ?
Cs1 Nb7 O64 Cs2 -87.2(5) . . . . ?
Cs1 Si1 O7 Cs3 49.0(7) . . . . ?
Cs1 Si1 O7 Cs4 -167.6(2) . . . 7_556 ?
Cs1 Si1 O7 Cs24 117.9(6) . . . . ?
Cs1 Si1 O7 Si3 -60.8(15) . . . . ?
Cs1 Si1 O12 Cs14 -87.7(7) . . . . ?
Cs1 Si1 O12 Si2 129.6(16) . . . . ?
Cs1 Si1 O16 Nb11 124.9(18) . . . . ?
Cs1 Si1 O16 Cs3 -98.7(7) . . . . ?
Cs1 Si1 O17 Nb12 -94(2) . . . . ?
Cs1 Si1 O17 Cs4 166.9(3) . . . 7_556 ?
Cs1 Si1 O17 Cs14 27.5(8) . . . . ?
Cs1 Si2 O9 Cs2 -50.2(7) . . . . ?
Cs1 Si2 O9 Cs5 164.6(3) . . . . ?
Cs1 Si2 O9 Cs22 -118.1(6) . . . . ?
Cs1 Si2 O9 Si3 53.8(17) . . . . ?
Cs1 Si2 O10 Nb15 -118.0(19) . . . . ?
Cs1 Si2 O10 Cs2 98.8(8) . . . . ?
Cs1 Si2 O12 Cs14 88.2(8) . . . . ?
Cs1 Si2 O12 Si1 -129.0(17) . . . . ?
Cs1 Si2 O35 Nb16 91(2) . . . . ?
Cs1 Si2 O35 Cs5 -163.6(4) . . . . ?
Cs1 Si2 O35 Cs14 -24.6(8) . . . . ?
Cs1 O19 C2 Nb5 105(2) . . . . ?
Cs1 O19 C2 Cs8 -121(3) . . . . ?
Cs1 O19 C2 O22 106(3) . . . . ?
Cs1 O19 C2 O81 -75(3) . . . . ?
Cs1 O43 C3 Nb11 -122(3) . . . . ?
Cs1 O43 C3 Cs23 120.6(18) . . . . ?
Cs1 O43 C3 Cs32 109(2) . . . . ?
Cs1 O43 C3 O28 -120(3) . . . . ?
Cs1 O43 C3 O91 62(4) . . . . ?
Cs1 O49 C16 Nb15 120(2) . . . . ?
Cs1 O49 C16 Cs26 169.8(9) . . . . ?
Cs1 O49 C16 Cs19 78(5) . . . . ?
Cs1 O49 C16 Cs29 72(6) . . . . ?
Cs1 O49 C16 O80 119(3) . . . . ?
Cs1 O49 C16 O108 -58(5) . . . . ?
Cs1 O50 C9 Nb7 -107(3) . . . . ?
Cs1 O50 C9 Cs8 120(3) . . . . ?
Cs1 O50 C9 Cs19 -65(5) . . . . ?
Cs1 O50 C9 O48 -108(3) . . . . ?
Cs1 O50 C9 O83 78(5) . . . . ?
Cs2 Nb1 O3 Nb6 133(2) . . . . ?
Cs2 Nb1 O3 Cs3 -101.4(6) . . . . ?
Cs2 Nb1 O4 Nb5 -179.5(16) . . . . ?
Cs2 Nb1 O4 Cs1 -51.8(5) . . . . ?
Cs2 Nb1 O4 Cs3 49.9(6) . . . . ?
Cs2 Nb1 O6 Nb7 -126(2) . . . . ?
Cs2 Nb1 O6 Cs1 102.5(6) . . . . ?
Cs2 Nb6 O77 Cs3 -87.8(5) . . . . ?
Cs2 Nb7 O64 Cs1 87.2(5) . . . . ?
Cs2 Nb9 O73 Nb14 -43(3) . . . . ?
Cs2 Nb9 O73 Cs23 140.5(5) . . . 1_545 ?
Cs2 Nb9 O73 Cs32 120.6(6) . . . 1_545 ?
Cs2 Nb15 O63 Nb16 48(3) . . . . ?
Cs2 Nb15 O63 Cs13 -135.1(5) . . . . ?
Cs2 Nb15 O63 Cs26 -155.1(4) . . . . ?
Cs2 Si2 O9 Cs5 -145.2(8) . . . . ?
Cs2 Si2 O9 Cs22 -67.9(5) . . . . ?
Cs2 Si2 O9 Si3 104.0(15) . . . . ?
Cs2 Si2 O10 Nb15 143(2) . . . . ?
Cs2 Si2 O10 Cs1 -98.8(8) . . . . ?
Cs2 Si2 O12 Cs1 49.4(7) . . . . ?
Cs2 Si2 O12 Cs14 137.6(4) . . . . ?
Cs2 Si2 O12 Si1 -79.5(14) . . . . ?
Cs2 Si2 O35 Nb16 -27(3) . . . . ?
Cs2 Si2 O35 Cs5 78.7(13) . . . . ?
Cs2 Si2 O35 Cs14 -142.3(10) . . . . ?
Cs2 Si3 O7 Cs3 -47.0(7) . . . . ?
Cs2 Si3 O7 Cs4 170.9(2) . . . 7_556 ?
Cs2 Si3 O7 Cs24 -118.0(5) . . . . ?
Cs2 Si3 O7 Si1 60.8(15) . . . . ?
Cs2 Si3 O9 Cs5 144.9(7) . . . . ?
Cs2 Si3 O9 Cs22 69.9(5) . . . . ?
Cs2 Si3 O9 Si2 -102.1(15) . . . . ?
Cs2 Si3 O15 Nb9 -132(2) . . . . ?
Cs2 Si3 O15 Cs3 98.5(8) . . . . ?
Cs2 Si3 O30 Nb14 47(3) . . . . ?
Cs2 Si3 O30 Cs4 -168.7(4) . . . 7_556 ?
Cs2 Si3 O30 Cs5 -77.3(12) . . . . ?
Cs2 Si3 O30 Cs33 -73.2(19) . . . . ?
Cs2 O38 C1 Nb7 109(2) . . . . ?
Cs2 O38 C1 Cs6 -116(2) . . . . ?
Cs2 O38 C1 Cs28 -32(4) . . . . ?
Cs2 O38 C1 Cs50 -37(4) . . . . ?
Cs2 O38 C1 O20 109(3) . . . . ?
Cs2 O38 C1 O86 -70(4) . . . . ?
Cs2 O40 C13 Nb9 118(3) . . . . ?
Cs2 O40 C13 Cs27 76(5) . . . . ?
Cs2 O40 C13 Cs32 168.6(11) . . . 1_545 ?
Cs2 O40 C13 O82 119(3) . . . . ?
Cs2 O40 C13 O109 -63(5) . . . . ?
Cs2 O44 C11 Nb6 -108(2) . . . . ?
Cs2 O44 C11 Cs6 117(3) . . . . ?
Cs2 O44 C11 Cs27 -68(4) . . . . ?
Cs2 O44 C11 O42 -109(3) . . . . ?
Cs2 O44 C11 O88 80(4) . . . . ?
Cs2 O54 C17 Nb15 -109(3) . . . . ?
Cs2 O54 C17 Cs25 119(3) . . . . ?
Cs2 O54 C17 O27 -104(4) . . . . ?
Cs2 O54 C17 O100 76(4) . . . . ?
Cs3 Nb1 O3 Nb6 -126(2) . . . . ?
Cs3 Nb1 O3 Cs2 101.4(6) . . . . ?
Cs3 Nb1 O4 Nb5 131(2) . . . . ?
Cs3 Nb1 O4 Cs1 -101.7(6) . . . . ?
Cs3 Nb1 O6 Nb7 -178.1(17) . . . . ?
Cs3 Nb1 O6 Cs1 50.8(6) . . . . ?
Cs3 Nb1 O6 Cs2 -51.7(6) . . . . ?
Cs3 Nb5 O5 Cs1 -85.4(4) . . . . ?
Cs3 Nb6 O77 Cs2 87.8(5) . . . . ?
Cs3 Nb11 O46 Nb12 -39(2) . . . . ?
Cs3 Nb11 O46 Cs12 138.5(4) . . . 3_455 ?
Cs3 Nb11 O46 Cs25 121.1(6) . . . 3_455 ?
Cs3 Si1 O7 Cs4 143.4(7) . . . 7_556 ?
Cs3 Si1 O7 Cs24 68.9(6) . . . . ?
Cs3 Si1 O7 Si3 -109.8(15) . . . . ?
Cs3 Si1 O12 Cs1 -51.0(7) . . . . ?
Cs3 Si1 O12 Cs14 -138.7(4) . . . . ?
Cs3 Si1 O12 Si2 78.6(14) . . . . ?
Cs3 Si1 O16 Nb11 -136.4(19) . . . . ?
Cs3 Si1 O16 Cs1 98.7(7) . . . . ?
Cs3 Si1 O17 Nb12 22(3) . . . . ?
Cs3 Si1 O17 Cs4 -76.8(11) . . . 7_556 ?
Cs3 Si1 O17 Cs14 143.8(8) . . . . ?
Cs3 Si3 O7 Cs4 -142.1(7) . . . 7_556 ?
Cs3 Si3 O7 Cs24 -71.0(5) . . . . ?
Cs3 Si3 O7 Si1 107.8(15) . . . . ?
Cs3 Si3 O9 Cs2 47.1(7) . . . . ?
Cs3 Si3 O9 Cs5 -168.0(3) . . . . ?
Cs3 Si3 O9 Cs22 117.0(5) . . . . ?
Cs3 Si3 O9 Si2 -55.0(16) . . . . ?
Cs3 Si3 O15 Nb9 130(2) . . . . ?
Cs3 Si3 O15 Cs2 -98.5(8) . . . . ?
Cs3 Si3 O30 Nb14 -70(2) . . . . ?
Cs3 Si3 O30 Cs4 74.6(11) . . . 7_556 ?
Cs3 Si3 O30 Cs5 166.0(4) . . . . ?
Cs3 Si3 O30 Cs33 170.1(15) . . . . ?
Cs3 O33 C5 Nb6 109(2) . . . . ?
Cs3 O33 C5 Cs7 -118(2) . . . . ?
Cs3 O33 C5 O25 110(3) . . . . ?
Cs3 O33 C5 O67 -67(4) . . . . ?
Cs3 O51 C18 Nb9 -117(3) . . . . ?
Cs3 O51 C18 O24 -115(3) . . . . ?
Cs3 O51 C18 O85 68(4) . . . . ?
Cs3 O53 C6 Nb5 -97(2) . . . . ?
Cs3 O53 C6 Cs7 129(3) . . . . ?
Cs3 O53 C6 Cs28 -56(4) . . . 3_455 ?
Cs3 O53 C6 Cs50 -36(5) . . . 3_455 ?
Cs3 O53 C6 O29 -97(3) . . . . ?
Cs3 O53 C6 O79 87(3) . . . . ?
Cs3 O55 C14 Nb11 112(3) . . . . ?
Cs3 O55 C14 Cs25 165.5(13) . . . 3_455 ?
Cs3 O55 C14 Cs59 71(4) . . . 3_455 ?
Cs3 O55 C14 Cs28 63(4) . . . 3_455 ?
Cs3 O55 C14 Cs50 49(6) . . . 3_455 ?
Cs3 O55 C14 O75 110(3) . . . . ?
Cs3 O55 C14 O110 -69(4) . . . . ?
Cs4 Nb12 O59 Cs4 -105.5(17) 7_556 . . . ?
Cs4 Nb12 O59 Cs5 125.7(13) 7_556 . . 7_556 ?
Cs4 Nb12 O59 Cs33 126.6(18) 7_556 . . 7_556 ?
Cs4 Nb14 O68 Cs5 79.2(6) 7_556 . . . ?
Cs4 Nb14 O68 Cs33 86(2) 7_556 . . . ?
Cs4 Nb14 O68 Cs16 -142.0(8) 7_556 . . . ?
Cs4 Si3 O7 Cs3 142.1(7) 7_556 . . . ?
Cs4 Si3 O7 Cs24 71.1(5) 7_556 . . . ?
Cs4 Si3 O7 Si1 -110.1(15) 7_556 . . . ?
Cs4 Si3 O9 Cs2 175.7(2) 7_556 . . . ?
Cs4 Si3 O9 Cs5 -39.4(7) 7_556 . . . ?
Cs4 Si3 O9 Cs22 -114.4(5) 7_556 . . . ?
Cs4 Si3 O9 Si2 73.6(15) 7_556 . . . ?
Cs4 Si3 O15 Nb9 52(2) 7_556 . . . ?
Cs4 Si3 O15 Cs2 -176.4(4) 7_556 . . . ?
Cs4 Si3 O15 Cs3 -77.9(10) 7_556 . . . ?
Cs4 Si3 O30 Nb14 -144(3) 7_556 . . . ?
Cs4 Si3 O30 Cs5 91.5(9) 7_556 . . . ?
Cs4 Si3 O30 Cs33 95.5(17) 7_556 . . . ?
Cs4 O58 C7 Nb14 94(3) 7_556 . . . ?
Cs4 O58 C7 Cs20 -45(4) 7_556 . . . ?
Cs4 O58 C7 Cs23 152.0(17) 7_556 . . 1_545 ?
Cs4 O58 C7 O74 99(4) 7_556 . . . ?
Cs4 O58 C7 O94 -84(5) 7_556 . . . ?
Cs4 O61 C8 Nb12 -97(2) 7_556 . . . ?
Cs4 O61 C8 Cs24 97(2) 7_556 . . . ?
Cs4 O61 C8 O56 -93(4) 7_556 . . . ?
Cs4 O61 C8 O90 91(3) 7_556 . . . ?
Cs5 Nb12 O59 Cs4 -125.7(13) 7_556 . . 7_556 ?
Cs5 Nb12 O59 Cs4 129(2) 7_556 . . . ?
Cs5 Nb12 O59 Cs33 0.9(14) 7_556 . . 7_556 ?
Cs5 Nb14 O68 Cs4 -79.2(6) . . . 7_556 ?
Cs5 Nb14 O68 Cs33 7.0(18) . . . . ?
Cs5 Nb14 O68 Cs16 138.8(9) . . . . ?
Cs5 Nb16 O65 Cs33 -7.3(18) . . . . ?
Cs5 Nb16 O65 Cs21 -113.8(12) . . . 5_656 ?
Cs5 Si2 O9 Cs2 145.2(8) . . . . ?
Cs5 Si2 O9 Cs22 77.3(7) . . . . ?
Cs5 Si2 O9 Si3 -110.8(16) . . . . ?
Cs5 Si2 O10 Nb15 66(2) . . . . ?
Cs5 Si2 O10 Cs1 -176.3(5) . . . . ?
Cs5 Si2 O10 Cs2 -77.5(11) . . . . ?
Cs5 Si2 O12 Cs1 176.7(3) . . . . ?
Cs5 Si2 O12 Cs14 -95.1(7) . . . . ?
Cs5 Si2 O12 Si1 47.7(16) . . . . ?
Cs5 Si2 O35 Nb16 -105(2) . . . . ?
Cs5 Si2 O35 Cs14 139.0(7) . . . . ?
Cs5 Si3 O7 Cs3 -174.8(2) . . . . ?
Cs5 Si3 O7 Cs4 43.1(6) . . . 7_556 ?
Cs5 Si3 O7 Cs24 114.2(5) . . . . ?
Cs5 Si3 O7 Si1 -67.0(14) . . . . ?
Cs5 Si3 O9 Cs2 -144.9(7) . . . . ?
Cs5 Si3 O9 Cs22 -75.0(6) . . . . ?
Cs5 Si3 O9 Si2 113.0(16) . . . . ?
Cs5 Si3 O15 Nb9 -55(2) . . . . ?
Cs5 Si3 O15 Cs2 76.4(11) . . . . ?
Cs5 Si3 O15 Cs3 174.9(5) . . . . ?
Cs5 Si3 O30 Nb14 124(2) . . . . ?
Cs5 Si3 O30 Cs4 -91.5(9) . . . 7_556 ?
Cs5 Si3 O30 Cs33 4.1(14) . . . . ?
Cs5 O45 C4 Nb14 -92(3) . . . . ?
Cs5 O45 C4 Cs22 106(3) . . . . ?
Cs5 O45 C4 Cs32 -151.6(14) . . . 1_545 ?
Cs5 O45 C4 O62 -97(4) . . . . ?
Cs5 O45 C4 O107 92(4) . . . . ?
Cs5 O56 C8 Nb12 87.1(16) 7_556 . . . ?
Cs5 O56 C8 Cs24 137(15) 7_556 . . . ?
Cs5 O56 C8 O61 84(3) 7_556 . . . ?
Cs5 O56 C8 O90 -100(3) 7_556 . . . ?
Cs5 O71 C12 Nb16 99(2) . . . . ?
Cs5 O71 C12 Cs22 -99(3) . . . . ?
Cs5 O71 C12 O69 100(4) . . . . ?
Cs5 O71 C12 O97 -86(4) . . . . ?
Cs33 Nb12 O59 Cs4 128(2) 7_556 . . . ?
Cs33 Nb12 O59 Cs4 -126.6(18) 7_556 . . 7_556 ?
Cs33 Nb12 O59 Cs5 -0.9(14) 7_556 . . 7_556 ?
Cs33 Nb16 O65 Cs5 7.3(18) . . . . ?
Cs33 Nb16 O65 Cs21 -107(2) . . . 5_656 ?
Cs33 O45 C4 Nb14 -97(3) . . . . ?
Cs33 O45 C4 Cs22 101(3) . . . . ?
Cs33 O45 C4 Cs32 -156(2) . . . 1_545 ?
Cs33 O45 C4 O62 -101(4) . . . . ?
Cs33 O45 C4 O107 88(4) . . . . ?
Cs33 O56 C8 Nb12 91(3) 7_556 . . . ?
Cs33 O56 C8 Cs24 142(14) 7_556 . . . ?
Cs33 O56 C8 O61 88(4) 7_556 . . . ?
Cs33 O56 C8 O90 -96(4) 7_556 . . . ?
Cs33 O71 C12 Nb16 102(2) . . . . ?
Cs33 O71 C12 Cs22 -95(3) . . . . ?
Cs33 O71 C12 O69 103(4) . . . . ?
Cs33 O71 C12 O97 -83(4) . . . . ?
Cs33 O76 C10 Nb12 -85(3) 7_556 . . . ?
Cs33 O76 C10 Cs12 169(3) 7_556 . . 3_455 ?
Cs33 O76 C10 Cs23 142(2) 7_556 . . . ?
Cs33 O76 C10 O32 -82(4) 7_556 . . . ?
Cs33 O76 C10 O99 95(4) 7_556 . . . ?
Cs6 Nb2 O23 Nb10 -115.1(11) . . . . ?
Cs6 Nb2 O72 Nb7 77.6(15) . . . . ?
Cs6 Nb2 O72 Cs11 -91.9(8) . . . . ?
Cs6 Nb3 O18 Nb13 89.2(13) . . . . ?
Cs6 Nb3 O18 Cs7 -154.4(5) . . . . ?
Cs6 Nb3 O52 Nb6 -83.8(15) . . . . ?
Cs6 Nb3 O52 Cs9 97.9(8) . . . . ?
Cs6 Nb10 O37 Cs10 -125.8(4) . . . . ?
Cs6 O38 C1 Nb7 -134.4(9) . . . . ?
Cs6 O38 C1 Cs28 84(2) . . . . ?
Cs6 O38 C1 Cs50 79.5(17) . . . . ?
Cs6 O38 C1 O20 -134(2) . . . . ?
Cs6 O38 C1 O86 46(3) . . . . ?
Cs6 O44 C11 Nb6 135.0(9) . . . . ?
Cs6 O44 C11 Cs27 174.7(19) . . . . ?
Cs6 O44 C11 O42 134.0(19) . . . . ?
Cs6 O44 C11 O88 -37(3) . . . . ?
Cs6 O86 C1 Cs28 -174(3) . . . . ?
Cs6 O86 C1 Cs50 -150(3) . . . . ?
Cs6 O86 C1 O20 135(4) . . . . ?
Cs6 O86 C1 O38 -45(3) . . . . ?
Cs6 O88 C11 Cs27 -168.2(7) . . . . ?
Cs6 O88 C11 O42 -134(3) . . . . ?
Cs6 O88 C11 O44 35(3) . . . . ?
Cs7 Nb3 O18 Nb13 -116.4(12) . . . . ?
Cs7 Nb3 O52 Nb6 84.5(15) . . . . ?
Cs7 Nb3 O52 Cs9 -93.8(8) . . . . ?
Cs7 Nb4 O21 Nb8 86.0(13) . . . . ?
Cs7 Nb4 O21 Cs8 -157.0(5) . . . . ?
Cs7 Nb4 O39 Nb5 -83.3(15) . . . . ?
Cs7 Nb4 O39 Cs10 95.3(7) . . . 4_556 ?
Cs7 Nb13 O60 Cs9 -125.4(5) . . . 4_556 ?
Cs7 O33 C5 Nb6 -132.4(8) . . . . ?
Cs7 O33 C5 O25 -132(2) . . . . ?
Cs7 O33 C5 O67 51(3) . . . . ?
Cs7 O53 C6 Nb5 133.8(8) . . . . ?
Cs7 O53 C6 Cs28 174.8(19) . . . 3_455 ?
Cs7 O53 C6 Cs50 -165(3) . . . 3_455 ?
Cs7 O53 C6 O29 134(2) . . . . ?
Cs7 O53 C6 O79 -42(2) . . . . ?
Cs7 O67 C5 O25 136(3) . . . . ?
Cs7 O67 C5 O33 -47(3) . . . . ?
Cs7 O79 C6 Cs28 -166.5(8) . . . 3_455 ?
Cs7 O79 C6 Cs50 -171.7(7) . . . 3_455 ?
Cs7 O79 C6 O29 -135(3) . . . . ?
Cs7 O79 C6 O53 40(2) . . . . ?
Cs8 Nb2 O23 Nb10 89.3(12) . . . . ?
Cs8 Nb2 O23 Cs6 -155.6(5) . . . . ?
Cs8 Nb2 O72 Nb7 -89.8(15) . . . . ?
Cs8 Nb2 O72 Cs11 100.7(8) . . . . ?
Cs8 Nb4 O21 Nb8 -117.0(12) . . . . ?
Cs8 Nb4 O39 Nb5 84.3(15) . . . . ?
Cs8 Nb4 O39 Cs10 -97.1(7) . . . 4_556 ?
Cs8 Nb8 O36 Cs11 -128.9(4) . . . 2_656 ?
Cs8 O19 C2 Nb5 -134.0(9) . . . . ?
Cs8 O19 C2 O22 -133(2) . . . . ?
Cs8 O19 C2 O81 46(2) . . . . ?
Cs8 O50 C9 Nb7 132.8(9) . . . . ?
Cs8 O50 C9 Cs19 176(2) . . . . ?
Cs8 O50 C9 O48 133(3) . . . . ?
Cs8 O50 C9 O83 -42(3) . . . . ?
Cs8 O81 C2 O19 -43(2) . . . . ?
Cs8 O81 C2 O22 136(3) . . . . ?
Cs8 O83 C9 Cs19 -165.9(8) . . . . ?
Cs8 O83 C9 O48 -133(3) . . . . ?
Cs8 O83 C9 O50 40(3) . . . . ?
Cs9 Nb3 O18 Nb13 151.0(10) . . . . ?
Cs9 Nb3 O18 Cs7 -92.6(5) . . . . ?
Cs9 Nb3 O52 Nb6 178(2) . . . . ?
Cs9 Nb6 O77 Cs2 -138.0(5) . . . . ?
Cs9 Nb6 O77 Cs3 134.2(5) . . . . ?
Cs9 O25 C5 Nb6 105.7(15) . . . . ?
Cs9 O25 C5 Cs7 29(4) . . . . ?
Cs9 O25 C5 O33 105(2) . . . . ?
Cs9 O25 C5 O67 -78(3) . . . . ?
Cs9 O42 C11 Nb6 -106.4(16) . . . . ?
Cs9 O42 C11 Cs6 -33(4) . . . . ?
Cs9 O42 C11 Cs27 122(2) . . . . ?
Cs9 O42 C11 O44 -105(2) . . . . ?
Cs9 O42 C11 O88 66(4) . . . . ?
Cs10 Nb4 O21 Nb8 149.9(10) 4_556 . . . ?
Cs10 Nb4 O21 Cs8 -93.0(4) 4_556 . . . ?
Cs10 Nb4 O39 Nb5 -179(2) 4_556 . . . ?
Cs10 Nb5 O5 Cs1 138.4(4) 4_556 . . . ?
Cs10 Nb5 O5 Cs3 -136.2(4) 4_556 . . . ?
Cs10 O22 C2 Nb5 101.1(17) 4_556 . . . ?
Cs10 O22 C2 Cs8 21(4) 4_556 . . . ?
Cs10 O22 C2 O19 100(2) 4_556 . . . ?
Cs10 O22 C2 O81 -79(3) 4_556 . . . ?
Cs10 O29 C6 Nb5 -107.2(16) 4_556 . . . ?
Cs10 O29 C6 Cs7 -34(4) 4_556 . . . ?
Cs10 O29 C6 Cs28 123(3) 4_556 . . 3_455 ?
Cs10 O29 C6 Cs50 116.4(19) 4_556 . . 3_455 ?
Cs10 O29 C6 O53 -107(2) 4_556 . . . ?
Cs10 O29 C6 O79 67(4) 4_556 . . . ?
Cs11 Nb2 O23 Nb10 151.8(9) . . . . ?
Cs11 Nb2 O23 Cs6 -93.1(5) . . . . ?
Cs11 Nb2 O72 Nb7 170(2) . . . . ?
Cs11 Nb7 O64 Cs1 -137.6(5) . . . . ?
Cs11 Nb7 O64 Cs2 135.2(5) . . . . ?
Cs11 Cs29 Cs30 Nb7 58.4(2) . . . . ?
Cs11 Cs29 Cs30 Nb15 111.4(3) . . . . ?
Cs11 Cs29 Cs30 Cs13 162.9(3) . . . . ?
Cs11 Cs29 Cs30 Cs19 51(3) . . . . ?
Cs11 Cs29 Cs30 O20 45.7(6) . . . . ?
Cs11 Cs29 Cs30 O27 126.5(7) . . . . ?
Cs11 Cs29 Cs30 O48 41.9(4) . . . . ?
Cs11 Cs29 Cs30 O67 -74.5(6) . . . 3 ?
Cs11 Cs29 Cs30 O80 116.9(5) . . . . ?
Cs11 Cs29 Cs30 O85 -153.5(8) . . . 3 ?
Cs11 O20 C1 Nb7 107.4(19) . . . . ?
Cs11 O20 C1 Cs6 33(4) . . . . ?
Cs11 O20 C1 Cs28 -100.5(17) . . . . ?
Cs11 O20 C1 Cs50 -106.4(19) . . . . ?
Cs11 O20 C1 O38 107(2) . . . . ?
Cs11 O20 C1 O86 -73(5) . . . . ?
Cs11 O48 C9 Nb7 -105.7(19) . . . . ?
Cs11 O48 C9 Cs8 -27(4) . . . . ?
Cs11 O48 C9 Cs19 124(3) . . . . ?
Cs11 O48 C9 O50 -105(3) . . . . ?
Cs11 O48 C9 O83 68(4) . . . . ?
Cs12 Nb11 O46 Nb12 -178(3) 3_455 . . . ?
Cs12 Nb11 O46 Cs25 -17.4(3) 3_455 . . 3_455 ?
Cs12 O28 C3 Nb11 -91.7(17) 3_455 . . . ?
Cs12 O28 C3 Cs23 36(2) 3_455 . . . ?
Cs12 O28 C3 Cs32 33(3) 3_455 . . . ?
Cs12 O28 C3 O43 -94(3) 3_455 . . . ?
Cs12 O28 C3 O91 84(3) 3_455 . . . ?
Cs12 O56 C8 Nb12 -97.1(18) 3_455 . . . ?
Cs12 O56 C8 Cs24 -47(17) 3_455 . . . ?
Cs12 O56 C8 O61 -101(3) 3_455 . . . ?
Cs12 O56 C8 O90 75(4) 3_455 . . . ?
Cs12 O75 C14 Nb11 94.2(19) 3_455 . . . ?
Cs12 O75 C14 Cs25 -9.6(7) 3_455 . . 3_455 ?
Cs12 O75 C14 Cs59 -135(4) 3_455 . . 3_455 ?
Cs12 O75 C14 Cs28 -134(3) 3_455 . . 3_455 ?
Cs12 O75 C14 Cs50 -118(2) 3_455 . . 3_455 ?
Cs12 O75 C14 O55 97(3) 3_455 . . . ?
Cs12 O75 C14 O110 -85(4) 3_455 . . . ?
Cs12 O76 C10 Nb12 106.5(13) 3_455 . . . ?
Cs12 O76 C10 Cs23 -27(3) 3_455 . . . ?
Cs12 O76 C10 O32 109(3) 3_455 . . . ?
Cs12 O76 C10 O99 -74(4) 3_455 . . . ?
Cs12 O97 C12 Cs22 -114(2) . . . . ?
Cs12 O97 C12 O69 48(4) . . . . ?
Cs12 O97 C12 O71 -126(3) . . . . ?
Cs12 O100 C17 Cs25 17.3(7) . . . . ?
Cs12 O100 C17 O27 -81(4) . . . . ?
Cs12 O100 C17 O54 98(3) . . . . ?
Cs25 Nb11 O46 Nb12 -160(3) 3_455 . . . ?
Cs25 Nb11 O46 Cs12 17.4(3) 3_455 . . 3_455 ?
Cs25 O28 C3 Nb11 -80(2) 3_455 . . . ?
Cs25 O28 C3 Cs23 48(3) 3_455 . . . ?
Cs25 O28 C3 Cs32 44(3) 3_455 . . . ?
Cs25 O28 C3 O43 -82(3) 3_455 . . . ?
Cs25 O28 C3 O91 96(4) 3_455 . . . ?
Cs25 O56 C8 Nb12 -108.2(14) 3_455 . . . ?
Cs25 O56 C8 Cs24 -58(16) 3_455 . . . ?
Cs25 O56 C8 O61 -112(3) 3_455 . . . ?
Cs25 O56 C8 O90 64(3) 3_455 . . . ?
Cs25 O75 C14 Nb11 103.8(15) 3_455 . . . ?
Cs25 O75 C14 Cs59 -126(3) 3_455 . . 3_455 ?
Cs25 O75 C14 Cs28 -124(3) 3_455 . . 3_455 ?
Cs25 O75 C14 Cs50 -108.9(18) 3_455 . . 3_455 ?
Cs25 O75 C14 O55 107(2) 3_455 . . . ?
Cs25 O75 C14 O110 -75(4) 3_455 . . . ?
Cs25 O76 C10 Nb12 96.4(16) 3_455 . . . ?
Cs25 O76 C10 Cs12 -10.1(5) 3_455 . . 3_455 ?
Cs25 O76 C10 Cs23 -37(3) 3_455 . . . ?
Cs25 O76 C10 O32 99(3) 3_455 . . . ?
Cs25 O76 C10 O99 -84(4) 3_455 . . . ?
Cs25 O97 C12 Cs22 -99(3) . . . . ?
Cs25 O97 C12 O69 63(5) . . . . ?
Cs25 O97 C12 O71 -111(4) . . . . ?
Cs25 O100 C17 O27 -98(4) . . . . ?
Cs25 O100 C17 O54 81(3) . . . . ?
Cs13 Nb15 O63 Nb16 -177(3) . . . . ?
Cs13 Nb15 O63 Cs26 -20.0(3) . . . . ?
Cs13 Cs29 Cs30 Nb7 -104.5(2) . . . . ?
Cs13 Cs29 Cs30 Nb15 -51.51(13) . . . . ?
Cs13 Cs29 Cs30 Cs11 -162.9(3) . . . . ?
Cs13 Cs29 Cs30 Cs19 -112(3) . . . . ?
Cs13 Cs29 Cs30 O20 -117.2(7) . . . . ?
Cs13 Cs29 Cs30 O27 -36.4(6) . . . . ?
Cs13 Cs29 Cs30 O48 -121.1(4) . . . . ?
Cs13 Cs29 Cs30 O67 122.5(5) . . . 3 ?
Cs13 Cs29 Cs30 O80 -46.0(5) . . . . ?
Cs13 Cs29 Cs30 O85 43.6(7) . . . 3 ?
Cs13 O27 C17 Nb15 -97.4(19) . . . . ?
Cs13 O27 C17 Cs25 26(3) . . . . ?
Cs13 O27 C17 O54 -102(3) . . . . ?
Cs13 O27 C17 O100 77(4) . . . . ?
Cs13 O69 C12 Nb16 96.3(19) . . . . ?
Cs13 O69 C12 Cs22 24(11) . . . . ?
Cs13 O69 C12 O71 95(3) . . . . ?
Cs13 O69 C12 O97 -79(4) . . . . ?
Cs13 O80 C16 Nb15 90(3) . . . . ?
Cs13 O80 C16 Cs26 -13.3(11) . . . . ?
Cs13 O80 C16 Cs19 -136(4) . . . . ?
Cs13 O80 C16 Cs29 -121(4) . . . . ?
Cs13 O80 C16 O49 91(4) . . . . ?
Cs13 O80 C16 O108 -91(4) . . . . ?
Cs13 O85 C18 O24 -76(3) 3_445 . . . ?
Cs13 O85 C18 O51 101(3) 3_445 . . . ?
Cs13 O87 C15 Nb16 -108.5(15) . . . . ?
Cs13 O87 C15 Cs26 5.9(8) . . . . ?
Cs13 O87 C15 Cs20 95.6(14) . . . 3 ?
Cs13 O87 C15 Cs31 115(2) . . . 3 ?
Cs13 O87 C15 O78 -110(3) . . . . ?
Cs13 O87 C15 O103 81(4) . . . . ?
Cs13 O94 C7 Cs20 -162(4) 3_445 . . . ?
Cs13 O94 C7 Cs23 40(3) 3_445 . . 1_545 ?
Cs13 O94 C7 O58 -92(4) 3_445 . . . ?
Cs13 O94 C7 O74 84(4) 3_445 . . . ?
Cs26 Nb15 O63 Nb16 -157(3) . . . . ?
Cs26 Nb15 O63 Cs13 20.0(3) . . . . ?
Cs26 Cs19 Cs29 Cs11 170.6(7) . . . . ?
Cs26 Cs19 Cs29 Cs13 -6.3(3) . . . . ?
Cs26 Cs19 Cs29 Cs30 -71(3) . . . . ?
Cs26 Cs19 Cs29 Cs37 101.6(8) . . . . ?
Cs26 Cs19 Cs29 O48 120.0(7) . . . . ?
Cs26 Cs19 Cs29 O67 -125.4(7) . . . 3 ?
Cs26 Cs19 Cs29 O80 40.4(6) . . . . ?
Cs26 Cs19 Cs29 O85 -46.5(8) . . . 3 ?
Cs26 Cs19 Cs29 O108 60.4(7) . . . . ?
Cs26 Cs19 Cs29 C16 53.5(7) . . . . ?
Cs26 Cs19 Cs30 Nb7 -105.5(2) . . . . ?
Cs26 Cs19 Cs30 Nb15 -52.13(18) . . . . ?
Cs26 Cs19 Cs30 Cs11 -162.60(19) . . . . ?
Cs26 Cs19 Cs30 Cs13 -0.6(3) . . . . ?
Cs26 Cs19 Cs30 Cs29 67(3) . . . . ?
Cs26 Cs19 Cs30 O20 -117.5(6) . . . . ?
Cs26 Cs19 Cs30 O27 -43.1(7) . . . . ?
Cs26 Cs19 Cs30 O48 -123.0(6) . . . . ?
Cs26 Cs19 Cs30 O67 116.3(5) . . . 3 ?
Cs26 Cs19 Cs30 O80 -39.5(6) . . . . ?
Cs26 Cs19 Cs30 O85 44.3(7) . . . 3 ?
Cs26 Cs29 Cs30 Nb7 -101.6(2) . . . . ?
Cs26 Cs29 Cs30 Nb15 -48.5(2) . . . . ?
Cs26 Cs29 Cs30 Cs11 -159.9(3) . . . . ?
Cs26 Cs29 Cs30 Cs13 2.99(18) . . . . ?
Cs26 Cs29 Cs30 Cs19 -109(3) . . . . ?
Cs26 Cs29 Cs30 O20 -114.3(7) . . . . ?
Cs26 Cs29 Cs30 O27 -33.4(6) . . . . ?
Cs26 Cs29 Cs30 O48 -118.1(4) . . . . ?
Cs26 Cs29 Cs30 O67 125.5(6) . . . 3 ?
Cs26 Cs29 Cs30 O80 -43.0(5) . . . . ?
Cs26 Cs29 Cs30 O85 46.6(8) . . . 3 ?
Cs26 Cs20 Cs31 Nb16 35.5(10) 3_445 . . 3_445 ?
Cs26 Cs20 Cs31 Cs13 -8.5(2) 3_445 . . 3_445 ?
Cs26 Cs20 Cs31 O84 -61(3) 3_445 . . 7_546 ?
Cs26 Cs20 Cs31 O87 29.5(10) 3_445 . . 3_445 ?
Cs26 Cs20 Cs31 O94 -41.5(7) 3_445 . . . ?
Cs26 Cs20 Cs31 O103 136.5(6) 3_445 . . 7_556 ?
Cs26 Cs20 Cs31 O103 54.0(6) 3_445 . . 3_445 ?
Cs26 Cs20 Cs31 O112 -120.3(12) 3_445 . . . ?
Cs26 Cs20 Cs31 C15 44.8(8) 3_445 . . 3_445 ?
Cs26 O27 C17 Nb15 -84(3) . . . . ?
Cs26 O27 C17 Cs25 39(4) . . . . ?
Cs26 O27 C17 O54 -88(4) . . . . ?
Cs26 O27 C17 O100 91(4) . . . . ?
Cs26 O80 C16 Nb15 103.4(19) . . . . ?
Cs26 O80 C16 Cs19 -123(3) . . . . ?
Cs26 O80 C16 Cs29 -108(3) . . . . ?
Cs26 O80 C16 O49 104(3) . . . . ?
Cs26 O80 C16 O108 -78(4) . . . . ?
Cs26 O85 C18 O24 -97(3) 3_445 . . . ?
Cs26 O85 C18 O51 80(3) 3_445 . . . ?
Cs26 O87 C15 Nb16 -114.4(10) . . . . ?
Cs26 O87 C15 Cs20 89.6(8) . . . 3 ?
Cs26 O87 C15 Cs31 109.0(17) . . . 3 ?
Cs26 O87 C15 O78 -116(3) . . . . ?
Cs26 O87 C15 O103 75(4) . . . . ?
Cs26 O94 C7 Cs20 -137(4) 3_445 . . . ?
Cs26 O94 C7 Cs23 65(3) 3_445 . . 1_545 ?
Cs26 O94 C7 O58 -67(5) 3_445 . . . ?
Cs26 O94 C7 O74 109(4) 3_445 . . . ?
Cs26 O103 C15 Cs20 -78.5(12) . . . 3 ?
Cs26 O103 C15 Cs31 -88.7(10) . . . 3 ?
Cs26 O103 C15 O78 128(3) . . . . ?
Cs26 O103 C15 O87 -63(4) . . . . ?
Cs14 Si1 O7 Cs3 136.5(8) . . . . ?
Cs14 Si1 O7 Cs4 -80.1(12) . . . 7_556 ?
Cs14 Si1 O7 Cs24 -154.6(6) . . . . ?
Cs14 Si1 O7 Si3 27(2) . . . . ?
Cs14 Si1 O12 Cs1 87.7(7) . . . . ?
Cs14 Si1 O12 Si2 -142.7(18) . . . . ?
Cs14 Si1 O16 Nb11 73.8(16) . . . . ?
Cs14 Si1 O16 Cs1 -51.1(5) . . . . ?
Cs14 Si1 O16 Cs3 -149.8(5) . . . . ?
Cs14 Si1 O17 Nb12 -122(2) . . . . ?
Cs14 Si1 O17 Cs4 139.4(7) . . . 7_556 ?
Cs14 Si2 O9 Cs2 -139.0(9) . . . . ?
Cs14 Si2 O9 Cs5 75.8(14) . . . . ?
Cs14 Si2 O9 Cs22 153.1(7) . . . . ?
Cs14 Si2 O9 Si3 -35(2) . . . . ?
Cs14 Si2 O10 Nb15 -67.4(17) . . . . ?
Cs14 Si2 O10 Cs1 50.6(6) . . . . ?
Cs14 Si2 O10 Cs2 149.4(5) . . . . ?
Cs14 Si2 O12 Cs1 -88.2(8) . . . . ?
Cs14 Si2 O12 Si1 142.8(17) . . . . ?
Cs14 Si2 O35 Nb16 116(2) . . . . ?
Cs14 Si2 O35 Cs5 -139.0(7) . . . . ?
Cs14 O32 C10 Nb12 -163(3) . . . . ?
Cs14 O32 C10 Cs12 -106(3) . . . 3_455 ?
Cs14 O32 C10 Cs23 -25(3) . . . . ?
Cs14 O32 C10 O76 -165.8(19) . . . . ?
Cs14 O32 C10 O99 17(5) . . . . ?
Cs14 O49 C16 Nb15 -140(2) . . . . ?
Cs14 O49 C16 Cs26 -90(3) . . . . ?
Cs14 O49 C16 Cs19 177.5(19) . . . . ?
Cs14 O49 C16 Cs29 172(4) . . . . ?
Cs14 O49 C16 O80 -141(3) . . . . ?
Cs14 O49 C16 O108 42(5) . . . . ?
Cs14 O78 C15 Nb16 158(3) . . . . ?
Cs14 O78 C15 Cs26 81(4) . . . . ?
Cs14 O78 C15 Cs20 -108(7) . . . 3 ?
Cs14 O78 C15 Cs31 -141(3) . . . 3 ?
Cs14 O78 C15 O87 160(2) . . . . ?
Cs14 O78 C15 O103 -30(5) . . . . ?
Cs16 Nb14 O68 Cs4 142.0(8) . . . 7_556 ?
Cs16 Nb14 O68 Cs5 -138.8(9) . . . . ?
Cs16 Nb14 O68 Cs33 -132(2) . . . . ?
Cs16 O62 C4 Nb14 105(3) . . . . ?
Cs16 O62 C4 Cs22 160(5) . . . . ?
Cs16 O62 C4 Cs32 -142(4) . . . 1_545 ?
Cs16 O62 C4 O45 109(4) . . . . ?
Cs16 O62 C4 O107 -82(5) . . . . ?
Cs16 O74 C7 Nb14 -110(3) . . . . ?
Cs16 O74 C7 Cs20 17(5) . . . . ?
Cs16 O74 C7 Cs23 139(4) . . . 1_545 ?
Cs16 O74 C7 O58 -115(3) . . . . ?
Cs16 O74 C7 O94 68(5) . . . . ?
Cs16 O99 C10 Cs12 -127(3) 1_565 . . 3_455 ?
Cs16 O99 C10 Cs23 -173(5) 1_565 . . . ?
Cs16 O99 C10 O32 101(4) 1_565 . . . ?
Cs16 O99 C10 O76 -77(5) 1_565 . . . ?
Cs17 O24 C18 Nb9 129(2) . . . . ?
Cs17 O24 C18 O51 127(2) . . . . ?
Cs17 O24 C18 O85 -56(4) . . . . ?
Cs17 O25 C5 Nb6 -129(2) . . . . ?
Cs17 O25 C5 Cs7 154.4(13) . . . . ?
Cs17 O25 C5 O33 -129(2) . . . . ?
Cs17 O25 C5 O67 48(4) . . . . ?
Cs17 O42 C11 Nb6 124(3) . . . . ?
Cs17 O42 C11 Cs6 -162.3(11) . . . . ?
Cs17 O42 C11 Cs27 -7.1(11) . . . . ?
Cs17 O42 C11 O44 125(2) . . . . ?
Cs17 O42 C11 O88 -64(4) . . . . ?
Cs17 O81 C2 Cs8 178.4(17) 1_565 . . . ?
Cs17 O81 C2 O19 135(2) 1_565 . . . ?
Cs17 O81 C2 O22 -46(4) 1_565 . . . ?
Cs17 O82 C13 Nb9 -114(3) . . . . ?
Cs17 O82 C13 Cs27 15.0(13) . . . . ?
Cs17 O82 C13 Cs32 149(4) . . . 1_545 ?
Cs17 O82 C13 O40 -115(3) . . . . ?
Cs17 O82 C13 O109 67(5) . . . . ?
Cs17 O91 C3 Cs23 121(4) 1_565 . . . ?
Cs17 O91 C3 Cs32 141(4) 1_565 . . . ?
Cs17 O91 C3 O28 45(4) 1_565 . . . ?
Cs17 O91 C3 O43 -137(3) 1_565 . . . ?
Cs27 O24 C18 Nb9 110(3) . . . . ?
Cs27 O24 C18 O51 108(3) . . . . ?
Cs27 O24 C18 O85 -74(5) . . . . ?
Cs27 O25 C5 Nb6 -113(4) . . . . ?
Cs27 O25 C5 Cs7 170.4(14) . . . . ?
Cs27 O25 C5 O33 -113(3) . . . . ?
Cs27 O25 C5 O67 64(5) . . . . ?
Cs27 O42 C11 Nb6 131.5(17) . . . . ?
Cs27 O42 C11 Cs6 -155.2(17) . . . . ?
Cs27 O42 C11 O44 132.5(18) . . . . ?
Cs27 O42 C11 O88 -57(4) . . . . ?
Cs27 O81 C2 Cs8 160(3) 1_565 . . . ?
Cs27 O81 C2 O19 117(3) 1_565 . . . ?
Cs27 O81 C2 O22 -64(4) 1_565 . . . ?
Cs27 O82 C13 Nb9 -129(2) . . . . ?
Cs27 O82 C13 Cs32 134(3) . . . 1_545 ?
Cs27 O82 C13 O40 -130(3) . . . . ?
Cs27 O82 C13 O109 52(4) . . . . ?
Cs27 O91 C3 Cs23 149(5) 1_565 . . . ?
Cs27 O91 C3 Cs32 169(6) 1_565 . . . ?
Cs27 O91 C3 O28 72(5) 1_565 . . . ?
Cs27 O91 C3 O43 -109(4) 1_565 . . . ?
Cs18 Cs59 Cs28 Cs25 -84(21) . . . . ?
Cs18 Cs59 Cs28 Cs36 -141(17) . . . 1_545 ?
Cs18 Cs59 Cs28 O29 40(22) . . . 3_545 ?
Cs18 Cs59 Cs28 O75 -50(22) . . . 3_545 ?
Cs18 Cs59 Cs28 O86 167(20) . . . . ?
Cs18 Cs59 Cs28 O100 -123(21) . . . . ?
Cs18 Cs59 Cs28 O110 -58(24) . . . 3_545 ?
Cs18 Cs59 Cs28 C1 174(100) . . . . ?
Cs18 Cs59 Cs28 C6 34(24) . . . 3_545 ?
Cs18 Cs59 Cs28 C14 -48(23) . . . 3_545 ?
Cs18 Cs59 Cs50 Cs25 20(17) . . . . ?
Cs18 Cs59 Cs50 O29 139(17) . . . 3_545 ?
Cs18 Cs59 Cs50 O75 61(17) . . . 3_545 ?
Cs18 Cs59 Cs50 O86 -100(17) . . . . ?
Cs18 Cs59 Cs50 O100 -21(17) . . . . ?
Cs18 Cs59 Cs50 O110 73(17) . . . 3_545 ?
Cs18 Cs59 Cs50 C1 -89(17) . . . . ?
Cs18 Cs59 Cs50 C6 135(17) . . . 3_545 ?
Cs18 Cs59 Cs50 C14 70(17) . . . 3_545 ?
Cs18 O22 C2 Nb5 -124(2) 3_455 . . . ?
Cs18 O22 C2 Cs8 155.6(15) 3_455 . . . ?
Cs18 O22 C2 O19 -126(3) 3_455 . . . ?
Cs18 O22 C2 O81 56(4) 3_455 . . . ?
Cs18 O28 C3 Nb11 132(2) 3_455 . . . ?
Cs18 O28 C3 Cs23 -100.9(19) 3_455 . . . ?
Cs18 O28 C3 Cs32 -104(2) 3_455 . . . ?
Cs18 O28 C3 O43 129(2) 3_455 . . . ?
Cs18 O28 C3 O91 -52(4) 3_455 . . . ?
Cs18 O29 C6 Nb5 120(3) 3_455 . . . ?
Cs18 O29 C6 Cs7 -166.4(12) 3_455 . . . ?
Cs18 O29 C6 Cs28 -10.3(12) 3_455 . . 3_455 ?
Cs18 O29 C6 Cs50 -16.5(19) 3_455 . . 3_455 ?
Cs18 O29 C6 O53 120(3) 3_455 . . . ?
Cs18 O29 C6 O79 -65(5) 3_455 . . . ?
Cs18 O75 C14 Nb11 -125(3) 3_455 . . . ?
Cs18 O75 C14 Cs25 132(4) 3_455 . . 3_455 ?
Cs18 O75 C14 Cs59 5.9(11) 3_455 . . 3_455 ?
Cs18 O75 C14 Cs28 7.8(13) 3_455 . . 3_455 ?
Cs18 O75 C14 Cs50 23(2) 3_455 . . 3_455 ?
Cs18 O75 C14 O55 -122(3) 3_455 . . . ?
Cs18 O75 C14 O110 56(5) 3_455 . . . ?
Cs18 O86 C1 Cs6 -175.4(19) . . . . ?
Cs18 O86 C1 Cs28 10.3(12) . . . . ?
Cs18 O86 C1 Cs50 35(2) . . . . ?
Cs18 O86 C1 O20 -40(5) . . . . ?
Cs18 O86 C1 O38 140(2) . . . . ?
Cs18 O100 C17 Cs25 139(4) . . . . ?
Cs18 O100 C17 O27 41(5) . . . . ?
Cs18 O100 C17 O54 -140(3) . . . . ?
Cs59 Cs18 Cs28 Cs25 96(21) . . . . ?
Cs59 Cs18 Cs28 Cs36 60(22) . . . 1_545 ?
Cs59 Cs18 Cs28 O29 -143(21) . . . 3_545 ?
Cs59 Cs18 Cs28 O75 131(21) . . . 3_545 ?
Cs59 Cs18 Cs28 O86 -13(21) . . . . ?
Cs59 Cs18 Cs28 O100 55(21) . . . . ?
Cs59 Cs18 Cs28 O110 130(21) . . . 3_545 ?
Cs59 Cs18 Cs28 C1 -6(21) . . . . ?
Cs59 Cs18 Cs28 C6 -150(21) . . . 3_545 ?
Cs59 Cs18 Cs28 C14 136(21) . . . 3_545 ?
Cs59 O22 C2 Nb5 -119(3) 3_455 . . . ?
Cs59 O22 C2 Cs8 161.1(13) 3_455 . . . ?
Cs59 O22 C2 O19 -120(3) 3_455 . . . ?
Cs59 O22 C2 O81 61(4) 3_455 . . . ?
Cs59 O28 C3 Nb11 123(3) 3_455 . . . ?
Cs59 O28 C3 Cs23 -109(2) 3_455 . . . ?
Cs59 O28 C3 Cs32 -112(2) 3_455 . . . ?
Cs59 O28 C3 O43 121(3) 3_455 . . . ?
Cs59 O28 C3 O91 -60(4) 3_455 . . . ?
Cs59 O29 C6 Nb5 127(2) 3_455 . . . ?
Cs59 O29 C6 Cs7 -159.3(15) 3_455 . . . ?
Cs59 O29 C6 Cs28 -3.1(9) 3_455 . . 3_455 ?
Cs59 O29 C6 Cs50 -9.4(13) 3_455 . . 3_455 ?
Cs59 O29 C6 O53 127(2) 3_455 . . . ?
Cs59 O29 C6 O79 -58(4) 3_455 . . . ?
Cs59 O75 C14 Nb11 -130(2) 3_455 . . . ?
Cs59 O75 C14 Cs25 126(3) 3_455 . . 3_455 ?
Cs59 O75 C14 Cs28 1.8(10) 3_455 . . 3_455 ?
Cs59 O75 C14 Cs50 16.9(13) 3_455 . . 3_455 ?
Cs59 O75 C14 O55 -128(2) 3_455 . . . ?
Cs59 O75 C14 O110 50(5) 3_455 . . . ?
Cs59 O86 C1 Cs6 180(2) . . . . ?
Cs59 O86 C1 Cs28 5.7(10) . . . . ?
Cs59 O86 C1 Cs50 30.0(18) . . . . ?
Cs59 O86 C1 O20 -45(5) . . . . ?
Cs59 O86 C1 O38 135(2) . . . . ?
Cs59 O100 C17 Cs25 152(5) . . . . ?
Cs59 O100 C17 O27 54(5) . . . . ?
Cs59 O100 C17 O54 -127(3) . . . . ?
Cs28 Cs18 Cs59 Nb5 21(21) . . . 3_545 ?
Cs28 Cs18 Cs59 Nb11 -32(21) . . . 3_545 ?
Cs28 Cs18 Cs59 Cs50 -103(29) . . . . ?
Cs28 Cs18 Cs59 O22 39(22) . . . 3_545 ?
Cs28 Cs18 Cs59 O28 -41(22) . . . 3_545 ?
Cs28 Cs18 Cs59 O29 33(19) . . . 3_545 ?
Cs28 Cs18 Cs59 O75 -46(20) . . . 3_545 ?
Cs28 Cs18 Cs59 O86 165(23) . . . . ?
Cs28 Cs18 Cs59 O100 -123(21) . . . . ?
Cs28 Cs18 Cs59 C14 -40(19) . . . 3_545 ?
Cs28 Cs59 Cs50 Cs25 -114(7) . . . . ?
Cs28 Cs59 Cs50 Cs18 -135(22) . . . . ?
Cs28 Cs59 Cs50 O29 5(7) . . . 3_545 ?
Cs28 Cs59 Cs50 O75 -74(7) . . . 3_545 ?
Cs28 Cs59 Cs50 O86 125(7) . . . . ?
Cs28 Cs59 Cs50 O100 -156(7) . . . . ?
Cs28 Cs59 Cs50 O110 -62(7) . . . 3_545 ?
Cs28 Cs59 Cs50 C1 136(7) . . . . ?
Cs28 Cs59 Cs50 C6 0(7) . . . 3_545 ?
Cs28 Cs59 Cs50 C14 -64(7) . . . 3_545 ?
Cs28 O29 C6 Nb5 130.2(19) 3_455 . . . ?
Cs28 O29 C6 Cs7 -156.1(17) 3_455 . . . ?
Cs28 O29 C6 Cs50 -6.2(9) 3_455 . . 3_455 ?
Cs28 O29 C6 O53 130(2) 3_455 . . . ?
Cs28 O29 C6 O79 -55(4) 3_455 . . . ?
Cs28 O75 C14 Nb11 -132(2) 3_455 . . . ?
Cs28 O75 C14 Cs25 124(3) 3_455 . . 3_455 ?
Cs28 O75 C14 Cs59 -1.8(10) 3_455 . . 3_455 ?
Cs28 O75 C14 Cs50 15.1(9) 3_455 . . 3_455 ?
Cs28 O75 C14 O55 -130(2) 3_455 . . . ?
Cs28 O75 C14 O110 48(5) 3_455 . . . ?
Cs28 O86 C1 Cs6 174(3) . . . . ?
Cs28 O86 C1 Cs50 24.3(14) . . . . ?
Cs28 O86 C1 O20 -50(6) . . . . ?
Cs28 O86 C1 O38 130(3) . . . . ?
Cs28 O100 C17 Cs25 164(5) . . . . ?
Cs28 O100 C17 O27 66(6) . . . . ?
Cs28 O100 C17 O54 -115(4) . . . . ?
Cs28 O110 C14 Nb11 152(13) 3_455 . . . ?
Cs28 O110 C14 Cs25 -82.3(16) 3_455 . . 3_455 ?
Cs28 O110 C14 Cs59 -2.6(6) 3_455 . . 3_455 ?
Cs28 O110 C14 Cs50 -4.8(7) 3_455 . . 3_455 ?
Cs28 O110 C14 O55 147(3) 3_455 . . . ?
Cs28 O110 C14 O75 -31(3) 3_455 . . . ?
Cs50 Cs18 Cs59 Nb5 124(17) . . . 3_545 ?
Cs50 Cs18 Cs59 Nb11 71(17) . . . 3_545 ?
Cs50 Cs18 Cs59 Cs28 103(29) . . . . ?
Cs50 Cs18 Cs59 O22 142(16) . . . 3_545 ?
Cs50 Cs18 Cs59 O28 62(18) . . . 3_545 ?
Cs50 Cs18 Cs59 O29 136(18) . . . 3_545 ?
Cs50 Cs18 Cs59 O75 57(16) . . . 3_545 ?
Cs50 Cs18 Cs59 O86 -92(17) . . . . ?
Cs50 Cs18 Cs59 O100 -20(16) . . . . ?
Cs50 Cs18 Cs59 C14 63(16) . . . 3_545 ?
Cs50 Cs18 Cs28 Cs25 53(4) . . . . ?
Cs50 Cs18 Cs28 Cs59 -42(20) . . . . ?
Cs50 Cs18 Cs28 Cs36 17(3) . . . 1_545 ?
Cs50 Cs18 Cs28 O29 174(4) . . . 3_545 ?
Cs50 Cs18 Cs28 O75 89(4) . . . 3_545 ?
Cs50 Cs18 Cs28 O86 -56(4) . . . . ?
Cs50 Cs18 Cs28 O100 13(4) . . . . ?
Cs50 Cs18 Cs28 O110 88(4) . . . 3_545 ?
Cs50 Cs18 Cs28 C1 -49(4) . . . . ?
Cs50 Cs18 Cs28 C6 167(5) . . . 3_545 ?
Cs50 Cs18 Cs28 C14 94(4) . . . 3_545 ?
Cs50 Cs59 Cs28 Cs25 63(6) . . . . ?
Cs50 Cs59 Cs28 Cs18 146(17) . . . . ?
Cs50 Cs59 Cs28 Cs36 5(3) . . . 1_545 ?
Cs50 Cs59 Cs28 O29 -174(8) . . . 3_545 ?
Cs50 Cs59 Cs28 O75 96(6) . . . 3_545 ?
Cs50 Cs59 Cs28 O86 -47(6) . . . . ?
Cs50 Cs59 Cs28 O100 23(7) . . . . ?
Cs50 Cs59 Cs28 O110 88(8) . . . 3_545 ?
Cs50 Cs59 Cs28 C1 -40(6) . . . . ?
Cs50 Cs59 Cs28 C6 180(100) . . . 3_545 ?
Cs50 Cs59 Cs28 C14 98(7) . . . 3_545 ?
Cs50 O29 C6 Nb5 136.4(13) 3_455 . . . ?
Cs50 O29 C6 Cs7 -150(2) 3_455 . . . ?
Cs50 O29 C6 Cs28 6.2(9) 3_455 . . 3_455 ?
Cs50 O29 C6 O53 136.7(19) 3_455 . . . ?
Cs50 O29 C6 O79 -49(4) 3_455 . . . ?
Cs50 O75 C14 Nb11 -147.3(15) 3_455 . . . ?
Cs50 O75 C14 Cs25 108.9(18) 3_455 . . 3_455 ?
Cs50 O75 C14 Cs59 -16.9(14) 3_455 . . 3_455 ?
Cs50 O75 C14 Cs28 -15.1(9) 3_455 . . 3_455 ?
Cs50 O75 C14 O55 -144.6(19) 3_455 . . . ?
Cs50 O75 C14 O110 33(4) 3_455 . . . ?
Cs50 O86 C1 Cs6 150(3) . . . . ?
Cs50 O86 C1 Cs28 -24.3(14) . . . . ?
Cs50 O86 C1 O20 -75(5) . . . . ?
Cs50 O86 C1 O38 105(4) . . . . ?
Cs50 O100 C17 Cs25 -167(6) . . . . ?
Cs50 O100 C17 O27 95(5) . . . . ?
Cs50 O100 C17 O54 -86(4) . . . . ?
Cs50 O110 C14 Nb11 157(12) 3_455 . . . ?
Cs50 O110 C14 Cs25 -77.5(13) 3_455 . . 3_455 ?
Cs50 O110 C14 Cs59 2.2(8) 3_455 . . 3_455 ?
Cs50 O110 C14 Cs28 4.8(7) 3_455 . . 3_455 ?
Cs50 O110 C14 O55 152(2) 3_455 . . . ?
Cs50 O110 C14 O75 -26(4) 3_455 . . . ?
Cs19 Cs29 Cs30 Nb7 7(3) . . . . ?
Cs19 Cs29 Cs30 Nb15 60(3) . . . . ?
Cs19 Cs29 Cs30 Cs11 -51(3) . . . . ?
Cs19 Cs29 Cs30 Cs13 112(3) . . . . ?
Cs19 Cs29 Cs30 O20 -5(3) . . . . ?
Cs19 Cs29 Cs30 O27 76(3) . . . . ?
Cs19 Cs29 Cs30 O48 -9(3) . . . . ?
Cs19 Cs29 Cs30 O67 -126(3) . . . 3 ?
Cs19 Cs29 Cs30 O80 66(3) . . . . ?
Cs19 Cs29 Cs30 O85 156(3) . . . 3 ?
Cs19 O20 C1 Nb7 -113(4) . . . . ?
Cs19 O20 C1 Cs6 173.0(17) . . . . ?
Cs19 O20 C1 Cs28 39(5) . . . . ?
Cs19 O20 C1 Cs50 33(6) . . . . ?
Cs19 O20 C1 O38 -113(4) . . . . ?
Cs19 O20 C1 O86 67(7) . . . . ?
Cs19 O27 C17 Nb15 117(4) . . . . ?
Cs19 O27 C17 Cs25 -120(3) . . . . ?
Cs19 O27 C17 O54 112(4) . . . . ?
Cs19 O27 C17 O100 -68(6) . . . . ?
Cs19 O48 C9 Nb7 130(2) . . . . ?
Cs19 O48 C9 Cs8 -151(2) . . . . ?
Cs19 O48 C9 O50 131(2) . . . . ?
Cs19 O48 C9 O83 -55(4) . . . . ?
Cs19 O67 C5 Cs7 153(3) 3_445 . . . ?
Cs19 O67 C5 O25 -71(4) 3_445 . . . ?
Cs19 O67 C5 O33 106(4) 3_445 . . . ?
Cs19 O80 C16 Nb15 -134(2) . . . . ?
Cs19 O80 C16 Cs26 123(3) . . . . ?
Cs19 O80 C16 Cs29 15.1(8) . . . . ?
Cs19 O80 C16 O49 -133(3) . . . . ?
Cs19 O80 C16 O108 45(5) . . . . ?
Cs19 O85 C18 O24 77(5) 3_445 . . . ?
Cs19 O85 C18 O51 -106(5) 3_445 . . . ?
Cs29 Cs19 Cs30 Nb7 -173(3) . . . . ?
Cs29 Cs19 Cs30 Nb15 -119(3) . . . . ?
Cs29 Cs19 Cs30 Cs11 130(3) . . . . ?
Cs29 Cs19 Cs30 Cs13 -68(3) . . . . ?
Cs29 Cs19 Cs30 O20 175(2) . . . . ?
Cs29 Cs19 Cs30 O27 -110(3) . . . . ?
Cs29 Cs19 Cs30 O48 170(3) . . . . ?
Cs29 Cs19 Cs30 O67 49(3) . . . 3 ?
Cs29 Cs19 Cs30 O80 -107(3) . . . . ?
Cs29 Cs19 Cs30 O85 -23(3) . . . 3 ?
Cs29 O48 C9 Nb7 136.0(15) . . . . ?
Cs29 O48 C9 Cs8 -146(2) . . . . ?
Cs29 O48 C9 Cs19 5.5(7) . . . . ?
Cs29 O48 C9 O50 136(2) . . . . ?
Cs29 O48 C9 O83 -50(4) . . . . ?
Cs29 O67 C5 Cs7 129(3) 3_445 . . . ?
Cs29 O67 C5 O25 -95(4) 3_445 . . . ?
Cs29 O67 C5 O33 81(4) 3_445 . . . ?
Cs29 O80 C16 Nb15 -149.0(19) . . . . ?
Cs29 O80 C16 Cs26 108(3) . . . . ?
Cs29 O80 C16 Cs19 -15.1(8) . . . . ?
Cs29 O80 C16 O49 -148(2) . . . . ?
Cs29 O80 C16 O108 29(4) . . . . ?
Cs29 O85 C18 O24 105(4) 3_445 . . . ?
Cs29 O85 C18 O51 -78(5) 3_445 . . . ?
Cs29 O108 C16 Cs26 -67.2(12) . . . . ?
Cs29 O108 C16 Cs19 4.7(6) . . . . ?
Cs29 O108 C16 O49 156(4) . . . . ?
Cs29 O108 C16 O80 -22(3) . . . . ?
Cs30 Cs13 Cs26 Nb15 -64.04(14) . . . . ?
Cs30 Cs13 Cs26 Cs24 93.7(6) . . . 3 ?
Cs30 Cs13 Cs26 O27 -40.1(5) . . . . ?
Cs30 Cs13 Cs26 O63 -90.3(4) . . . . ?
Cs30 Cs13 Cs26 O80 -41.0(6) . . . . ?
Cs30 Cs13 Cs26 O85 42.8(6) . . . 3 ?
Cs30 Cs13 Cs26 O87 -142.2(5) . . . . ?
Cs30 Cs13 Cs26 O94 142.0(7) . . . 3 ?
Cs30 Cs13 Cs26 O103 -149.3(9) . . . . ?
Cs30 Cs13 Cs26 C15 -135.5(8) . . . . ?
Cs30 Cs13 Cs26 C16 -51.6(8) . . . . ?
Cs30 Cs19 Cs29 Cs11 -119(3) . . . . ?
Cs30 Cs19 Cs29 Cs13 64(3) . . . . ?
Cs30 Cs19 Cs29 Cs26 71(3) . . . . ?
Cs30 Cs19 Cs29 Cs37 172(2) . . . . ?
Cs30 Cs19 Cs29 O48 -169(3) . . . . ?
Cs30 Cs19 Cs29 O67 -55(3) . . . 3 ?
Cs30 Cs19 Cs29 O80 111(3) . . . . ?
Cs30 Cs19 Cs29 O85 24(3) . . . 3 ?
Cs30 Cs19 Cs29 O108 131(3) . . . . ?
Cs30 Cs19 Cs29 C16 124(3) . . . . ?
Cs30 O20 C1 Nb7 -127(3) . . . . ?
Cs30 O20 C1 Cs6 158.9(14) . . . . ?
Cs30 O20 C1 Cs28 25(4) . . . . ?
Cs30 O20 C1 Cs50 19(4) . . . . ?
Cs30 O20 C1 O38 -127(3) . . . . ?
Cs30 O20 C1 O86 53(6) . . . . ?
Cs30 O27 C17 Nb15 131(3) . . . . ?
Cs30 O27 C17 Cs25 -106(3) . . . . ?
Cs30 O27 C17 O54 127(3) . . . . ?
Cs30 O27 C17 O100 -54(5) . . . . ?
Cs30 O48 C9 Nb7 124(3) . . . . ?
Cs30 O48 C9 Cs8 -157.9(15) . . . . ?
Cs30 O48 C9 Cs19 -6.7(11) . . . . ?
Cs30 O48 C9 O50 124(3) . . . . ?
Cs30 O48 C9 O83 -62(5) . . . . ?
Cs30 O67 C5 Cs7 173(2) 3_445 . . . ?
Cs30 O67 C5 O25 -50(4) 3_445 . . . ?
Cs30 O67 C5 O33 126(3) 3_445 . . . ?
Cs30 O80 C16 Nb15 -124(3) . . . . ?
Cs30 O80 C16 Cs26 133(5) . . . . ?
Cs30 O80 C16 Cs19 10.2(13) . . . . ?
Cs30 O80 C16 Cs29 25(2) . . . . ?
Cs30 O80 C16 O49 -123(3) . . . . ?
Cs30 O80 C16 O108 55(6) . . . . ?
Cs30 O85 C18 O24 51(5) 3_445 . . . ?
Cs30 O85 C18 O51 -132(3) 3_445 . . . ?
Cs20 O87 C15 Nb16 156.0(13) 3 . . . ?
Cs20 O87 C15 Cs26 -89.6(8) 3 . . . ?
Cs20 O87 C15 Cs31 19.4(10) 3 . . 3 ?
Cs20 O87 C15 O78 154(3) 3 . . . ?
Cs20 O87 C15 O103 -15(4) 3 . . . ?
Cs20 O94 C7 Cs23 -158.1(16) . . . 1_545 ?
Cs20 O94 C7 O58 70(4) . . . . ?
Cs20 O94 C7 O74 -114(4) . . . . ?
Cs20 O103 C15 Cs26 177.7(9) 7_556 . . . ?
Cs20 O103 C15 Cs26 78.5(12) 3 . . . ?
Cs20 O103 C15 Cs20 99.2(14) 7_556 . . 3 ?
Cs20 O103 C15 Cs31 89.0(12) 7_556 . . 3 ?
Cs20 O103 C15 Cs31 -10.2(10) 3 . . 3 ?
Cs20 O103 C15 O78 -153(3) 3 . . . ?
Cs20 O103 C15 O78 -54(3) 7_556 . . . ?
Cs20 O103 C15 O87 16(4) 3 . . . ?
Cs20 O103 C15 O87 115(4) 7_556 . . . ?
Cs31 O87 C15 Nb16 136.6(19) 3 . . . ?
Cs31 O87 C15 Cs26 -109.0(17) 3 . . . ?
Cs31 O87 C15 Cs20 -19.4(10) 3 . . 3 ?
Cs31 O87 C15 O78 135(3) 3 . . . ?
Cs31 O87 C15 O103 -34(5) 3 . . . ?
Cs31 O94 C7 Cs20 27.4(16) . . . . ?
Cs31 O94 C7 Cs23 -131(3) . . . 1_545 ?
Cs31 O94 C7 O58 97(4) . . . . ?
Cs31 O94 C7 O74 -86(5) . . . . ?
Cs31 O103 C15 Cs26 -175.5(19) 7_556 . . . ?
Cs31 O103 C15 Cs26 88.7(10) 3 . . . ?
Cs31 O103 C15 Cs20 10.2(10) 3 . . 3 ?
Cs31 O103 C15 Cs20 106(3) 7_556 . . 3 ?
Cs31 O103 C15 Cs31 96(2) 7_556 . . 3 ?
Cs31 O103 C15 O78 -143(3) 3 . . . ?
Cs31 O103 C15 O78 -47(4) 7_556 . . . ?
Cs31 O103 C15 O87 122(4) 7_556 . . . ?
Cs31 O103 C15 O87 26(4) 3 . . . ?
Cs21 Nb16 O65 Cs5 113.8(12) 5_656 . . . ?
Cs21 Nb16 O65 Cs33 107(2) 5_656 . . . ?
Cs21 Cs20 Cs31 Nb16 -82(18) 7_546 . . 3_445 ?
Cs21 Cs20 Cs31 Cs13 -126(18) 7_546 . . 3_445 ?
Cs21 Cs20 Cs31 Cs26 -117(18) 7_546 . . 3_445 ?
Cs21 Cs20 Cs31 O84 -179(100) 7_546 . . 7_546 ?
Cs21 Cs20 Cs31 O87 -88(18) 7_546 . . 3_445 ?
Cs21 Cs20 Cs31 O94 -159(18) 7_546 . . . ?
Cs21 Cs20 Cs31 O103 19(18) 7_546 . . 7_556 ?
Cs21 Cs20 Cs31 O103 -63(18) 7_546 . . 3_445 ?
Cs21 Cs20 Cs31 O112 122(18) 7_546 . . . ?
Cs21 Cs20 Cs31 C15 -73(18) 7_546 . . 3_445 ?
Cs21 O69 C12 Nb16 -93.2(13) 5_656 . . . ?
Cs21 O69 C12 Cs22 -165(9) 5_656 . . . ?
Cs21 O69 C12 O71 -94(3) 5_656 . . . ?
Cs21 O69 C12 O97 92(4) 5_656 . . . ?
Cs21 O90 C8 Cs24 -149(2) 3_455 . . . ?
Cs21 O90 C8 O56 40(4) 3_455 . . . ?
Cs21 O90 C8 O61 -144(2) 3_455 . . . ?
Cs21 O107 C4 Nb14 -105(14) . . . . ?
Cs21 O107 C4 Cs22 -97(3) . . . . ?
Cs21 O107 C4 Cs32 145(3) . . . 1_545 ?
Cs21 O107 C4 O45 -86(4) . . . . ?
Cs21 O107 C4 O62 105(5) . . . . ?
Cs22 O40 C13 Nb9 -146.1(16) . . . . ?
Cs22 O40 C13 Cs27 172(2) . . . . ?
Cs22 O40 C13 Cs32 -95(2) . . . 1_545 ?
Cs22 O40 C13 O82 -145(2) . . . . ?
Cs22 O40 C13 O109 33(4) . . . . ?
Cs22 O45 C4 Nb14 162.2(15) . . . . ?
Cs22 O45 C4 Cs32 103(3) . . . 1_545 ?
Cs22 O45 C4 O62 158(3) . . . . ?
Cs22 O45 C4 O107 -13(3) . . . . ?
Cs22 O54 C17 Nb15 138.7(18) . . . . ?
Cs22 O54 C17 Cs25 6(2) . . . . ?
Cs22 O54 C17 O27 143(3) . . . . ?
Cs22 O54 C17 O100 -36(4) . . . . ?
Cs22 O71 C12 Nb16 -162.6(13) . . . . ?
Cs22 O71 C12 O69 -161(3) . . . . ?
Cs22 O71 C12 O97 13(4) . . . . ?
Cs22 O97 C12 O69 162(3) . . . . ?
Cs22 O97 C12 O71 -12(3) . . . . ?
Cs22 O107 C4 Nb14 -8(15) . . . . ?
Cs22 O107 C4 Cs32 -118.0(11) . . . 1_545 ?
Cs22 O107 C4 O45 12(3) . . . . ?
Cs22 O107 C4 O62 -158(4) . . . . ?
Cs23 Nb9 O73 Nb14 176(3) 1_545 . . . ?
Cs23 Nb9 O73 Cs32 -19.9(3) 1_545 . . 1_545 ?
Cs23 Cs17 Cs27 Nb6 106.66(10) 1_545 . . . ?
Cs23 Cs17 Cs27 Nb9 52.37(10) 1_545 . . . ?
Cs23 Cs17 Cs27 Cs32 -0.22(17) 1_545 . . 1_545 ?
Cs23 Cs17 Cs27 O24 43.0(4) 1_545 . . . ?
Cs23 Cs17 Cs27 O25 119.1(4) 1_545 . . . ?
Cs23 Cs17 Cs27 O42 123.9(5) 1_545 . . . ?
Cs23 Cs17 Cs27 O81 -117.2(5) 1_545 . . 1_545 ?
Cs23 Cs17 Cs27 O82 38.3(6) 1_545 . . . ?
Cs23 Cs17 Cs27 O91 -41.3(5) 1_545 . . 1_545 ?
Cs23 Cs17 Cs27 C11 119.2(6) 1_545 . . . ?
Cs23 Cs17 Cs27 C13 47.5(8) 1_545 . . . ?
Cs23 O24 C18 Nb9 -96.2(17) 1_545 . . . ?
Cs23 O24 C18 O51 -98(3) 1_545 . . . ?
Cs23 O24 C18 O85 79(3) 1_545 . . . ?
Cs23 O62 C4 Nb14 -101(2) 1_545 . . . ?
Cs23 O62 C4 Cs22 -46(9) 1_545 . . . ?
Cs23 O62 C4 Cs32 12.5(8) 1_545 . . 1_545 ?
Cs23 O62 C4 O45 -97(4) 1_545 . . . ?
Cs23 O62 C4 O107 72(5) 1_545 . . . ?
Cs23 O74 C7 Nb14 111.1(17) 1_545 . . . ?
Cs23 O74 C7 Cs20 -122(2) 1_545 . . . ?
Cs23 O74 C7 O58 106(3) 1_545 . . . ?
Cs23 O74 C7 O94 -71(4) 1_545 . . . ?
Cs23 O82 C13 Nb9 85(2) 1_545 . . . ?
Cs23 O82 C13 Cs27 -146(4) 1_545 . . . ?
Cs23 O82 C13 Cs32 -12.3(9) 1_545 . . 1_545 ?
Cs23 O82 C13 O40 84(4) 1_545 . . . ?
Cs23 O82 C13 O109 -94(4) 1_545 . . . ?
Cs23 O91 C3 Cs32 20.2(6) . . . . ?
Cs23 O91 C3 O28 -76(3) . . . . ?
Cs23 O91 C3 O43 102(3) . . . . ?
Cs23 O99 C10 Cs12 46(3) . . . 3_455 ?
Cs23 O99 C10 O32 -87(3) . . . . ?
Cs23 O99 C10 O76 96(4) . . . . ?
Cs32 Nb9 O73 Nb14 -164(3) 1_545 . . . ?
Cs32 Nb9 O73 Cs23 19.9(3) 1_545 . . 1_545 ?
Cs32 O24 C18 Nb9 -81(2) 1_545 . . . ?
Cs32 O24 C18 O51 -83(3) 1_545 . . . ?
Cs32 O24 C18 O85 94(4) 1_545 . . . ?
Cs32 O62 C4 Nb14 -113.3(18) 1_545 . . . ?
Cs32 O62 C4 Cs22 -58(8) 1_545 . . . ?
Cs32 O62 C4 O45 -109(3) 1_545 . . . ?
Cs32 O62 C4 O107 60(5) 1_545 . . . ?
Cs32 O74 C7 Nb14 99(2) 1_545 . . . ?
Cs32 O74 C7 Cs20 -133.4(19) 1_545 . . . ?
Cs32 O74 C7 Cs23 -11.6(9) 1_545 . . 1_545 ?
Cs32 O74 C7 O58 94(4) 1_545 . . . ?
Cs32 O74 C7 O94 -83(4) 1_545 . . . ?
Cs32 O82 C13 Nb9 97.5(16) 1_545 . . . ?
Cs32 O82 C13 Cs27 -134(3) 1_545 . . . ?
Cs32 O82 C13 O40 96(3) 1_545 . . . ?
Cs32 O82 C13 O109 -82(3) 1_545 . . . ?
Cs32 O91 C3 Cs23 -20.2(6) . . . . ?
Cs32 O91 C3 O28 -96(3) . . . . ?
Cs32 O91 C3 O43 82(3) . . . . ?
Cs32 O99 C10 Cs12 70(3) . . . 3_455 ?
Cs32 O99 C10 Cs23 23.8(8) . . . . ?
Cs32 O99 C10 O32 -63(4) . . . . ?
Cs32 O99 C10 O76 120(3) . . . . ?
Cs24 O51 C18 Nb9 142.5(15) . . . . ?
Cs24 O51 C18 O24 144(2) . . . . ?
Cs24 O51 C18 O85 -33(3) . . . . ?
Cs24 O55 C14 Nb11 -144.1(17) . . . . ?
Cs24 O55 C14 Cs25 -91(2) . . . 3_455 ?
Cs24 O55 C14 Cs59 174.2(11) . . . 3_455 ?
Cs24 O55 C14 Cs28 166.3(14) . . . 3_455 ?
Cs24 O55 C14 Cs50 153(3) . . . 3_455 ?
Cs24 O55 C14 O75 -147(2) . . . . ?
Cs24 O55 C14 O110 35(3) . . . . ?
Cs24 O58 C7 Nb14 -153(2) . . . . ?
Cs24 O58 C7 Cs20 68(2) . . . . ?
Cs24 O58 C7 Cs23 -95(3) . . . 1_545 ?
Cs24 O58 C7 O74 -148(2) . . . . ?
Cs24 O58 C7 O94 28(5) . . . . ?
Cs24 O61 C8 Nb12 166.4(13) . . . . ?
Cs24 O61 C8 O56 170(3) . . . . ?
Cs24 O61 C8 O90 -6(3) . . . . ?
Cs24 O90 C8 O56 -170(3) . . . . ?
Cs24 O90 C8 O61 6(3) . . . . ?
Cs34 O107 C4 Nb14 92(16) 1_545 . . . ?
Cs34 O107 C4 Cs22 100(4) 1_545 . . . ?
Cs34 O107 C4 Cs32 -18(4) 1_545 . . 1_545 ?
Cs34 O107 C4 O45 111(4) 1_545 . . . ?
Cs34 O107 C4 O62 -59(6) 1_545 . . . ?
Cs34 O108 C16 Cs26 85(4) . . . . ?
Cs34 O108 C16 Cs19 157(3) . . . . ?
Cs34 O108 C16 Cs29 152(3) . . . . ?
Cs34 O108 C16 O49 -52(6) . . . . ?
Cs34 O108 C16 O80 130(3) . . . . ?
Cs34 O109 C13 Cs27 115(2) 1_545 . . . ?
Cs34 O109 C13 Cs32 41(3) 1_545 . . 1_545 ?
Cs34 O109 C13 O40 -92(4) 1_545 . . . ?
Cs34 O109 C13 O82 86(4) 1_545 . . . ?
Cs35 O83 C9 Cs8 79(14) . . . . ?
Cs35 O83 C9 Cs19 -87(14) . . . . ?
Cs35 O83 C9 O48 -55(15) . . . . ?
Cs35 O83 C9 O50 119(13) . . . . ?
Cs35 O88 C11 Cs6 106(13) 1_545 . . . ?
Cs35 O88 C11 Cs27 -62(13) 1_545 . . . ?
Cs35 O88 C11 O42 -29(15) 1_545 . . . ?
Cs35 O88 C11 O44 141(12) 1_545 . . . ?
Cs35 O113 O124 O113 -124(4) . . . 2_656 ?
Cs36 O88 C11 Cs6 -97(2) 1_545 . . . ?
Cs36 O88 C11 Cs27 94(2) 1_545 . . . ?
Cs36 O88 C11 O42 128(3) 1_545 . . . ?
Cs36 O88 C11 O44 -62(4) 1_545 . . . ?
Cs36 O109 C13 Cs27 -99(4) 1_545 . . . ?
Cs36 O109 C13 Cs32 -173(3) 1_545 . . 1_545 ?
Cs36 O109 C13 O40 54(6) 1_545 . . . ?
Cs36 O109 C13 O82 -129(4) 1_545 . . . ?
Cs36 O110 C14 Nb11 158(10) 3_445 . . . ?
Cs36 O110 C14 Cs25 -76(3) 3_445 . . 3_455 ?
Cs36 O110 C14 Cs59 4(4) 3_445 . . 3_455 ?
Cs36 O110 C14 Cs28 6(4) 3_445 . . 3_455 ?
Cs36 O110 C14 Cs50 1(3) 3_445 . . 3_455 ?
Cs36 O110 C14 O55 153(3) 3_445 . . . ?
Cs36 O110 C14 O75 -25(6) 3_445 . . . ?
Cs37 Cs29 Cs30 Nb7 -2.9(9) . . . . ?
Cs37 Cs29 Cs30 Nb15 50.2(8) . . . . ?
Cs37 Cs29 Cs30 Cs11 -61.3(8) . . . . ?
Cs37 Cs29 Cs30 Cs13 101.7(7) . . . . ?
Cs37 Cs29 Cs30 Cs19 -10(3) . . . . ?
Cs37 Cs29 Cs30 O20 -15.6(12) . . . . ?
Cs37 Cs29 Cs30 O27 65.3(10) . . . . ?
Cs37 Cs29 Cs30 O48 -19.4(8) . . . . ?
Cs37 Cs29 Cs30 O67 -135.8(9) . . . 3 ?
Cs37 Cs29 Cs30 O80 55.6(8) . . . . ?
Cs37 Cs29 Cs30 O85 145.3(11) . . . 3 ?
Cs37 O83 C9 Cs8 -110(3) . . . . ?
Cs37 O83 C9 Cs19 84(3) . . . . ?
Cs37 O83 C9 O48 117(3) . . . . ?
Cs37 O83 C9 O50 -70(4) . . . . ?
Cs37 O108 C16 Cs26 -159(4) . . . . ?
Cs37 O108 C16 Cs19 -87(5) . . . . ?
Cs37 O108 C16 Cs29 -92(5) . . . . ?
Cs37 O108 C16 O49 64(7) . . . . ?
Cs37 O108 C16 O80 -114(5) . . . . ?
Cs37 O109 C13 Cs27 -11(5) 1_545 . . . ?
Cs37 O109 C13 Cs32 -86(5) 1_545 . . 1_545 ?
Cs37 O109 C13 O40 142(4) 1_545 . . . ?
Cs37 O109 C13 O82 -41(7) 1_545 . . . ?
O2 Nb1 O3 Nb6 41(2) . . . . ?
O2 Nb1 O3 Cs2 -92.1(7) . . . . ?
O2 Nb1 O3 Cs3 166.5(6) . . . . ?
O2 Nb1 O4 Nb5 2(4) . . . . ?
O2 Nb1 O4 Cs1 130(2) . . . . ?
O2 Nb1 O4 Cs3 -129(2) . . . . ?
O2 Nb1 O6 Nb7 -35(2) . . . . ?
O2 Nb1 O6 Cs1 -166.1(6) . . . . ?
O2 Nb1 O6 Cs2 91.4(6) . . . . ?
O2 Nb2 O23 Nb10 -81.1(10) . . . . ?
O2 Nb2 O23 Cs6 34.0(7) . . . . ?
O2 Nb2 O72 Nb7 32.1(17) . . . . ?
O2 Nb2 O72 Cs11 -137.4(9) . . . . ?
O2 Nb3 O18 Nb13 -26(2) . . . . ?
O2 Nb3 O18 Cs7 90.0(17) . . . . ?
O2 Nb3 O52 Nb6 -38.3(17) . . . . ?
O2 Nb3 O52 Cs9 143.4(9) . . . . ?
O3 Nb1 O4 Nb5 129.6(18) . . . . ?
O3 Nb1 O4 Cs1 -102.8(7) . . . . ?
O3 Nb1 O4 Cs3 -1.1(8) . . . . ?
O3 Nb1 O6 Nb7 -125.5(19) . . . . ?
O3 Nb1 O6 Cs1 103.4(7) . . . . ?
O3 Nb1 O6 Cs2 1.0(8) . . . . ?
O3 Nb6 O77 Cs2 43.4(7) . . . . ?
O3 Nb6 O77 Cs3 -44.4(7) . . . . ?
O4 Nb1 O3 Nb6 -125(2) . . . . ?
O4 Nb1 O3 Cs2 102.5(7) . . . . ?
O4 Nb1 O3 Cs3 1.0(7) . . . . ?
O4 Nb1 O6 Nb7 130.9(19) . . . . ?
O4 Nb1 O6 Cs1 -0.2(8) . . . . ?
O4 Nb1 O6 Cs2 -102.7(7) . . . . ?
O4 Nb5 O5 Cs1 -44.7(6) . . . . ?
O4 Nb5 O5 Cs3 40.7(7) . . . . ?
O6 Nb1 O3 Nb6 132(2) . . . . ?
O6 Nb1 O3 Cs2 -1.0(8) . . . . ?
O6 Nb1 O3 Cs3 -102.4(7) . . . . ?
O6 Nb1 O4 Nb5 -127.4(18) . . . . ?
O6 Nb1 O4 Cs1 0.2(7) . . . . ?
O6 Nb1 O4 Cs3 101.9(7) . . . . ?
O6 Nb7 O64 Cs1 43.2(7) . . . . ?
O6 Nb7 O64 Cs2 -44.1(7) . . . . ?
O7 Si1 O12 Cs1 -115.1(8) . . . . ?
O7 Si1 O12 Cs14 157.2(7) . . . . ?
O7 Si1 O12 Si2 14.5(16) . . . . ?
O7 Si1 O16 Nb11 -122.9(15) . . . . ?
O7 Si1 O16 Cs1 112.2(8) . . . . ?
O7 Si1 O16 Cs3 13.5(11) . . . . ?
O7 Si1 O17 Nb12 94(2) . . . . ?
O7 Si1 O17 Cs4 -4.9(11) . . . 7_556 ?
O7 Si1 O17 Cs14 -144.4(8) . . . . ?
O7 Si3 O9 Cs2 108.2(7) . . . . ?
O7 Si3 O9 Cs5 -106.9(7) . . . . ?
O7 Si3 O9 Cs22 178.1(7) . . . . ?
O7 Si3 O9 Si2 6.1(17) . . . . ?
O7 Si3 O15 Nb9 123.0(16) . . . . ?
O7 Si3 O15 Cs2 -105.5(9) . . . . ?
O7 Si3 O15 Cs3 -7.0(11) . . . . ?
O7 Si3 O30 Nb14 -132(2) . . . . ?
O7 Si3 O30 Cs4 12.7(12) . . . 7_556 ?
O7 Si3 O30 Cs5 104.2(10) . . . . ?
O7 Si3 O30 Cs33 108.3(18) . . . . ?
O8 Nb4 O21 Nb8 74.5(11) . . . . ?
O8 Nb4 O21 Cs8 -168.4(7) . . . . ?
O8 Nb4 O39 Nb5 -128.9(15) . . . . ?
O8 Nb4 O39 Cs10 49.7(10) . . . 4_556 ?
O8 Nb13 O60 Cs9 -83.2(7) . . . 4_556 ?
O9 Si2 O10 Nb15 127.8(16) . . . . ?
O9 Si2 O10 Cs1 -114.2(9) . . . . ?
O9 Si2 O10 Cs2 -15.4(12) . . . . ?
O9 Si2 O12 Cs1 116.6(8) . . . . ?
O9 Si2 O12 Cs14 -155.2(8) . . . . ?
O9 Si2 O12 Si1 -12.4(17) . . . . ?
O9 Si2 O35 Nb16 -100(2) . . . . ?
O9 Si2 O35 Cs5 5.4(11) . . . . ?
O9 Si2 O35 Cs14 144.4(8) . . . . ?
O9 Si3 O7 Cs3 -110.5(8) . . . . ?
O9 Si3 O7 Cs4 107.4(7) . . . 7_556 ?
O9 Si3 O7 Cs24 178.5(7) . . . . ?
O9 Si3 O7 Si1 -2.7(16) . . . . ?
O9 Si3 O15 Nb9 -121.6(16) . . . . ?
O9 Si3 O15 Cs2 9.9(11) . . . . ?
O9 Si3 O15 Cs3 108.3(9) . . . . ?
O9 Si3 O30 Nb14 113(2) . . . . ?
O9 Si3 O30 Cs4 -102.8(10) . . . 7_556 ?
O9 Si3 O30 Cs5 -11.3(12) . . . . ?
O9 Si3 O30 Cs33 -7.2(19) . . . . ?
O10 Nb15 O63 Nb16 7(2) . . . . ?
O10 Nb15 O63 Cs13 -176.5(9) . . . . ?
O10 Nb15 O63 Cs26 163.5(9) . . . . ?
O10 Si2 O9 Cs2 12.8(10) . . . . ?
O10 Si2 O9 Cs5 -132.4(9) . . . . ?
O10 Si2 O9 Cs22 -55.1(11) . . . . ?
O10 Si2 O9 Si3 116.7(15) . . . . ?
O10 Si2 O12 Cs1 -1.6(11) . . . . ?
O10 Si2 O12 Cs14 86.6(10) . . . . ?
O10 Si2 O12 Si1 -130.6(14) . . . . ?
O10 Si2 O35 Nb16 25(3) . . . . ?
O10 Si2 O35 Cs5 130.4(10) . . . . ?
O10 Si2 O35 Cs14 -90.6(10) . . . . ?
O11 Nb1 O3 Nb6 6(4) . . . . ?
O11 Nb1 O3 Cs2 -127(2) . . . . ?
O11 Nb1 O3 Cs3 132(2) . . . . ?
O11 Nb1 O4 Nb5 -35.7(19) . . . . ?
O11 Nb1 O4 Cs1 91.9(6) . . . . ?
O11 Nb1 O4 Cs3 -166.4(6) . . . . ?
O11 Nb1 O6 Nb7 39(2) . . . . ?
O11 Nb1 O6 Cs1 -92.2(6) . . . . ?
O11 Nb1 O6 Cs2 165.3(6) . . . . ?
O11 Nb2 O23 Nb10 -23(2) . . . . ?
O11 Nb2 O23 Cs6 92.3(17) . . . . ?
O11 Nb2 O72 Nb7 -45.7(17) . . . . ?
O11 Nb2 O72 Cs11 144.8(9) . . . . ?
O11 Nb4 O21 Nb8 -81.9(10) . . . . ?
O11 Nb4 O21 Cs8 35.2(6) . . . . ?
O11 Nb4 O39 Nb5 39.6(16) . . . . ?
O11 Nb4 O39 Cs10 -141.8(8) . . . 4_556 ?
O12 Si1 O7 Cs3 104.3(7) . . . . ?
O12 Si1 O7 Cs4 -112.3(7) . . . 7_556 ?
O12 Si1 O7 Cs24 173.2(7) . . . . ?
O12 Si1 O7 Si3 -5.5(16) . . . . ?
O12 Si1 O16 Nb11 122.6(15) . . . . ?
O12 Si1 O16 Cs1 -2.3(10) . . . . ?
O12 Si1 O16 Cs3 -101.0(9) . . . . ?
O12 Si1 O17 Nb12 -150.0(18) . . . . ?
O12 Si1 O17 Cs4 111.0(9) . . . 7_556 ?
O12 Si1 O17 Cs14 -28.5(9) . . . . ?
O12 Si2 O9 Cs2 -104.0(7) . . . . ?
O12 Si2 O9 Cs5 110.8(8) . . . . ?
O12 Si2 O9 Cs22 -171.9(7) . . . . ?
O12 Si2 O9 Si3 0.0(17) . . . . ?
O12 Si2 O10 Nb15 -116.5(16) . . . . ?
O12 Si2 O10 Cs1 1.5(10) . . . . ?
O12 Si2 O10 Cs2 100.3(10) . . . . ?
O12 Si2 O35 Nb16 144.5(19) . . . . ?
O12 Si2 O35 Cs5 -110.1(9) . . . . ?
O12 Si2 O35 Cs14 28.9(9) . . . . ?
O13 Nb1 O3 Nb6 -33(2) . . . . ?
O13 Nb1 O3 Cs2 -165.9(6) . . . . ?
O13 Nb1 O3 Cs3 92.7(6) . . . . ?
O13 Nb1 O4 Nb5 37.9(19) . . . . ?
O13 Nb1 O4 Cs1 165.5(6) . . . . ?
O13 Nb1 O4 Cs3 -92.8(6) . . . . ?
O13 Nb1 O6 Nb7 2(4) . . . . ?
O13 Nb1 O6 Cs1 -129(2) . . . . ?
O13 Nb1 O6 Cs2 128(2) . . . . ?
O13 Nb3 O18 Nb13 -81.5(10) . . . . ?
O13 Nb3 O18 Cs7 34.9(7) . . . . ?
O13 Nb3 O52 Nb6 38.7(17) . . . . ?
O13 Nb3 O52 Cs9 -139.5(9) . . . . ?
O13 Nb4 O21 Nb8 -26(2) . . . . ?
O13 Nb4 O21 Cs8 91.3(16) . . . . ?
O13 Nb4 O39 Nb5 -37.6(16) . . . . ?
O13 Nb4 O39 Cs10 141.0(8) . . . 4_556 ?
O14 Nb3 O18 Nb13 72.7(11) . . . . ?
O14 Nb3 O18 Cs7 -170.9(7) . . . . ?
O14 Nb3 O52 Nb6 -128.3(15) . . . . ?
O14 Nb3 O52 Cs9 53.4(11) . . . . ?
O14 Nb10 O37 Cs10 -84.6(7) . . . . ?
O15 Nb9 O73 Nb14 2(2) . . . . ?
O15 Nb9 O73 Cs23 -174.4(9) . . . 1_545 ?
O15 Nb9 O73 Cs32 165.7(9) . . . 1_545 ?
O15 Si3 O7 Cs3 6.6(10) . . . . ?
O15 Si3 O7 Cs4 -135.6(8) . . . 7_556 ?
O15 Si3 O7 Cs24 -64.4(10) . . . . ?
O15 Si3 O7 Si1 114.4(15) . . . . ?
O15 Si3 O9 Cs2 -8.8(10) . . . . ?
O15 Si3 O9 Cs5 136.1(8) . . . . ?
O15 Si3 O9 Cs22 61.1(10) . . . . ?
O15 Si3 O9 Si2 -110.9(15) . . . . ?
O15 Si3 O30 Nb14 -10(3) . . . . ?
O15 Si3 O30 Cs4 134.5(10) . . . 7_556 ?
O15 Si3 O30 Cs5 -134.1(10) . . . . ?
O15 Si3 O30 Cs33 -130.0(18) . . . . ?
O16 Nb11 O46 Nb12 2(2) . . . . ?
O16 Nb11 O46 Cs12 -179.9(8) . . . 3_455 ?
O16 Nb11 O46 Cs25 162.7(8) . . . 3_455 ?
O16 Si1 O7 Cs3 -11.9(10) . . . . ?
O16 Si1 O7 Cs4 131.5(8) . . . 7_556 ?
O16 Si1 O7 Cs24 57.0(10) . . . . ?
O16 Si1 O7 Si3 -121.7(14) . . . . ?
O16 Si1 O12 Cs1 2.4(10) . . . . ?
O16 Si1 O12 Cs14 -85.3(10) . . . . ?
O16 Si1 O12 Si2 132.0(14) . . . . ?
O16 Si1 O17 Nb12 -31(2) . . . . ?
O16 Si1 O17 Cs4 -130.2(9) . . . 7_556 ?
O16 Si1 O17 Cs14 90.4(9) . . . . ?
O17 Nb12 O59 Cs4 -54.8(17) . . . . ?
O17 Nb12 O59 Cs4 50.7(9) . . . 7_556 ?
O17 Nb12 O59 Cs5 176.4(9) . . . 7_556 ?
O17 Nb12 O59 Cs33 177.3(16) . . . 7_556 ?
O17 Si1 O7 Cs3 -138.4(9) . . . . ?
O17 Si1 O7 Cs4 5.0(11) . . . 7_556 ?
O17 Si1 O7 Cs24 -69.5(11) . . . . ?
O17 Si1 O7 Si3 111.7(15) . . . . ?
O17 Si1 O12 Cs1 124.0(8) . . . . ?
O17 Si1 O12 Cs14 36.3(10) . . . . ?
O17 Si1 O12 Si2 -106.4(15) . . . . ?
O17 Si1 O16 Nb11 4(2) . . . . ?
O17 Si1 O16 Cs1 -120.9(9) . . . . ?
O17 Si1 O16 Cs3 140.5(9) . . . . ?
O18 Nb3 O52 Nb6 130.7(15) . . . . ?
O18 Nb3 O52 Cs9 -47.6(11) . . . . ?
O18 Nb13 O60 Cs9 -168.1(6) . . . 4_556 ?
O19 Nb5 O5 Cs1 37.7(6) . . . . ?
O19 Nb5 O5 Cs3 123.1(6) . . . . ?
O20 Nb7 O64 Cs1 -175.3(8) . . . . ?
O20 Nb7 O64 Cs2 97.5(8) . . . . ?
O20 Cs19 Cs29 Cs11 52(2) . . . . ?
O20 Cs19 Cs29 Cs13 -125(2) . . . . ?
O20 Cs19 Cs29 Cs26 -119(2) . . . . ?
O20 Cs19 Cs29 Cs30 171(5) . . . . ?
O20 Cs19 Cs29 Cs37 -17(3) . . . . ?
O20 Cs19 Cs29 O48 1(2) . . . . ?
O20 Cs19 Cs29 O67 116(2) . . . 3 ?
O20 Cs19 Cs29 O80 -78(2) . . . . ?
O20 Cs19 Cs29 O85 -165(2) . . . 3 ?
O20 Cs19 Cs29 O108 -58(3) . . . . ?
O20 Cs19 Cs29 C16 -65(3) . . . . ?
O20 Cs19 Cs30 Nb7 11.9(6) . . . . ?
O20 Cs19 Cs30 Nb15 65.3(6) . . . . ?
O20 Cs19 Cs30 Cs11 -45.1(5) . . . . ?
O20 Cs19 Cs30 Cs13 116.8(7) . . . . ?
O20 Cs19 Cs30 Cs29 -175(2) . . . . ?
O20 Cs19 Cs30 O27 74.4(8) . . . . ?
O20 Cs19 Cs30 O48 -5.5(10) . . . . ?
O20 Cs19 Cs30 O67 -126.2(7) . . . 3 ?
O20 Cs19 Cs30 O80 78.0(9) . . . . ?
O20 Cs19 Cs30 O85 161.8(9) . . . 3 ?
O21 Nb4 O39 Nb5 130.8(15) . . . . ?
O21 Nb4 O39 Cs10 -50.6(10) . . . 4_556 ?
O21 Nb8 O36 Cs11 -172.1(6) . . . 2_656 ?
O22 Nb5 O5 Cs1 97.3(7) . . . . ?
O22 Nb5 O5 Cs3 -177.3(7) . . . . ?
O22 Cs18 Cs59 Nb5 -17.9(14) 3_545 . . 3_545 ?
O22 Cs18 Cs59 Nb11 -70.9(12) 3_545 . . 3_545 ?
O22 Cs18 Cs59 Cs28 -39(22) 3_545 . . . ?
O22 Cs18 Cs59 Cs50 -142(16) 3_545 . . . ?
O22 Cs18 Cs59 O28 -80(2) 3_545 . . 3_545 ?
O22 Cs18 Cs59 O29 -6(3) 3_545 . . 3_545 ?
O22 Cs18 Cs59 O75 -84.5(18) 3_545 . . 3_545 ?
O22 Cs18 Cs59 O86 126(2) 3_545 . . . ?
O22 Cs18 Cs59 O100 -162.1(10) 3_545 . . . ?
O22 Cs18 Cs59 C14 -79(2) 3_545 . . 3_545 ?
O22 Cs18 Cs28 Cs25 -122.1(6) 3_545 . . . ?
O22 Cs18 Cs28 Cs59 142(21) 3_545 . . . ?
O22 Cs18 Cs28 Cs36 -158(5) 3_545 . . 1_545 ?
O22 Cs18 Cs28 O29 -1.0(12) 3_545 . . 3_545 ?
O22 Cs18 Cs28 O75 -86.6(9) 3_545 . . 3_545 ?
O22 Cs18 Cs28 O86 128.9(9) 3_545 . . . ?
O22 Cs18 Cs28 O100 -162.4(9) 3_545 . . . ?
O22 Cs18 Cs28 O110 -87.8(18) 3_545 . . 3_545 ?
O22 Cs18 Cs28 C1 136.0(7) 3_545 . . . ?
O22 Cs18 Cs28 C6 -8.0(16) 3_545 . . 3_545 ?
O22 Cs18 Cs28 C14 -81.7(12) 3_545 . . 3_545 ?
O22 Cs59 Cs28 Cs25 -119.1(10) 3_545 . . . ?
O22 Cs59 Cs28 Cs18 -36(20) 3_545 . . . ?
O22 Cs59 Cs28 Cs36 -176(100) 3_545 . . 1_545 ?
O22 Cs59 Cs28 O29 4(3) 3_545 . . 3_545 ?
O22 Cs59 Cs28 O75 -86.0(19) 3_545 . . 3_545 ?
O22 Cs59 Cs28 O86 131.5(9) 3_545 . . . ?
O22 Cs59 Cs28 O100 -158.3(17) 3_545 . . . ?
O22 Cs59 Cs28 O110 -93(5) 3_545 . . 3_545 ?
O22 Cs59 Cs28 C1 138.2(12) 3_545 . . . ?
O22 Cs59 Cs28 C6 -2(5) 3_545 . . 3_545 ?
O22 Cs59 Cs28 C14 -83(3) 3_545 . . 3_545 ?
O22 Cs59 Cs50 Cs25 -116.3(10) 3_545 . . . ?
O22 Cs59 Cs50 Cs18 -137(18) 3_545 . . . ?
O22 Cs59 Cs50 O29 2.6(9) 3_545 . . 3_545 ?
O22 Cs59 Cs50 O75 -75.6(11) 3_545 . . 3_545 ?
O22 Cs59 Cs50 O86 122.8(11) 3_545 . . . ?
O22 Cs59 Cs50 O100 -157.7(12) 3_545 . . . ?
O22 Cs59 Cs50 O110 -63.9(15) 3_545 . . 3_545 ?
O22 Cs59 Cs50 C1 134.5(11) 3_545 . . . ?
O22 Cs59 Cs50 C6 -1.9(11) 3_545 . . 3_545 ?
O22 Cs59 Cs50 C14 -66.4(12) 3_545 . . 3_545 ?
O23 Nb2 O72 Nb7 125.2(15) . . . . ?
O23 Nb2 O72 Cs11 -44.3(11) . . . . ?
O23 Nb10 O37 Cs10 -169.3(6) . . . . ?
O24 Nb9 O73 Nb14 144(2) . . . . ?
O24 Nb9 O73 Cs23 -31.9(10) . . . 1_545 ?
O24 Nb9 O73 Cs32 -51.8(10) . . . 1_545 ?
O24 Cs17 Cs27 Nb6 63.7(5) . . . . ?
O24 Cs17 Cs27 Nb9 9.4(5) . . . . ?
O24 Cs17 Cs27 Cs32 -43.2(5) . . . 1_545 ?
O24 Cs17 Cs27 O25 76.1(6) . . . . ?
O24 Cs17 Cs27 O42 80.9(6) . . . . ?
O24 Cs17 Cs27 O81 -160.2(6) . . . 1_545 ?
O24 Cs17 Cs27 O82 -4.7(8) . . . . ?
O24 Cs17 Cs27 O91 -84.3(7) . . . 1_545 ?
O24 Cs17 Cs27 C11 76.2(8) . . . . ?
O24 Cs17 Cs27 C13 4.5(9) . . . . ?
O24 Cs23 Cs32 Nb9 -20.8(5) 1_565 . . 1_565 ?
O24 Cs23 Cs32 O62 -93.2(7) 1_565 . . 1_565 ?
O24 Cs23 Cs32 O73 -45.9(6) 1_565 . . 1_565 ?
O24 Cs23 Cs32 O74 -95.8(6) 1_565 . . 1_565 ?
O24 Cs23 Cs32 O82 5.5(7) 1_565 . . 1_565 ?
O24 Cs23 Cs32 O91 80.7(7) 1_565 . . . ?
O24 Cs23 Cs32 O99 -174.7(7) 1_565 . . . ?
O24 Cs23 Cs32 C3 97.4(7) 1_565 . . . ?
O24 Cs23 Cs32 C4 -81.1(10) 1_565 . . 1_565 ?
O24 Cs23 Cs32 C13 -4.1(9) 1_565 . . 1_565 ?
O25 Nb6 O77 Cs2 -174.3(7) . . . . ?
O25 Nb6 O77 Cs3 98.0(7) . . . . ?
O25 Cs17 Cs27 Nb6 -12.5(4) . . . . ?
O25 Cs17 Cs27 Nb9 -66.8(4) . . . . ?
O25 Cs17 Cs27 Cs32 -119.4(4) . . . 1_545 ?
O25 Cs17 Cs27 O24 -76.1(6) . . . . ?
O25 Cs17 Cs27 O42 4.7(7) . . . . ?
O25 Cs17 Cs27 O81 123.7(6) . . . 1_545 ?
O25 Cs17 Cs27 O82 -80.9(7) . . . . ?
O25 Cs17 Cs27 O91 -160.5(6) . . . 1_545 ?
O25 Cs17 Cs27 C11 0.0(8) . . . . ?
O25 Cs17 Cs27 C13 -71.7(9) . . . . ?
O26 Nb10 O37 Cs10 6.8(8) . . . . ?
O26 Nb13 O60 Cs9 102.8(7) . . . 4_556 ?
O27 Nb15 O63 Nb16 151(2) . . . . ?
O27 Nb15 O63 Cs13 -32.4(11) . . . . ?
O27 Nb15 O63 Cs26 -52.5(11) . . . . ?
O27 Cs13 Cs26 Nb15 -23.9(5) . . . . ?
O27 Cs13 Cs26 Cs24 133.8(6) . . . 3 ?
O27 Cs13 Cs26 O63 -50.2(6) . . . . ?
O27 Cs13 Cs26 O80 -0.8(8) . . . . ?
O27 Cs13 Cs26 O85 82.9(8) . . . 3 ?
O27 Cs13 Cs26 O87 -102.1(7) . . . . ?
O27 Cs13 Cs26 O94 -177.8(8) . . . 3 ?
O27 Cs13 Cs26 O103 -109.2(9) . . . . ?
O27 Cs13 Cs26 C15 -95.3(9) . . . . ?
O27 Cs13 Cs26 C16 -11.5(10) . . . . ?
O27 Cs19 Cs29 Cs11 154.9(19) . . . . ?
O27 Cs19 Cs29 Cs13 -22.1(11) . . . . ?
O27 Cs19 Cs29 Cs26 -15.7(13) . . . . ?
O27 Cs19 Cs29 Cs30 -86(3) . . . . ?
O27 Cs19 Cs29 Cs37 85.9(14) . . . . ?
O27 Cs19 Cs29 O48 104.3(15) . . . . ?
O27 Cs19 Cs29 O67 -141.1(11) . . . 3 ?
O27 Cs19 Cs29 O80 24.7(12) . . . . ?
O27 Cs19 Cs29 O85 -62.2(15) . . . 3 ?
O27 Cs19 Cs29 O108 44.7(16) . . . . ?
O27 Cs19 Cs29 C16 37.7(14) . . . . ?
O27 Cs19 Cs30 Nb7 -62.5(7) . . . . ?
O27 Cs19 Cs30 Nb15 -9.1(7) . . . . ?
O27 Cs19 Cs30 Cs11 -119.5(7) . . . . ?
O27 Cs19 Cs30 Cs13 42.4(6) . . . . ?
O27 Cs19 Cs30 Cs29 110(3) . . . . ?
O27 Cs19 Cs30 O20 -74.4(8) . . . . ?
O27 Cs19 Cs30 O48 -79.9(9) . . . . ?
O27 Cs19 Cs30 O67 159.4(7) . . . 3 ?
O27 Cs19 Cs30 O80 3.6(11) . . . . ?
O27 Cs19 Cs30 O85 87.4(10) . . . 3 ?
O28 Nb11 O46 Nb12 145(2) . . . . ?
O28 Nb11 O46 Cs12 -37.1(10) . . . 3_455 ?
O28 Nb11 O46 Cs25 -54.5(10) . . . 3_455 ?
O28 Cs12 Cs25 Nb11 -25.1(5) 3_545 . . 3_545 ?
O28 Cs12 Cs25 O46 -49.9(5) 3_545 . . 3_545 ?
O28 Cs12 Cs25 O56 -98.3(6) 3_545 . . 3_545 ?
O28 Cs12 Cs25 O75 -2.4(8) 3_545 . . 3_545 ?
O28 Cs12 Cs25 O76 -99.5(7) 3_545 . . 3_545 ?
O28 Cs12 Cs25 O97 171.8(7) 3_545 . . . ?
O28 Cs12 Cs25 O100 77.0(7) 3_545 . . . ?
O28 Cs12 Cs25 O123 -134(6) 3_545 . . . ?
O28 Cs12 Cs25 C14 -13.5(11) 3_545 . . 3_545 ?
O28 Cs12 Cs25 C17 93.0(7) 3_545 . . . ?
O28 Cs18 Cs59 Nb5 62(2) 3_545 . . 3_545 ?
O28 Cs18 Cs59 Nb11 8.7(17) 3_545 . . 3_545 ?
O28 Cs18 Cs59 Cs28 41(22) 3_545 . . . ?
O28 Cs18 Cs59 Cs50 -62(18) 3_545 . . . ?
O28 Cs18 Cs59 O22 80(2) 3_545 . . 3_545 ?
O28 Cs18 Cs59 O29 74(3) 3_545 . . 3_545 ?
O28 Cs18 Cs59 O75 -5(3) 3_545 . . 3_545 ?
O28 Cs18 Cs59 O86 -154.1(14) 3_545 . . . ?
O28 Cs18 Cs59 O100 -82(2) 3_545 . . . ?
O28 Cs18 Cs59 C14 1(4) 3_545 . . 3_545 ?
O28 Cs18 Cs28 Cs25 -45.9(9) 3_545 . . . ?
O28 Cs18 Cs28 Cs59 -141(21) 3_545 . . . ?
O28 Cs18 Cs28 Cs36 -82(5) 3_545 . . 1_545 ?
O28 Cs18 Cs28 O29 75.3(13) 3_545 . . 3_545 ?
O28 Cs18 Cs28 O75 -10.3(13) 3_545 . . 3_545 ?
O28 Cs18 Cs28 O86 -154.8(9) 3_545 . . . ?
O28 Cs18 Cs28 O100 -86.2(10) 3_545 . . . ?
O28 Cs18 Cs28 O110 -11(2) 3_545 . . 3_545 ?
O28 Cs18 Cs28 C1 -147.7(9) 3_545 . . . ?
O28 Cs18 Cs28 C6 68.3(16) 3_545 . . 3_545 ?
O28 Cs18 Cs28 C14 -5.4(17) 3_545 . . 3_545 ?
O28 Cs59 Cs28 Cs25 -48.5(18) 3_545 . . . ?
O28 Cs59 Cs28 Cs18 35(19) 3_545 . . . ?
O28 Cs59 Cs28 Cs36 -106(9) 3_545 . . 1_545 ?
O28 Cs59 Cs28 O29 75(3) 3_545 . . 3_545 ?
O28 Cs59 Cs28 O75 -15(3) 3_545 . . 3_545 ?
O28 Cs59 Cs28 O86 -157.9(13) 3_545 . . . ?
O28 Cs59 Cs28 O100 -88(2) 3_545 . . . ?
O28 Cs59 Cs28 O110 -23(7) 3_545 . . 3_545 ?
O28 Cs59 Cs28 C1 -151(2) 3_545 . . . ?
O28 Cs59 Cs28 C6 69(5) 3_545 . . 3_545 ?
O28 Cs59 Cs28 C14 -13(5) 3_545 . . 3_545 ?
O28 Cs59 Cs50 Cs25 -34.7(9) 3_545 . . . ?
O28 Cs59 Cs50 Cs18 -55(17) 3_545 . . . ?
O28 Cs59 Cs50 O29 84.2(10) 3_545 . . 3_545 ?
O28 Cs59 Cs50 O75 6.0(10) 3_545 . . 3_545 ?
O28 Cs59 Cs50 O86 -155.7(10) 3_545 . . . ?
O28 Cs59 Cs50 O100 -76.1(11) 3_545 . . . ?
O28 Cs59 Cs50 O110 17.6(16) 3_545 . . 3_545 ?
O28 Cs59 Cs50 C1 -143.9(10) 3_545 . . . ?
O28 Cs59 Cs50 C6 79.7(10) 3_545 . . 3_545 ?
O28 Cs59 Cs50 C14 15.2(12) 3_545 . . 3_545 ?
O29 Nb5 O5 Cs1 171.5(6) . . . . ?
O29 Nb5 O5 Cs3 -103.1(7) . . . . ?
O29 Cs18 Cs59 Nb5 -12.3(17) 3_545 . . 3_545 ?
O29 Cs18 Cs59 Nb11 -65(2) 3_545 . . 3_545 ?
O29 Cs18 Cs59 Cs28 -33(19) 3_545 . . . ?
O29 Cs18 Cs59 Cs50 -136(18) 3_545 . . . ?
O29 Cs18 Cs59 O22 6(3) 3_545 . . 3_545 ?
O29 Cs18 Cs59 O28 -74(3) 3_545 . . 3_545 ?
O29 Cs18 Cs59 O75 -79(2) 3_545 . . 3_545 ?
O29 Cs18 Cs59 O86 132(4) 3_545 . . . ?
O29 Cs18 Cs59 O100 -156(2) 3_545 . . . ?
O29 Cs18 Cs59 C14 -73(2) 3_545 . . 3_545 ?
O29 Cs18 Cs28 Cs25 -121.1(9) 3_545 . . . ?
O29 Cs18 Cs28 Cs59 143(21) 3_545 . . . ?
O29 Cs18 Cs28 Cs36 -157(6) 3_545 . . 1_545 ?
O29 Cs18 Cs28 O75 -85.6(11) 3_545 . . 3_545 ?
O29 Cs18 Cs28 O86 129.9(14) 3_545 . . . ?
O29 Cs18 Cs28 O100 -161.4(10) 3_545 . . . ?
O29 Cs18 Cs28 O110 -86.8(19) 3_545 . . 3_545 ?
O29 Cs18 Cs28 C1 137.0(11) 3_545 . . . ?
O29 Cs18 Cs28 C6 -7.0(8) 3_545 . . 3_545 ?
O29 Cs18 Cs28 C14 -80.7(13) 3_545 . . 3_545 ?
O29 Cs59 Cs28 Cs25 -123(2) 3_545 . . . ?
O29 Cs59 Cs28 Cs18 -40(22) 3_545 . . . ?
O29 Cs59 Cs28 Cs36 180(100) 3_545 . . 1_545 ?
O29 Cs59 Cs28 O75 -90(3) 3_545 . . 3_545 ?
O29 Cs59 Cs28 O86 127(3) 3_545 . . . ?
O29 Cs59 Cs28 O100 -162.3(17) 3_545 . . . ?
O29 Cs59 Cs28 O110 -97(6) 3_545 . . 3_545 ?
O29 Cs59 Cs28 C1 134(2) 3_545 . . . ?
O29 Cs59 Cs28 C6 -5.6(16) 3_545 . . 3_545 ?
O29 Cs59 Cs28 C14 -87(4) 3_545 . . 3_545 ?
O29 Cs59 Cs50 Cs25 -119.0(5) 3_545 . . . ?
O29 Cs59 Cs50 Cs18 -139(17) 3_545 . . . ?
O29 Cs59 Cs50 O75 -78.3(6) 3_545 . . 3_545 ?
O29 Cs59 Cs50 O86 120.1(7) 3_545 . . . ?
O29 Cs59 Cs50 O100 -160.4(8) 3_545 . . . ?
O29 Cs59 Cs50 O110 -66.6(10) 3_545 . . 3_545 ?
O29 Cs59 Cs50 C1 131.8(7) 3_545 . . . ?
O29 Cs59 Cs50 C6 -4.6(6) 3_545 . . 3_545 ?
O29 Cs59 Cs50 C14 -69.0(7) 3_545 . . 3_545 ?
O30 Nb14 O68 Cs4 -37.5(8) . . . 7_556 ?
O30 Nb14 O68 Cs5 41.7(9) . . . . ?
O30 Nb14 O68 Cs33 49(2) . . . . ?
O30 Nb14 O68 Cs16 -179.5(7) . . . . ?
O30 Si3 O7 Cs3 131.9(9) . . . . ?
O30 Si3 O7 Cs4 -10.2(10) . . . 7_556 ?
O30 Si3 O7 Cs24 61.0(10) . . . . ?
O30 Si3 O7 Si1 -120.3(15) . . . . ?
O30 Si3 O9 Cs2 -135.0(8) . . . . ?
O30 Si3 O9 Cs5 9.9(10) . . . . ?
O30 Si3 O9 Cs22 -65.1(10) . . . . ?
O30 Si3 O9 Si2 122.9(15) . . . . ?
O30 Si3 O15 Nb9 1(2) . . . . ?
O30 Si3 O15 Cs2 133.0(10) . . . . ?
O30 Si3 O15 Cs3 -128.6(10) . . . . ?
O31 Nb2 O23 Nb10 74.7(10) . . . . ?
O31 Nb2 O23 Cs6 -170.2(7) . . . . ?
O31 Nb2 O72 Nb7 -134.5(15) . . . . ?
O31 Nb2 O72 Cs11 56.0(11) . . . . ?
O31 Nb8 O36 Cs11 -88.6(7) . . . 2_656 ?
O32 Nb12 O59 Cs4 130.1(8) . . . 7_556 ?
O32 Nb12 O59 Cs4 24.6(17) . . . . ?
O32 Nb12 O59 Cs5 -104.2(10) . . . 7_556 ?
O32 Nb12 O59 Cs33 -103.3(16) . . . 7_556 ?
O33 Nb6 O77 Cs2 124.8(6) . . . . ?
O33 Nb6 O77 Cs3 37.0(7) . . . . ?
O34 Nb8 O36 Cs11 5.5(8) . . . 2_656 ?
O34 Nb10 O37 Cs10 99.7(7) . . . . ?
O35 Nb16 O65 Cs5 -49.4(9) . . . . ?
O35 Nb16 O65 Cs33 -57(2) . . . . ?
O35 Nb16 O65 Cs21 -163.2(10) . . . 5_656 ?
O35 Si2 O9 Cs2 139.9(9) . . . . ?
O35 Si2 O9 Cs5 -5.3(11) . . . . ?
O35 Si2 O9 Cs22 72.0(11) . . . . ?
O35 Si2 O9 Si3 -116.1(16) . . . . ?
O35 Si2 O10 Nb15 2(2) . . . . ?
O35 Si2 O10 Cs1 120.5(10) . . . . ?
O35 Si2 O10 Cs2 -140.7(10) . . . . ?
O35 Si2 O12 Cs1 -124.9(9) . . . . ?
O35 Si2 O12 Cs14 -36.7(11) . . . . ?
O35 Si2 O12 Si1 106.1(15) . . . . ?
O38 Nb7 O64 Cs1 124.3(7) . . . . ?
O38 Nb7 O64 Cs2 37.0(7) . . . . ?
O39 Nb4 O21 Nb8 -179.3(10) . . . . ?
O39 Nb4 O21 Cs8 -62.3(8) . . . . ?
O40 Nb9 O73 Nb14 -80(2) . . . . ?
O40 Nb9 O73 Cs23 104.3(9) . . . 1_545 ?
O40 Nb9 O73 Cs32 84.4(10) . . . 1_545 ?
O41 Nb2 O23 Nb10 -5.8(9) . . . . ?
O41 Nb2 O23 Cs6 109.3(6) . . . . ?
O41 Nb3 O18 Nb13 -6.3(9) . . . . ?
O41 Nb3 O18 Cs7 110.0(7) . . . . ?
O41 Nb4 O21 Nb8 -6.2(9) . . . . ?
O41 Nb4 O21 Cs8 110.9(7) . . . . ?
O42 Nb6 O77 Cs2 -100.4(8) . . . . ?
O42 Nb6 O77 Cs3 171.8(7) . . . . ?
O42 Cs17 Cs27 Nb6 -17.2(4) . . . . ?
O42 Cs17 Cs27 Nb9 -71.5(5) . . . . ?
O42 Cs17 Cs27 Cs32 -124.1(5) . . . 1_545 ?
O42 Cs17 Cs27 O24 -80.9(6) . . . . ?
O42 Cs17 Cs27 O25 -4.7(7) . . . . ?
O42 Cs17 Cs27 O81 118.9(7) . . . 1_545 ?
O42 Cs17 Cs27 O82 -85.6(7) . . . . ?
O42 Cs17 Cs27 O91 -165.2(7) . . . 1_545 ?
O42 Cs17 Cs27 C11 -4.7(6) . . . . ?
O42 Cs17 Cs27 C13 -76.4(8) . . . . ?
O43 Nb11 O46 Nb12 84(2) . . . . ?
O43 Nb11 O46 Cs12 -98.4(9) . . . 3_455 ?
O43 Nb11 O46 Cs25 -115.8(9) . . . 3_455 ?
O44 Nb6 O77 Cs2 -38.7(7) . . . . ?
O44 Nb6 O77 Cs3 -126.5(6) . . . . ?
O45 Nb14 O68 Cs4 -118.8(8) . . . 7_556 ?
O45 Nb14 O68 Cs5 -39.6(9) . . . . ?
O45 Nb14 O68 Cs33 -33(2) . . . . ?
O45 Nb14 O68 Cs16 99.2(8) . . . . ?
O46 Cs12 Cs25 Nb11 24.8(3) 3_545 . . 3_545 ?
O46 Cs12 Cs25 O28 49.9(5) 3_545 . . 3_545 ?
O46 Cs12 Cs25 O56 -48.3(6) 3_545 . . 3_545 ?
O46 Cs12 Cs25 O75 47.5(7) 3_545 . . 3_545 ?
O46 Cs12 Cs25 O76 -49.6(6) 3_545 . . 3_545 ?
O46 Cs12 Cs25 O97 -138.3(8) 3_545 . . . ?
O46 Cs12 Cs25 O100 126.9(6) 3_545 . . . ?
O46 Cs12 Cs25 O123 -84(6) 3_545 . . . ?
O46 Cs12 Cs25 C14 36.4(9) 3_545 . . 3_545 ?
O46 Cs12 Cs25 C17 142.9(6) 3_545 . . . ?
O47 Nb8 O36 Cs11 98.3(7) . . . 2_656 ?
O47 Nb13 O60 Cs9 8.9(9) . . . 4_556 ?
O48 Nb7 O64 Cs1 -98.9(8) . . . . ?
O48 Nb7 O64 Cs2 173.9(8) . . . . ?
O48 Cs19 Cs29 Cs11 50.6(8) . . . . ?
O48 Cs19 Cs29 Cs13 -126.4(7) . . . . ?
O48 Cs19 Cs29 Cs26 -120.0(7) . . . . ?
O48 Cs19 Cs29 Cs30 169(3) . . . . ?
O48 Cs19 Cs29 Cs37 -18.4(13) . . . . ?
O48 Cs19 Cs29 O67 114.6(9) . . . 3 ?
O48 Cs19 Cs29 O80 -79.6(9) . . . . ?
O48 Cs19 Cs29 O85 -166.5(9) . . . 3 ?
O48 Cs19 Cs29 O108 -59.6(10) . . . . ?
O48 Cs19 Cs29 C16 -66.6(9) . . . . ?
O48 Cs19 Cs30 Nb7 17.5(5) . . . . ?
O48 Cs19 Cs30 Nb15 70.9(6) . . . . ?
O48 Cs19 Cs30 Cs11 -39.6(6) . . . . ?
O48 Cs19 Cs30 Cs13 122.4(5) . . . . ?
O48 Cs19 Cs30 Cs29 -170(3) . . . . ?
O48 Cs19 Cs30 O20 5.5(10) . . . . ?
O48 Cs19 Cs30 O27 79.9(9) . . . . ?
O48 Cs19 Cs30 O67 -120.7(8) . . . 3 ?
O48 Cs19 Cs30 O80 83.5(8) . . . . ?
O48 Cs19 Cs30 O85 167.3(9) . . . 3 ?
O48 Cs29 Cs30 Nb7 16.5(4) . . . . ?
O48 Cs29 Cs30 Nb15 69.5(4) . . . . ?
O48 Cs29 Cs30 Cs11 -41.9(4) . . . . ?
O48 Cs29 Cs30 Cs13 121.1(4) . . . . ?
O48 Cs29 Cs30 Cs19 9(3) . . . . ?
O48 Cs29 Cs30 O20 3.8(7) . . . . ?
O48 Cs29 Cs30 O27 84.7(7) . . . . ?
O48 Cs29 Cs30 O67 -116.4(7) . . . 3 ?
O48 Cs29 Cs30 O80 75.0(6) . . . . ?
O48 Cs29 Cs30 O85 164.7(9) . . . 3 ?
O49 Nb15 O63 Nb16 -75(2) . . . . ?
O49 Nb15 O63 Cs13 102.2(10) . . . . ?
O49 Nb15 O63 Cs26 82.1(10) . . . . ?
O50 Nb7 O64 Cs1 -38.5(7) . . . . ?
O50 Nb7 O64 Cs2 -125.7(7) . . . . ?
O51 Nb9 O73 Nb14 83(2) . . . . ?
O51 Nb9 O73 Cs23 -93.0(9) . . . 1_545 ?
O51 Nb9 O73 Cs32 -112.9(9) . . . 1_545 ?
O52 Nb3 O18 Nb13 179.8(9) . . . . ?
O52 Nb3 O18 Cs7 -63.8(8) . . . . ?
O53 Nb5 O5 Cs1 -125.9(6) . . . . ?
O53 Nb5 O5 Cs3 -40.5(7) . . . . ?
O54 Nb15 O63 Nb16 88(2) . . . . ?
O54 Nb15 O63 Cs13 -95.3(10) . . . . ?
O54 Nb15 O63 Cs26 -115.4(9) . . . . ?
O55 Nb11 O46 Nb12 -80(2) . . . . ?
O55 Nb11 O46 Cs12 97.9(9) . . . 3_455 ?
O55 Nb11 O46 Cs25 80.5(9) . . . 3_455 ?
O56 Nb12 O59 Cs4 163.4(16) . . . . ?
O56 Nb12 O59 Cs4 -91.1(9) . . . 7_556 ?
O56 Nb12 O59 Cs5 34.6(12) . . . 7_556 ?
O56 Nb12 O59 Cs33 35.5(17) . . . 7_556 ?
O56 Cs12 Cs25 Nb11 73.1(5) 3_545 . . 3_545 ?
O56 Cs12 Cs25 O28 98.3(6) 3_545 . . 3_545 ?
O56 Cs12 Cs25 O46 48.3(6) 3_545 . . 3_545 ?
O56 Cs12 Cs25 O75 95.9(8) 3_545 . . 3_545 ?
O56 Cs12 Cs25 O76 -1.3(8) 3_545 . . 3_545 ?
O56 Cs12 Cs25 O97 -90.0(8) 3_545 . . . ?
O56 Cs12 Cs25 O100 175.3(8) 3_545 . . . ?
O56 Cs12 Cs25 O123 -36(6) 3_545 . . . ?
O56 Cs12 Cs25 C14 84.8(10) 3_545 . . 3_545 ?
O56 Cs12 Cs25 C17 -168.7(7) 3_545 . . . ?
O58 Nb14 O68 Cs4 43.8(8) . . . 7_556 ?
O58 Nb14 O68 Cs5 123.0(8) . . . . ?
O58 Nb14 O68 Cs33 130(2) . . . . ?
O58 Nb14 O68 Cs16 -98.2(7) . . . . ?
O61 Nb12 O59 Cs4 -30.0(9) . . . 7_556 ?
O61 Nb12 O59 Cs4 -135.5(16) . . . . ?
O61 Nb12 O59 Cs5 95.6(10) . . . 7_556 ?
O61 Nb12 O59 Cs33 96.5(16) . . . 7_556 ?
O62 Nb14 O68 Cs4 -179.7(9) . . . 7_556 ?
O62 Nb14 O68 Cs5 -100.5(10) . . . . ?
O62 Nb14 O68 Cs33 -94(2) . . . . ?
O62 Nb14 O68 Cs16 38.2(10) . . . . ?
O62 Cs23 Cs32 Nb9 72.4(6) 1_565 . . 1_565 ?
O62 Cs23 Cs32 O24 93.2(7) 1_565 . . 1_565 ?
O62 Cs23 Cs32 O73 47.3(7) 1_565 . . 1_565 ?
O62 Cs23 Cs32 O74 -2.7(8) 1_565 . . 1_565 ?
O62 Cs23 Cs32 O82 98.7(8) 1_565 . . 1_565 ?
O62 Cs23 Cs32 O91 173.9(8) 1_565 . . . ?
O62 Cs23 Cs32 O99 -81.5(8) 1_565 . . . ?
O62 Cs23 Cs32 C3 -169.5(8) 1_565 . . . ?
O62 Cs23 Cs32 C4 12.1(8) 1_565 . . 1_565 ?
O62 Cs23 Cs32 C13 89.1(9) 1_565 . . 1_565 ?
O63 Cs13 Cs26 Nb15 26.3(4) . . . . ?
O63 Cs13 Cs26 Cs24 -176.0(7) . . . 3 ?
O63 Cs13 Cs26 O27 50.2(6) . . . . ?
O63 Cs13 Cs26 O80 49.4(7) . . . . ?
O63 Cs13 Cs26 O85 133.1(7) . . . 3 ?
O63 Cs13 Cs26 O87 -51.9(6) . . . . ?
O63 Cs13 Cs26 O94 -127.7(8) . . . 3 ?
O63 Cs13 Cs26 O103 -59.0(9) . . . . ?
O63 Cs13 Cs26 C15 -45.2(9) . . . . ?
O63 Cs13 Cs26 C16 38.7(9) . . . . ?
O67 Cs19 Cs29 Cs11 -64.0(11) 3 . . . ?
O67 Cs19 Cs29 Cs13 119.1(6) 3 . . . ?
O67 Cs19 Cs29 Cs26 125.4(7) 3 . . . ?
O67 Cs19 Cs29 Cs30 55(3) 3 . . . ?
O67 Cs19 Cs29 Cs37 -133.0(10) 3 . . . ?
O67 Cs19 Cs29 O48 -114.6(9) 3 . . . ?
O67 Cs19 Cs29 O80 165.9(8) 3 . . . ?
O67 Cs19 Cs29 O85 78.9(10) 3 . . 3 ?
O67 Cs19 Cs29 O108 -174.2(10) 3 . . . ?
O67 Cs19 Cs29 C16 178.9(9) 3 . . . ?
O67 Cs19 Cs30 Nb7 138.1(5) 3 . . . ?
O67 Cs19 Cs30 Nb15 -168.5(5) 3 . . . ?
O67 Cs19 Cs30 Cs11 81.1(5) 3 . . . ?
O67 Cs19 Cs30 Cs13 -117.0(5) 3 . . . ?
O67 Cs19 Cs30 Cs29 -49(3) 3 . . . ?
O67 Cs19 Cs30 O20 126.2(7) 3 . . . ?
O67 Cs19 Cs30 O27 -159.4(7) 3 . . . ?
O67 Cs19 Cs30 O48 120.7(8) 3 . . . ?
O67 Cs19 Cs30 O80 -155.8(9) 3 . . . ?
O67 Cs19 Cs30 O85 -72.0(8) 3 . . 3 ?
O67 Cs29 Cs30 Nb7 132.9(5) 3 . . . ?
O67 Cs29 Cs30 Nb15 -174.0(5) 3 . . . ?
O67 Cs29 Cs30 Cs11 74.5(6) 3 . . . ?
O67 Cs29 Cs30 Cs13 -122.5(5) 3 . . . ?
O67 Cs29 Cs30 Cs19 126(3) 3 . . . ?
O67 Cs29 Cs30 O20 120.2(8) 3 . . . ?
O67 Cs29 Cs30 O27 -158.9(8) 3 . . . ?
O67 Cs29 Cs30 O48 116.4(7) 3 . . . ?
O67 Cs29 Cs30 O80 -168.6(7) 3 . . . ?
O67 Cs29 Cs30 O85 -78.9(9) 3 . . 3 ?
O69 Nb16 O65 Cs5 92.3(10) . . . . ?
O69 Nb16 O65 Cs33 85(2) . . . . ?
O69 Nb16 O65 Cs21 -21.6(12) . . . 5_656 ?
O69 Cs13 Cs26 Nb15 67.3(5) . . . . ?
O69 Cs13 Cs26 Cs24 -135.0(6) . . . 3 ?
O69 Cs13 Cs26 O27 91.2(7) . . . . ?
O69 Cs13 Cs26 O63 41.0(6) . . . . ?
O69 Cs13 Cs26 O80 90.4(7) . . . . ?
O69 Cs13 Cs26 O85 174.1(8) . . . 3 ?
O69 Cs13 Cs26 O87 -10.9(7) . . . . ?
O69 Cs13 Cs26 O94 -86.7(8) . . . 3 ?
O69 Cs13 Cs26 O103 -18.0(11) . . . . ?
O69 Cs13 Cs26 C15 -4.1(10) . . . . ?
O69 Cs13 Cs26 C16 79.7(10) . . . . ?
O71 Nb16 O65 Cs5 29.8(9) . . . . ?
O71 Nb16 O65 Cs33 23(2) . . . . ?
O71 Nb16 O65 Cs21 -84.0(11) . . . 5_656 ?
O72 Nb2 O23 Nb10 178.8(9) . . . . ?
O72 Nb2 O23 Cs6 -66.1(8) . . . . ?
O73 Cs23 Cs32 Nb9 25.1(3) 1_565 . . 1_565 ?
O73 Cs23 Cs32 O24 45.9(6) 1_565 . . 1_565 ?
O73 Cs23 Cs32 O62 -47.3(7) 1_565 . . 1_565 ?
O73 Cs23 Cs32 O74 -50.0(5) 1_565 . . 1_565 ?
O73 Cs23 Cs32 O82 51.4(6) 1_565 . . 1_565 ?
O73 Cs23 Cs32 O91 126.6(6) 1_565 . . . ?
O73 Cs23 Cs32 O99 -128.8(6) 1_565 . . . ?
O73 Cs23 Cs32 C3 143.2(6) 1_565 . . . ?
O73 Cs23 Cs32 C4 -35.2(9) 1_565 . . 1_565 ?
O73 Cs23 Cs32 C13 41.8(7) 1_565 . . 1_565 ?
O74 Nb14 O68 Cs4 104.6(9) . . . 7_556 ?
O74 Nb14 O68 Cs5 -176.2(9) . . . . ?
O74 Nb14 O68 Cs33 -169(2) . . . . ?
O74 Nb14 O68 Cs16 -37.4(9) . . . . ?
O74 Cs23 Cs32 Nb9 75.1(4) 1_565 . . 1_565 ?
O74 Cs23 Cs32 O24 95.8(6) 1_565 . . 1_565 ?
O74 Cs23 Cs32 O62 2.7(8) 1_565 . . 1_565 ?
O74 Cs23 Cs32 O73 50.0(5) 1_565 . . 1_565 ?
O74 Cs23 Cs32 O82 101.3(6) 1_565 . . 1_565 ?
O74 Cs23 Cs32 O91 176.5(6) 1_565 . . . ?
O74 Cs23 Cs32 O99 -78.8(7) 1_565 . . . ?
O74 Cs23 Cs32 C3 -166.8(7) 1_565 . . . ?
O74 Cs23 Cs32 C4 14.7(10) 1_565 . . 1_565 ?
O74 Cs23 Cs32 C13 91.8(8) 1_565 . . 1_565 ?
O75 Nb11 O46 Nb12 -141(2) . . . . ?
O75 Nb11 O46 Cs12 36.7(10) . . . 3_455 ?
O75 Nb11 O46 Cs25 19.4(10) . . . 3_455 ?
O75 Cs12 Cs25 Nb11 -22.7(6) 3_545 . . 3_545 ?
O75 Cs12 Cs25 O28 2.4(9) 3_545 . . 3_545 ?
O75 Cs12 Cs25 O46 -47.5(7) 3_545 . . 3_545 ?
O75 Cs12 Cs25 O56 -95.9(8) 3_545 . . 3_545 ?
O75 Cs12 Cs25 O76 -97.1(8) 3_545 . . 3_545 ?
O75 Cs12 Cs25 O97 174.2(10) 3_545 . . . ?
O75 Cs12 Cs25 O100 79.4(8) 3_545 . . . ?
O75 Cs12 Cs25 O123 -132(6) 3_545 . . . ?
O75 Cs12 Cs25 C14 -11.1(8) 3_545 . . 3_545 ?
O75 Cs12 Cs25 C17 95.4(8) 3_545 . . . ?
O75 Cs18 Cs59 Nb5 66.6(12) 3_545 . . 3_545 ?
O75 Cs18 Cs59 Nb11 13.6(14) 3_545 . . 3_545 ?
O75 Cs18 Cs59 Cs28 46(20) 3_545 . . . ?
O75 Cs18 Cs59 Cs50 -57(16) 3_545 . . . ?
O75 Cs18 Cs59 O22 84.5(18) 3_545 . . 3_545 ?
O75 Cs18 Cs59 O28 5(3) 3_545 . . 3_545 ?
O75 Cs18 Cs59 O29 79(2) 3_545 . . 3_545 ?
O75 Cs18 Cs59 O86 -149(4) 3_545 . . . ?
O75 Cs18 Cs59 O100 -77.5(14) 3_545 . . . ?
O75 Cs18 Cs59 C14 5.9(10) 3_545 . . 3_545 ?
O75 Cs18 Cs28 Cs25 -35.6(7) 3_545 . . . ?
O75 Cs18 Cs28 Cs59 -131(21) 3_545 . . . ?
O75 Cs18 Cs28 Cs36 -72(5) 3_545 . . 1_545 ?
O75 Cs18 Cs28 O29 85.6(11) 3_545 . . 3_545 ?
O75 Cs18 Cs28 O86 -144.5(13) 3_545 . . . ?
O75 Cs18 Cs28 O100 -75.9(9) 3_545 . . . ?
O75 Cs18 Cs28 O110 -1.2(13) 3_545 . . 3_545 ?
O75 Cs18 Cs28 C1 -137.4(10) 3_545 . . . ?
O75 Cs18 Cs28 C6 78.5(13) 3_545 . . 3_545 ?
O75 Cs18 Cs28 C14 4.9(8) 3_545 . . 3_545 ?
O75 Cs59 Cs28 Cs25 -33.1(17) 3_545 . . . ?
O75 Cs59 Cs28 Cs18 50(22) 3_545 . . . ?
O75 Cs59 Cs28 Cs36 -90(9) 3_545 . . 1_545 ?
O75 Cs59 Cs28 O29 90(3) 3_545 . . 3_545 ?
O75 Cs59 Cs28 O86 -143(2) 3_545 . . . ?
O75 Cs59 Cs28 O100 -72(2) 3_545 . . . ?
O75 Cs59 Cs28 O110 -7(4) 3_545 . . 3_545 ?
O75 Cs59 Cs28 C1 -135.8(16) 3_545 . . . ?
O75 Cs59 Cs28 C6 84(4) 3_545 . . 3_545 ?
O75 Cs59 Cs28 C14 2.8(15) 3_545 . . 3_545 ?
O75 Cs59 Cs50 Cs25 -40.7(5) 3_545 . . . ?
O75 Cs59 Cs50 Cs18 -61(17) 3_545 . . . ?
O75 Cs59 Cs50 O29 78.3(6) 3_545 . . 3_545 ?
O75 Cs59 Cs50 O86 -161.6(8) 3_545 . . . ?
O75 Cs59 Cs50 O100 -82.1(8) 3_545 . . . ?
O75 Cs59 Cs50 O110 11.7(10) 3_545 . . 3_545 ?
O75 Cs59 Cs50 C1 -149.9(8) 3_545 . . . ?
O75 Cs59 Cs50 C6 73.7(7) 3_545 . . 3_545 ?
O75 Cs59 Cs50 C14 9.3(7) 3_545 . . 3_545 ?
O76 Nb12 O59 Cs4 88.3(17) . . . . ?
O76 Nb12 O59 Cs4 -166.2(9) . . . 7_556 ?
O76 Nb12 O59 Cs5 -40.6(12) . . . 7_556 ?
O76 Nb12 O59 Cs33 -39.7(17) . . . 7_556 ?
O76 Cs12 Cs25 Nb11 74.4(5) 3_545 . . 3_545 ?
O76 Cs12 Cs25 O28 99.5(7) 3_545 . . 3_545 ?
O76 Cs12 Cs25 O46 49.6(6) 3_545 . . 3_545 ?
O76 Cs12 Cs25 O56 1.3(8) 3_545 . . 3_545 ?
O76 Cs12 Cs25 O75 97.1(8) 3_545 . . 3_545 ?
O76 Cs12 Cs25 O97 -88.7(9) 3_545 . . . ?
O76 Cs12 Cs25 O100 176.5(7) 3_545 . . . ?
O76 Cs12 Cs25 O123 -35(6) 3_545 . . . ?
O76 Cs12 Cs25 C14 86.1(11) 3_545 . . 3_545 ?
O76 Cs12 Cs25 C17 -167.5(7) 3_545 . . . ?
O78 Nb16 O65 Cs5 -129.7(9) . . . . ?
O78 Nb16 O65 Cs33 -137(2) . . . . ?
O78 Nb16 O65 Cs21 116.4(11) . . . 5_656 ?
O80 Nb15 O63 Nb16 -134(2) . . . . ?
O80 Nb15 O63 Cs13 42.7(11) . . . . ?
O80 Nb15 O63 Cs26 22.6(11) . . . . ?
O80 Cs13 Cs26 Nb15 -23.1(6) . . . . ?
O80 Cs13 Cs26 Cs24 134.7(9) . . . 3 ?
O80 Cs13 Cs26 O27 0.8(8) . . . . ?
O80 Cs13 Cs26 O63 -49.4(7) . . . . ?
O80 Cs13 Cs26 O85 83.7(9) . . . 3 ?
O80 Cs13 Cs26 O87 -101.3(8) . . . . ?
O80 Cs13 Cs26 O94 -177.0(9) . . . 3 ?
O80 Cs13 Cs26 O103 -108.3(11) . . . . ?
O80 Cs13 Cs26 C15 -94.5(10) . . . . ?
O80 Cs13 Cs26 C16 -10.7(8) . . . . ?
O80 Cs19 Cs29 Cs11 130.2(10) . . . . ?
O80 Cs19 Cs29 Cs13 -46.8(5) . . . . ?
O80 Cs19 Cs29 Cs26 -40.4(6) . . . . ?
O80 Cs19 Cs29 Cs30 -111(3) . . . . ?
O80 Cs19 Cs29 Cs37 61.2(9) . . . . ?
O80 Cs19 Cs29 O48 79.6(9) . . . . ?
O80 Cs19 Cs29 O67 -165.9(8) . . . 3 ?
O80 Cs19 Cs29 O85 -86.9(10) . . . 3 ?
O80 Cs19 Cs29 O108 20.0(9) . . . . ?
O80 Cs19 Cs29 C16 13.0(8) . . . . ?
O80 Cs19 Cs30 Nb7 -66.1(6) . . . . ?
O80 Cs19 Cs30 Nb15 -12.7(6) . . . . ?
O80 Cs19 Cs30 Cs11 -123.1(6) . . . . ?
O80 Cs19 Cs30 Cs13 38.8(7) . . . . ?
O80 Cs19 Cs30 Cs29 107(3) . . . . ?
O80 Cs19 Cs30 O20 -78.0(9) . . . . ?
O80 Cs19 Cs30 O27 -3.6(11) . . . . ?
O80 Cs19 Cs30 O48 -83.5(8) . . . . ?
O80 Cs19 Cs30 O67 155.8(9) . . . 3 ?
O80 Cs19 Cs30 O85 83.8(9) . . . 3 ?
O80 Cs29 Cs30 Nb7 -58.5(5) . . . . ?
O80 Cs29 Cs30 Nb15 -5.5(5) . . . . ?
O80 Cs29 Cs30 Cs11 -116.9(5) . . . . ?
O80 Cs29 Cs30 Cs13 46.0(5) . . . . ?
O80 Cs29 Cs30 Cs19 -66(3) . . . . ?
O80 Cs29 Cs30 O20 -71.2(8) . . . . ?
O80 Cs29 Cs30 O27 9.6(8) . . . . ?
O80 Cs29 Cs30 O48 -75.0(6) . . . . ?
O80 Cs29 Cs30 O67 168.6(7) . . . 3 ?
O80 Cs29 Cs30 O85 89.6(9) . . . 3 ?
O81 Cs17 Cs27 Nb6 -136.2(5) 1_545 . . . ?
O81 Cs17 Cs27 Nb9 169.6(5) 1_545 . . . ?
O81 Cs17 Cs27 Cs32 117.0(5) 1_545 . . 1_545 ?
O81 Cs17 Cs27 O24 160.2(6) 1_545 . . . ?
O81 Cs17 Cs27 O25 -123.7(6) 1_545 . . . ?
O81 Cs17 Cs27 O42 -118.9(7) 1_545 . . . ?
O81 Cs17 Cs27 O82 155.5(8) 1_545 . . . ?
O81 Cs17 Cs27 O91 75.9(7) 1_545 . . 1_545 ?
O81 Cs17 Cs27 C11 -123.7(8) 1_545 . . . ?
O81 Cs17 Cs27 C13 164.6(9) 1_545 . . . ?
O82 Nb9 O73 Nb14 -140(2) . . . . ?
O82 Nb9 O73 Cs23 43.7(10) . . . 1_545 ?
O82 Nb9 O73 Cs32 23.8(11) . . . 1_545 ?
O82 Cs17 Cs27 Nb6 68.4(5) . . . . ?
O82 Cs17 Cs27 Nb9 14.1(5) . . . . ?
O82 Cs17 Cs27 Cs32 -38.5(5) . . . 1_545 ?
O82 Cs17 Cs27 O24 4.7(8) . . . . ?
O82 Cs17 Cs27 O25 80.9(7) . . . . ?
O82 Cs17 Cs27 O42 85.6(7) . . . . ?
O82 Cs17 Cs27 O81 -155.5(8) . . . 1_545 ?
O82 Cs17 Cs27 O91 -79.6(7) . . . 1_545 ?
O82 Cs17 Cs27 C11 80.9(8) . . . . ?
O82 Cs17 Cs27 C13 9.2(8) . . . . ?
O82 Cs23 Cs32 Nb9 -26.3(5) 1_565 . . 1_565 ?
O82 Cs23 Cs32 O24 -5.5(7) 1_565 . . 1_565 ?
O82 Cs23 Cs32 O62 -98.7(8) 1_565 . . 1_565 ?
O82 Cs23 Cs32 O73 -51.4(6) 1_565 . . 1_565 ?
O82 Cs23 Cs32 O74 -101.3(6) 1_565 . . 1_565 ?
O82 Cs23 Cs32 O91 75.2(7) 1_565 . . . ?
O82 Cs23 Cs32 O99 179.8(7) 1_565 . . . ?
O82 Cs23 Cs32 C3 91.9(7) 1_565 . . . ?
O82 Cs23 Cs32 C4 -86.6(10) 1_565 . . 1_565 ?
O82 Cs23 Cs32 C13 -9.6(7) 1_565 . . 1_565 ?
O84 Cs20 Cs31 Nb16 97(3) 7_546 . . 3_445 ?
O84 Cs20 Cs31 Cs13 53(3) 7_546 . . 3_445 ?
O84 Cs20 Cs31 Cs26 61(3) 7_546 . . 3_445 ?
O84 Cs20 Cs31 O87 91(3) 7_546 . . 3_445 ?
O84 Cs20 Cs31 O94 20(3) 7_546 . . . ?
O84 Cs20 Cs31 O103 -162(3) 7_546 . . 7_556 ?
O84 Cs20 Cs31 O103 115(3) 7_546 . . 3_445 ?
O84 Cs20 Cs31 O112 -59(3) 7_546 . . . ?
O84 Cs20 Cs31 C15 106(3) 7_546 . . 3_445 ?
O85 Cs13 Cs26 Nb15 -106.8(6) 3 . . . ?
O85 Cs13 Cs26 Cs24 50.9(8) 3 . . 3 ?
O85 Cs13 Cs26 O27 -82.9(8) 3 . . . ?
O85 Cs13 Cs26 O63 -133.1(7) 3 . . . ?
O85 Cs13 Cs26 O80 -83.7(8) 3 . . . ?
O85 Cs13 Cs26 O87 175.0(8) 3 . . . ?
O85 Cs13 Cs26 O94 99.2(9) 3 . . 3 ?
O85 Cs13 Cs26 O103 167.9(11) 3 . . . ?
O85 Cs13 Cs26 C15 -178.2(10) 3 . . . ?
O85 Cs13 Cs26 C16 -94.4(10) 3 . . . ?
O85 Cs19 Cs29 Cs11 -142.9(10) 3 . . . ?
O85 Cs19 Cs29 Cs13 40.2(8) 3 . . . ?
O85 Cs19 Cs29 Cs26 46.5(8) 3 . . . ?
O85 Cs19 Cs29 Cs30 -24(3) 3 . . . ?
O85 Cs19 Cs29 Cs37 148.1(12) 3 . . . ?
O85 Cs19 Cs29 O48 166.5(9) 3 . . . ?
O85 Cs19 Cs29 O67 -78.9(10) 3 . . 3 ?
O85 Cs19 Cs29 O80 86.9(10) 3 . . . ?
O85 Cs19 Cs29 O108 106.9(11) 3 . . . ?
O85 Cs19 Cs29 C16 100.0(10) 3 . . . ?
O85 Cs19 Cs30 Nb7 -149.9(7) 3 . . . ?
O85 Cs19 Cs30 Nb15 -96.5(7) 3 . . . ?
O85 Cs19 Cs30 Cs11 153.1(7) 3 . . . ?
O85 Cs19 Cs30 Cs13 -45.0(7) 3 . . . ?
O85 Cs19 Cs30 Cs29 23(3) 3 . . . ?
O85 Cs19 Cs30 O20 -161.8(9) 3 . . . ?
O85 Cs19 Cs30 O27 -87.4(10) 3 . . . ?
O85 Cs19 Cs30 O48 -167.3(9) 3 . . . ?
O85 Cs19 Cs30 O67 72.0(8) 3 . . 3 ?
O85 Cs19 Cs30 O80 -83.8(9) 3 . . . ?
O85 Cs29 Cs30 Nb7 -148.1(8) 3 . . . ?
O85 Cs29 Cs30 Nb15 -95.1(8) 3 . . . ?
O85 Cs29 Cs30 Cs11 153.5(8) 3 . . . ?
O85 Cs29 Cs30 Cs13 -43.6(7) 3 . . . ?
O85 Cs29 Cs30 Cs19 -156(3) 3 . . . ?
O85 Cs29 Cs30 O20 -160.9(10) 3 . . . ?
O85 Cs29 Cs30 O27 -80.0(10) 3 . . . ?
O85 Cs29 Cs30 O48 -164.7(9) 3 . . . ?
O85 Cs29 Cs30 O67 78.9(9) 3 . . 3 ?
O85 Cs29 Cs30 O80 -89.6(9) 3 . . . ?
O86 Cs18 Cs59 Nb5 -144(3) . . . 3_545 ?
O86 Cs18 Cs59 Nb11 163(2) . . . 3_545 ?
O86 Cs18 Cs59 Cs28 -165(23) . . . . ?
O86 Cs18 Cs59 Cs50 92(17) . . . . ?
O86 Cs18 Cs59 O22 -126(2) . . . 3_545 ?
O86 Cs18 Cs59 O28 154.1(14) . . . 3_545 ?
O86 Cs18 Cs59 O29 -132(4) . . . 3_545 ?
O86 Cs18 Cs59 O75 149(4) . . . 3_545 ?
O86 Cs18 Cs59 O100 72(3) . . . . ?
O86 Cs18 Cs59 C14 155(4) . . . 3_545 ?
O86 Cs18 Cs28 Cs25 108.9(8) . . . . ?
O86 Cs18 Cs28 Cs59 13(21) . . . . ?
O86 Cs18 Cs28 Cs36 73(5) . . . 1_545 ?
O86 Cs18 Cs28 O29 -129.9(14) . . . 3_545 ?
O86 Cs18 Cs28 O75 144.5(13) . . . 3_545 ?
O86 Cs18 Cs28 O100 68.6(10) . . . . ?
O86 Cs18 Cs28 O110 143(2) . . . 3_545 ?
O86 Cs18 Cs28 C1 7.1(7) . . . . ?
O86 Cs18 Cs28 C6 -136.9(17) . . . 3_545 ?
O86 Cs18 Cs28 C14 149.4(16) . . . 3_545 ?
O86 Cs59 Cs28 Cs25 109.4(8) . . . . ?
O86 Cs59 Cs28 Cs18 -167(20) . . . . ?
O86 Cs59 Cs28 Cs36 52(9) . . . 1_545 ?
O86 Cs59 Cs28 O29 -127(3) . . . 3_545 ?
O86 Cs59 Cs28 O75 143(2) . . . 3_545 ?
O86 Cs59 Cs28 O100 70.2(13) . . . . ?
O86 Cs59 Cs28 O110 135(6) . . . 3_545 ?
O86 Cs59 Cs28 C1 6.7(10) . . . . ?
O86 Cs59 Cs28 C6 -133(4) . . . 3_545 ?
O86 Cs59 Cs28 C14 145(4) . . . 3_545 ?
O86 Cs59 Cs50 Cs25 120.9(7) . . . . ?
O86 Cs59 Cs50 Cs18 100(17) . . . . ?
O86 Cs59 Cs50 O29 -120.1(7) . . . 3_545 ?
O86 Cs59 Cs50 O75 161.6(8) . . . 3_545 ?
O86 Cs59 Cs50 O100 79.5(9) . . . . ?
O86 Cs59 Cs50 O110 173.3(13) . . . 3_545 ?
O86 Cs59 Cs50 C1 11.7(7) . . . . ?
O86 Cs59 Cs50 C6 -124.7(8) . . . 3_545 ?
O86 Cs59 Cs50 C14 170.9(10) . . . 3_545 ?
O87 Nb16 O65 Cs5 165.4(10) . . . . ?
O87 Nb16 O65 Cs33 158(2) . . . . ?
O87 Nb16 O65 Cs21 51.6(13) . . . 5_656 ?
O87 Cs13 Cs26 Nb15 78.2(5) . . . . ?
O87 Cs13 Cs26 Cs24 -124.1(8) . . . 3 ?
O87 Cs13 Cs26 O27 102.1(7) . . . . ?
O87 Cs13 Cs26 O63 51.9(6) . . . . ?
O87 Cs13 Cs26 O80 101.3(8) . . . . ?
O87 Cs13 Cs26 O85 -175.0(8) . . . 3 ?
O87 Cs13 Cs26 O94 -75.8(8) . . . 3 ?
O87 Cs13 Cs26 O103 -7.1(9) . . . . ?
O87 Cs13 Cs26 C15 6.7(9) . . . . ?
O87 Cs13 Cs26 C16 90.6(10) . . . . ?
O87 Cs20 Cs31 Nb16 5.9(6) 3_445 . . 3_445 ?
O87 Cs20 Cs31 Cs13 -38.1(8) 3_445 . . 3_445 ?
O87 Cs20 Cs31 Cs26 -29.5(10) 3_445 . . 3_445 ?
O87 Cs20 Cs31 O84 -91(3) 3_445 . . 7_546 ?
O87 Cs20 Cs31 O94 -71.0(12) 3_445 . . . ?
O87 Cs20 Cs31 O103 24.4(11) 3_445 . . 3_445 ?
O87 Cs20 Cs31 O103 107.0(11) 3_445 . . 7_556 ?
O87 Cs20 Cs31 O112 -149.8(13) 3_445 . . . ?
O87 Cs20 Cs31 C15 15.2(9) 3_445 . . 3_445 ?
O91 Cs17 Cs27 Nb6 148.0(5) 1_545 . . . ?
O91 Cs17 Cs27 Nb9 93.7(5) 1_545 . . . ?
O91 Cs17 Cs27 Cs32 41.1(5) 1_545 . . 1_545 ?
O91 Cs17 Cs27 O24 84.3(7) 1_545 . . . ?
O91 Cs17 Cs27 O25 160.5(6) 1_545 . . . ?
O91 Cs17 Cs27 O42 165.2(7) 1_545 . . . ?
O91 Cs17 Cs27 O81 -75.9(7) 1_545 . . 1_545 ?
O91 Cs17 Cs27 O82 79.6(7) 1_545 . . . ?
O91 Cs17 Cs27 C11 160.5(8) 1_545 . . . ?
O91 Cs17 Cs27 C13 88.8(9) 1_545 . . . ?
O91 Cs23 Cs32 Nb9 -101.5(5) . . . 1_565 ?
O91 Cs23 Cs32 O24 -80.7(7) . . . 1_565 ?
O91 Cs23 Cs32 O62 -173.9(8) . . . 1_565 ?
O91 Cs23 Cs32 O73 -126.6(6) . . . 1_565 ?
O91 Cs23 Cs32 O74 -176.5(6) . . . 1_565 ?
O91 Cs23 Cs32 O82 -75.2(7) . . . 1_565 ?
O91 Cs23 Cs32 O99 104.6(7) . . . . ?
O91 Cs23 Cs32 C3 16.7(6) . . . . ?
O91 Cs23 Cs32 C4 -161.8(10) . . . 1_565 ?
O91 Cs23 Cs32 C13 -84.8(8) . . . 1_565 ?
O94 Cs13 Cs26 Nb15 153.9(7) 3 . . . ?
O94 Cs13 Cs26 Cs24 -48.3(9) 3 . . 3 ?
O94 Cs13 Cs26 O27 177.8(8) 3 . . . ?
O94 Cs13 Cs26 O63 127.7(8) 3 . . . ?
O94 Cs13 Cs26 O80 177.0(9) 3 . . . ?
O94 Cs13 Cs26 O85 -99.2(9) 3 . . 3 ?
O94 Cs13 Cs26 O87 75.8(8) 3 . . . ?
O94 Cs13 Cs26 O103 68.7(11) 3 . . . ?
O94 Cs13 Cs26 C15 82.5(10) 3 . . . ?
O94 Cs13 Cs26 C16 166.4(11) 3 . . . ?
O94 Cs20 Cs31 Nb16 76.9(12) . . . 3_445 ?
O94 Cs20 Cs31 Cs13 32.9(8) . . . 3_445 ?
O94 Cs20 Cs31 Cs26 41.5(7) . . . 3_445 ?
O94 Cs20 Cs31 O84 -20(3) . . . 7_546 ?
O94 Cs20 Cs31 O87 71.0(12) . . . 3_445 ?
O94 Cs20 Cs31 O103 95.4(10) . . . 3_445 ?
O94 Cs20 Cs31 O103 178.0(9) . . . 7_556 ?
O94 Cs20 Cs31 O112 -78.8(14) . . . . ?
O94 Cs20 Cs31 C15 86.2(11) . . . 3_445 ?
O97 Cs12 Cs25 Nb11 163.1(7) . . . 3_545 ?
O97 Cs12 Cs25 O28 -171.8(7) . . . 3_545 ?
O97 Cs12 Cs25 O46 138.3(8) . . . 3_545 ?
O97 Cs12 Cs25 O56 90.0(8) . . . 3_545 ?
O97 Cs12 Cs25 O75 -174.2(10) . . . 3_545 ?
O97 Cs12 Cs25 O76 88.7(9) . . . 3_545 ?
O97 Cs12 Cs25 O100 -94.8(9) . . . . ?
O97 Cs12 Cs25 O123 54(6) . . . . ?
O97 Cs12 Cs25 C14 174.7(13) . . . 3_545 ?
O97 Cs12 Cs25 C17 -78.8(8) . . . . ?
O99 Cs23 Cs32 Nb9 153.9(5) . . . 1_565 ?
O99 Cs23 Cs32 O24 174.7(7) . . . 1_565 ?
O99 Cs23 Cs32 O62 81.5(8) . . . 1_565 ?
O99 Cs23 Cs32 O73 128.8(6) . . . 1_565 ?
O99 Cs23 Cs32 O74 78.8(7) . . . 1_565 ?
O99 Cs23 Cs32 O82 -179.8(7) . . . 1_565 ?
O99 Cs23 Cs32 O91 -104.6(7) . . . . ?
O99 Cs23 Cs32 C3 -88.0(7) . . . . ?
O99 Cs23 Cs32 C4 93.6(10) . . . 1_565 ?
O99 Cs23 Cs32 C13 170.6(9) . . . 1_565 ?
O100 Cs12 Cs25 Nb11 -102.1(5) . . . 3_545 ?
O100 Cs12 Cs25 O28 -77.0(7) . . . 3_545 ?
O100 Cs12 Cs25 O46 -126.9(6) . . . 3_545 ?
O100 Cs12 Cs25 O56 -175.3(8) . . . 3_545 ?
O100 Cs12 Cs25 O75 -79.4(8) . . . 3_545 ?
O100 Cs12 Cs25 O76 -176.5(7) . . . 3_545 ?
O100 Cs12 Cs25 O97 94.8(9) . . . . ?
O100 Cs12 Cs25 O123 149(6) . . . . ?
O100 Cs12 Cs25 C14 -90.5(10) . . . 3_545 ?
O100 Cs12 Cs25 C17 16.0(7) . . . . ?
O100 Cs18 Cs59 Nb5 144.2(9) . . . 3_545 ?
O100 Cs18 Cs59 Nb11 91.2(8) . . . 3_545 ?
O100 Cs18 Cs59 Cs28 123(21) . . . . ?
O100 Cs18 Cs59 Cs50 20(16) . . . . ?
O100 Cs18 Cs59 O22 162.1(10) . . . 3_545 ?
O100 Cs18 Cs59 O28 82(2) . . . 3_545 ?
O100 Cs18 Cs59 O29 156(2) . . . 3_545 ?
O100 Cs18 Cs59 O75 77.5(14) . . . 3_545 ?
O100 Cs18 Cs59 O86 -72(3) . . . . ?
O100 Cs18 Cs59 C14 83(2) . . . 3_545 ?
O100 Cs18 Cs28 Cs25 40.3(6) . . . . ?
O100 Cs18 Cs28 Cs59 -55(21) . . . . ?
O100 Cs18 Cs28 Cs36 4(5) . . . 1_545 ?
O100 Cs18 Cs28 O29 161.4(10) . . . 3_545 ?
O100 Cs18 Cs28 O75 75.9(9) . . . 3_545 ?
O100 Cs18 Cs28 O86 -68.6(10) . . . . ?
O100 Cs18 Cs28 O110 74.7(17) . . . 3_545 ?
O100 Cs18 Cs28 C1 -61.6(8) . . . . ?
O100 Cs18 Cs28 C6 154.4(14) . . . 3_545 ?
O100 Cs18 Cs28 C14 80.8(12) . . . 3_545 ?
O100 Cs59 Cs28 Cs25 39.2(9) . . . . ?
O100 Cs59 Cs28 Cs18 123(21) . . . . ?
O100 Cs59 Cs28 Cs36 -18(10) . . . 1_545 ?
O100 Cs59 Cs28 O29 162.3(17) . . . 3_545 ?
O100 Cs59 Cs28 O75 72(2) . . . 3_545 ?
O100 Cs59 Cs28 O86 -70.2(13) . . . . ?
O100 Cs59 Cs28 O110 65(5) . . . 3_545 ?
O100 Cs59 Cs28 C1 -63.5(10) . . . . ?
O100 Cs59 Cs28 C6 157(3) . . . 3_545 ?
O100 Cs59 Cs28 C14 75(3) . . . 3_545 ?
O100 Cs59 Cs50 Cs25 41.4(6) . . . . ?
O100 Cs59 Cs50 Cs18 21(17) . . . . ?
O100 Cs59 Cs50 O29 160.4(8) . . . 3_545 ?
O100 Cs59 Cs50 O75 82.1(8) . . . 3_545 ?
O100 Cs59 Cs50 O86 -79.5(9) . . . . ?
O100 Cs59 Cs50 O110 93.8(11) . . . 3_545 ?
O100 Cs59 Cs50 C1 -67.8(8) . . . . ?
O100 Cs59 Cs50 C6 155.8(8) . . . 3_545 ?
O100 Cs59 Cs50 C14 91.3(8) . . . 3_545 ?
O101 Cs20 Cs31 Nb16 -110(9) . . . 3_445 ?
O101 Cs20 Cs31 Cs13 -155(9) . . . 3_445 ?
O101 Cs20 Cs31 Cs26 -146(10) . . . 3_445 ?
O101 Cs20 Cs31 O84 153(8) . . . 7_546 ?
O101 Cs20 Cs31 O87 -116(9) . . . 3_445 ?
O101 Cs20 Cs31 O94 173(10) . . . . ?
O101 Cs20 Cs31 O103 -92(9) . . . 3_445 ?
O101 Cs20 Cs31 O103 -9(10) . . . 7_556 ?
O101 Cs20 Cs31 O112 94(10) . . . . ?
O101 Cs20 Cs31 C15 -101(9) . . . 3_445 ?
O102 Cs12 Cs25 Nb11 -78.0(10) . . . 3_545 ?
O102 Cs12 Cs25 O28 -52.9(10) . . . 3_545 ?
O102 Cs12 Cs25 O46 -102.8(11) . . . 3_545 ?
O102 Cs12 Cs25 O56 -151.2(10) . . . 3_545 ?
O102 Cs12 Cs25 O75 -55.3(13) . . . 3_545 ?
O102 Cs12 Cs25 O76 -152.4(13) . . . 3_545 ?
O102 Cs12 Cs25 O97 118.9(11) . . . . ?
O102 Cs12 Cs25 O100 24.1(12) . . . . ?
O102 Cs12 Cs25 O123 173(6) . . . . ?
O102 Cs12 Cs25 C14 -66.4(15) . . . 3_545 ?
O102 Cs12 Cs25 C17 40.1(12) . . . . ?
O102 Cs13 Cs26 Nb15 -93.0(11) . . . . ?
O102 Cs13 Cs26 Cs24 64.7(14) . . . 3 ?
O102 Cs13 Cs26 O27 -69.1(12) . . . . ?
O102 Cs13 Cs26 O63 -119.3(12) . . . . ?
O102 Cs13 Cs26 O80 -69.9(13) . . . . ?
O102 Cs13 Cs26 O85 13.8(13) . . . 3 ?
O102 Cs13 Cs26 O87 -171.2(11) . . . . ?
O102 Cs13 Cs26 O94 113.0(13) . . . 3 ?
O102 Cs13 Cs26 O103 -178.3(11) . . . . ?
O102 Cs13 Cs26 C15 -164.5(12) . . . . ?
O102 Cs13 Cs26 C16 -80.6(15) . . . . ?
O102 Cs17 Cs27 Nb6 122.7(9) 3_445 . . . ?
O102 Cs17 Cs27 Nb9 68.4(9) 3_445 . . . ?
O102 Cs17 Cs27 Cs32 15.8(9) 3_445 . . 1_545 ?
O102 Cs17 Cs27 O24 59.0(9) 3_445 . . . ?
O102 Cs17 Cs27 O25 135.2(10) 3_445 . . . ?
O102 Cs17 Cs27 O42 139.9(9) 3_445 . . . ?
O102 Cs17 Cs27 O81 -101.2(10) 3_445 . . 1_545 ?
O102 Cs17 Cs27 O82 54.3(11) 3_445 . . . ?
O102 Cs17 Cs27 O91 -25.3(10) 3_445 . . 1_545 ?
O102 Cs17 Cs27 C11 135.2(9) 3_445 . . . ?
O102 Cs17 Cs27 C13 63.5(12) 3_445 . . . ?
O102 Cs18 Cs59 Nb5 129(4) . . . 3_545 ?
O102 Cs18 Cs59 Nb11 76(4) . . . 3_545 ?
O102 Cs18 Cs59 Cs28 108(20) . . . . ?
O102 Cs18 Cs59 Cs50 5(21) . . . . ?
O102 Cs18 Cs59 O22 147(5) . . . 3_545 ?
O102 Cs18 Cs59 O28 67(4) . . . 3_545 ?
O102 Cs18 Cs59 O29 141(3) . . . 3_545 ?
O102 Cs18 Cs59 O75 63(5) . . . 3_545 ?
O102 Cs18 Cs59 O86 -87(5) . . . . ?
O102 Cs18 Cs59 O100 -15(5) . . . . ?
O102 Cs18 Cs59 C14 68(5) . . . 3_545 ?
O102 Cs18 Cs28 Cs25 14(2) . . . . ?
O102 Cs18 Cs28 Cs59 -81(21) . . . . ?
O102 Cs18 Cs28 Cs36 -22(7) . . . 1_545 ?
O102 Cs18 Cs28 O29 135.5(18) . . . 3_545 ?
O102 Cs18 Cs28 O75 50(2) . . . 3_545 ?
O102 Cs18 Cs28 O86 -95(2) . . . . ?
O102 Cs18 Cs28 O100 -26(2) . . . . ?
O102 Cs18 Cs28 O110 49(3) . . . 3_545 ?
O102 Cs18 Cs28 C1 -88(2) . . . . ?
O102 Cs18 Cs28 C6 128.4(18) . . . 3_545 ?
O102 Cs18 Cs28 C14 55(3) . . . 3_545 ?
O102 Cs23 Cs32 Nb9 -87.3(14) 3_455 . . 1_565 ?
O102 Cs23 Cs32 O24 -66.5(14) 3_455 . . 1_565 ?
O102 Cs23 Cs32 O62 -159.7(13) 3_455 . . 1_565 ?
O102 Cs23 Cs32 O73 -112.4(14) 3_455 . . 1_565 ?
O102 Cs23 Cs32 O74 -162.4(16) 3_455 . . 1_565 ?
O102 Cs23 Cs32 O82 -61.0(16) 3_455 . . 1_565 ?
O102 Cs23 Cs32 O91 14.1(15) 3_455 . . . ?
O102 Cs23 Cs32 O99 118.8(15) 3_455 . . . ?
O102 Cs23 Cs32 C3 30.8(15) 3_455 . . . ?
O102 Cs23 Cs32 C4 -147.7(14) 3_455 . . 1_565 ?
O102 Cs23 Cs32 C13 -70.6(16) 3_455 . . 1_565 ?
O103 Cs20 Cs31 Nb16 -101.1(12) 7_556 . . 3_445 ?
O103 Cs20 Cs31 Nb16 -18.5(12) 3_445 . . 3_445 ?
O103 Cs20 Cs31 Cs13 -62.5(6) 3_445 . . 3_445 ?
O103 Cs20 Cs31 Cs13 -145.1(7) 7_556 . . 3_445 ?
O103 Cs20 Cs31 Cs26 -54.0(6) 3_445 . . 3_445 ?
O103 Cs20 Cs31 Cs26 -136.5(6) 7_556 . . 3_445 ?
O103 Cs20 Cs31 O84 162(3) 7_556 . . 7_546 ?
O103 Cs20 Cs31 O84 -115(3) 3_445 . . 7_546 ?
O103 Cs20 Cs31 O87 -107.0(11) 7_556 . . 3_445 ?
O103 Cs20 Cs31 O87 -24.4(11) 3_445 . . 3_445 ?
O103 Cs20 Cs31 O94 -95.4(10) 3_445 . . . ?
O103 Cs20 Cs31 O94 -178.0(9) 7_556 . . . ?
O103 Cs20 Cs31 O103 82.6(9) 3_445 . . 7_556 ?
O103 Cs20 Cs31 O103 -82.6(9) 7_556 . . 3_445 ?
O103 Cs20 Cs31 O112 -174.3(13) 3_445 . . . ?
O103 Cs20 Cs31 O112 103.2(13) 7_556 . . . ?
O103 Cs20 Cs31 C15 -91.8(10) 7_556 . . 3_445 ?
O103 Cs20 Cs31 C15 -9.2(10) 3_445 . . 3_445 ?
O108 Cs29 Cs30 Nb7 -46.6(8) . . . . ?
O108 Cs29 Cs30 Nb15 6.4(8) . . . . ?
O108 Cs29 Cs30 Cs11 -105.0(7) . . . . ?
O108 Cs29 Cs30 Cs13 57.9(7) . . . . ?
O108 Cs29 Cs30 Cs19 -54(3) . . . . ?
O108 Cs29 Cs30 O20 -59.3(10) . . . . ?
O108 Cs29 Cs30 O27 21.5(10) . . . . ?
O108 Cs29 Cs30 O48 -63.1(8) . . . . ?
O108 Cs29 Cs30 O67 -179.5(9) . . . 3 ?
O108 Cs29 Cs30 O80 11.9(8) . . . . ?
O108 Cs29 Cs30 O85 101.6(10) . . . 3 ?
O112 Cs20 Cs31 Nb16 155.8(11) . . . 3_445 ?
O112 Cs20 Cs31 Cs13 111.8(11) . . . 3_445 ?
O112 Cs20 Cs31 Cs26 120.3(12) . . . 3_445 ?
O112 Cs20 Cs31 O84 59(3) . . . 7_546 ?
O112 Cs20 Cs31 O87 149.8(13) . . . 3_445 ?
O112 Cs20 Cs31 O94 78.8(14) . . . . ?
O112 Cs20 Cs31 O103 174.3(13) . . . 3_445 ?
O112 Cs20 Cs31 O103 -103.2(13) . . . 7_556 ?
O112 Cs20 Cs31 C15 165.0(13) . . . 3_445 ?
O115 Cs17 Cs27 Nb6 -97.3(10) 4_546 . . . ?
O115 Cs17 Cs27 Nb9 -151.6(10) 4_546 . . . ?
O115 Cs17 Cs27 Cs32 155.8(10) 4_546 . . 1_545 ?
O115 Cs17 Cs27 O24 -160.9(11) 4_546 . . . ?
O115 Cs17 Cs27 O25 -84.8(11) 4_546 . . . ?
O115 Cs17 Cs27 O42 -80.1(11) 4_546 . . . ?
O115 Cs17 Cs27 O81 38.9(12) 4_546 . . 1_545 ?
O115 Cs17 Cs27 O82 -165.7(12) 4_546 . . . ?
O115 Cs17 Cs27 O91 114.7(12) 4_546 . . 1_545 ?
O115 Cs17 Cs27 C11 -84.8(12) 4_546 . . . ?
O115 Cs17 Cs27 C13 -156.5(13) 4_546 . . . ?
O123 Cs12 Cs25 Nb11 109(6) . . . 3_545 ?
O123 Cs12 Cs25 O28 134(6) . . . 3_545 ?
O123 Cs12 Cs25 O46 84(6) . . . 3_545 ?
O123 Cs12 Cs25 O56 36(6) . . . 3_545 ?
O123 Cs12 Cs25 O75 132(6) . . . 3_545 ?
O123 Cs12 Cs25 O76 35(6) . . . 3_545 ?
O123 Cs12 Cs25 O97 -54(6) . . . . ?
O123 Cs12 Cs25 O100 -149(6) . . . . ?
O123 Cs12 Cs25 C14 121(6) . . . 3_545 ?
O123 Cs12 Cs25 C17 -133(6) . . . . ?
C1 Nb7 O64 Cs1 156.3(9) . . . . ?
C1 Nb7 O64 Cs2 69.1(10) . . . . ?
C2 Nb5 O5 Cs1 68.7(9) . . . . ?
C2 Nb5 O5 Cs3 154.2(9) . . . . ?
C3 Nb11 O46 Nb12 115(2) . . . . ?
C3 Nb11 O46 Cs12 -67.8(12) . . . 3_455 ?
C3 Nb11 O46 Cs25 -85.1(11) . . . 3_455 ?
C3 Cs23 Cs32 Nb9 -118.1(5) . . . 1_565 ?
C3 Cs23 Cs32 O24 -97.4(7) . . . 1_565 ?
C3 Cs23 Cs32 O62 169.5(8) . . . 1_565 ?
C3 Cs23 Cs32 O73 -143.2(6) . . . 1_565 ?
C3 Cs23 Cs32 O74 166.8(7) . . . 1_565 ?
C3 Cs23 Cs32 O82 -91.9(7) . . . 1_565 ?
C3 Cs23 Cs32 O91 -16.7(6) . . . . ?
C3 Cs23 Cs32 O99 88.0(7) . . . . ?
C3 Cs23 Cs32 C4 -178.5(10) . . . 1_565 ?
C3 Cs23 Cs32 C13 -101.4(9) . . . 1_565 ?
C4 Nb14 O68 Cs4 -151.5(12) . . . 7_556 ?
C4 Nb14 O68 Cs5 -72.3(12) . . . . ?
C4 Nb14 O68 Cs33 -65(2) . . . . ?
C4 Nb14 O68 Cs16 66.5(12) . . . . ?
C5 Nb6 O77 Cs2 153.9(8) . . . . ?
C5 Nb6 O77 Cs3 66.1(9) . . . . ?
C6 Nb5 O5 Cs1 -159.7(8) . . . . ?
C6 Nb5 O5 Cs3 -74.3(9) . . . . ?
C7 Nb14 O68 Cs4 74.2(11) . . . 7_556 ?
C7 Nb14 O68 Cs5 153.4(12) . . . . ?
C7 Nb14 O68 Cs33 160(2) . . . . ?
C7 Nb14 O68 Cs16 -67.8(11) . . . . ?
C7 Cs20 Cs31 Nb16 92.3(13) . . . 3_445 ?
C7 Cs20 Cs31 Cs13 48.2(8) . . . 3_445 ?
C7 Cs20 Cs31 Cs26 56.8(8) . . . 3_445 ?
C7 Cs20 Cs31 O84 -5(3) . . . 7_546 ?
C7 Cs20 Cs31 O87 86.3(12) . . . 3_445 ?
C7 Cs20 Cs31 O94 15.3(9) . . . . ?
C7 Cs20 Cs31 O103 -166.7(9) . . . 7_556 ?
C7 Cs20 Cs31 O103 110.8(10) . . . 3_445 ?
C7 Cs20 Cs31 O112 -63.5(13) . . . . ?
C7 Cs20 Cs31 C15 101.5(11) . . . 3_445 ?
C7 Cs23 Cs32 Nb9 65.5(7) 1_565 . . 1_565 ?
C7 Cs23 Cs32 O24 86.3(8) 1_565 . . 1_565 ?
C7 Cs23 Cs32 O62 -6.9(10) 1_565 . . 1_565 ?
C7 Cs23 Cs32 O73 40.4(8) 1_565 . . 1_565 ?
C7 Cs23 Cs32 O74 -9.6(7) 1_565 . . 1_565 ?
C7 Cs23 Cs32 O82 91.8(8) 1_565 . . 1_565 ?
C7 Cs23 Cs32 O91 167.0(8) 1_565 . . . ?
C7 Cs23 Cs32 O99 -88.4(9) 1_565 . . . ?
C7 Cs23 Cs32 C3 -176.4(9) 1_565 . . . ?
C7 Cs23 Cs32 C4 5.2(12) 1_565 . . 1_565 ?
C7 Cs23 Cs32 C13 82.2(10) 1_565 . . 1_565 ?
C8 Nb12 O59 Cs4 -60.2(12) . . . 7_556 ?
C8 Nb12 O59 Cs4 -165.6(17) . . . . ?
C8 Nb12 O59 Cs5 65.5(13) . . . 7_556 ?
C8 Nb12 O59 Cs33 66.4(18) . . . 7_556 ?
C9 Nb7 O64 Cs1 -68.9(10) . . . . ?
C9 Nb7 O64 Cs2 -156.1(9) . . . . ?
C9 Cs19 Cs29 Cs11 56.7(9) . . . . ?
C9 Cs19 Cs29 Cs13 -120.2(6) . . . . ?
C9 Cs19 Cs29 Cs26 -113.9(6) . . . . ?
C9 Cs19 Cs29 Cs30 176(3) . . . . ?
C9 Cs19 Cs29 Cs37 -12.3(10) . . . . ?
C9 Cs19 Cs29 O48 6.1(8) . . . . ?
C9 Cs19 Cs29 O67 120.7(8) . . . 3 ?
C9 Cs19 Cs29 O80 -73.5(8) . . . . ?
C9 Cs19 Cs29 O85 -160.4(9) . . . 3 ?
C9 Cs19 Cs29 O108 -53.5(9) . . . . ?
C9 Cs19 Cs29 C16 -60.4(8) . . . . ?
C9 Cs19 Cs30 Nb7 12.4(8) . . . . ?
C9 Cs19 Cs30 Nb15 65.8(8) . . . . ?
C9 Cs19 Cs30 Cs11 -44.7(9) . . . . ?
C9 Cs19 Cs30 Cs13 117.3(8) . . . . ?
C9 Cs19 Cs30 Cs29 -175(3) . . . . ?
C9 Cs19 Cs30 O20 0.4(12) . . . . ?
C9 Cs19 Cs30 O27 74.8(11) . . . . ?
C9 Cs19 Cs30 O48 -5.1(8) . . . . ?
C9 Cs19 Cs30 O67 -125.8(10) . . . 3 ?
C9 Cs19 Cs30 O80 78.4(10) . . . . ?
C9 Cs19 Cs30 O85 162.3(11) . . . 3 ?
C10 Nb12 O59 Cs4 58.2(19) . . . . ?
C10 Nb12 O59 Cs4 163.7(11) . . . 7_556 ?
C10 Nb12 O59 Cs5 -70.6(13) . . . 7_556 ?
C10 Nb12 O59 Cs33 -69.7(18) . . . 7_556 ?
C10 Cs12 Cs25 Nb11 61.1(9) 3_545 . . 3_545 ?
C10 Cs12 Cs25 O28 86.2(9) 3_545 . . 3_545 ?
C10 Cs12 Cs25 O46 36.3(9) 3_545 . . 3_545 ?
C10 Cs12 Cs25 O56 -12.0(11) 3_545 . . 3_545 ?
C10 Cs12 Cs25 O75 83.8(11) 3_545 . . 3_545 ?
C10 Cs12 Cs25 O76 -13.3(7) 3_545 . . 3_545 ?
C10 Cs12 Cs25 O97 -102.0(11) 3_545 . . . ?
C10 Cs12 Cs25 O100 163.2(9) 3_545 . . . ?
C10 Cs12 Cs25 O123 -48(6) 3_545 . . . ?
C10 Cs12 Cs25 C14 72.8(13) 3_545 . . 3_545 ?
C10 Cs12 Cs25 C17 179.2(10) 3_545 . . . ?
C10 Cs23 Cs32 Nb9 169.8(5) . . . 1_565 ?
C10 Cs23 Cs32 O24 -169.5(7) . . . 1_565 ?
C10 Cs23 Cs32 O62 97.4(8) . . . 1_565 ?
C10 Cs23 Cs32 O73 144.7(6) . . . 1_565 ?
C10 Cs23 Cs32 O74 94.7(7) . . . 1_565 ?
C10 Cs23 Cs32 O82 -164.0(7) . . . 1_565 ?
C10 Cs23 Cs32 O91 -88.8(7) . . . . ?
C10 Cs23 Cs32 O99 15.9(7) . . . . ?
C10 Cs23 Cs32 C3 -72.1(7) . . . . ?
C10 Cs23 Cs32 C4 109.4(10) . . . 1_565 ?
C10 Cs23 Cs32 C13 -173.5(8) . . . 1_565 ?
C11 Nb6 O77 Cs2 -70.3(9) . . . . ?
C11 Nb6 O77 Cs3 -158.1(9) . . . . ?
C12 Nb16 O65 Cs5 60.4(12) . . . . ?
C12 Nb16 O65 Cs33 53(2) . . . . ?
C12 Nb16 O65 Cs21 -53.5(14) . . . 5_656 ?
C13 Nb9 O73 Nb14 -110(2) . . . . ?
C13 Nb9 O73 Cs23 74.3(12) . . . 1_545 ?
C13 Nb9 O73 Cs32 54.4(13) . . . 1_545 ?
C14 Nb11 O46 Nb12 -112(2) . . . . ?
C14 Nb11 O46 Cs12 65.6(11) . . . 3_455 ?
C14 Nb11 O46 Cs25 48.3(11) . . . 3_455 ?
C14 Cs59 Cs28 Cs25 -36(3) 3_545 . . . ?
C14 Cs59 Cs28 Cs18 48(23) 3_545 . . . ?
C14 Cs59 Cs28 Cs36 -93(9) 3_545 . . 1_545 ?
C14 Cs59 Cs28 O29 87(4) 3_545 . . 3_545 ?
C14 Cs59 Cs28 O75 -2.8(16) 3_545 . . 3_545 ?
C14 Cs59 Cs28 O86 -145(4) 3_545 . . . ?
C14 Cs59 Cs28 O100 -75(3) 3_545 . . . ?
C14 Cs59 Cs28 O110 -10(2) 3_545 . . 3_545 ?
C14 Cs59 Cs28 C1 -139(3) 3_545 . . . ?
C14 Cs59 Cs28 C6 82(5) 3_545 . . 3_545 ?
C14 Cs59 Cs50 Cs25 -49.9(6) 3_545 . . . ?
C14 Cs59 Cs50 Cs18 -70(17) 3_545 . . . ?
C14 Cs59 Cs50 O29 69.0(7) 3_545 . . 3_545 ?
C14 Cs59 Cs50 O75 -9.3(7) 3_545 . . 3_545 ?
C14 Cs59 Cs50 O86 -170.9(10) 3_545 . . . ?
C14 Cs59 Cs50 O100 -91.3(8) 3_545 . . . ?
C14 Cs59 Cs50 O110 2.4(9) 3_545 . . 3_545 ?
C14 Cs59 Cs50 C1 -159.1(9) 3_545 . . . ?
C14 Cs59 Cs50 C6 64.5(7) 3_545 . . 3_545 ?
C15 Nb16 O65 Cs5 -164.6(12) . . . . ?
C15 Nb16 O65 Cs33 -172(2) . . . . ?
C15 Nb16 O65 Cs21 81.6(14) . . . 5_656 ?
C15 Cs20 Cs31 Nb16 -9.3(9) 3_445 . . 3_445 ?
C15 Cs20 Cs31 Cs13 -53.3(8) 3_445 . . 3_445 ?
C15 Cs20 Cs31 Cs26 -44.8(8) 3_445 . . 3_445 ?
C15 Cs20 Cs31 O84 -106(3) 3_445 . . 7_546 ?
C15 Cs20 Cs31 O87 -15.2(9) 3_445 . . 3_445 ?
C15 Cs20 Cs31 O94 -86.2(11) 3_445 . . . ?
C15 Cs20 Cs31 O103 9.2(10) 3_445 . . 3_445 ?
C15 Cs20 Cs31 O103 91.8(10) 3_445 . . 7_556 ?
C15 Cs20 Cs31 O112 -165.0(13) 3_445 . . . ?
C16 Nb15 O63 Nb16 -105(2) . . . . ?
C16 Nb15 O63 Cs13 72.1(13) . . . . ?
C16 Nb15 O63 Cs26 52.0(13) . . . . ?
C16 Cs19 Cs29 Cs11 117.1(10) . . . . ?
C16 Cs19 Cs29 Cs13 -59.8(7) . . . . ?
C16 Cs19 Cs29 Cs26 -53.5(7) . . . . ?
C16 Cs19 Cs29 Cs30 -124(3) . . . . ?
C16 Cs19 Cs29 Cs37 48.1(9) . . . . ?
C16 Cs19 Cs29 O48 66.6(9) . . . . ?
C16 Cs19 Cs29 O67 -178.9(9) . . . 3 ?
C16 Cs19 Cs29 O80 -13.0(8) . . . . ?
C16 Cs19 Cs29 O85 -100.0(10) . . . 3 ?
C16 Cs19 Cs29 O108 6.9(9) . . . . ?
C16 Cs19 Cs30 Nb7 -58.7(9) . . . . ?
C16 Cs19 Cs30 Nb15 -5.3(9) . . . . ?
C16 Cs19 Cs30 Cs11 -115.8(9) . . . . ?
C16 Cs19 Cs30 Cs13 46.2(10) . . . . ?
C16 Cs19 Cs30 Cs29 114(3) . . . . ?
C16 Cs19 Cs30 O20 -70.7(11) . . . . ?
C16 Cs19 Cs30 O27 3.7(14) . . . . ?
C16 Cs19 Cs30 O48 -76.2(10) . . . . ?
C16 Cs19 Cs30 O67 163.1(11) . . . 3 ?
C16 Cs19 Cs30 O80 7.3(8) . . . . ?
C16 Cs19 Cs30 O85 91.1(11) . . . 3 ?
C16 Cs29 Cs30 Nb7 -49.1(7) . . . . ?
C16 Cs29 Cs30 Nb15 3.9(7) . . . . ?
C16 Cs29 Cs30 Cs11 -107.5(6) . . . . ?
C16 Cs29 Cs30 Cs13 55.5(6) . . . . ?
C16 Cs29 Cs30 Cs19 -57(3) . . . . ?
C16 Cs29 Cs30 O20 -61.8(9) . . . . ?
C16 Cs29 Cs30 O27 19.1(9) . . . . ?
C16 Cs29 Cs30 O48 -65.6(7) . . . . ?
C16 Cs29 Cs30 O67 178.0(8) . . . 3 ?
C16 Cs29 Cs30 O80 9.4(7) . . . . ?
C16 Cs29 Cs30 O85 99.1(10) . . . 3 ?
C17 Nb15 O63 Nb16 121(2) . . . . ?
C17 Nb15 O63 Cs13 -62.0(13) . . . . ?
C17 Nb15 O63 Cs26 -82.0(12) . . . . ?
C18 Nb9 O73 Nb14 114(2) . . . . ?
C18 Nb9 O73 Cs23 -62.0(11) . . . 1_545 ?
C18 Nb9 O73 Cs32 -81.9(11) . . . 1_545 ?
